data_4129291
loop_
_publ_author_name
'Wei, Tao'
'Wang, Song'
'Liu, Fupin'
'Tan, Yuanzhi'
'Zhu, Xianjun'
'Xie, Suyuan'
'Yang, Shangfeng'

_publ_section_title
;
 Capturing the long-sought small-bandgap endohedral fullerene Sc3N@C82
 with low kinetic stability.
;
_journal_issue 8
_journal_name_full 'Journal of the American Chemical Society'
_journal_page_first 3119
_journal_page_last 3123
_journal_paper_doi 10.1021/jacs.5b00199
_journal_volume 137
_journal_year 2015
_chemical_formula_sum 'C130.75 H56 N5 Ni Sc3'
_chemical_formula_weight 1890.40
_chemical_name_common ;Sc3N@C2v(39718)-C82/Ni(OEP)/2benzene;
_space_group_IT_number 12
_space_group_name_Hall '-C 2y'
_space_group_name_H-M_alt 'C 1 2/m 1'
_symmetry_cell_setting monoclinic
_symmetry_space_group_name_H-M 'C 1 2/m 1'
_atom_sites_solution_hydrogens geom
_atom_sites_solution_primary direct
_atom_sites_solution_secondary difmap
_audit_creation_method SHELXL-97
_cell_angle_alpha 90.00
_cell_angle_beta 94.772(2)
_cell_angle_gamma 90.00
_cell_formula_units_Z 4
_cell_length_a 25.2209(5)
_cell_length_b 15.1985(3)
_cell_length_c 19.9181(4)
_cell_measurement_reflns_used 2936
_cell_measurement_temperature 100.01(10)
_cell_measurement_theta_max 70.3100
_cell_measurement_theta_min 3.9710
_cell_volume 7608.5(3)
_computing_cell_refinement
;
CrysAlisPro, Agilent Technologies,
Version 1.171.36.28 (release 01-02-2013 CrysAlis171 .NET)
(compiled Feb  1 2013,16:14:44)
;
_computing_data_collection
;
CrysAlisPro, Agilent Technologies,
Version 1.171.36.28 (release 01-02-2013 CrysAlis171 .NET)
(compiled Feb  1 2013,16:14:44)
;
_computing_data_reduction
;
CrysAlisPro, Agilent Technologies,
Version 1.171.36.28 (release 01-02-2013 CrysAlis171 .NET)
(compiled Feb  1 2013,16:14:44)
;
_computing_molecular_graphics 'Bruker SHELXTL'
_computing_publication_material 'Bruker SHELXTL'
_computing_structure_refinement 'SHELXL-97 (Sheldrick, 1997)'
_computing_structure_solution 'SHELXS-97 (Sheldrick, 1990)'
_diffrn_ambient_temperature 100.01(10)
_diffrn_detector_area_resol_mean 10.3415
_diffrn_measured_fraction_theta_full 0.987
_diffrn_measured_fraction_theta_max 0.987
_diffrn_measurement_device_type 'SuperNova, Dual, Cu at zero, Atlas'
_diffrn_measurement_method '\w scans'
_diffrn_radiation_monochromator mirror
_diffrn_radiation_source 'SuperNova (Cu) X-ray Source'
_diffrn_radiation_type CuK\a
_diffrn_radiation_wavelength 1.54178
_diffrn_reflns_av_R_equivalents 0.0374
_diffrn_reflns_av_sigmaI/netI 0.0270
_diffrn_reflns_limit_h_max 30
_diffrn_reflns_limit_h_min -23
_diffrn_reflns_limit_k_max 18
_diffrn_reflns_limit_k_min -18
_diffrn_reflns_limit_l_max 23
_diffrn_reflns_limit_l_min -24
_diffrn_reflns_number 25282
_diffrn_reflns_theta_full 70.79
_diffrn_reflns_theta_max 70.79
_diffrn_reflns_theta_min 3.52
_exptl_absorpt_coefficient_mu 3.045
_exptl_absorpt_correction_T_max 1.00000
_exptl_absorpt_correction_T_min 0.71272
_exptl_absorpt_correction_type multi-scan
_exptl_absorpt_process_details
;
CrysAlisPro, Agilent Technologies,
Version 1.171.36.28 (release 01-02-2013 CrysAlis171 .NET)
(compiled Feb  1 2013,16:14:44)
Empirical absorption correction using spherical harmonics,
 implemented in SCALE3 ABSPACK scaling algorithm.
;
_exptl_crystal_colour black
_exptl_crystal_density_diffrn 1.650
_exptl_crystal_density_method 'not measured'
_exptl_crystal_description block
_exptl_crystal_F_000 3866
_exptl_crystal_size_max 0.1
_exptl_crystal_size_mid 0.08
_exptl_crystal_size_min 0.06
_refine_diff_density_max 0.696
_refine_diff_density_min -0.860
_refine_diff_density_rms 0.085
_refine_ls_extinction_method none
_refine_ls_goodness_of_fit_ref 0.937
_refine_ls_hydrogen_treatment mixed
_refine_ls_matrix_type full
_refine_ls_number_parameters 1034
_refine_ls_number_reflns 7517
_refine_ls_number_restraints 1075
_refine_ls_restrained_S_all 0.938
_refine_ls_R_factor_all 0.0769
_refine_ls_R_factor_gt 0.0721
_refine_ls_shift/su_max 0.001
_refine_ls_shift/su_mean 0.000
_refine_ls_structure_factor_coef Fsqd
_refine_ls_weighting_details 'calc w=1/[\s^2^(Fo^2^)+(0.1352P)^2^+30.4637P] where P=(Fo^2^+2Fc^2^)/3'
_refine_ls_weighting_scheme calc
_refine_ls_wR_factor_gt 0.1983
_refine_ls_wR_factor_ref 0.2034
_reflns_number_gt 6807
_reflns_number_total 7517
_reflns_threshold_expression >2sigma(I)
_cod_data_source_file ja5b00199_si_002.cif
_cod_data_source_block sc3n@c82
_cod_database_code 4129291

loop_
_symmetry_equiv_pos_as_xyz
'x, y, z'
'-x, y, -z'
'x+1/2, y+1/2, z'
'-x+1/2, y+1/2, -z'
'-x, -y, -z'
'x, -y, z'
'-x+1/2, -y+1/2, -z'
'x+1/2, -y+1/2, z'

loop_
_atom_site_label
_atom_site_type_symbol
_atom_site_fract_x
_atom_site_fract_y
_atom_site_fract_z
_atom_site_U_iso_or_equiv
_atom_site_adp_type
_atom_site_occupancy
_atom_site_symmetry_multiplicity
_atom_site_calc_flag
_atom_site_refinement_flags
_atom_site_disorder_assembly
_atom_site_disorder_group
Ni Ni 0.51958(2) 0.5000 0.91787(3) 0.0310(2) Uani 1 2 d S . .
C03Z C 0.6247(3) 0.0000 0.6961(4) 0.082(2) Uani 1 2 d SU . .
H03Z H 0.5885 0.0000 0.6824 0.099 Uiso 1 2 calc SR . .
C05Z C 0.7167(3) 0.0000 0.6690(3) 0.0440(13) Uani 1 2 d SU . .
H05Z H 0.7421 0.0000 0.6377 0.053 Uiso 1 2 calc SR . .
C02Z C 0.6420(3) 0.0000 0.7641(3) 0.0535(15) Uani 1 2 d SU . .
H02Z H 0.6173 0.0000 0.7962 0.064 Uiso 1 2 calc SR . .
C08P C 0.47957(13) 0.1468(2) 0.84869(18) 0.0302(7) Uani 1 1 d . . .
H08A H 0.4414 0.1554 0.8421 0.036 Uiso 1 1 calc R . .
H08B H 0.4860 0.0938 0.8753 0.036 Uiso 1 1 calc R . .
N3 N 0.52084(8) 0.37067(16) 0.91654(11) 0.0168(5) Uani 1 1 d . . .
C09P C 0.50126(16) 0.1336(3) 0.7804(2) 0.0436(9) Uani 1 1 d . . .
H09A H 0.4982 0.1875 0.7553 0.065 Uiso 1 1 calc R . .
H09B H 0.4813 0.0883 0.7561 0.065 Uiso 1 1 calc R . .
H09C H 0.5380 0.1166 0.7867 0.065 Uiso 1 1 calc R . .
C06Z C 0.7312(3) 0.0000 0.7356(3) 0.0453(13) Uani 1 2 d SU . .
H06Z H 0.7672 0.0000 0.7500 0.054 Uiso 1 2 calc SR . .
C16P C 0.64444(11) 0.4553(2) 1.07024(13) 0.0200(6) Uani 1 1 d . . .
C04Z C 0.6626(3) 0.0000 0.6484(4) 0.076(2) Uani 1 2 d SU . .
H04Z H 0.6515 0.0000 0.6027 0.092 Uiso 1 2 calc SR . .
N2 N 0.57617(12) 0.5000 0.99117(16) 0.0166(6) Uani 1 2 d S . .
C02P C 0.37786(12) 0.3936(2) 0.70245(15) 0.0268(7) Uani 1 1 d . . .
H02A H 0.3487 0.4247 0.6781 0.032 Uiso 1 1 calc R . .
H02B H 0.3628 0.3460 0.7271 0.032 Uiso 1 1 calc R . .
N4 N 0.46551(13) 0.5000 0.84187(16) 0.0172(7) Uani 1 2 d S . .
N1 N 0.69423(15) 0.5000 0.68974(18) 0.0256(8) Uani 1 2 d S . .
C03P C 0.40640(11) 0.4555(2) 0.75179(14) 0.0204(6) Uani 1 1 d . . .
C15P C 0.60202(10) 0.42816(19) 1.02134(13) 0.0181(6) Uani 1 1 d . . .
C12P C 0.62697(14) 0.1327(2) 0.9490(2) 0.0384(8) Uani 1 1 d . . .
H12A H 0.6235 0.1187 0.9018 0.058 Uiso 1 1 calc R . .
H12B H 0.6443 0.0851 0.9736 0.058 Uiso 1 1 calc R . .
H12C H 0.6477 0.1854 0.9561 0.058 Uiso 1 1 calc R . .
C10P C 0.54268(11) 0.22374(19) 0.93977(15) 0.0214(6) Uani 1 1 d . . .
C17P C 0.68260(11) 0.3937(2) 1.10774(14) 0.0233(6) Uani 1 1 d . . .
H17A H 0.6634 0.3424 1.1218 0.028 Uiso 1 1 calc R . .
H17B H 0.6985 0.4227 1.1479 0.028 Uiso 1 1 calc R . .
C01P C 0.41357(14) 0.3546(2) 0.65188(16) 0.0324(7) Uani 1 1 d . . .
H01A H 0.3930 0.3164 0.6214 0.049 Uiso 1 1 calc R . .
H01B H 0.4418 0.3217 0.6755 0.049 Uiso 1 1 calc R . .
H01C H 0.4284 0.4013 0.6269 0.049 Uiso 1 1 calc R . .
C05P C 0.45320(11) 0.34169(19) 0.82382(14) 0.0193(6) Uani 1 1 d . . .
H05P H 0.4340 0.2986 0.7991 0.023 Uiso 1 1 calc R . .
C13P C 0.55247(10) 0.31484(19) 0.95693(14) 0.0185(6) Uani 1 1 d . . .
C14P C 0.59035(11) 0.34170(19) 1.00663(14) 0.0188(6) Uani 1 1 d . . .
H14P H 0.6092 0.2986 1.0317 0.023 Uiso 1 1 calc R . .
C11P C 0.57179(12) 0.1471(2) 0.97346(18) 0.0277(7) Uani 1 1 d . . .
H11A H 0.5508 0.0942 0.9650 0.033 Uiso 1 1 calc R . .
H11B H 0.5754 0.1570 1.0217 0.033 Uiso 1 1 calc R . .
C04P C 0.44261(11) 0.42813(19) 0.80809(14) 0.0191(6) Uani 1 1 d . . .
C18P C 0.72679(13) 0.3641(3) 1.06413(17) 0.0336(8) Uani 1 1 d . . .
H18A H 0.7114 0.3322 1.0258 0.050 Uiso 1 1 calc R . .
H18B H 0.7514 0.3268 1.0902 0.050 Uiso 1 1 calc R . .
H18C H 0.7452 0.4148 1.0492 0.050 Uiso 1 1 calc R . .
C07P C 0.50389(11) 0.22391(19) 0.88756(15) 0.0217(6) Uani 1 1 d . . .
C06P C 0.49068(10) 0.31470(19) 0.87427(14) 0.0188(6) Uani 1 1 d . . .
C01Z C 0.6941(2) 0.0000 0.7837(3) 0.0445(13) Uani 1 2 d SU . .
H01Z H 0.7055 0.0000 0.8293 0.053 Uiso 1 2 calc SR . .
Sc2B Sc 0.65641(6) 0.39169(9) 0.72208(9) 0.0434(6) Uani 0.556(4) 1 d P . 1
Sc2A Sc 0.68606(8) 0.39898(11) 0.75845(9) 0.0384(7) Uani 0.444(4) 1 d P . 2
Sc1A Sc 0.71351(7) 0.5000 0.59401(8) 0.0752(9) Uani 0.712(5) 2 d SP . 3
Sc1B Sc 0.7621(3) 0.5000 0.6345(3) 0.112(4) Uani 0.288(5) 2 d SP . 4
C01 C 0.7577(5) 0.6261(8) 0.8670(5) 0.044(2) Uani 0.50 1 d PU . 6
C02 C 0.7749(3) 0.5353(6) 0.8835(4) 0.0486(19) Uani 0.50 1 d PU . 6
C03 C 0.8187(2) 0.5000 0.8550(3) 0.0542(16) Uani 1 2 d SU . 6
C04 C 0.8201(4) 0.4069(7) 0.8368(5) 0.056(2) Uani 0.50 1 d PDU . 6
C05 C 0.7792(6) 0.3494(9) 0.8438(7) 0.115(3) Uani 1 1 d DU . 6
C06 C 0.7609(8) 0.2810(12) 0.7951(9) 0.082(5) Uani 0.50 1 d PDU . 6
C07 C 0.7906(8) 0.2715(11) 0.7428(10) 0.080(5) Uani 0.50 1 d PDU . 6
C08 C 0.7641(5) 0.2440(9) 0.6792(8) 0.065(4) Uani 0.50 1 d PDU . 6
C09 C 0.7095(6) 0.2254(12) 0.6637(9) 0.056(4) Uani 0.50 1 d PDU . 6
C10 C 0.6821(5) 0.2499(9) 0.6003(7) 0.057(3) Uani 0.50 1 d PDU . 6
C11 C 0.7111(5) 0.2958(9) 0.5533(7) 0.063(4) Uani 0.50 1 d PDU . 6
C12 C 0.6739(4) 0.3498(8) 0.5154(4) 0.055(2) Uani 0.50 1 d PDU . 6
C13 C 0.6214(6) 0.3426(11) 0.5417(9) 0.049(3) Uani 0.50 1 d PDU . 6
C14 C 0.5861(11) 0.4130(19) 0.5451(18) 0.057(5) Uani 0.50 1 d PU . 6
C15 C 0.5998(3) 0.5000 0.5127(3) 0.068(2) Uani 1 2 d SDU . 6
C16 C 0.5866(12) 0.5777(19) 0.5369(18) 0.066(6) Uani 0.50 1 d PDU . 6
C17 C 0.6274(9) 0.6349(13) 0.5256(10) 0.078(5) Uani 0.50 1 d PDU . 6
C18 C 0.6379(8) 0.7067(13) 0.5719(9) 0.080(5) Uani 0.50 1 d PDU . 6
C19 C 0.6092(7) 0.7162(11) 0.6276(9) 0.067(5) Uani 0.50 1 d PDU . 6
C20 C 0.6310(7) 0.7526(11) 0.6898(8) 0.075(4) Uani 0.50 1 d PDU . 6
C21 C 0.6847(10) 0.7698(14) 0.6987(10) 0.074(5) Uani 0.50 1 d PDU . 6
C22 C 0.7139(9) 0.7522(13) 0.7683(9) 0.058(4) Uani 0.50 1 d PU . 6
C23 C 0.6846(6) 0.7162(9) 0.8180(9) 0.061(4) Uani 0.50 1 d PDU . 6
C24 C 0.7070(5) 0.6564(8) 0.8624(5) 0.049(2) Uani 0.50 1 d PDU . 6
C25 C 0.7946(5) 0.6757(9) 0.8136(8) 0.044(4) Uani 0.37(2) 1 d PU . 6
C26 C 0.8335(5) 0.6282(10) 0.7896(7) 0.057(3) Uani 0.50 1 d PU . 6
C27 C 0.8465(3) 0.5443(8) 0.8055(6) 0.060(2) Uani 0.50 1 d PU . 6
C28 C 0.8617(2) 0.5000 0.7529(5) 0.081(2) Uani 1 2 d SU . 6
C29 C 0.8484(5) 0.4021(12) 0.7728(9) 0.072(4) Uani 0.50 1 d PDU . 6
C30 C 0.8331(10) 0.3321(16) 0.7296(11) 0.055(5) Uani 0.50 1 d PDU . 6
C31 C 0.8332(4) 0.3463(9) 0.6631(8) 0.070(3) Uani 0.50 1 d PDU . 6
C32 C 0.7941(4) 0.2923(9) 0.6303(9) 0.075(3) Uani 0.50 1 d PDU . 6
C33 C 0.7659(5) 0.3232(10) 0.5661(7) 0.072(4) Uani 0.50 1 d PDU . 6
C34 C 0.7807(4) 0.4003(11) 0.5362(6) 0.075(3) Uani 0.50 1 d PDU . 6
C35 C 0.7423(7) 0.4582(12) 0.4939(8) 0.080(4) Uani 0.50 1 d PDU . 6
C36 C 0.6882(6) 0.4304(11) 0.4868(7) 0.068(4) Uani 0.50 1 d PDU . 6
C37 C 0.6504(4) 0.5000 0.4851(3) 0.068(2) Uani 1 2 d SDU . 6
C38 C 0.6662(7) 0.5930(12) 0.4953(7) 0.080(4) Uani 0.50 1 d PDU . 6
C39 C 0.7219(7) 0.6108(11) 0.5078(5) 0.084(4) Uani 0.50 1 d PU . 6
C40 C 0.7350(8) 0.6879(12) 0.5499(7) 0.082(4) Uani 0.50 1 d PDU . 6
C41 C 0.6956(8) 0.7308(12) 0.5793(9) 0.080(5) Uani 0.50 1 d PDU . 6
C42 C 0.7162(9) 0.7633(13) 0.6413(10) 0.075(5) Uani 0.50 1 d PDU . 6
C43 C 0.7692(8) 0.7423(11) 0.6511(7) 0.067(4) Uani 0.50 1 d PDU . 6
C44 C 0.7951(8) 0.7238(11) 0.7129(7) 0.065(4) Uani 0.50 1 d PU . 6
C45 C 0.7654(7) 0.7366(10) 0.7706(8) 0.054(3) Uani 0.50 1 d PU . 6
C46 C 0.8355(13) 0.6523(19) 0.7214(13) 0.066(5) Uani 0.50 1 d PU . 6
C47 C 0.8420(6) 0.6009(12) 0.6653(7) 0.074(3) Uani 0.50 1 d PDU . 6
C48 C 0.8162(5) 0.6208(10) 0.6025(5) 0.082(3) Uani 0.50 1 d PDU . 6
C49 C 0.8053(9) 0.5447(16) 0.5531(8) 0.090(5) Uani 0.50 1 d PDU . 6
C50 C 0.7601(8) 0.5484(14) 0.5084(9) 0.083(4) Uani 0.50 1 d PU . 6
C51 C 0.8180(7) 0.4598(13) 0.5715(8) 0.076(4) Uani 0.50 1 d PDU . 6
C52 C 0.8455(5) 0.4372(10) 0.6360(8) 0.073(3) Uani 0.50 1 d PDU . 6
C53 C 0.8575(3) 0.5000 0.6842(4) 0.072(2) Uani 1 2 d SDU . 6
C54 C 0.7821(7) 0.6894(10) 0.5939(7) 0.073(4) Uani 0.50 1 d PDU . 6
C55 C 0.7318(6) 0.3868(9) 0.8807(5) 0.057(3) Uani 0.50 1 d PDU . 6
C56 C 0.7343(3) 0.4756(6) 0.8986(3) 0.050(3) Uani 0.50 1 d PDU . 6
C57 C 0.6804(3) 0.5092(17) 0.8945(3) 0.047(3) Uani 0.50 1 d PDU . 6
C58 C 0.6676(5) 0.5884(8) 0.8770(5) 0.045(2) Uani 0.50 1 d PDU . 6
C59 C 0.6215(4) 0.6132(8) 0.8382(5) 0.056(2) Uani 0.50 1 d PDU . 6
C60 C 0.6282(6) 0.6957(9) 0.8061(7) 0.059(3) Uani 0.50 1 d PDU . 6
C61 C 0.6008(5) 0.7148(9) 0.7426(8) 0.070(3) Uani 0.50 1 d PDU . 6
C62 C 0.5664(4) 0.6507(9) 0.7112(7) 0.067(3) Uani 0.50 1 d PDU . 6
C63 C 0.5678(9) 0.6551(13) 0.6407(9) 0.056(5) Uani 0.50 1 d PDU . 6
C64 C 0.5551(15) 0.578(2) 0.5932(14) 0.052(5) Uani 0.50 1 d PU . 6
C65 C 0.5411(2) 0.5000 0.6276(4) 0.0534(15) Uani 1 2 d SU . 6
C66 C 0.5565(14) 0.417(2) 0.6048(15) 0.050(5) Uani 0.50 1 d PU . 6
C67 C 0.5639(7) 0.3590(13) 0.6566(9) 0.047(4) Uani 0.50 1 d PU . 6
C68 C 0.6010(7) 0.2887(12) 0.6548(7) 0.051(3) Uani 0.50 1 d PU . 6
C69 C 0.6289(6) 0.2788(10) 0.5971(8) 0.052(3) Uani 0.50 1 d PDU . 6
C70 C 0.6272(6) 0.2622(9) 0.7178(7) 0.055(3) Uani 0.50 1 d PDU . 6
C71 C 0.6794(7) 0.2297(13) 0.7220(8) 0.061(4) Uani 0.50 1 d PDU . 6
C72 C 0.7054(8) 0.2504(15) 0.7892(9) 0.059(5) Uani 0.50 1 d PDU . 6
C73 C 0.6640(7) 0.2929(11) 0.8251(8) 0.072(4) Uani 0.50 1 d PDU . 6
C74 C 0.6776(7) 0.3620(11) 0.8699(6) 0.072(4) Uani 0.50 1 d PDU . 6
C75 C 0.6455(5) 0.4390(9) 0.8704(6) 0.059(3) Uani 0.50 1 d PDU . 6
C76 C 0.6006(7) 0.4520(13) 0.8241(8) 0.056(4) Uani 0.50 1 d PDU . 6
C77 C 0.5884(7) 0.5421(14) 0.8062(8) 0.054(4) Uani 0.50 1 d PU . 6
C78 C 0.5581(4) 0.5646(9) 0.7442(7) 0.055(3) Uani 0.50 1 d PU . 6
C79 C 0.6166(6) 0.3024(9) 0.7800(6) 0.060(3) Uani 0.50 1 d PDU . 6
C80 C 0.5847(4) 0.3825(8) 0.7781(4) 0.054(2) Uani 0.50 1 d PDU . 6
C81 C 0.5560(4) 0.4036(11) 0.7179(6) 0.053(3) Uani 0.50 1 d PU . 6
C82 C 0.5425(2) 0.4874(17) 0.6987(4) 0.047(4) Uani 0.50 1 d PU . 6
C10Z C 0.9823(7) 0.3510(12) 0.5799(8) 0.098(4) Uani 0.50 1 d PU A 5
H2 H 0.9573 0.3546 0.6115 0.117 Uiso 0.50 1 calc PR A 5
C08Z C 0.9517(6) 0.3510(11) 0.5306(10) 0.099(4) Uani 0.50 1 d PU A 7
H3 H 0.9279 0.3496 0.5637 0.119 Uiso 0.50 1 calc PR A 7
C07Z C 0.9845(3) 0.2930(6) 0.5291(4) 0.101(2) Uani 1 1 d U . .
H1 H 0.9623 0.2445 0.5318 0.121 Uiso 1 1 calc R A 5
C11Z C 1.0247(11) 0.4019(19) 0.5740(13) 0.162(7) Uani 0.50 1 d PU . .
H4 H 1.0386 0.4296 0.6133 0.195 Uiso 0.50 1 calc PR A 5
C09Z C 0.9487(10) 0.4192(17) 0.4845(15) 0.161(7) Uani 0.50 1 d PU . .
H7 H 0.9308 0.4716 0.4913 0.193 Uiso 0.50 1 calc PR A 7

loop_
_atom_site_aniso_label
_atom_site_aniso_U_11
_atom_site_aniso_U_22
_atom_site_aniso_U_33
_atom_site_aniso_U_23
_atom_site_aniso_U_13
_atom_site_aniso_U_12
Ni 0.0284(4) 0.0319(4) 0.0322(4) 0.000 -0.0003(2) 0.000
C03Z 0.049(4) 0.130(7) 0.065(4) 0.000 -0.018(3) 0.000
C05Z 0.064(4) 0.042(3) 0.028(2) 0.000 0.010(2) 0.000
C02Z 0.052(3) 0.059(4) 0.051(3) 0.000 0.011(3) 0.000
C08P 0.0275(16) 0.0178(14) 0.0434(18) -0.0010(13) -0.0074(13) -0.0029(12)
N3 0.0127(11) 0.0185(12) 0.0190(11) 0.0005(9) 0.0001(9) 0.0000(8)
C09P 0.047(2) 0.0313(19) 0.051(2) -0.0194(17) -0.0037(17) -0.0004(16)
C06Z 0.050(3) 0.049(3) 0.035(3) 0.000 -0.002(2) 0.000
C16P 0.0145(12) 0.0290(15) 0.0161(12) 0.0010(11) -0.0014(10) 0.0011(11)
C04Z 0.075(5) 0.114(6) 0.037(3) 0.000 -0.011(3) 0.000
N2 0.0142(15) 0.0150(15) 0.0203(16) 0.000 -0.0002(12) 0.000
C02P 0.0231(14) 0.0284(16) 0.0269(15) -0.0003(12) -0.0097(12) -0.0047(12)
N4 0.0156(15) 0.0164(16) 0.0188(16) 0.000 -0.0024(12) 0.000
N1 0.033(2) 0.0269(19) 0.0182(17) 0.000 0.0092(14) 0.000
C03P 0.0143(13) 0.0256(14) 0.0207(13) -0.0008(12) -0.0028(10) -0.0003(11)
C15P 0.0129(12) 0.0249(14) 0.0162(12) 0.0020(10) -0.0004(10) 0.0010(11)
C12P 0.0297(17) 0.0296(18) 0.056(2) 0.0017(16) 0.0023(15) 0.0115(14)
C10P 0.0171(13) 0.0196(14) 0.0273(14) 0.0019(11) 0.0002(11) 0.0021(11)
C17P 0.0185(13) 0.0302(16) 0.0202(13) 0.0032(12) -0.0044(11) 0.0017(12)
C01P 0.0377(17) 0.0330(17) 0.0249(15) -0.0063(13) -0.0067(13) -0.0033(14)
C05P 0.0151(12) 0.0218(14) 0.0204(13) -0.0026(11) -0.0019(10) -0.0031(11)
C13P 0.0136(12) 0.0201(14) 0.0219(13) 0.0019(11) 0.0025(10) 0.0014(10)
C14P 0.0136(12) 0.0230(14) 0.0195(13) 0.0050(11) 0.0002(10) 0.0027(11)
C11P 0.0230(15) 0.0184(14) 0.0409(17) 0.0045(13) -0.0032(12) 0.0023(12)
C04P 0.0146(12) 0.0224(14) 0.0199(13) -0.0021(11) -0.0010(10) -0.0015(11)
C18P 0.0227(15) 0.045(2) 0.0333(17) 0.0107(15) 0.0013(13) 0.0109(14)
C07P 0.0180(13) 0.0186(14) 0.0280(14) -0.0005(11) -0.0016(11) -0.0027(11)
C06P 0.0146(12) 0.0201(14) 0.0216(13) -0.0014(11) 0.0005(10) -0.0004(10)
C01Z 0.052(3) 0.046(3) 0.034(3) 0.000 -0.006(2) 0.000
Sc2B 0.0395(10) 0.0339(7) 0.0571(11) 0.0048(6) 0.0066(8) -0.0054(6)
Sc2A 0.0389(12) 0.0396(9) 0.0366(11) 0.0114(7) 0.0031(8) -0.0037(7)
Sc1A 0.0436(10) 0.166(3) 0.0170(8) 0.000 0.0115(6) 0.000
Sc1B 0.067(4) 0.206(10) 0.067(4) 0.000 0.031(3) 0.000
C01 0.043(6) 0.061(5) 0.025(4) -0.019(4) -0.009(4) -0.016(5)
C02 0.047(4) 0.070(5) 0.026(3) -0.005(3) -0.015(3) -0.006(4)
C03 0.035(3) 0.081(4) 0.042(3) 0.000 -0.021(2) 0.000
C04 0.041(4) 0.075(6) 0.049(5) 0.018(5) -0.021(4) 0.018(4)
C05 0.123(7) 0.107(6) 0.107(6) 0.043(5) -0.045(5) -0.001(5)
C06 0.096(10) 0.049(7) 0.090(10) 0.023(7) -0.045(8) 0.004(7)
C07 0.069(8) 0.050(6) 0.117(11) 0.027(9) -0.015(9) 0.026(6)
C08 0.051(6) 0.028(5) 0.110(10) -0.014(7) -0.025(7) 0.019(4)
C09 0.056(6) 0.021(5) 0.088(10) -0.004(7) -0.015(6) 0.009(5)
C10 0.063(6) 0.031(5) 0.074(8) -0.022(5) -0.023(6) 0.006(4)
C11 0.046(6) 0.074(8) 0.070(7) -0.054(6) 0.019(6) -0.002(6)
C12 0.063(6) 0.072(6) 0.032(4) -0.036(4) 0.011(4) -0.014(5)
C13 0.048(5) 0.056(7) 0.043(7) -0.023(6) -0.003(5) -0.009(5)
C14 0.059(8) 0.073(9) 0.036(8) -0.011(7) -0.012(7) -0.021(7)
C15 0.080(5) 0.089(5) 0.030(3) 0.000 -0.026(3) 0.000
C16 0.077(9) 0.071(9) 0.041(9) 0.013(7) -0.038(7) -0.002(8)
C17 0.102(11) 0.074(10) 0.051(9) 0.035(7) -0.036(7) -0.007(8)
C18 0.107(10) 0.050(8) 0.075(9) 0.037(7) -0.039(8) 0.001(7)
C19 0.080(10) 0.035(5) 0.079(11) 0.011(9) -0.039(9) 0.010(7)
C20 0.096(8) 0.039(6) 0.087(9) -0.011(7) -0.021(8) 0.009(6)
C21 0.112(10) 0.021(5) 0.091(10) -0.003(8) 0.015(9) -0.006(6)
C22 0.071(8) 0.030(5) 0.073(9) -0.030(6) 0.002(7) -0.016(5)
C23 0.081(9) 0.038(5) 0.063(7) -0.035(5) 0.003(7) -0.011(6)
C24 0.051(6) 0.055(5) 0.040(5) -0.031(4) -0.002(5) -0.008(5)
C25 0.027(6) 0.047(7) 0.057(8) -0.023(5) -0.010(5) -0.018(5)
C26 0.035(6) 0.082(7) 0.054(6) -0.017(6) -0.005(4) -0.037(5)
C27 0.028(4) 0.082(6) 0.065(5) -0.009(5) -0.021(4) -0.012(4)
C28 0.022(3) 0.139(7) 0.078(5) 0.000 -0.010(3) 0.000
C29 0.036(6) 0.094(9) 0.082(8) 0.001(8) -0.019(6) 0.031(6)
C30 0.028(6) 0.047(7) 0.089(10) -0.001(7) -0.001(6) 0.021(5)
C31 0.036(5) 0.069(6) 0.106(8) -0.035(7) 0.014(5) 0.024(5)
C32 0.049(6) 0.061(7) 0.117(10) -0.035(7) 0.014(6) 0.029(5)
C33 0.044(6) 0.098(9) 0.077(9) -0.063(7) 0.012(6) 0.008(6)
C34 0.057(6) 0.123(9) 0.047(6) -0.046(6) 0.026(5) 0.001(6)
C35 0.086(9) 0.132(9) 0.025(6) -0.020(6) 0.022(6) -0.041(7)
C36 0.081(8) 0.103(8) 0.021(4) -0.020(5) 0.009(5) -0.021(7)
C37 0.099(5) 0.089(5) 0.015(2) 0.000 -0.011(3) 0.000
C38 0.107(10) 0.099(9) 0.030(6) 0.030(6) -0.015(7) -0.024(8)
C39 0.114(9) 0.114(8) 0.023(4) 0.021(5) 0.001(5) -0.064(7)
C40 0.111(11) 0.089(9) 0.045(5) 0.036(6) 0.002(8) -0.052(9)
C41 0.119(12) 0.049(9) 0.070(9) 0.035(7) 0.002(8) -0.021(8)
C42 0.107(10) 0.027(7) 0.092(10) 0.016(7) 0.007(8) -0.018(6)
C43 0.092(9) 0.048(7) 0.062(7) 0.005(6) 0.010(7) -0.050(7)
C44 0.073(7) 0.054(6) 0.068(7) -0.007(6) 0.002(7) -0.048(6)
C45 0.057(6) 0.039(6) 0.066(8) -0.015(5) -0.001(6) -0.027(5)
C46 0.049(8) 0.074(10) 0.076(8) -0.015(7) 0.018(6) -0.046(7)
C47 0.046(6) 0.104(9) 0.075(7) -0.005(7) 0.017(5) -0.044(7)
C48 0.085(7) 0.117(9) 0.045(5) 0.012(6) 0.019(5) -0.054(7)
C49 0.092(10) 0.143(10) 0.039(8) 0.005(7) 0.025(7) -0.051(9)
C50 0.088(9) 0.136(9) 0.028(7) 0.002(6) 0.023(6) -0.053(8)
C51 0.059(7) 0.129(8) 0.043(7) -0.031(6) 0.027(6) -0.021(7)
C52 0.037(5) 0.105(8) 0.081(7) -0.015(7) 0.023(5) 0.004(5)
C53 0.032(3) 0.108(6) 0.076(5) 0.000 0.008(3) 0.000
C54 0.103(10) 0.073(7) 0.045(6) 0.011(6) 0.013(6) -0.068(7)
C55 0.048(6) 0.087(7) 0.034(5) 0.030(5) -0.006(5) -0.012(7)
C56 0.061(4) 0.074(7) 0.012(2) 0.006(3) -0.007(3) -0.005(4)
C57 0.048(3) 0.072(9) 0.021(2) -0.009(6) 0.008(2) -0.007(7)
C58 0.050(6) 0.056(6) 0.029(4) -0.016(5) 0.010(4) -0.009(5)
C59 0.044(4) 0.081(6) 0.045(5) -0.027(5) 0.009(4) 0.005(5)
C60 0.049(6) 0.060(6) 0.064(8) -0.037(6) -0.011(6) 0.017(5)
C61 0.066(7) 0.060(6) 0.083(8) -0.020(6) -0.008(6) 0.033(5)
C62 0.046(5) 0.074(7) 0.079(8) -0.023(6) -0.008(5) 0.038(5)
C63 0.055(7) 0.042(6) 0.066(9) 0.011(7) -0.029(7) 0.014(5)
C64 0.047(7) 0.066(9) 0.039(7) 0.013(6) -0.028(6) -0.005(6)
C65 0.032(3) 0.064(4) 0.061(4) 0.000 -0.014(3) 0.000
C66 0.038(7) 0.048(7) 0.061(11) 0.000(7) -0.025(7) -0.017(6)
C67 0.035(5) 0.057(8) 0.048(7) -0.018(6) 0.003(5) -0.033(5)
C68 0.059(6) 0.041(6) 0.052(7) -0.002(6) -0.008(6) -0.026(5)
C69 0.058(6) 0.041(6) 0.056(8) -0.018(6) 0.007(6) -0.019(5)
C70 0.062(6) 0.039(6) 0.062(7) 0.012(6) -0.004(6) -0.023(5)
C71 0.074(7) 0.027(5) 0.075(8) 0.021(6) -0.028(7) -0.010(5)
C72 0.060(8) 0.049(7) 0.064(9) 0.030(7) -0.015(7) -0.013(6)
C73 0.081(9) 0.085(9) 0.047(6) 0.030(6) -0.019(7) -0.049(7)
C74 0.091(9) 0.086(9) 0.038(5) 0.026(6) 0.007(6) -0.033(8)
C75 0.057(6) 0.087(8) 0.037(5) 0.011(5) 0.024(5) -0.009(6)
C76 0.045(9) 0.095(8) 0.029(7) -0.005(6) 0.020(5) -0.024(7)
C77 0.029(6) 0.099(7) 0.036(8) -0.031(6) 0.019(5) -0.006(5)
C78 0.021(4) 0.085(7) 0.059(6) -0.010(6) 0.008(4) 0.018(5)
C79 0.062(7) 0.071(6) 0.044(6) 0.025(6) -0.015(5) -0.046(6)
C80 0.045(4) 0.082(6) 0.037(4) 0.002(5) 0.015(4) -0.030(5)
C81 0.027(5) 0.087(8) 0.047(5) -0.019(6) 0.009(4) -0.036(6)
C82 0.016(2) 0.076(12) 0.050(3) -0.009(6) 0.002(2) -0.001(5)
C10Z 0.094(8) 0.103(9) 0.097(8) -0.003(8) 0.017(7) -0.006(7)
C08Z 0.075(7) 0.095(8) 0.128(10) -0.017(8) 0.014(7) 0.023(7)
C07Z 0.080(4) 0.112(6) 0.108(5) 0.008(4) -0.017(4) -0.017(4)
C11Z 0.169(16) 0.175(16) 0.144(14) -0.043(14) 0.029(13) -0.034(14)
C09Z 0.143(13) 0.151(15) 0.188(17) -0.012(14) 0.006(14) 0.067(12)

loop_
_atom_type_symbol
_atom_type_description
_atom_type_scat_dispersion_real
_atom_type_scat_dispersion_imag
_atom_type_scat_source
C C 0.0033 0.0016 'International Tables Vol C Tables 4.2.6.8 and 6.1.1.4'
H H 0.0000 0.0000 'International Tables Vol C Tables 4.2.6.8 and 6.1.1.4'
N N 0.0061 0.0033 'International Tables Vol C Tables 4.2.6.8 and 6.1.1.4'
Ni Ni 0.3393 1.1124 'International Tables Vol C Tables 4.2.6.8 and 6.1.1.4'
Sc Sc 0.2519 0.3716 'International Tables Vol C Tables 4.2.6.8 and 6.1.1.4'

loop_
_geom_angle_atom_site_label_1
_geom_angle_atom_site_label_2
_geom_angle_atom_site_label_3
_geom_angle
_geom_angle_site_symmetry_1
_geom_angle_site_symmetry_3
N4 Ni N2 177.46(14) . .
N4 Ni N3 90.03(7) . .
N2 Ni N3 89.91(7) . .
N4 Ni N3 90.03(7) . 6_565
N2 Ni N3 89.91(7) . 6_565
N3 Ni N3 177.50(14) . 6_565
C02Z C03Z C04Z 118.9(7) . .
C02Z C03Z H03Z 120.6 . .
C04Z C03Z H03Z 120.6 . .
C06Z C05Z C04Z 117.9(6) . .
C06Z C05Z H05Z 121.0 . .
C04Z C05Z H05Z 121.0 . .
C01Z C02Z C03Z 120.5(6) . .
C01Z C02Z H02Z 119.8 . .
C03Z C02Z H02Z 119.8 . .
C07P C08P C09P 113.7(3) . .
C07P C08P H08A 108.8 . .
C09P C08P H08A 108.8 . .
C07P C08P H08B 108.8 . .
C09P C08P H08B 108.8 . .
H08A C08P H08B 107.7 . .
C13P N3 C06P 103.9(2) . .
C13P N3 Ni 128.12(19) . .
C06P N3 Ni 128.01(18) . .
C08P C09P H09A 109.5 . .
C08P C09P H09B 109.5 . .
H09A C09P H09B 109.5 . .
C08P C09P H09C 109.5 . .
H09A C09P H09C 109.5 . .
H09B C09P H09C 109.5 . .
C05Z C06Z C01Z 122.4(6) . .
C05Z C06Z H06Z 118.8 . .
C01Z C06Z H06Z 118.8 . .
C16P C16P C15P 106.59(17) 6_565 .
C16P C16P C17P 128.73(17) 6_565 .
C15P C16P C17P 124.5(3) . .
C05Z C04Z C03Z 120.5(6) . .
C05Z C04Z H04Z 119.7 . .
C03Z C04Z H04Z 119.7 . .
C15P N2 C15P 104.3(3) 6_565 .
C15P N2 Ni 127.80(15) 6_565 .
C15P N2 Ni 127.80(15) . .
C03P C02P C01P 113.5(2) . .
C03P C02P H02A 108.9 . .
C01P C02P H02A 108.9 . .
C03P C02P H02B 108.9 . .
C01P C02P H02B 108.9 . .
H02A C02P H02B 107.7 . .
C04P N4 C04P 104.3(3) . 6_565
C04P N4 Ni 127.86(16) . .
C04P N4 Ni 127.86(16) 6_565 .
Sc1A N1 Sc2B 117.26(12) . .
Sc1A N1 Sc2B 117.26(12) . 6_565
Sc2B N1 Sc2B 108.07(18) . 6_565
Sc1A N1 Sc2A 132.13(9) . .
Sc1A N1 Sc2A 132.13(9) . 6_565
Sc2B N1 Sc2A 108.33(17) . 6_565
Sc2B N1 Sc2A 28.21(7) 6_565 6_565
Sc2A N1 Sc2A 95.24(17) . 6_565
Sc2B N1 Sc1B 125.96(9) . .
Sc2B N1 Sc1B 125.96(9) 6_565 .
Sc2A N1 Sc1B 118.19(17) . .
Sc2A N1 Sc1B 118.19(18) 6_565 .
C03P C03P C04P 106.72(17) 6_565 .
C03P C03P C02P 128.86(17) 6_565 .
C04P C03P C02P 124.3(3) . .
C14P C15P N2 125.3(2) . .
C14P C15P C16P 123.4(3) . .
N2 C15P C16P 111.3(3) . .
C11P C12P H12A 109.5 . .
C11P C12P H12B 109.5 . .
H12A C12P H12B 109.5 . .
C11P C12P H12C 109.5 . .
H12A C12P H12C 109.5 . .
H12B C12P H12C 109.5 . .
C07P C10P C13P 106.0(2) . .
C07P C10P C11P 129.2(3) . .
C13P C10P C11P 124.7(3) . .
C16P C17P C18P 111.6(2) . .
C16P C17P H17A 109.3 . .
C18P C17P H17A 109.3 . .
C16P C17P H17B 109.3 . .
C18P C17P H17B 109.3 . .
H17A C17P H17B 108.0 . .
C02P C01P H01A 109.5 . .
C02P C01P H01B 109.5 . .
H01A C01P H01B 109.5 . .
C02P C01P H01C 109.5 . .
H01A C01P H01C 109.5 . .
H01B C01P H01C 109.5 . .
C04P C05P C06P 123.9(3) . .
C04P C05P H05P 118.0 . .
C06P C05P H05P 118.0 . .
N3 C13P C14P 124.7(3) . .
N3 C13P C10P 111.9(2) . .
C14P C13P C10P 123.3(3) . .
C15P C14P C13P 124.1(3) . .
C15P C14P H14P 118.0 . .
C13P C14P H14P 118.0 . .
C10P C11P C12P 113.1(3) . .
C10P C11P H11A 109.0 . .
C12P C11P H11A 109.0 . .
C10P C11P H11B 109.0 . .
C12P C11P H11B 109.0 . .
H11A C11P H11B 107.8 . .
C05P C04P N4 125.4(3) . .
C05P C04P C03P 123.4(3) . .
N4 C04P C03P 111.1(3) . .
C17P C18P H18A 109.5 . .
C17P C18P H18B 109.5 . .
H18A C18P H18B 109.5 . .
C17P C18P H18C 109.5 . .
H18A C18P H18C 109.5 . .
H18B C18P H18C 109.5 . .
C10P C07P C06P 106.4(2) . .
C10P C07P C08P 128.6(3) . .
C06P C07P C08P 125.0(3) . .
N3 C06P C05P 124.7(3) . .
N3 C06P C07P 111.8(2) . .
C05P C06P C07P 123.5(3) . .
C02Z C01Z C06Z 119.8(5) . .
C02Z C01Z H01Z 120.1 . .
C06Z C01Z H01Z 120.1 . .
N1 Sc2B Sc2B 35.97(9) . 6_565
N1 Sc2A Sc2A 42.38(9) . 6_565
C55 C01 C05 161(2) 6_565 6_565
C05 C01 C24 117.7(15) 6_565 .
C55 C01 C02 85.7(16) 6_565 .
C05 C01 C02 110.6(16) 6_565 .
C24 C01 C02 126.3(12) . .
C55 C01 C25 154.4(18) 6_565 .
C24 C01 C25 112.3(10) . .
C02 C01 C25 113.5(11) . .
C55 C01 C56 47.8(14) 6_565 6_565
C05 C01 C56 146.6(16) 6_565 6_565
C24 C01 C56 88.9(10) . 6_565
C25 C01 C56 147.3(10) . 6_565
C55 C01 C04 148.8(17) 6_565 6_565
C05 C01 C04 46.4(12) 6_565 6_565
C24 C01 C04 156.5(9) . 6_565
C02 C01 C04 64.2(7) . 6_565
C25 C01 C04 50.1(8) . 6_565
C56 C01 C04 101.5(7) 6_565 6_565
C55 C01 C06 121.6(17) 6_565 6_565
C24 C01 C06 78.9(9) . 6_565
C02 C01 C06 141.6(10) . 6_565
C56 C01 C06 152.7(7) 6_565 6_565
C04 C01 C06 82.6(8) 6_565 6_565
C05 C01 C74 132.2(15) 6_565 6_565
C02 C01 C74 110.6(9) . 6_565
C25 C01 C74 126.2(10) . 6_565
C56 C01 C74 73.1(7) 6_565 6_565
C04 C01 C74 158.6(7) 6_565 6_565
C06 C01 C74 93.2(9) 6_565 6_565
C02 C02 C56 81.4(7) 6_565 6_565
C02 C02 C03 67.4(4) 6_565 .
C56 C02 C03 147.2(9) 6_565 .
C02 C02 C56 50.2(5) 6_565 .
C03 C02 C56 116.8(7) . .
C02 C02 C01 159.3(5) 6_565 .
C56 C02 C01 86.4(9) 6_565 .
C03 C02 C01 119.9(9) . .
C56 C02 C01 116.2(9) . .
C02 C02 C55 137.5(6) 6_565 6_565
C56 C02 C55 58.6(8) 6_565 6_565
C03 C02 C55 145.9(9) . 6_565
C56 C02 C55 88.9(8) . 6_565
C02 C02 C04 119.8(5) 6_565 6_565
C56 C02 C04 150.9(9) 6_565 6_565
C03 C02 C04 53.6(5) . 6_565
C56 C02 C04 159.9(6) . 6_565
C01 C02 C04 67.0(8) . 6_565
C55 C02 C04 94.6(8) 6_565 6_565
C02 C02 C05 155.3(4) 6_565 6_565
C56 C02 C05 109.4(9) 6_565 6_565
C03 C02 C05 96.3(7) . 6_565
C56 C02 C05 137.2(8) . 6_565
C55 C02 C05 51.4(7) 6_565 6_565
C02 C03 C02 45.3(8) . 6_565
C02 C03 C27 156.5(6) . 6_565
C02 C03 C27 123.6(6) 6_565 6_565
C02 C03 C27 123.6(6) . .
C02 C03 C27 156.5(6) 6_565 .
C27 C03 C27 56.4(10) 6_565 .
C02 C03 C04 76.4(6) . 6_565
C02 C03 C04 120.7(7) 6_565 6_565
C27 C03 C04 105.3(8) 6_565 6_565
C27 C03 C04 49.3(6) . 6_565
C02 C03 C04 120.7(7) . .
C02 C03 C04 76.4(6) 6_565 .
C27 C03 C04 49.3(6) 6_565 .
C27 C03 C04 105.3(8) . .
C04 C03 C04 151.0(9) 6_565 .
C26 C04 C27 69.7(11) 6_565 6_565
C26 C04 C05 93.5(13) 6_565 .
C27 C04 C05 154.1(10) 6_565 .
C26 C04 C03 131.5(11) 6_565 .
C27 C04 C03 63.7(9) 6_565 .
C05 C04 C03 124.0(11) . .
C26 C04 C25 59.9(11) 6_565 6_565
C27 C04 C25 127.6(12) 6_565 6_565
C03 C04 C25 152.5(8) . 6_565
C05 C04 C29 117.8(12) . .
C03 C04 C29 106.2(10) . .
C25 C04 C29 85.3(10) 6_565 .
C26 C04 C02 154.6(9) 6_565 6_565
C27 C04 C02 112.0(10) 6_565 6_565
C05 C04 C02 74.8(10) . 6_565
C03 C04 C02 50.0(5) . 6_565
C25 C04 C02 107.8(9) 6_565 6_565
C29 C04 C02 147.0(9) . 6_565
C26 C04 C01 117.7(11) 6_565 6_565
C27 C04 C01 151.5(8) 6_565 6_565
C03 C04 C01 98.5(7) . 6_565
C25 C04 C01 59.6(7) 6_565 6_565
C29 C04 C01 138.8(9) . 6_565
C02 C04 C01 48.8(6) 6_565 6_565
C01 C05 C25 166.3(19) 6_565 6_565
C01 C05 C04 107.6(17) 6_565 .
C25 C05 C04 79.6(17) 6_565 .
C01 C05 C06 120.2(17) 6_565 .
C25 C05 C06 48.8(15) 6_565 .
C04 C05 C06 125.6(15) . .
C25 C05 C55 157.8(16) 6_565 .
C04 C05 C55 115.4(13) . .
C06 C05 C55 110.9(12) . .
C01 C05 C26 142.6(16) 6_565 6_565
C06 C05 C26 87.2(12) . 6_565
C55 C05 C26 147.4(10) . 6_565
C25 C05 C24 129.3(16) 6_565 6_565
C04 C05 C24 142.8(13) . 6_565
C06 C05 C24 80.9(11) . 6_565
C26 C05 C24 153.8(7) 6_565 6_565
C01 C05 C02 45.7(13) 6_565 6_565
C25 C05 C02 139.1(17) 6_565 6_565
C04 C05 C02 61.9(7) . 6_565
C06 C05 C02 152.6(10) . 6_565
C55 C05 C02 53.5(9) . 6_565
C26 C05 C02 98.1(7) 6_565 6_565
C24 C05 C02 82.8(10) 6_565 6_565
C01 C05 C45 128.9(15) 6_565 6_565
C04 C05 C45 115.9(13) . 6_565
C55 C05 C45 119.7(10) . 6_565
C26 C05 C45 77.5(11) 6_565 6_565
C24 C05 C45 90.0(8) 6_565 6_565
C02 C05 C45 153.5(7) 6_565 6_565
C45 C06 C25 111(4) 6_565 6_565
C25 C06 C07 82.0(15) 6_565 .
C45 C06 C22 74(3) 6_565 6_565
C25 C06 C22 166(2) 6_565 6_565
C07 C06 C22 100.5(16) . 6_565
C45 C06 C05 145(4) 6_565 .
C07 C06 C05 115.1(14) . .
C22 C06 C05 138(2) 6_565 .
C45 C06 C72 92(3) 6_565 .
C25 C06 C72 155(2) 6_565 .
C07 C06 C72 119.7(16) . .
C05 C06 C72 121.4(18) . .
C25 C06 C44 85.5(16) 6_565 6_565
C22 C06 C44 95.2(14) 6_565 6_565
C05 C06 C44 116.9(14) . 6_565
C72 C06 C44 114.5(14) . 6_565
C45 C06 C23 118(4) 6_565 6_565
C25 C06 C23 129.0(18) 6_565 6_565
C07 C06 C23 141.7(14) . 6_565
C05 C06 C23 95.1(14) . 6_565
C44 C06 C23 134.6(12) 6_565 6_565
C45 C06 C01 162(4) 6_565 6_565
C25 C06 C01 54.9(12) 6_565 6_565
C07 C06 C01 133.2(13) . 6_565
C22 C06 C01 117.0(16) 6_565 6_565
C72 C06 C01 100.6(15) . 6_565
C44 C06 C01 133.0(12) 6_565 6_565
C23 C06 C01 74.3(10) 6_565 6_565
C44 C07 C45 145(4) 6_565 6_565
C44 C07 C06 153(4) 6_565 .
C44 C07 C08 45(3) 6_565 .
C45 C07 C08 102(2) 6_565 .
C06 C07 C08 117.7(16) . .
C44 C07 C30 64(3) 6_565 .
C45 C07 C30 141(2) 6_565 .
C06 C07 C30 122.7(15) . .
C08 C07 C30 108.6(13) . .
C44 C07 C25 141(3) 6_565 6_565
C45 C07 C25 61.3(16) 6_565 6_565
C08 C07 C25 153.9(15) . 6_565
C30 C07 C25 81.4(12) . 6_565
C44 C07 C46 60(3) 6_565 6_565
C45 C07 C46 141(2) 6_565 6_565
C06 C07 C46 123.3(16) . 6_565
C08 C07 C46 104.3(17) . 6_565
C25 C07 C46 83.5(13) 6_565 6_565
C45 C07 C43 115(2) 6_565 6_565
C06 C07 C43 129.4(16) . 6_565
C30 C07 C43 93.0(13) . 6_565
C25 C07 C43 153.8(12) 6_565 6_565
C46 C07 C43 88.6(16) 6_565 6_565
C43 C08 C44 102(3) 6_565 6_565
C43 C08 C42 77(3) 6_565 6_565
C44 C08 C42 156.5(18) 6_565 6_565
C43 C08 C09 98(3) 6_565 .
C44 C08 C09 148.2(18) 6_565 .
C43 C08 C07 125(3) 6_565 .
C42 C08 C07 145.7(17) 6_565 .
C09 C08 C07 128.3(15) . .
C44 C08 C32 78.9(13) 6_565 .
C42 C08 C32 98.9(12) 6_565 .
C09 C08 C32 119.9(11) . .
C07 C08 C32 102.1(11) . .
C43 C08 C45 148(3) 6_565 6_565
C44 C08 C45 51.1(11) 6_565 6_565
C42 C08 C45 119.8(14) 6_565 6_565
C09 C08 C45 100.6(13) . 6_565
C32 C08 C45 127.2(10) . 6_565
C42 C09 C21 150(5) 6_565 6_565
C42 C09 C08 75(4) 6_565 .
C21 C09 C08 120(2) 6_565 .
C42 C09 C10 48(4) 6_565 .
C21 C09 C10 109(2) 6_565 .
C08 C09 C10 121.8(13) . .
C42 C09 C71 155(5) 6_565 .
C08 C09 C71 112.6(14) . .
C10 C09 C71 116.7(13) . .
C42 C09 C43 53(4) 6_565 6_565
C21 C09 C43 138(2) 6_565 6_565
C10 C09 C43 99.8(12) . 6_565
C71 C09 C43 132.0(14) . 6_565
C21 C09 C41 123(2) 6_565 6_565
C08 C09 C41 103.8(13) . 6_565
C71 C09 C41 130.9(14) . 6_565
C43 C09 C41 81.7(11) 6_565 6_565
C41 C10 C42 98(3) 6_565 6_565
C41 C10 C18 88(3) 6_565 6_565
C42 C10 C18 155(2) 6_565 6_565
C41 C10 C69 113(3) 6_565 .
C42 C10 C69 137.5(18) 6_565 .
C42 C10 C11 99.1(14) 6_565 .
C18 C10 C11 86.5(13) 6_565 .
C69 C10 C11 111.0(11) . .
C41 C10 C09 117(3) 6_565 .
C18 C10 C09 143.0(16) 6_565 .
C69 C10 C09 120.5(14) . .
C11 C10 C09 118.1(10) . .
C42 C10 C40 87.1(13) 6_565 6_565
C18 C10 C40 97.0(13) 6_565 6_565
C69 C10 C40 120.6(11) . 6_565
C09 C10 C40 105.9(9) . 6_565
C41 C10 C21 139(3) 6_565 6_565
C42 C10 C21 46.4(12) 6_565 6_565
C18 C10 C21 115.9(15) 6_565 6_565
C69 C10 C21 92.5(12) . 6_565
C11 C10 C21 138.7(12) . 6_565
C40 C10 C21 127.4(11) 6_565 6_565
C41 C10 C19 127(3) 6_565 6_565
C42 C10 C19 119.5(16) 6_565 6_565
C11 C10 C19 125.5(11) . 6_565
C09 C10 C19 102.2(11) . 6_565
C40 C10 C19 132.9(10) 6_565 6_565
C21 C10 C19 74.2(10) 6_565 6_565
C40 C11 C41 140(3) 6_565 6_565
C40 C11 C12 107(2) 6_565 .
C41 C11 C12 107.6(19) 6_565 .
C40 C11 C10 141(2) 6_565 .
C12 C11 C10 106.3(9) . .
C41 C11 C33 124(2) 6_565 .
C12 C11 C33 120.6(12) . .
C10 C11 C33 124.3(12) . .
C40 C11 C39 57(2) 6_565 6_565
C41 C11 C39 152(2) 6_565 6_565
C12 C11 C39 50.8(8) . 6_565
C10 C11 C39 150.2(12) . 6_565
C33 C11 C39 70.4(10) . 6_565
C41 C11 C54 106(2) 6_565 6_565
C12 C11 C54 135.4(10) . 6_565
C10 C11 C54 107.1(10) . 6_565
C39 C11 C54 86.7(9) 6_565 6_565
C40 C11 C18 159(3) 6_565 6_565
C41 C11 C18 47.2(17) 6_565 6_565
C12 C11 C18 60.4(8) . 6_565
C10 C11 C18 45.8(9) . 6_565
C33 C11 C18 153.5(12) . 6_565
C39 C11 C18 108.4(11) 6_565 6_565
C54 C11 C18 143.5(10) 6_565 6_565
C40 C11 C42 106(2) 6_565 6_565
C12 C11 C42 136.9(10) . 6_565
C33 C11 C42 89.1(11) . 6_565
C39 C11 C42 147.9(11) 6_565 6_565
C54 C11 C42 71.8(9) 6_565 6_565
C18 C11 C42 79.1(9) 6_565 6_565
C38 C12 C17 74.8(16) 6_565 6_565
C38 C12 C39 73.1(14) 6_565 6_565
C17 C12 C39 143.1(14) 6_565 6_565
C39 C12 C36 46.9(8) 6_565 .
C38 C12 C11 147.1(15) 6_565 .
C17 C12 C11 128.5(13) 6_565 .
C39 C12 C11 76.1(9) 6_565 .
C36 C12 C11 122.4(10) . .
C38 C12 C13 93.4(15) 6_565 .
C17 C12 C13 18.9(12) 6_565 .
C39 C12 C13 154.6(11) 6_565 .
C36 C12 C13 118.6(12) . .
C11 C12 C13 110.2(10) . .
C38 C12 C18 128.0(16) 6_565 6_565
C17 C12 C18 55.1(11) 6_565 6_565
C39 C12 C18 143.6(10) 6_565 6_565
C36 C12 C18 149.3(11) . 6_565
C11 C12 C18 74.2(10) . 6_565
C38 C12 C40 126.9(16) 6_565 6_565
C17 C12 C40 145.9(14) 6_565 6_565
C39 C12 C40 54.8(10) 6_565 6_565
C36 C12 C40 101.4(11) . 6_565
C13 C12 C40 129.3(11) . 6_565
C18 C12 C40 94.4(12) 6_565 6_565
C38 C12 C41 158.7(13) 6_565 6_565
C17 C12 C41 104.4(13) 6_565 6_565
C39 C12 C41 98.9(11) 6_565 6_565
C36 C12 C41 142.7(10) . 6_565
C13 C12 C41 85.9(10) . 6_565
C18 C12 C41 49.8(10) 6_565 6_565
C40 C12 C41 45.0(9) 6_565 6_565
C17 C13 C18 138(5) 6_565 6_565
C17 C13 C14 75(4) 6_565 .
C18 C13 C14 139(2) 6_565 .
C17 C13 C12 53(4) 6_565 .
C18 C13 C12 86.1(18) 6_565 .
C14 C13 C12 124.0(15) . .
C17 C13 C69 155(5) 6_565 .
C14 C13 C69 120.7(16) . .
C12 C13 C69 104.7(11) . .
C17 C13 C16 67(4) 6_565 6_565
C18 C13 C16 147(2) 6_565 6_565
C12 C13 C16 117.3(16) . 6_565
C69 C13 C16 128.5(18) . 6_565
C18 C13 C38 117.2(18) 6_565 6_565
C14 C13 C38 92.3(13) . 6_565
C69 C13 C38 134.1(12) . 6_565
C16 C13 C38 85.2(14) 6_565 6_565
C17 C13 C19 160(5) 6_565 6_565
C14 C13 C19 99.0(14) . 6_565
C12 C13 C19 123.6(12) . 6_565
C16 C13 C19 106.8(16) 6_565 6_565
C38 C13 C19 146.9(12) 6_565 6_565
C16 C14 C64 124(10) 6_565 6_565
C16 C14 C17 92(10) 6_565 6_565
C64 C14 C17 143(3) 6_565 6_565
C16 C14 C13 112(10) 6_565 .
C64 C14 C13 123(3) 6_565 .
C16 C14 C66 131(10) 6_565 .
C17 C14 C66 136(3) 6_565 .
C13 C14 C66 116(2) . .
C64 C14 C15 113(3) 6_565 .
C17 C14 C15 97.9(19) 6_565 .
C13 C14 C15 118.3(17) . .
C66 C14 C15 118(2) . .
C16 C15 C16 126(3) . 6_565
C16 C15 C37 113.4(12) . .
C16 C15 C37 113.4(12) 6_565 .
C37 C15 C14 113.8(11) . .
C16 C15 C14 4(3) . 6_565
C16 C15 C14 123.0(8) 6_565 6_565
C37 C15 C14 113.8(11) . 6_565
C14 C15 C14 120(2) . 6_565
C14 C16 C15 152(10) 6_565 .
C14 C16 C17 79(10) 6_565 .
C15 C16 C17 106.8(18) . .
C14 C16 C64 48(10) 6_565 .
C15 C16 C64 117(3) . .
C17 C16 C64 127(2) . .
C14 C16 C13 60(10) 6_565 6_565
C15 C16 C13 125(2) . 6_565
C64 C16 C13 108(2) . 6_565
C15 C16 C66 120(3) . 6_565
C17 C16 C66 121(3) . 6_565
C13 C16 C66 103(2) 6_565 6_565
C13 C17 C12 108(4) 6_565 6_565
C13 C17 C38 151(5) 6_565 .
C13 C17 C14 85(4) 6_565 6_565
C12 C17 C14 157(2) 6_565 6_565
C38 C17 C14 119(2) . 6_565
C13 C17 C16 93(5) 6_565 .
C12 C17 C16 151.8(19) 6_565 .
C38 C17 C16 110.7(16) . .
C12 C17 C18 80.5(15) 6_565 .
C38 C17 C18 122.8(19) . .
C14 C17 C18 109(2) 6_565 .
C16 C17 C18 118(2) . .
C12 C17 C69 91.8(14) 6_565 6_565
C38 C17 C69 132.6(17) . 6_565
C14 C17 C69 97.0(19) 6_565 6_565
C16 C17 C69 106.1(17) . 6_565
C13 C17 C36 148(5) 6_565 6_565
C14 C17 C36 118.1(19) 6_565 6_565
C16 C17 C36 110.6(14) . 6_565
C18 C17 C36 120.6(15) . 6_565
C69 C17 C36 129.9(13) 6_565 6_565
C69 C18 C13 126(4) 6_565 6_565
C69 C18 C10 80(3) 6_565 6_565
C13 C18 C10 150(2) 6_565 6_565
C13 C18 C19 110(2) 6_565 .
C10 C18 C19 94.7(14) 6_565 .
C69 C18 C17 138(4) 6_565 .
C10 C18 C17 136.5(19) 6_565 .
C19 C18 C17 120.9(18) . .
C69 C18 C41 105(3) 6_565 .
C13 C18 C41 125(2) 6_565 .
C19 C18 C41 117.8(14) . .
C17 C18 C41 111.9(18) . .
C69 C18 C12 165(3) 6_565 6_565
C13 C18 C12 57.6(13) 6_565 6_565
C10 C18 C12 93.0(14) 6_565 6_565
C19 C18 C12 155.8(14) . 6_565
C41 C18 C12 68.1(12) . 6_565
C69 C18 C11 127(3) 6_565 6_565
C13 C18 C11 102.7(17) 6_565 6_565
C10 C18 C11 47.7(10) 6_565 6_565
C19 C18 C11 137.4(13) . 6_565
C17 C18 C11 89.4(15) . 6_565
C12 C18 C11 45.4(8) 6_565 6_565
C13 C18 C68 108.9(19) 6_565 6_565
C10 C18 C68 93.6(13) 6_565 6_565
C17 C18 C68 119.5(16) . 6_565
C41 C18 C68 115.7(13) . 6_565
C12 C18 C68 151.1(12) 6_565 6_565
C11 C18 C68 134.1(11) 6_565 6_565
C68 C19 C69 163(4) 6_565 6_565
C68 C19 C18 162(3) 6_565 .
C68 C19 C20 53(3) 6_565 .
C69 C19 C20 113(2) 6_565 .
C18 C19 C20 123.2(15) . .
C68 C19 C63 56(3) 6_565 .
C69 C19 C63 134(2) 6_565 .
C18 C19 C63 121.0(16) . .
C20 C19 C63 109.1(13) . .
C68 C19 C67 49(3) 6_565 6_565
C69 C19 C67 139(2) 6_565 6_565
C18 C19 C67 126.7(15) . 6_565
C20 C19 C67 100.5(14) . 6_565
C69 C19 C70 126(2) 6_565 6_565
C18 C19 C70 134.2(14) . 6_565
C63 C19 C70 93.6(12) . 6_565
C67 C19 C70 84.8(12) 6_565 6_565
C68 C19 C13 145(3) 6_565 6_565
C20 C19 C13 148.3(14) . 6_565
C63 C19 C13 91.9(12) . 6_565
C67 C19 C13 98.3(11) 6_565 6_565
C70 C19 C13 151.5(12) 6_565 6_565
C68 C19 C10 131(3) 6_565 6_565
C20 C19 C10 80.8(10) . 6_565
C63 C19 C10 154.4(15) . 6_565
C67 C19 C10 152.6(12) 6_565 6_565
C70 C19 C10 93.5(10) 6_565 6_565
C13 C19 C10 70.8(9) 6_565 6_565
C70 C20 C68 102(3) 6_565 6_565
C70 C20 C71 81(3) 6_565 6_565
C68 C20 C71 154(2) 6_565 6_565
C70 C20 C21 100(3) 6_565 .
C68 C20 C21 139.6(18) 6_565 .
C70 C20 C19 125(3) 6_565 .
C71 C20 C19 139.1(17) 6_565 .
C21 C20 C19 119.4(15) . .
C68 C20 C61 82.4(13) 6_565 .
C71 C20 C61 103.7(13) 6_565 .
C21 C20 C61 123.0(15) . .
C19 C20 C61 106.6(12) . .
C70 C20 C69 142(3) 6_565 6_565
C68 C20 C69 47.4(9) 6_565 6_565
C71 C20 C69 117.4(15) 6_565 6_565
C21 C20 C69 96.9(13) . 6_565
C61 C20 C69 128.6(12) . 6_565
C71 C21 C09 155(6) 6_565 6_565
C71 C21 C20 78(4) 6_565 .
C09 C21 C20 127(2) 6_565 .
C71 C21 C42 162(5) 6_565 .
C20 C21 C42 118.9(16) . .
C71 C21 C22 46(4) 6_565 .
C09 C21 C22 112(2) 6_565 .
C20 C21 C22 118.5(16) . .
C42 C21 C22 116.4(19) . .
C71 C21 C70 57(4) 6_565 6_565
C09 C21 C70 147(2) 6_565 6_565
C42 C21 C70 137.1(16) . 6_565
C22 C21 C70 96.2(13) . 6_565
C09 C21 C72 124(2) 6_565 6_565
C20 C21 C72 106.7(16) . 6_565
C42 C21 C72 128.7(19) . 6_565
C70 C21 C72 84.6(12) 6_565 6_565
C71 C21 C10 161(5) 6_565 6_565
C20 C21 C10 83.8(12) . 6_565
C22 C21 C10 147.1(17) . 6_565
C70 C21 C10 103.5(13) 6_565 6_565
C72 C21 C10 156.7(16) 6_565 6_565
C72 C22 C71 109(5) 6_565 6_565
C72 C22 C45 118(5) 6_565 .
C71 C22 C45 133.8(18) 6_565 .
C72 C22 C06 94(5) 6_565 6_565
C71 C22 C06 155(2) 6_565 6_565
C71 C22 C23 103.5(19) 6_565 .
C45 C22 C23 118.9(19) . .
C06 C22 C23 94.1(18) 6_565 .
C72 C22 C21 125(5) 6_565 .
C45 C22 C21 117.4(16) . .
C06 C22 C21 139.2(18) 6_565 .
C23 C22 C21 117.7(16) . .
C71 C22 C73 93.6(17) 6_565 6_565
C45 C22 C73 128.2(17) . 6_565
C06 C22 C73 103.5(17) 6_565 6_565
C21 C22 C73 108.0(14) . 6_565
C73 C23 C72 147(4) 6_565 6_565
C73 C23 C24 91(3) 6_565 .
C72 C23 C24 122(2) 6_565 .
C73 C23 C22 145(4) 6_565 .
C24 C23 C22 120.6(16) . .
C73 C23 C60 24(2) 6_565 .
C72 C23 C60 126(2) 6_565 .
C24 C23 C60 108.1(13) . .
C22 C23 C60 122.4(16) . .
C73 C23 C74 60(3) 6_565 6_565
C72 C23 C74 152(2) 6_565 6_565
C22 C23 C74 147.8(15) . 6_565
C60 C23 C74 77.7(11) . 6_565
C72 C23 C79 111.9(19) 6_565 6_565
C24 C23 C79 119.2(11) . 6_565
C22 C23 C79 107.4(14) . 6_565
C74 C23 C79 90.1(10) 6_565 6_565
C73 C23 C06 167(3) 6_565 6_565
C24 C23 C06 79.0(10) . 6_565
C60 C23 C06 154.9(13) . 6_565
C74 C23 C06 108.9(12) 6_565 6_565
C79 C23 C06 141.8(11) 6_565 6_565
C74 C24 C55 106(2) 6_565 6_565
C74 C24 C01 137(2) 6_565 .
C74 C24 C23 90.8(18) 6_565 .
C55 C24 C23 158.4(15) 6_565 .
C01 C24 C23 127.6(12) . .
C55 C24 C58 82.8(14) 6_565 .
C01 C24 C58 113.2(11) . .
C23 C24 C58 110.3(10) . .
C74 C24 C73 68.4(16) 6_565 6_565
C55 C24 C73 167.7(13) 6_565 6_565
C01 C24 C73 149.3(12) . 6_565
C58 C24 C73 89.3(10) . 6_565
C74 C24 C05 157.4(19) 6_565 6_565
C55 C24 C05 55.5(11) 6_565 6_565
C23 C24 C05 105.0(11) . 6_565
C58 C24 C05 132.8(10) . 6_565
C73 C24 C05 127.2(11) 6_565 6_565
C74 C24 C72 113.9(18) 6_565 6_565
C55 C24 C72 136.5(14) 6_565 6_565
C01 C24 C72 104.4(9) . 6_565
C58 C24 C72 131.0(10) . 6_565
C73 C24 C72 46.1(9) 6_565 6_565
C05 C24 C72 81.6(8) 6_565 6_565
C05 C25 C06 97.0(19) 6_565 6_565
C05 C25 C26 114.2(19) 6_565 .
C06 C25 C26 139.6(18) 6_565 .
C05 C25 C45 118.8(17) 6_565 .
C26 C25 C45 119.5(15) . .
C05 C25 C04 66.5(15) 6_565 6_565
C06 C25 C04 155.9(15) 6_565 6_565
C26 C25 C04 48.4(9) . 6_565
C45 C25 C04 159.5(12) . 6_565
C05 C25 C07 148.8(18) 6_565 6_565
C06 C25 C07 55.1(13) 6_565 6_565
C26 C25 C07 87.1(13) . 6_565
C04 C25 C07 133.7(12) 6_565 6_565
C06 C25 C01 91.6(15) 6_565 .
C26 C25 C01 116.9(14) . .
C45 C25 C01 113.2(11) . .
C04 C25 C01 70.3(10) 6_565 .
C07 C25 C01 142.2(12) 6_565 .
C05 C25 C30 149.3(17) 6_565 6_565
C06 C25 C30 99.6(15) 6_565 6_565
C45 C25 C30 78.4(12) . 6_565
C04 C25 C30 88.9(10) 6_565 6_565
C07 C25 C30 45.7(9) 6_565 6_565
C01 C25 C30 147.9(12) . 6_565
C05 C25 C29 113.0(17) 6_565 6_565
C06 C25 C29 137.0(15) 6_565 6_565
C45 C25 C29 117.9(12) . 6_565
C04 C25 C29 48.3(8) 6_565 6_565
C07 C25 C29 86.2(10) 6_565 6_565
C01 C25 C29 115.2(11) . 6_565
C29 C26 C04 107(3) 6_565 6_565
C29 C26 C30 80(2) 6_565 6_565
C04 C26 C30 162.6(16) 6_565 6_565
C29 C26 C25 166(2) 6_565 .
C04 C26 C25 71.7(11) 6_565 .
C30 C26 C25 97.2(15) 6_565 .
C29 C26 C27 50(2) 6_565 .
C04 C26 C27 56.8(10) 6_565 .
C30 C26 C27 128.4(15) 6_565 .
C25 C26 C27 126.6(14) . .
C29 C26 C46 69(2) 6_565 .
C04 C26 C46 159.9(17) 6_565 .
C25 C26 C46 106.9(19) . .
C27 C26 C46 116.4(17) . .
C29 C26 C05 149(3) 6_565 6_565
C04 C26 C05 47.8(8) 6_565 6_565
C30 C26 C05 119.2(13) 6_565 6_565
C27 C26 C05 102.4(11) . 6_565
C46 C26 C05 127.1(17) . 6_565
C29 C27 C04 84.3(14) 6_565 6_565
C29 C27 C28 82.6(13) 6_565 .
C04 C27 C28 158.2(10) 6_565 .
C29 C27 C27 141.1(12) 6_565 6_565
C04 C27 C27 128.0(8) 6_565 6_565
C28 C27 C27 59.6(6) . 6_565
C04 C27 C26 53.5(9) 6_565 .
C28 C27 C26 111.9(11) . .
C27 C27 C26 161.1(6) 6_565 .
C29 C27 C03 148.2(14) 6_565 .
C04 C27 C03 67.0(8) 6_565 .
C28 C27 C03 119.8(9) . .
C27 C27 C03 61.8(5) 6_565 .
C26 C27 C03 119.1(10) . .
C27 C28 C27 60.8(12) . 6_565
C27 C28 C53 142.0(6) . .
C27 C28 C53 142.0(6) 6_565 .
C53 C28 C29 104.5(7) . 6_565
C27 C28 C29 101.4(11) . .
C27 C28 C29 41.0(8) 6_565 .
C53 C28 C29 104.5(7) . .
C29 C28 C29 140.2(14) 6_565 .
C26 C29 C27 99(3) 6_565 6_565
C26 C29 C46 82(3) 6_565 6_565
C27 C29 C46 159.8(18) 6_565 6_565
C26 C29 C30 70(2) 6_565 .
C27 C29 C30 161.3(17) 6_565 .
C26 C29 C04 47(2) 6_565 .
C27 C29 C04 52.2(11) 6_565 .
C46 C29 C04 125.1(18) 6_565 .
C30 C29 C04 115.4(13) . .
C26 C29 C28 151(3) 6_565 .
C27 C29 C28 56.4(11) 6_565 .
C46 C29 C28 115.7(17) 6_565 .
C30 C29 C28 127.9(15) . .
C04 C29 C28 106.8(12) . .
C27 C29 C25 97.8(14) 6_565 6_565
C46 C29 C25 79.5(16) 6_565 6_565
C30 C29 C25 69.1(11) . 6_565
C04 C29 C25 46.4(8) . 6_565
C28 C29 C25 144.4(10) . 6_565
C46 C30 C44 124(10) 6_565 6_565
C46 C30 C26 98(9) 6_565 6_565
C44 C30 C26 118.2(17) 6_565 6_565
C46 C30 C31 46(9) 6_565 .
C44 C30 C31 85.1(14) 6_565 .
C26 C30 C31 144(2) 6_565 .
C46 C30 C29 71(9) 6_565 .
C44 C30 C29 144(2) 6_565 .
C31 C30 C29 117.3(17) . .
C46 C30 C07 142(10) 6_565 .
C26 C30 C07 94.4(14) 6_565 .
C31 C30 C07 110.0(14) . .
C29 C30 C07 122.8(16) . .
C44 C30 C47 110.2(17) 6_565 6_565
C26 C30 C47 114.8(16) 6_565 6_565
C29 C30 C47 87.7(14) . 6_565
C07 C30 C47 132.4(17) . 6_565
C46 C30 C25 130(10) 6_565 6_565
C44 C30 C25 77.2(12) 6_565 6_565
C31 C30 C25 150.8(19) . 6_565
C29 C30 C25 70.2(12) . 6_565
C07 C30 C25 52.9(10) . 6_565
C47 C30 C25 141.5(17) 6_565 6_565
C47 C31 C46 86(2) 6_565 6_565
C47 C31 C48 75.8(19) 6_565 6_565
C46 C31 C48 151.7(18) 6_565 6_565
C47 C31 C30 97(2) 6_565 .
C48 C31 C30 157.0(15) 6_565 .
C47 C31 C32 140(2) 6_565 .
C46 C31 C32 117(2) 6_565 .
C48 C31 C32 68.9(12) 6_565 .
C30 C31 C32 107.8(14) . .
C46 C31 C52 110.1(18) 6_565 .
C48 C31 C52 53.5(10) 6_565 .
C30 C31 C52 120.8(13) . .
C32 C31 C52 121.5(13) . .
C47 C31 C44 134.3(18) 6_565 6_565
C46 C31 C44 55.9(17) 6_565 6_565
C48 C31 C44 125.1(12) 6_565 6_565
C30 C31 C44 46.5(11) . 6_565
C32 C31 C44 61.3(10) . 6_565
C52 C31 C44 150.5(9) . 6_565
C47 C31 C54 118.8(19) 6_565 6_565
C46 C31 C54 135(2) 6_565 6_565
C48 C31 C54 45.8(9) 6_565 6_565
C30 C31 C54 128.1(12) . 6_565
C52 C31 C54 98.6(10) . 6_565
C44 C31 C54 82.4(9) 6_565 6_565
C54 C32 C43 112(2) 6_565 6_565
C54 C32 C31 114(2) 6_565 .
C43 C32 C31 126(2) 6_565 .
C54 C32 C08 126.0(19) 6_565 .
C31 C32 C08 111.3(12) . .
C43 C32 C33 105.5(16) 6_565 .
C31 C32 C33 118.8(14) . .
C08 C32 C33 119.4(10) . .
C54 C32 C48 60.5(19) 6_565 6_565
C43 C32 C48 154.7(14) 6_565 6_565
C31 C32 C48 53.7(9) . 6_565
C08 C32 C48 151.2(11) . 6_565
C33 C32 C48 65.5(11) . 6_565
C54 C32 C44 155.5(16) 6_565 6_565
C43 C32 C44 55.8(16) 6_565 6_565
C31 C32 C44 71.0(12) . 6_565
C33 C32 C44 150.0(11) . 6_565
C48 C32 C44 120.1(12) 6_565 6_565
C54 C33 C40 137(4) 6_565 6_565
C54 C33 C34 115(2) 6_565 .
C40 C33 C34 106(2) 6_565 .
C54 C33 C11 124(3) 6_565 .
C34 C33 C11 117.2(13) . .
C40 C33 C32 129(2) 6_565 .
C34 C33 C32 120.8(12) . .
C11 C33 C32 116.2(12) . .
C54 C33 C48 53.4(19) 6_565 6_565
C40 C33 C48 159.2(19) 6_565 6_565
C34 C33 C48 61.6(9) . 6_565
C11 C33 C48 156.5(11) . 6_565
C32 C33 C48 59.2(10) . 6_565
C54 C33 C39 162(2) 6_565 6_565
C40 C33 C39 51.0(19) 6_565 6_565
C34 C33 C39 55.6(10) . 6_565
C11 C33 C39 61.8(10) . 6_565
C32 C33 C39 159.5(10) . 6_565
C48 C33 C39 113.6(12) 6_565 6_565
C40 C33 C43 102(2) 6_565 6_565
C34 C33 C43 144.1(12) . 6_565
C11 C33 C43 88.7(11) . 6_565
C48 C33 C43 84.6(11) 6_565 6_565
C39 C33 C43 143.4(10) 6_565 6_565
C54 C33 C41 105(2) 6_565 6_565
C34 C33 C41 133.1(13) . 6_565
C32 C33 C41 97.0(11) . 6_565
C48 C33 C41 144.8(10) 6_565 6_565
C39 C33 C41 79.1(10) 6_565 6_565
C43 C33 C41 69.5(9) 6_565 6_565
C50 C34 C49 81(2) 6_565 6_565
C50 C34 C33 135.0(17) 6_565 .
C49 C34 C33 134.0(17) 6_565 .
C50 C34 C51 94(2) 6_565 .
C33 C34 C51 120.7(14) . .
C49 C34 C35 92.7(17) 6_565 .
C33 C34 C35 123.4(11) . .
C51 C34 C35 105.6(15) . .
C50 C34 C39 58.7(14) 6_565 6_565
C49 C34 C39 134.8(18) 6_565 6_565
C33 C34 C39 77.3(10) . 6_565
C51 C34 C39 144.0(14) . 6_565
C35 C34 C39 46.5(9) . 6_565
C50 C34 C48 143.9(17) 6_565 6_565
C49 C34 C48 67.9(13) 6_565 6_565
C33 C34 C48 67.5(11) . 6_565
C51 C34 C48 54.2(11) . 6_565
C35 C34 C48 152.2(12) . 6_565
C39 C34 C48 138.4(12) 6_565 6_565
C50 C34 C54 151.3(15) 6_565 6_565
C49 C34 C54 114.4(15) 6_565 6_565
C51 C34 C54 100.8(12) . 6_565
C35 C34 C54 141.5(11) . 6_565
C39 C34 C54 96.9(12) 6_565 6_565
C48 C34 C54 47.1(9) 6_565 6_565
C50 C34 C40 109.4(16) 6_565 6_565
C49 C34 C40 152.6(15) 6_565 6_565
C51 C34 C40 142.2(12) . 6_565
C35 C34 C40 97.4(9) . 6_565
C39 C34 C40 51.0(9) 6_565 6_565
C48 C34 C40 92.7(12) 6_565 6_565
C54 C34 C40 46.5(8) 6_565 6_565
C50 C35 C39 94(4) 6_565 6_565
C50 C35 C35 101(4) 6_565 6_565
C39 C35 C35 150.0(11) 6_565 6_565
C50 C35 C36 140(4) 6_565 .
C39 C35 C36 48.9(10) 6_565 .
C35 C35 C36 107.3(10) 6_565 .
C50 C35 C50 80(4) 6_565 .
C39 C35 C50 153.5(19) 6_565 .
C36 C35 C50 124.9(18) . .
C39 C35 C34 68.5(12) 6_565 .
C35 C35 C34 125.5(8) 6_565 .
C36 C35 C34 116.5(12) . .
C50 C35 C34 105.2(12) . .
C39 C35 C49 100.9(14) 6_565 6_565
C35 C35 C49 91.3(9) 6_565 6_565
C36 C35 C49 143.1(13) . 6_565
C50 C35 C49 70.8(13) . 6_565
C38 C36 C39 103(3) 6_565 6_565
C39 C36 C12 64.7(14) 6_565 .
C38 C36 C37 81(2) 6_565 .
C39 C36 C37 156.8(14) 6_565 .
C12 C36 C37 117.4(11) . .
C38 C36 C35 155(3) 6_565 .
C39 C36 C35 55.4(14) 6_565 .
C12 C36 C35 119.6(13) . .
C37 C36 C35 114.6(13) . .
C38 C36 C50 145(3) 6_565 6_565
C39 C36 C50 46.2(12) 6_565 6_565
C12 C36 C50 109.6(12) . 6_565
C37 C36 C50 121.0(12) . 6_565
C39 C36 C17 99.2(15) 6_565 6_565
C37 C36 C17 81.1(9) . 6_565
C35 C36 C17 148.7(12) . 6_565
C50 C36 C17 138.6(12) 6_565 6_565
C36 C37 C36 96.1(12) 6_565 .
C36 C37 C15 127.5(6) 6_565 .
C36 C37 C15 127.5(6) . .
C15 C37 C38 100.7(8) . 6_565
C36 C37 C38 27.5(7) 6_565 .
C36 C37 C38 122.4(12) . .
C15 C37 C38 100.7(8) . .
C38 C37 C38 146.1(15) 6_565 .
C36 C38 C12 115(3) 6_565 6_565
C36 C38 C17 168(3) 6_565 .
C12 C38 C17 61.3(16) 6_565 .
C36 C38 C39 49(2) 6_565 .
C12 C38 C39 66.5(13) 6_565 .
C17 C38 C39 124.8(18) . .
C36 C38 C37 72(2) 6_565 .
C12 C38 C37 162.9(15) 6_565 .
C17 C38 C37 108.4(13) . .
C39 C38 C37 117.0(16) . .
C36 C38 C13 162(3) 6_565 6_565
C12 C38 C13 54.1(12) 6_565 6_565
C39 C38 C13 117.1(13) . 6_565
C37 C38 C13 114.6(12) . 6_565
C36 C39 C35 75.7(15) 6_565 6_565
C36 C39 C50 97.6(17) 6_565 .
C36 C39 C12 68.4(12) 6_565 6_565
C35 C39 C12 143.2(15) 6_565 6_565
C50 C39 C12 160.3(13) . 6_565
C35 C39 C38 103.2(16) 6_565 .
C50 C39 C38 123.9(16) . .
C36 C39 C40 143(2) 6_565 .
C35 C39 C40 138.1(17) 6_565 .
C50 C39 C40 115.4(15) . .
C12 C39 C40 75.2(14) 6_565 .
C38 C39 C40 115.0(18) . .
C36 C39 C34 139.1(19) 6_565 6_565
C35 C39 C34 65.0(14) 6_565 6_565
C12 C39 C34 146.4(13) 6_565 6_565
C38 C39 C34 159.5(12) . 6_565
C40 C39 C34 73.4(12) . 6_565
C36 C39 C11 121.0(17) 6_565 6_565
C35 C39 C11 157.7(13) 6_565 6_565
C50 C39 C11 135.9(12) . 6_565
C12 C39 C11 53.2(9) 6_565 6_565
C38 C39 C11 93.0(14) . 6_565
C34 C39 C11 94.9(10) 6_565 6_565
C36 C39 C33 162.0(13) 6_565 6_565
C35 C39 C33 111.8(14) 6_565 6_565
C50 C39 C33 89.1(11) . 6_565
C12 C39 C33 100.6(12) 6_565 6_565
C38 C39 C33 138.2(15) . 6_565
C34 C39 C33 47.1(8) 6_565 6_565
C11 C39 C33 47.8(7) 6_565 6_565
C11 C40 C33 150(3) 6_565 6_565
C33 C40 C41 128(2) 6_565 .
C11 C40 C54 131(3) 6_565 .
C41 C40 C54 109.3(12) . .
C11 C40 C39 101(2) 6_565 .
C33 C40 C39 103(3) 6_565 .
C41 C40 C39 119.5(17) . .
C54 C40 C39 120.4(18) . .
C11 C40 C12 51.3(19) 6_565 6_565
C33 C40 C12 149(2) 6_565 6_565
C41 C40 C12 70.8(13) . 6_565
C54 C40 C12 157.5(12) . 6_565
C39 C40 C12 50.0(9) . 6_565
C11 C40 C34 153(3) 6_565 6_565
C33 C40 C34 47.2(19) 6_565 6_565
C41 C40 C34 156.9(13) . 6_565
C54 C40 C34 65.9(12) . 6_565
C39 C40 C34 55.6(11) . 6_565
C12 C40 C34 104.7(11) 6_565 6_565
C33 C40 C10 123(2) 6_565 6_565
C54 C40 C10 104.2(11) . 6_565
C39 C40 C10 123.0(14) . 6_565
C12 C40 C10 75.1(10) 6_565 6_565
C34 C40 C10 154.1(10) 6_565 6_565
C10 C41 C11 176(4) 6_565 6_565
C10 C41 C40 163(3) 6_565 .
C10 C41 C42 55(2) 6_565 .
C11 C41 C42 127(2) 6_565 .
C40 C41 C42 108.7(14) . .
C10 C41 C18 67(2) 6_565 .
C11 C41 C18 110(2) 6_565 .
C40 C41 C18 125.4(17) . .
C42 C41 C18 117.6(15) . .
C10 C41 C69 48(2) 6_565 6_565
C11 C41 C69 129(2) 6_565 6_565
C40 C41 C69 142.6(16) . 6_565
C42 C41 C69 98.3(14) . 6_565
C10 C41 C09 45(2) 6_565 6_565
C11 C41 C09 137(2) 6_565 6_565
C40 C41 C09 118.8(14) . 6_565
C18 C41 C09 107.0(14) . 6_565
C69 C41 C09 87.6(11) 6_565 6_565
C10 C41 C12 129(3) 6_565 6_565
C11 C41 C12 48.0(16) 6_565 6_565
C40 C41 C12 64.2(11) . 6_565
C42 C41 C12 158.4(14) . 6_565
C18 C41 C12 62.1(11) . 6_565
C69 C41 C12 81.2(10) 6_565 6_565
C09 C41 C12 156.8(13) 6_565 6_565
C10 C41 C33 144(3) 6_565 6_565
C42 C41 C33 89.6(12) . 6_565
C18 C41 C33 139.1(15) . 6_565
C69 C41 C33 150.7(13) 6_565 6_565
C09 C41 C33 99.7(12) 6_565 6_565
C12 C41 C33 81.3(10) 6_565 6_565
C09 C42 C10 113(4) 6_565 6_565
C09 C42 C43 110(4) 6_565 .
C10 C42 C43 136.0(17) 6_565 .
C09 C42 C08 84(4) 6_565 6_565
C10 C42 C08 160.7(19) 6_565 6_565
C09 C42 C41 139(4) 6_565 .
C43 C42 C41 109.3(14) . .
C08 C42 C41 134.8(16) 6_565 .
C10 C42 C21 98.4(18) 6_565 .
C43 C42 C21 119.8(17) . .
C08 C42 C21 95.1(16) 6_565 .
C41 C42 C21 122.4(17) . .
C10 C42 C71 102.6(17) 6_565 6_565
C43 C42 C71 115.3(14) . 6_565
C08 C42 C71 90.6(13) 6_565 6_565
C41 C42 C71 126.2(16) . 6_565
C09 C42 C11 156(5) 6_565 6_565
C10 C42 C11 45.4(9) 6_565 6_565
C43 C42 C11 90.6(11) . 6_565
C08 C42 C11 116.1(14) 6_565 6_565
C21 C42 C11 137.4(15) . 6_565
C71 C42 C11 140.4(14) 6_565 6_565
C08 C43 C32 141(4) 6_565 6_565
C08 C43 C42 77(3) 6_565 .
C32 C43 C42 138.2(18) 6_565 .
C08 C43 C44 52(2) 6_565 .
C32 C43 C44 90(2) 6_565 .
C42 C43 C44 124.0(15) . .
C08 C43 C54 166(3) 6_565 .
C42 C43 C54 107.3(12) . .
C44 C43 C54 118.0(17) . .
C08 C43 C09 60(2) 6_565 6_565
C32 C43 C09 154.0(19) 6_565 6_565
C44 C43 C09 107.5(13) . 6_565
C54 C43 C09 124.1(13) . 6_565
C32 C43 C07 103(2) 6_565 6_565
C42 C43 C07 111.3(14) . 6_565
C54 C43 C07 129.6(16) . 6_565
C09 C43 C07 94.6(11) 6_565 6_565
C08 C43 C33 162(3) 6_565 6_565
C32 C43 C33 47.0(12) 6_565 6_565
C42 C43 C33 91.5(10) . 6_565
C44 C43 C33 130.8(15) . 6_565
C09 C43 C33 108.3(12) 6_565 6_565
C07 C43 C33 140.7(13) 6_565 6_565
C07 C44 C08 111(4) 6_565 6_565
C07 C44 C30 91(3) 6_565 6_565
C08 C44 C30 156.0(18) 6_565 6_565
C07 C44 C43 137(4) 6_565 .
C30 C44 C43 130.3(17) 6_565 .
C08 C44 C45 92.2(17) 6_565 .
C30 C44 C45 107.8(15) 6_565 .
C43 C44 C45 116.7(17) . .
C07 C44 C46 99(3) 6_565 .
C08 C44 C46 146.7(18) 6_565 .
C30 C44 C46 10(2) 6_565 .
C45 C44 C46 114.0(16) . .
C07 C44 C32 169(4) 6_565 6_565
C08 C44 C32 60.6(10) 6_565 6_565
C30 C44 C32 96.1(14) 6_565 6_565
C45 C44 C32 147.8(15) . 6_565
C46 C44 C32 87.6(15) . 6_565
C07 C44 C31 139(4) 6_565 6_565
C08 C44 C31 108.1(13) 6_565 6_565
C30 C44 C31 48.4(11) 6_565 6_565
C43 C44 C31 82.0(11) . 6_565
C45 C44 C31 149.8(14) . 6_565
C32 C44 C31 47.7(7) 6_565 6_565
C08 C44 C06 101.1(17) 6_565 6_565
C30 C44 C06 97.5(14) 6_565 6_565
C43 C44 C06 124.0(16) . 6_565
C46 C44 C06 103.2(14) . 6_565
C32 C44 C06 150.5(13) 6_565 6_565
C31 C44 C06 138.8(13) 6_565 6_565
C06 C45 C07 132(5) 6_565 6_565
C06 C45 C22 81(3) 6_565 .
C07 C45 C22 139(2) 6_565 .
C06 C45 C25 47(3) 6_565 .
C07 C45 C25 86(2) 6_565 .
C22 C45 C25 126.6(15) . .
C06 C45 C44 140(4) 6_565 .
C22 C45 C44 125.1(16) . .
C25 C45 C44 96.7(14) . .
C06 C45 C72 67(3) 6_565 6_565
C07 C45 C72 155(2) 6_565 6_565
C25 C45 C72 113.1(13) . 6_565
C44 C45 C72 140.2(14) . 6_565
C06 C45 C08 157(3) 6_565 6_565
C07 C45 C08 50.1(14) 6_565 6_565
C22 C45 C08 90.1(13) . 6_565
C25 C45 C08 131.6(14) . 6_565
C72 C45 C08 105.7(12) 6_565 6_565
C07 C45 C05 106(2) 6_565 6_565
C22 C45 C05 104.9(13) . 6_565
C44 C45 C05 115.5(14) . 6_565
C72 C45 C05 91.3(12) 6_565 6_565
C08 C45 C05 145.7(11) 6_565 6_565
C30 C46 C31 123(10) 6_565 6_565
C30 C46 C29 97(9) 6_565 6_565
C31 C46 C29 140(3) 6_565 6_565
C30 C46 C47 160(10) 6_565 .
C29 C46 C47 103(2) 6_565 .
C30 C46 C26 70(9) 6_565 .
C31 C46 C26 165(3) 6_565 .
C47 C46 C26 130(2) . .
C30 C46 C44 47(10) 6_565 .
C31 C46 C44 84(2) 6_565 .
C29 C46 C44 131(2) 6_565 .
C47 C46 C44 117(2) . .
C26 C46 C44 102.6(18) . .
C31 C46 C07 105(3) 6_565 6_565
C29 C46 C07 111(2) 6_565 6_565
C47 C46 C07 136(3) . 6_565
C26 C46 C07 81.8(16) . 6_565
C31 C47 C52 133(3) 6_565 6_565
C31 C47 C46 56.7(19) 6_565 .
C52 C47 C46 170(3) 6_565 .
C31 C47 C48 68.9(19) 6_565 .
C52 C47 C48 65.9(16) 6_565 .
C46 C47 C48 122(2) . .
C31 C47 C53 169(2) 6_565 .
C52 C47 C53 57.7(18) 6_565 .
C46 C47 C53 112.9(17) . .
C48 C47 C53 120.0(12) . .
C31 C47 C30 53.1(16) 6_565 6_565
C52 C47 C30 173(2) 6_565 6_565
C48 C47 C30 118.3(16) . 6_565
C53 C47 C30 116.4(12) . 6_565
C52 C48 C31 70.5(10) 6_565 6_565
C52 C48 C54 156.4(13) 6_565 .
C31 C48 C54 88.8(13) 6_565 .
C52 C48 C51 65.5(12) 6_565 6_565
C31 C48 C51 135.6(14) 6_565 6_565
C54 C48 C51 132.4(13) . 6_565
C54 C48 C47 121.7(14) . .
C51 C48 C47 100.3(14) 6_565 .
C52 C48 C49 83.2(13) 6_565 .
C31 C48 C49 152.5(14) 6_565 .
C54 C48 C49 115.0(13) . .
C47 C48 C49 117.3(14) . .
C52 C48 C32 126.9(12) 6_565 6_565
C31 C48 C32 57.4(10) 6_565 6_565
C51 C48 C32 160.8(13) 6_565 6_565
C47 C48 C32 91.1(12) . 6_565
C49 C48 C32 145.3(14) . 6_565
C52 C48 C34 123.7(14) 6_565 6_565
C31 C48 C34 162.1(14) 6_565 6_565
C54 C48 C34 74.9(10) . 6_565
C51 C48 C34 58.4(9) 6_565 6_565
C47 C48 C34 154.6(13) . 6_565
C32 C48 C34 106.2(12) 6_565 6_565
C52 C48 C33 164.3(10) 6_565 6_565
C31 C48 C33 112.4(14) 6_565 6_565
C51 C48 C33 108.4(11) 6_565 6_565
C47 C48 C33 142.5(14) . 6_565
C49 C48 C33 90.9(12) . 6_565
C32 C48 C33 55.3(10) 6_565 6_565
C34 C48 C33 50.8(9) 6_565 6_565
C51 C49 C34 134(6) 6_565 6_565
C51 C49 C49 82(5) 6_565 6_565
C34 C49 C49 140.9(13) 6_565 6_565
C51 C49 C51 62(5) 6_565 .
C34 C49 C51 158(2) 6_565 .
C51 C49 C50 167(5) 6_565 .
C34 C49 C50 49.3(14) 6_565 .
C49 C49 C50 92.3(14) 6_565 .
C51 C49 C50 111.8(18) . .
C51 C49 C48 62(5) 6_565 .
C34 C49 C48 71.4(17) 6_565 .
C49 C49 C48 139.2(8) 6_565 .
C51 C49 C48 120.9(13) . .
C50 C49 C48 118(2) . .
C34 C49 C52 114.4(19) 6_565 6_565
C49 C49 C52 98.4(9) 6_565 6_565
C51 C49 C52 78.8(11) . 6_565
C50 C49 C52 155(2) . 6_565
C51 C49 C35 164(5) 6_565 6_565
C34 C49 C35 52.7(12) 6_565 6_565
C49 C49 C35 88.7(9) 6_565 6_565
C51 C49 C35 108.1(14) . 6_565
C48 C49 C35 120.9(17) . 6_565
C52 C49 C35 155.4(15) 6_565 6_565
C51 C49 C50 125(5) 6_565 6_565
C34 C49 C50 96.9(16) 6_565 6_565
C51 C49 C50 64.0(11) . 6_565
C50 C49 C50 47.9(14) . 6_565
C48 C49 C50 153.6(16) . 6_565
C52 C49 C50 138.2(13) 6_565 6_565
C35 C50 C34 142(5) 6_565 6_565
C35 C50 C39 63(3) 6_565 .
C34 C50 C39 79.0(18) 6_565 .
C35 C50 C49 166(4) 6_565 .
C34 C50 C49 50.0(14) 6_565 .
C39 C50 C49 126(2) . .
C35 C50 C35 59(3) 6_565 .
C34 C50 C35 156.3(19) 6_565 .
C39 C50 C35 116.6(15) . .
C49 C50 C35 108.1(17) . .
C34 C50 C50 137.0(14) 6_565 6_565
C39 C50 C50 134.5(9) . 6_565
C49 C50 C50 87.7(13) . 6_565
C35 C50 C50 20.5(9) . 6_565
C35 C50 C51 163(4) 6_565 6_565
C34 C50 C51 51.2(13) 6_565 6_565
C39 C50 C51 125.2(15) . 6_565
C35 C50 C51 106.4(13) . 6_565
C50 C50 C51 86.1(9) 6_565 6_565
C34 C50 C36 115(2) 6_565 6_565
C49 C50 C36 152.9(17) . 6_565
C35 C50 C36 80.8(11) . 6_565
C50 C50 C36 100.0(8) 6_565 6_565
C51 C50 C36 150.4(13) 6_565 6_565
C35 C50 C49 123(4) 6_565 6_565
C34 C50 C49 93.0(17) 6_565 6_565
C39 C50 C49 152.7(14) . 6_565
C35 C50 C49 64.9(11) . 6_565
C36 C50 C49 138.0(13) 6_565 6_565
C49 C51 C51 98(5) 6_565 6_565
C49 C51 C49 78(5) 6_565 .
C49 C51 C48 100(5) 6_565 6_565
C51 C51 C48 153.1(8) 6_565 6_565
C49 C51 C48 161(2) . 6_565
C51 C51 C34 128.7(11) 6_565 .
C49 C51 C34 109.2(17) . .
C48 C51 C34 67.4(12) 6_565 .
C49 C51 C52 154(6) 6_565 .
C51 C51 C52 103.7(9) 6_565 .
C49 C51 C52 123.0(13) . .
C48 C51 C52 54.7(10) 6_565 .
C34 C51 C52 121.8(16) . .
C51 C51 C50 93.9(9) 6_565 6_565
C49 C51 C50 74.2(14) . 6_565
C48 C51 C50 101.0(12) 6_565 6_565
C52 C51 C50 151.5(14) . 6_565
C47 C52 C48 78.4(19) 6_565 6_565
C47 C52 C53 91(2) 6_565 .
C48 C52 C53 156.4(11) 6_565 .
C47 C52 C51 136(2) 6_565 .
C48 C52 C51 59.7(11) 6_565 .
C53 C52 C51 121.2(12) . .
C48 C52 C31 56.1(9) 6_565 .
C53 C52 C31 115.0(11) . .
C51 C52 C31 115.5(12) . .
C47 C52 C49 129(2) 6_565 6_565
C48 C52 C49 53.7(10) 6_565 6_565
C53 C52 C49 125.8(13) . 6_565
C31 C52 C49 109.3(12) . 6_565
C47 C52 C52 134.2(17) 6_565 6_565
C48 C52 C52 132.8(9) 6_565 6_565
C53 C52 C52 45.9(7) . 6_565
C51 C52 C52 76.3(9) . 6_565
C31 C52 C52 155.0(6) . 6_565
C49 C52 C52 81.6(9) 6_565 6_565
C28 C53 C52 134.2(7) . .
C28 C53 C52 134.2(7) . 6_565
C52 C53 C52 88.3(14) . 6_565
C28 C53 C47 103.3(6) . .
C52 C53 C47 117.5(10) . .
C52 C53 C47 30.9(6) 6_565 .
C28 C53 C47 103.3(6) . 6_565
C47 C53 C47 142.6(10) . 6_565
C33 C54 C32 165(3) 6_565 6_565
C33 C54 C48 102(2) 6_565 .
C32 C54 C48 88(2) 6_565 .
C32 C54 C40 142(2) 6_565 .
C48 C54 C40 123.8(14) . .
C33 C54 C43 129(3) 6_565 .
C48 C54 C43 120.6(14) . .
C40 C54 C43 105.2(13) . .
C32 C54 C34 146(2) 6_565 6_565
C48 C54 C34 58.0(9) . 6_565
C40 C54 C34 67.5(11) . 6_565
C43 C54 C34 159.2(10) . 6_565
C33 C54 C31 146(3) 6_565 6_565
C48 C54 C31 45.4(9) . 6_565
C40 C54 C31 159.0(11) . 6_565
C43 C54 C31 76.8(11) . 6_565
C34 C54 C31 103.0(11) 6_565 6_565
C32 C54 C11 127(2) 6_565 6_565
C48 C54 C11 134.9(11) . 6_565
C43 C54 C11 90.2(12) . 6_565
C34 C54 C11 81.3(8) 6_565 6_565
C31 C54 C11 154.1(9) 6_565 6_565
C01 C55 C24 104(2) 6_565 6_565
C01 C55 C56 108.6(17) 6_565 .
C24 C55 C56 140.8(15) 6_565 .
C01 C55 C74 137(2) 6_565 .
C56 C55 C74 108.7(12) . .
C24 C55 C05 94.2(15) 6_565 .
C56 C55 C05 116.8(11) . .
C74 C55 C05 126.8(13) . .
C01 C55 C02 66.4(14) 6_565 6_565
C24 C55 C02 159.7(12) 6_565 6_565
C74 C55 C02 147.5(12) . 6_565
C05 C55 C02 75.1(9) . 6_565
C01 C55 C58 156.2(15) 6_565 6_565
C24 C55 C58 62.2(10) 6_565 6_565
C56 C55 C58 79.4(9) . 6_565
C05 C55 C58 147.7(10) . 6_565
C02 C55 C58 119.4(11) 6_565 6_565
C56 C56 C02 98.6(7) 6_565 6_565
C56 C56 C57 80.4(12) 6_565 6_565
C02 C56 C57 160.9(7) 6_565 6_565
C56 C56 C55 165.2(5) 6_565 .
C02 C56 C55 79.1(9) 6_565 .
C57 C56 C55 97.0(13) 6_565 .
C56 C56 C02 50.2(5) 6_565 .
C02 C56 C02 48.4(9) 6_565 .
C57 C56 C02 127.4(13) 6_565 .
C55 C56 C02 125.7(9) . .
C56 C56 C57 69.4(10) 6_565 .
C02 C56 C57 157.8(9) 6_565 .
C55 C56 C57 107.6(12) . .
C02 C56 C57 116.9(11) . .
C56 C56 C01 149.9(5) 6_565 6_565
C02 C56 C01 55.5(7) 6_565 6_565
C57 C56 C01 118.5(12) 6_565 6_565
C02 C56 C01 102.4(7) . 6_565
C57 C56 C01 128.4(10) . 6_565
C56 C56 C58 119.8(4) 6_565 6_565
C02 C56 C58 131.7(8) 6_565 6_565
C55 C56 C58 56.1(7) . 6_565
C02 C56 C58 153.2(6) . 6_565
C57 C56 C58 51.6(10) . 6_565
C01 C56 C58 78.2(6) 6_565 6_565
C57 C57 C75 129.1(13) 6_565 6_565
C57 C57 C58 159.3(8) 6_565 .
C57 C57 C56 99.6(11) 6_565 6_565
C75 C57 C56 125(2) 6_565 6_565
C58 C57 C56 94.7(16) . 6_565
C75 C57 C75 87.0(14) 6_565 .
C58 C57 C75 118.1(11) . .
C56 C57 C75 135.8(16) 6_565 .
C57 C57 C56 69.4(9) 6_565 .
C75 C57 C56 150.8(15) 6_565 .
C58 C57 C56 123.9(14) . .
C75 C57 C56 107.5(15) . .
C58 C57 C58 142.3(11) . 6_565
C56 C57 C58 111.0(14) 6_565 6_565
C75 C57 C58 26.7(6) . 6_565
C56 C57 C58 81.4(12) . 6_565
C57 C57 C74 166.0(4) 6_565 6_565
C56 C57 C74 82.3(13) 6_565 6_565
C75 C57 C74 129.0(10) . 6_565
C56 C57 C74 111.7(12) . 6_565
C58 C57 C74 150.5(7) 6_565 6_565
C75 C58 C74 141(3) 6_565 6_565
C75 C58 C57 70.8(16) 6_565 .
C74 C58 C57 147.5(19) 6_565 .
C75 C58 C59 56.0(16) 6_565 .
C74 C58 C59 84.7(16) 6_565 .
C57 C58 C59 125.5(12) . .
C75 C58 C24 156.5(19) 6_565 .
C57 C58 C24 123.4(11) . .
C59 C58 C24 104.2(10) . .
C75 C58 C57 67.6(16) 6_565 6_565
C74 C58 C57 150.2(18) 6_565 6_565
C59 C58 C57 122.0(10) . 6_565
C24 C58 C57 125.7(10) . 6_565
C75 C58 C55 154.6(19) 6_565 6_565
C74 C58 C55 58.8(13) 6_565 6_565
C57 C58 C55 88.8(10) . 6_565
C59 C58 C55 136.9(11) . 6_565
C57 C58 C55 91.4(9) 6_565 6_565
C75 C58 C56 113.7(18) 6_565 6_565
C74 C58 C56 103.2(15) 6_565 6_565
C59 C58 C56 156.6(8) . 6_565
C24 C58 C56 79.2(7) . 6_565
C57 C58 C56 47.0(5) 6_565 6_565
C74 C58 C76 116.8(17) 6_565 6_565
C57 C58 C76 92.1(10) . 6_565
C24 C58 C76 131.2(10) . 6_565
C57 C58 C76 88.5(8) 6_565 6_565
C55 C58 C76 150.2(9) 6_565 6_565
C56 C58 C76 129.2(8) 6_565 6_565
C76 C59 C75 75.5(14) 6_565 6_565
C76 C59 C58 104.2(13) 6_565 .
C76 C59 C60 136.2(12) 6_565 .
C75 C59 C60 140.8(12) 6_565 .
C58 C59 C60 111.2(10) . .
C76 C59 C80 65.8(10) 6_565 6_565
C75 C59 C80 139.0(12) 6_565 6_565
C58 C59 C80 156.1(9) . 6_565
C60 C59 C80 71.5(9) . 6_565
C75 C59 C77 89.3(13) 6_565 .
C58 C59 C77 117.2(12) . .
C60 C59 C77 122.4(12) . .
C80 C59 C77 51.6(9) 6_565 .
C76 C59 C74 134.0(14) 6_565 6_565
C75 C59 C74 61.5(9) 6_565 6_565
C60 C59 C74 80.2(10) . 6_565
C80 C59 C74 145.5(11) 6_565 6_565
C77 C59 C74 144.9(12) . 6_565
C76 C59 C79 118.3(11) 6_565 6_565
C75 C59 C79 152.2(11) 6_565 6_565
C58 C59 C79 125.6(10) . 6_565
C80 C59 C79 53.7(7) 6_565 6_565
C77 C59 C79 104.4(11) . 6_565
C74 C59 C79 96.0(10) 6_565 6_565
C76 C59 C73 155.3(12) 6_565 6_565
C75 C59 C73 109.2(10) 6_565 6_565
C58 C59 C73 79.4(8) . 6_565
C80 C59 C73 101.0(9) 6_565 6_565
C77 C59 C73 146.3(11) . 6_565
C74 C59 C73 48.4(8) 6_565 6_565
C79 C59 C73 47.9(7) 6_565 6_565
C79 C60 C73 137(3) 6_565 6_565
C73 C60 C61 133.1(19) 6_565 .
C79 C60 C59 112(3) 6_565 .
C73 C60 C59 97.1(16) 6_565 .
C61 C60 C59 120.8(12) . .
C79 C60 C23 124(3) 6_565 .
C61 C60 C23 119.8(15) . .
C59 C60 C23 105.4(11) . .
C79 C60 C80 58(2) 6_565 6_565
C73 C60 C80 145.1(17) 6_565 6_565
C61 C60 C80 66.0(9) . 6_565
C59 C60 C80 55.1(7) . 6_565
C23 C60 C80 143.8(11) . 6_565
C73 C60 C70 104.3(16) 6_565 6_565
C59 C60 C70 137.0(10) . 6_565
C23 C60 C70 91.0(12) . 6_565
C80 C60 C70 88.4(9) 6_565 6_565
C79 C60 C74 151(3) 6_565 6_565
C61 C60 C74 157.7(11) . 6_565
C59 C60 C74 52.7(8) . 6_565
C23 C60 C74 54.4(9) . 6_565
C80 C60 C74 105.4(10) 6_565 6_565
C70 C60 C74 137.5(10) 6_565 6_565
C79 C61 C70 106(2) 6_565 6_565
C79 C61 C62 113.4(19) 6_565 .
C70 C61 C62 117.8(16) 6_565 .
C70 C61 C60 103.5(16) 6_565 .
C62 C61 C60 119.2(14) . .
C79 C61 C20 120.9(17) 6_565 .
C62 C61 C20 106.8(12) . .
C60 C61 C20 118.5(13) . .
C79 C61 C80 58.9(15) 6_565 6_565
C70 C61 C80 138.9(13) 6_565 6_565
C62 C61 C80 55.0(8) . 6_565
C60 C61 C80 64.4(9) . 6_565
C20 C61 C80 142.6(11) . 6_565
C79 C61 C68 145.2(15) 6_565 6_565
C70 C61 C68 54.5(13) 6_565 6_565
C62 C61 C68 65.8(10) . 6_565
C60 C61 C68 147.4(12) . 6_565
C80 C61 C68 114.1(10) 6_565 6_565
C81 C62 C67 91.8(18) 6_565 6_565
C81 C62 C63 103.2(16) 6_565 .
C81 C62 C61 139.4(18) 6_565 .
C67 C62 C61 120.9(18) 6_565 .
C63 C62 C61 109.9(13) . .
C81 C62 C80 67.3(15) 6_565 6_565
C67 C62 C80 147.8(14) 6_565 6_565
C63 C62 C80 153.0(12) . 6_565
C61 C62 C80 72.5(10) . 6_565
C67 C62 C78 108.8(16) 6_565 .
C63 C62 C78 119.9(12) . .
C61 C62 C78 121.0(11) . .
C80 C62 C78 48.7(8) 6_565 .
C81 C62 C68 139.9(15) 6_565 6_565
C67 C62 C68 54.6(14) 6_565 6_565
C61 C62 C68 66.3(10) . 6_565
C80 C62 C68 129.2(10) 6_565 6_565
C78 C62 C68 147.8(10) . 6_565
C81 C62 C79 115.3(16) 6_565 6_565
C67 C62 C79 137.5(17) 6_565 6_565
C63 C62 C79 128.4(12) . 6_565
C80 C62 C79 48.7(7) 6_565 6_565
C78 C62 C79 96.9(9) . 6_565
C68 C62 C79 85.8(9) 6_565 6_565
C81 C62 C70 147.0(13) 6_565 6_565
C67 C62 C70 97.6(16) 6_565 6_565
C63 C62 C70 87.2(11) . 6_565
C80 C62 C70 89.2(8) 6_565 6_565
C78 C62 C70 132.9(9) . 6_565
C67 C63 C68 114(6) 6_565 6_565
C67 C63 C66 86(6) 6_565 6_565
C68 C63 C66 145(3) 6_565 6_565
C68 C63 C62 82.9(13) 6_565 .
C66 C63 C62 118(2) 6_565 .
C67 C63 C19 136(6) 6_565 .
C66 C63 C19 124(2) 6_565 .
C62 C63 C19 106.9(13) . .
C67 C63 C64 91(6) 6_565 .
C68 C63 C64 142(2) 6_565 .
C62 C63 C64 124.0(18) . .
C19 C63 C64 120(2) . .
C68 C63 C81 107.9(14) 6_565 6_565
C66 C63 C81 90.5(18) 6_565 6_565
C19 C63 C81 129.9(13) . 6_565
C64 C63 C81 96.1(16) . 6_565
C66 C64 C14 128(10) 6_565 6_565
C66 C64 C65 81(10) 6_565 .
C14 C64 C65 129(3) 6_565 .
C66 C64 C16 134(10) 6_565 .
C65 C64 C16 124(3) . .
C14 C64 C63 105(3) 6_565 .
C65 C64 C63 112.8(19) . .
C16 C64 C63 113(3) . .
C14 C64 C67 118(3) 6_565 6_565
C65 C64 C67 98.2(18) . 6_565
C16 C64 C67 125(3) . 6_565
C66 C65 C66 128(3) 6_565 .
C66 C65 C64 120.2(10) 6_565 6_565
C66 C65 C64 120.2(10) . .
C64 C65 C64 112(3) 6_565 .
C66 C65 C82 117.1(16) 6_565 .
C66 C65 C82 102.3(16) . .
C64 C65 C82 112.3(16) 6_565 .
C64 C65 C82 127.0(16) . .
C66 C65 C82 102.3(16) 6_565 6_565
C66 C65 C82 117.1(16) . 6_565
C64 C65 C82 127.0(16) 6_565 6_565
C64 C65 C82 112.3(16) . 6_565
C64 C66 C63 143(10) 6_565 6_565
C64 C66 C67 160(10) 6_565 .
C64 C66 C65 89(10) 6_565 .
C63 C66 C65 128(3) 6_565 .
C67 C66 C65 111(2) . .
C63 C66 C14 108(3) 6_565 .
C67 C66 C14 123(3) . .
C65 C66 C14 118(2) . .
C63 C66 C16 114(3) 6_565 6_565
C67 C66 C16 129(3) . 6_565
C65 C66 C16 113(2) . 6_565
C63 C67 C62 136(7) 6_565 6_565
C63 C67 C66 77(5) 6_565 .
C62 C67 C66 147(2) 6_565 .
C63 C67 C68 51(5) 6_565 .
C62 C67 C68 86.6(18) 6_565 .
C66 C67 C68 121(2) . .
C63 C67 C81 172(7) 6_565 .
C66 C67 C81 109(2) . .
C68 C67 C81 121.2(17) . .
C63 C67 C64 74(6) 6_565 6_565
C62 C67 C64 150(2) 6_565 6_565
C68 C67 C64 118.8(19) . 6_565
C81 C67 C64 111.9(19) . 6_565
C62 C67 C19 105(2) 6_565 6_565
C66 C67 C19 102.9(19) . 6_565
C81 C67 C19 137.4(18) . 6_565
C64 C67 C19 100.6(18) 6_565 6_565
C19 C68 C20 103(3) 6_565 6_565
C19 C68 C63 99(3) 6_565 6_565
C20 C68 C63 156.6(17) 6_565 6_565
C20 C68 C69 95.0(16) 6_565 .
C63 C68 C69 105.6(16) 6_565 .
C19 C68 C67 113(3) 6_565 .
C20 C68 C67 141.6(15) 6_565 .
C69 C68 C67 118.5(15) . .
C19 C68 C70 126(3) 6_565 .
C63 C68 C70 131.6(15) 6_565 .
C69 C68 C70 117.6(15) . .
C67 C68 C70 116.6(13) . .
C19 C68 C62 151(3) 6_565 6_565
C20 C68 C62 103.6(12) 6_565 6_565
C63 C68 C62 53.4(11) 6_565 6_565
C69 C68 C62 153.7(15) . 6_565
C70 C68 C62 78.6(9) . 6_565
C19 C68 C61 158(3) 6_565 6_565
C20 C68 C61 56.1(9) 6_565 6_565
C63 C68 C61 101.2(14) 6_565 6_565
C69 C68 C61 149.0(15) . 6_565
C67 C68 C61 86.7(12) . 6_565
C62 C68 C61 47.9(7) 6_565 6_565
C20 C68 C18 101.1(16) 6_565 6_565
C63 C68 C18 98.4(14) 6_565 6_565
C67 C68 C18 110.7(13) . 6_565
C70 C68 C18 122.2(14) . 6_565
C62 C68 C18 145.3(13) 6_565 6_565
C61 C68 C18 152.0(13) 6_565 6_565
C18 C69 C19 150(4) 6_565 6_565
C18 C69 C68 152(4) 6_565 .
C18 C69 C10 75(3) 6_565 .
C19 C69 C10 129(2) 6_565 .
C68 C69 C10 122.5(15) . .
C19 C69 C13 116(2) 6_565 .
C68 C69 C13 120.1(15) . .
C10 C69 C13 107.6(10) . .
C18 C69 C41 56(3) 6_565 6_565
C19 C69 C41 144(2) 6_565 6_565
C68 C69 C41 136.7(14) . 6_565
C13 C69 C41 88.2(10) . 6_565
C18 C69 C20 155(3) 6_565 6_565
C10 C69 C20 85.9(12) . 6_565
C13 C69 C20 152.3(13) . 6_565
C41 C69 C20 103.0(12) 6_565 6_565
C19 C69 C17 120(2) 6_565 6_565
C68 C69 C17 123.3(15) . 6_565
C10 C69 C17 101.9(11) . 6_565
C41 C69 C17 82.5(11) 6_565 6_565
C20 C69 C17 151.8(12) 6_565 6_565
C20 C70 C61 142(4) 6_565 6_565
C20 C70 C71 73(3) 6_565 .
C61 C70 C71 144.2(17) 6_565 .
C20 C70 C79 175(3) 6_565 .
C71 C70 C79 110.0(11) . .
C20 C70 C68 53(3) 6_565 .
C61 C70 C68 93.5(16) 6_565 .
C71 C70 C68 121.1(13) . .
C79 C70 C68 122.4(14) . .
C20 C70 C21 58(3) 6_565 6_565
C61 C70 C21 160.2(18) 6_565 6_565
C79 C70 C21 125.0(13) . 6_565
C68 C70 C21 103.8(13) . 6_565
C61 C70 C19 108.7(17) 6_565 6_565
C71 C70 C19 106.0(12) . 6_565
C79 C70 C19 136.1(14) . 6_565
C21 C70 C19 88.7(11) 6_565 6_565
C20 C70 C60 170(3) 6_565 6_565
C61 C70 C60 47.6(11) 6_565 6_565
C71 C70 C60 97.2(10) . 6_565
C68 C70 C60 134.4(13) . 6_565
C21 C70 C60 112.6(12) 6_565 6_565
C19 C70 C60 146.9(12) 6_565 6_565
C20 C70 C62 111(3) 6_565 6_565
C71 C70 C62 159.7(12) . 6_565
C79 C70 C62 65.2(10) . 6_565
C68 C70 C62 57.6(9) . 6_565
C21 C70 C62 151.5(12) 6_565 6_565
C19 C70 C62 72.3(9) 6_565 6_565
C60 C70 C62 77.7(8) 6_565 6_565
C21 C71 C22 118(5) 6_565 6_565
C21 C71 C20 82(4) 6_565 6_565
C22 C71 C20 148(2) 6_565 6_565
C21 C71 C70 105(4) 6_565 .
C22 C71 C70 124.2(18) 6_565 .
C22 C71 C09 102.9(16) 6_565 .
C20 C71 C09 98.1(13) 6_565 .
C70 C71 C09 121.5(12) . .
C21 C71 C72 136(5) 6_565 .
C20 C71 C72 134.5(16) 6_565 .
C70 C71 C72 108.9(13) . .
C09 C71 C72 121.1(14) . .
C22 C71 C42 104.4(17) 6_565 6_565
C20 C71 C42 94.1(13) 6_565 6_565
C70 C71 C42 116.5(12) . 6_565
C72 C71 C42 122.5(14) . 6_565
C22 C72 C23 150(6) 6_565 6_565
C22 C72 C73 147(5) 6_565 .
C22 C72 C06 67(5) 6_565 .
C23 C72 C06 110(2) 6_565 .
C73 C72 C06 122.3(17) . .
C22 C72 C71 53(4) 6_565 .
C23 C72 C71 115.8(19) 6_565 .
C73 C72 C71 104.9(13) . .
C06 C72 C71 119.2(15) . .
C22 C72 C45 47(4) 6_565 6_565
C23 C72 C45 131(2) 6_565 6_565
C73 C72 C45 141.8(17) . 6_565
C71 C72 C45 100.0(13) . 6_565
C23 C72 C21 123(2) 6_565 6_565
C73 C72 C21 113.1(14) . 6_565
C06 C72 C21 108.5(15) . 6_565
C45 C72 C21 89.4(13) 6_565 6_565
C22 C72 C24 133(5) 6_565 6_565
C23 C72 C24 34.5(14) 6_565 6_565
C06 C72 C24 76.1(12) . 6_565
C71 C72 C24 141.4(14) . 6_565
C45 C72 C24 96.7(12) 6_565 6_565
C21 C72 C24 142.9(15) 6_565 6_565
C23 C73 C60 142(4) 6_565 6_565
C23 C73 C74 99(3) 6_565 .
C60 C73 C74 106.7(19) 6_565 .
C23 C73 C79 127(3) 6_565 .
C74 C73 C79 117.9(14) . .
C60 C73 C72 124.7(16) 6_565 .
C74 C73 C72 119.7(15) . .
C79 C73 C72 109.1(12) . .
C23 C73 C24 67(3) 6_565 6_565
C60 C73 C24 137(2) 6_565 6_565
C79 C73 C24 142.8(14) . 6_565
C72 C73 C24 87.3(13) . 6_565
C23 C73 C59 142(3) 6_565 6_565
C60 C73 C59 51.1(13) 6_565 6_565
C74 C73 C59 55.7(9) . 6_565
C79 C73 C59 62.8(9) . 6_565
C72 C73 C59 150.5(14) . 6_565
C24 C73 C59 86.3(10) 6_565 6_565
C60 C73 C22 118.5(17) 6_565 6_565
C74 C73 C22 120.8(14) . 6_565
C79 C73 C22 102.8(12) . 6_565
C24 C73 C22 89.5(12) 6_565 6_565
C59 C73 C22 143.3(11) 6_565 6_565
C58 C74 C24 130(2) 6_565 6_565
C58 C74 C73 138.2(18) 6_565 .
C24 C74 C73 78.7(19) 6_565 .
C58 C74 C55 92.0(16) 6_565 .
C73 C74 C55 118.5(15) . .
C24 C74 C75 143.8(18) 6_565 .
C73 C74 C75 120.8(12) . .
C55 C74 C75 108.8(11) . .
C58 C74 C59 63.9(15) 6_565 6_565
C24 C74 C59 145.2(17) 6_565 6_565
C73 C74 C59 75.9(10) . 6_565
C55 C74 C59 146.6(11) . 6_565
C75 C74 C59 45.7(8) . 6_565
C58 C74 C23 149.2(16) 6_565 6_565
C24 C74 C23 58.3(16) 6_565 6_565
C55 C74 C23 97.9(13) . 6_565
C75 C74 C23 135.4(11) . 6_565
C59 C74 C23 93.7(10) 6_565 6_565
C58 C74 C60 110.4(17) 6_565 6_565
C24 C74 C60 105.7(18) 6_565 6_565
C55 C74 C60 142.0(12) . 6_565
C75 C74 C60 92.5(9) . 6_565
C59 C74 C60 47.1(7) 6_565 6_565
C23 C74 C60 48.0(7) 6_565 6_565
C24 C74 C57 111.2(17) 6_565 6_565
C73 C74 C57 152.1(11) . 6_565
C55 C74 C57 72.0(8) . 6_565
C59 C74 C57 82.9(10) 6_565 6_565
C23 C74 C57 151.3(9) 6_565 6_565
C60 C74 C57 127.8(10) 6_565 6_565
C58 C74 C01 104.1(16) 6_565 6_565
C73 C74 C01 103.9(12) . 6_565
C75 C74 C01 119.5(9) . 6_565
C59 C74 C01 147.5(8) 6_565 6_565
C23 C74 C01 83.3(10) 6_565 6_565
C60 C74 C01 127.9(10) 6_565 6_565
C57 C74 C01 84.6(7) 6_565 6_565
C58 C75 C59 93.9(19) 6_565 6_565
C58 C75 C57 77.2(19) 6_565 6_565
C59 C75 C57 164.9(13) 6_565 6_565
C58 C75 C76 142(2) 6_565 .
C59 C75 C76 51.8(10) 6_565 .
C57 C75 C76 131.7(17) 6_565 .
C59 C75 C74 72.8(10) 6_565 .
C57 C75 C74 98.0(14) 6_565 .
C76 C75 C74 122.4(12) . .
C58 C75 C57 85.7(18) 6_565 .
C59 C75 C57 165.7(11) 6_565 .
C76 C75 C57 123.2(13) . .
C74 C75 C57 106.3(11) . .
C58 C75 C75 126.6(16) 6_565 6_565
C59 C75 C75 133.2(9) 6_565 6_565
C76 C75 C75 82.0(9) . 6_565
C74 C75 C75 145.3(7) . 6_565
C57 C75 C75 42.2(9) . 6_565
C58 C75 C77 141(2) 6_565 6_565
C59 C75 C77 52.3(10) 6_565 6_565
C57 C75 C77 130.3(16) 6_565 6_565
C74 C75 C77 121.9(11) . 6_565
C57 C75 C77 122.0(12) . 6_565
C75 C75 C77 81.2(8) 6_565 6_565
C77 C76 C59 128(5) 6_565 6_565
C77 C76 C75 169(5) 6_565 .
C59 C76 C75 52.7(10) 6_565 .
C77 C76 C80 61(4) 6_565 .
C59 C76 C80 67.5(11) 6_565 .
C75 C76 C80 118.7(14) . .
C77 C76 C77 61(5) 6_565 .
C59 C76 C77 165(2) 6_565 .
C75 C76 C77 115.9(14) . .
C80 C76 C77 119.9(13) . .
C59 C76 C76 149.9(10) 6_565 6_565
C75 C76 C76 98.0(9) . 6_565
C80 C76 C76 137.4(8) . 6_565
C77 C76 C76 18.2(8) . 6_565
C59 C76 C78 108.1(13) 6_565 6_565
C75 C76 C78 155.8(14) . 6_565
C77 C76 C78 79.7(10) . 6_565
C76 C76 C78 97.8(7) 6_565 6_565
C77 C76 C58 161(5) 6_565 6_565
C80 C76 C58 106.7(11) . 6_565
C77 C76 C58 124.9(13) . 6_565
C76 C76 C58 107.8(6) 6_565 6_565
C78 C76 C58 143.6(11) 6_565 6_565
C76 C77 C80 101(5) 6_565 6_565
C76 C77 C77 101(5) 6_565 6_565
C80 C77 C77 153.9(8) 6_565 6_565
C76 C77 C78 153(5) 6_565 .
C80 C77 C78 52.8(10) 6_565 .
C77 C77 C78 103.8(10) 6_565 .
C76 C77 C76 83(5) 6_565 .
C80 C77 C76 165(2) 6_565 .
C78 C77 C76 121.7(12) . .
C80 C77 C59 63.2(11) 6_565 .
C77 C77 C59 137.1(9) 6_565 .
C78 C77 C59 115.9(16) . .
C76 C77 C59 119.2(15) . .
C80 C77 C75 100.8(12) 6_565 6_565
C77 C77 C75 98.8(8) 6_565 6_565
C78 C77 C75 151.1(15) . 6_565
C76 C77 C75 80.8(13) . 6_565
C81 C78 C80 88(2) 6_565 6_565
C81 C78 C82 84(2) 6_565 6_565
C80 C78 C82 162.5(12) 6_565 6_565
C81 C78 C77 143(2) 6_565 .
C80 C78 C77 56.7(10) 6_565 .
C82 C78 C77 126.1(17) 6_565 .
C80 C78 C62 64.7(9) 6_565 .
C82 C78 C62 106.6(14) 6_565 .
C77 C78 C62 120.3(12) . .
C81 C78 C82 95(2) 6_565 .
C80 C78 C82 161.6(9) 6_565 .
C77 C78 C82 115.0(14) . .
C62 C78 C82 117.2(12) . .
C81 C78 C76 137(2) 6_565 6_565
C80 C78 C76 50.4(9) 6_565 6_565
C82 C78 C76 131.5(15) 6_565 6_565
C62 C78 C76 114.0(10) . 6_565
C82 C78 C76 120.6(12) . 6_565
C81 C78 C78 132.8(19) 6_565 6_565
C80 C78 C78 131.4(8) 6_565 6_565
C77 C78 C78 76.2(10) . 6_565
C62 C78 C78 151.7(6) . 6_565
C82 C78 C78 39.2(9) . 6_565
C76 C78 C78 82.2(7) 6_565 6_565
C60 C79 C61 165(3) 6_565 6_565
C60 C79 C70 133(3) 6_565 .
C61 C79 C73 144.5(19) 6_565 .
C70 C79 C73 107.1(12) . .
C60 C79 C80 103(3) 6_565 .
C61 C79 C80 91.0(16) 6_565 .
C70 C79 C80 118.6(12) . .
C73 C79 C80 121.7(11) . .
C60 C79 C59 50(2) 6_565 6_565
C61 C79 C59 144.4(18) 6_565 6_565
C70 C79 C59 153.3(11) . 6_565
C73 C79 C59 69.3(9) . 6_565
C80 C79 C59 53.5(7) . 6_565
C61 C79 C23 131.4(18) 6_565 6_565
C70 C79 C23 93.2(11) . 6_565
C80 C79 C23 129.2(11) . 6_565
C59 C79 C23 80.0(8) 6_565 6_565
C60 C79 C62 152(3) 6_565 6_565
C70 C79 C62 72.6(10) . 6_565
C73 C79 C62 160.7(11) . 6_565
C80 C79 C62 48.9(7) . 6_565
C59 C79 C62 102.0(9) 6_565 6_565
C23 C79 C62 152.5(9) 6_565 6_565
C78 C80 C77 70.5(12) 6_565 6_565
C77 C80 C81 100.7(13) 6_565 .
C78 C80 C76 88.9(13) 6_565 .
C81 C80 C76 118.7(13) . .
C78 C80 C59 135.5(12) 6_565 6_565
C77 C80 C59 65.1(8) 6_565 6_565
C81 C80 C59 162.6(11) . 6_565
C76 C80 C59 46.8(8) . 6_565
C78 C80 C79 147.6(11) 6_565 .
C77 C80 C79 136.0(11) 6_565 .
C81 C80 C79 117.6(11) . .
C76 C80 C79 118.3(10) . .
C59 C80 C79 72.8(8) 6_565 .
C78 C80 C62 66.7(9) 6_565 6_565
C77 C80 C62 135.7(12) 6_565 6_565
C76 C80 C62 152.4(12) . 6_565
C59 C80 C62 153.8(11) 6_565 6_565
C79 C80 C62 82.4(10) . 6_565
C78 C80 C60 165.3(11) 6_565 6_565
C77 C80 C60 117.9(10) 6_565 6_565
C81 C80 C60 136.9(12) . 6_565
C76 C80 C60 99.7(10) . 6_565
C59 C80 C60 53.5(8) 6_565 6_565
C62 C80 C60 101.9(11) 6_565 6_565
C78 C80 C61 118.9(10) 6_565 6_565
C77 C80 C61 162.1(11) 6_565 6_565
C81 C80 C61 88.1(10) . 6_565
C76 C80 C61 147.3(10) . 6_565
C59 C80 C61 102.9(9) 6_565 6_565
C62 C80 C61 52.5(8) 6_565 6_565
C60 C80 C61 49.6(7) 6_565 6_565
C78 C81 C62 138(3) 6_565 6_565
C78 C81 C82 64.9(19) 6_565 .
C62 C81 C82 154.7(18) 6_565 .
C78 C81 C80 61.2(17) 6_565 .
C62 C81 C80 76.8(17) 6_565 .
C82 C81 C80 124.0(13) . .
C78 C81 C67 161(2) 6_565 .
C62 C81 C67 50.2(14) 6_565 .
C82 C81 C67 104.7(13) . .
C80 C81 C67 122.1(17) . .
C78 C81 C82 60.9(19) 6_565 6_565
C62 C81 C82 157.2(16) 6_565 6_565
C80 C81 C82 119.5(11) . 6_565
C67 C81 C82 107.8(13) . 6_565
C78 C81 C63 161.0(18) 6_565 6_565
C62 C81 C63 48.8(12) 6_565 6_565
C82 C81 C63 105.9(11) . 6_565
C80 C81 C63 120.4(13) . 6_565
C82 C81 C63 109.0(10) 6_565 6_565
C82 C82 C78 129.5(12) 6_565 6_565
C82 C82 C81 158.9(7) 6_565 .
C82 C82 C65 82.3(10) 6_565 .
C78 C82 C65 142.2(18) 6_565 .
C81 C82 C65 112.9(14) . .
C78 C82 C78 90.3(14) 6_565 .
C81 C82 C78 120.5(11) . .
C65 C82 C78 118.3(16) . .
C81 C82 C81 142.4(10) . 6_565
C65 C82 C81 94.6(12) . 6_565
C78 C82 C81 24.2(6) . 6_565
C11Z C10Z C07Z 103.3(16) . .
C11Z C10Z H2 128.3 . .
C07Z C10Z H2 128.3 . .
C07Z C08Z C09Z 122.0(18) . .
C07Z C08Z H3 119.0 . .
C09Z C08Z H3 119.0 . .
C08Z C07Z C10Z 55.6(11) . .
C08Z C07Z C07Z 115.7(11) . 2_756
C10Z C07Z C07Z 131.3(9) . 2_756
C08Z C07Z H1 99.2 . .
C10Z C07Z H1 114.4 . .
C07Z C07Z H1 114.4 2_756 .
C10Z C11Z C09Z 128(2) . 2_756
C10Z C11Z H4 115.9 . .
C09Z C11Z H4 115.9 2_756 .
C08Z C09Z C11Z 114(2) . 2_756
C08Z C09Z H7 123.1 . .
C11Z C09Z H7 123.1 2_756 .

loop_
_geom_bond_atom_site_label_1
_geom_bond_atom_site_label_2
_geom_bond_distance
_geom_bond_site_symmetry_2
Ni N4 1.951(3) .
Ni N2 1.955(3) .
Ni N3 1.966(2) .
Ni N3 1.966(2) 6_565
C03Z C02Z 1.387(10) .
C03Z C04Z 1.403(12) .
C03Z H03Z 0.9300 .
C05Z C06Z 1.347(8) .
C05Z C04Z 1.392(10) .
C05Z H05Z 0.9300 .
C02Z C01Z 1.338(9) .
C02Z H02Z 0.9300 .
C08P C07P 1.506(4) .
C08P C09P 1.521(6) .
C08P H08A 0.9700 .
C08P H08B 0.9700 .
N3 C13P 1.377(4) .
N3 C06P 1.380(4) .
C09P H09A 0.9600 .
C09P H09B 0.9600 .
C09P H09C 0.9600 .
C06Z C01Z 1.393(9) .
C06Z H06Z 0.9300 .
C16P C16P 1.358(6) 6_565
C16P C15P 1.446(4) .
C16P C17P 1.498(4) .
C04Z H04Z 0.9300 .
N2 C15P 1.383(3) 6_565
N2 C15P 1.383(3) .
C02P C03P 1.501(4) .
C02P C01P 1.525(5) .
C02P H02A 0.9700 .
C02P H02B 0.9700 .
N4 C04P 1.384(3) .
N4 C04P 1.384(3) 6_565
N1 Sc1A 2.007(4) .
N1 Sc2B 2.034(3) .
N1 Sc2B 2.034(3) 6_565
N1 Sc2A 2.078(3) .
N1 Sc2A 2.078(3) 6_565
N1 Sc1B 2.110(7) .
C03P C03P 1.352(6) 6_565
C03P C04P 1.447(4) .
C15P C14P 1.373(4) .
C12P C11P 1.528(5) .
C12P H12A 0.9600 .
C12P H12B 0.9600 .
C12P H12C 0.9600 .
C10P C07P 1.367(4) .
C10P C13P 1.443(4) .
C10P C11P 1.505(4) .
C17P C18P 1.536(4) .
C17P H17A 0.9700 .
C17P H17B 0.9700 .
C01P H01A 0.9600 .
C01P H01B 0.9600 .
C01P H01C 0.9600 .
C05P C04P 1.372(4) .
C05P C06P 1.383(4) .
C05P H05P 0.9300 .
C13P C14P 1.379(4) .
C14P H14P 0.9300 .
C11P H11A 0.9700 .
C11P H11B 0.9700 .
C18P H18A 0.9600 .
C18P H18B 0.9600 .
C18P H18C 0.9600 .
C07P C06P 1.439(4) .
C01Z H01Z 0.9300 .
Sc2B Sc2B 3.292(3) 6_565
Sc2A Sc2A 3.071(3) 6_565
C01 C55 0.755(12) 6_565
C01 C05 0.830(16) 6_565
C01 C24 1.356(16) .
C01 C02 1.475(15) .
C01 C25 1.652(18) .
C02 C02 1.072(19) 6_565
C02 C56 1.102(11) 6_565
C02 C03 1.392(11) .
C02 C56 1.418(12) .
C02 C55 1.606(16) 6_565
C03 C02 1.392(11) 6_565
C03 C27 1.423(14) 6_565
C03 C27 1.423(14) .
C03 C04 1.461(11) 6_565
C03 C04 1.461(11) .
C04 C26 1.156(17) 6_565
C04 C27 1.203(15) 6_565
C04 C05 1.370(16) .
C04 C25 1.469(19) 6_565
C04 C29 1.515(19) .
C05 C01 0.830(16) 6_565
C05 C25 0.834(17) 6_565
C05 C06 1.47(2) .
C05 C55 1.562(19) .
C06 C45 0.58(2) 6_565
C06 C25 1.11(2) 6_565
C06 C07 1.34(3) .
C06 C22 1.36(3) 6_565
C06 C72 1.47(3) .
C07 C44 0.62(2) 6_565
C07 C45 0.89(2) 6_565
C07 C08 1.44(2) .
C07 C30 1.45(2) .
C07 C25 1.62(2) 6_565
C07 C46 1.70(4) 6_565
C08 C43 0.619(18) 6_565
C08 C44 1.10(2) 6_565
C08 C42 1.37(3) 6_565
C08 C09 1.415(19) .
C08 C32 1.48(2) .
C09 C42 0.52(2) 6_565
C09 C21 0.98(3) 6_565
C09 C10 1.438(19) .
C09 C71 1.44(2) .
C09 C43 1.62(3) 6_565
C10 C41 0.63(2) 6_565
C10 C42 1.15(3) 6_565
C10 C18 1.38(3) 6_565
C10 C69 1.408(18) .
C10 C11 1.418(18) .
C11 C40 0.66(2) 6_565
C11 C41 0.787(19) 6_565
C11 C12 1.417(17) .
C11 C33 1.445(16) .
C12 C38 0.970(18) 6_565
C12 C17 1.23(2) 6_565
C12 C39 1.37(2) 6_565
C12 C36 1.41(2) .
C12 C13 1.466(16) .
C13 C17 0.50(2) 6_565
C13 C18 1.03(3) 6_565
C13 C14 1.40(3) .
C13 C69 1.469(19) .
C13 C16 1.50(4) 6_565
C14 C16 0.22(5) 6_565
C14 C64 1.29(5) 6_565
C14 C17 1.35(4) 6_565
C14 C66 1.46(4) .
C14 C15 1.52(3) .
C15 C16 1.33(3) .
C15 C16 1.33(3) 6_565
C15 C37 1.432(12) .
C15 C14 1.52(3) 6_565
C16 C14 0.22(5) 6_565
C16 C17 1.38(3) .
C16 C64 1.43(4) .
C16 C13 1.50(4) 6_565
C16 C66 1.61(5) 6_565
C17 C13 0.50(2) 6_565
C17 C12 1.23(2) 6_565
C17 C38 1.35(2) .
C17 C14 1.35(4) 6_565
C17 C18 1.44(2) .
C18 C69 0.61(2) 6_565
C18 C13 1.03(3) 6_565
C18 C10 1.38(3) 6_565
C18 C19 1.38(2) .
C18 C41 1.50(3) .
C19 C68 0.60(2) 6_565
C19 C69 0.82(2) 6_565
C19 C20 1.425(19) .
C19 C63 1.44(2) .
C20 C70 0.617(17) 6_565
C20 C68 1.17(3) 6_565
C20 C71 1.36(3) 6_565
C20 C21 1.38(3) .
C20 C61 1.47(2) .
C21 C71 0.49(3) 6_565
C21 C09 0.98(3) 6_565
C21 C42 1.45(2) .
C21 C22 1.54(3) .
C21 C70 1.60(3) 6_565
C22 C72 0.49(3) 6_565
C22 C71 1.25(3) 6_565
C22 C45 1.32(3) .
C22 C06 1.35(3) 6_565
C22 C23 1.40(2) .
C23 C73 0.57(2) 6_565
C23 C72 0.95(2) 6_565
C23 C24 1.36(2) .
C23 C60 1.457(17) .
C23 C74 1.59(2) 6_565
C24 C74 0.818(16) 6_565
C24 C55 0.958(16) 6_565
C24 C58 1.477(15) .
C24 C73 1.48(2) 6_565
C25 C05 0.834(17) 6_565
C25 C06 1.11(2) 6_565
C25 C26 1.34(2) .
C25 C45 1.42(2) .
C25 C04 1.469(19) 6_565
C25 C07 1.62(2) 6_565
C26 C29 0.698(16) 6_565
C26 C04 1.156(17) 6_565
C26 C30 1.34(2) 6_565
C26 C27 1.35(2) .
C26 C46 1.41(3) .
C27 C29 1.048(19) 6_565
C27 C04 1.203(15) 6_565
C27 C28 1.329(13) .
C27 C27 1.35(2) 6_565
C28 C27 1.329(13) 6_565
C28 C53 1.363(12) .
C28 C29 1.583(18) 6_565
C28 C29 1.583(18) .
C29 C26 0.698(16) 6_565
C29 C27 1.048(19) 6_565
C29 C46 1.33(3) 6_565
C29 C30 1.40(3) .
C30 C46 0.30(4) 6_565
C30 C44 1.30(3) 6_565
C30 C26 1.34(2) 6_565
C30 C31 1.34(2) .
C30 C47 1.67(3) 6_565
C31 C47 0.832(18) 6_565
C31 C46 1.16(3) 6_565
C31 C48 1.342(19) 6_565
C31 C32 1.402(17) .
C31 C52 1.52(2) .
C32 C54 0.811(16) 6_565
C32 C43 0.94(2) 6_565
C32 C33 1.49(2) .
C32 C48 1.55(2) 6_565
C32 C44 1.66(2) 6_565
C33 C54 0.688(15) 6_565
C33 C40 0.836(18) 6_565
C33 C34 1.38(2) .
C33 C48 1.64(2) 6_565
C34 C50 1.07(2) 6_565
C34 C49 1.08(3) 6_565
C34 C51 1.445(19) .
C34 C35 1.51(2) .
C34 C39 1.55(2) 6_565
C34 C48 1.566(18) 6_565
C35 C50 0.52(2) 6_565
C35 C39 1.21(2) 6_565
C35 C35 1.27(4) 6_565
C35 C36 1.42(2) .
C35 C50 1.46(2) .
C36 C38 0.69(2) 6_565
C36 C39 1.108(18) 6_565
C36 C37 1.423(18) .
C37 C36 1.423(18) 6_565
C37 C38 1.478(18) 6_565
C37 C38 1.478(18) .
C38 C36 0.69(2) 6_565
C38 C12 0.970(18) 6_565
C38 C39 1.43(2) .
C39 C36 1.108(18) 6_565
C39 C35 1.21(2) 6_565
C39 C50 1.35(3) .
C39 C12 1.37(2) 6_565
C39 C40 1.46(2) .
C39 C34 1.55(2) 6_565
C40 C11 0.66(2) 6_565
C40 C33 0.836(18) 6_565
C40 C41 1.36(2) .
C40 C54 1.42(2) .
C41 C10 0.63(2) 6_565
C41 C11 0.787(19) 6_565
C41 C42 1.39(2) .
C42 C09 0.52(2) 6_565
C42 C10 1.15(3) 6_565
C42 C43 1.37(2) .
C42 C08 1.37(3) 6_565
C43 C08 0.619(18) 6_565
C43 C32 0.94(2) 6_565
C43 C44 1.37(2) .
C43 C54 1.453(19) .
C43 C09 1.62(3) 6_565
C44 C07 0.62(2) 6_565
C44 C08 1.10(2) 6_565
C44 C30 1.30(3) 6_565
C44 C45 1.44(2) .
C44 C46 1.49(3) .
C44 C32 1.66(2) 6_565
C45 C06 0.58(2) 6_565
C45 C07 0.89(2) 6_565
C45 C72 1.60(3) 6_565
C46 C30 0.30(4) 6_565
C46 C31 1.16(3) 6_565
C46 C29 1.33(3) 6_565
C46 C47 1.38(3) .
C46 C07 1.70(4) 6_565
C47 C31 0.832(18) 6_565
C47 C52 0.832(17) 6_565
C47 C48 1.39(2) .
C47 C53 1.62(2) .
C47 C30 1.67(3) 6_565
C48 C52 1.299(19) 6_565
C48 C31 1.342(19) 6_565
C48 C54 1.35(2) .
C48 C51 1.37(3) 6_565
C48 C49 1.53(2) .
C48 C32 1.55(2) 6_565
C48 C34 1.566(18) 6_565
C48 C33 1.64(2) 6_565
C49 C51 0.47(2) 6_565
C49 C34 1.08(3) 6_565
C49 C49 1.36(5) 6_565
C49 C51 1.37(2) .
C49 C50 1.39(3) .
C50 C35 0.52(2) 6_565
C50 C34 1.07(2) 6_565
C50 C50 1.47(4) 6_565
C51 C49 0.47(2) 6_565
C51 C51 1.22(4) 6_565
C51 C48 1.37(3) 6_565
C51 C52 1.45(2) .
C52 C47 0.832(17) 6_565
C52 C48 1.299(19) 6_565
C52 C53 1.370(15) .
C53 C52 1.370(15) 6_565
C53 C47 1.62(2) 6_565
C54 C33 0.688(15) 6_565
C54 C32 0.811(16) 6_565
C55 C01 0.755(12) 6_565
C55 C24 0.958(16) 6_565
C55 C56 1.396(16) .
C55 C74 1.417(17) .
C55 C02 1.606(16) 6_565
C55 C58 1.656(18) 6_565
C56 C56 0.742(17) 6_565
C56 C02 1.102(11) 6_565
C56 C57 1.376(12) 6_565
C56 C57 1.450(14) .
C57 C57 0.28(5) 6_565
C57 C75 1.25(2) 6_565
C57 C58 1.29(3) .
C57 C56 1.376(12) 6_565
C57 C75 1.44(2) .
C57 C58 1.55(3) 6_565
C58 C75 0.700(12) 6_565
C58 C74 0.810(17) 6_565
C58 C59 1.395(15) .
C58 C57 1.55(3) 6_565
C58 C55 1.656(18) 6_565
C59 C76 1.15(2) 6_565
C59 C75 1.160(16) 6_565
C59 C60 1.424(18) .
C59 C80 1.453(13) 6_565
C59 C77 1.476(17) .
C59 C74 1.547(18) 6_565
C60 C79 0.576(12) 6_565
C60 C73 0.964(19) 6_565
C60 C61 1.420(18) .
C60 C80 1.681(17) 6_565
C61 C79 0.856(15) 6_565
C61 C70 0.928(18) 6_565
C61 C62 1.416(17) .
C61 C80 1.70(2) 6_565
C62 C81 0.879(17) 6_565
C62 C67 1.09(2) 6_565
C62 C63 1.41(2) .
C62 C80 1.463(17) 6_565
C62 C78 1.49(2) .
C63 C67 0.40(3) 6_565
C63 C68 1.21(3) 6_565
C63 C66 1.32(4) 6_565
C63 C64 1.53(4) .
C64 C66 0.25(6) 6_565
C64 C14 1.29(5) 6_565
C64 C65 1.43(4) .
C64 C67 1.59(4) 6_565
C65 C66 1.41(4) 6_565
C65 C66 1.41(4) .
C65 C64 1.43(4) 6_565
C65 C82 1.426(11) .
C65 C82 1.426(11) 6_565
C66 C64 0.25(6) 6_565
C66 C63 1.32(4) 6_565
C66 C67 1.36(4) .
C66 C16 1.61(5) 6_565
C67 C63 0.40(3) 6_565
C67 C62 1.09(2) 6_565
C67 C68 1.42(3) .
C67 C81 1.42(2) .
C67 C64 1.59(4) 6_565
C68 C19 0.60(2) 6_565
C68 C20 1.17(3) 6_565
C68 C63 1.21(3) 6_565
C68 C69 1.406(18) .
C68 C70 1.427(18) .
C69 C18 0.61(2) 6_565
C69 C19 0.82(2) 6_565
C70 C20 0.617(17) 6_565
C70 C61 0.928(18) 6_565
C70 C71 1.40(2) .
C70 C79 1.426(18) .
C70 C21 1.60(3) 6_565
C71 C21 0.49(3) 6_565
C71 C22 1.25(3) 6_565
C71 C20 1.36(3) 6_565
C71 C72 1.47(2) .
C72 C22 0.49(3) 6_565
C72 C23 0.95(2) 6_565
C72 C73 1.46(2) .
C72 C45 1.60(3) 6_565
C73 C23 0.57(2) 6_565
C73 C60 0.964(19) 6_565
C73 C74 1.40(2) .
C73 C79 1.441(17) .
C73 C24 1.48(2) 6_565
C74 C58 0.810(17) 6_565
C74 C24 0.818(16) 6_565
C74 C75 1.423(19) .
C74 C59 1.547(18) 6_565
C74 C23 1.59(2) 6_565
C75 C58 0.700(12) 6_565
C75 C59 1.160(16) 6_565
C75 C57 1.25(2) 6_565
C75 C76 1.41(2) .
C76 C77 0.46(2) 6_565
C76 C59 1.15(2) 6_565
C76 C80 1.43(2) .
C76 C77 1.442(16) .
C76 C76 1.46(4) 6_565
C77 C76 0.46(2) 6_565
C77 C80 1.28(2) 6_565
C77 C77 1.28(4) 6_565
C77 C78 1.44(2) .
C78 C81 0.711(13) 6_565
C78 C80 1.215(16) 6_565
C78 C82 1.24(2) 6_565
C78 C82 1.52(2) .
C79 C60 0.576(12) 6_565
C79 C61 0.856(15) 6_565
C79 C80 1.458(19) .
C80 C78 1.215(16) 6_565
C80 C77 1.28(2) 6_565
C80 C81 1.386(17) .
C80 C59 1.453(13) 6_565
C80 C62 1.463(17) 6_565
C80 C60 1.681(17) 6_565
C80 C61 1.70(2) 6_565
C81 C78 0.711(13) 6_565
C81 C62 0.879(17) 6_565
C82 C82 0.38(5) 6_565
C82 C78 1.24(2) 6_565
C10Z C11Z 1.33(3) .
C10Z C07Z 1.347(18) .
C10Z H2 0.9300 .
C08Z C07Z 1.211(16) .
C08Z C09Z 1.38(3) .
C08Z H3 0.9300 .
C07Z C07Z 1.450(16) 2_756
C07Z H1 0.9300 .
C11Z C09Z 1.42(3) 2_756
C11Z H4 0.9300 .
C09Z C11Z 1.42(3) 2_756
C09Z H7 0.9300 .

loop_
_geom_torsion_atom_site_label_1
_geom_torsion_atom_site_label_2
_geom_torsion_atom_site_label_3
_geom_torsion_atom_site_label_4
_geom_torsion
_geom_torsion_site_symmetry_1
_geom_torsion_site_symmetry_4
C04Z C03Z C02Z C01Z 0.000(2) . .
N4 Ni N3 C13P 178.0(2) . .
N2 Ni N3 C13P 0.5(2) . .
N4 Ni N3 C06P -1.1(2) . .
N2 Ni N3 C06P -178.5(2) . .
C04Z C05Z C06Z C01Z 0.000(2) . .
C06Z C05Z C04Z C03Z 0.000(2) . .
C02Z C03Z C04Z C05Z 0.000(2) . .
N3 Ni N2 C15P 176.2(3) . 6_565
N3 Ni N2 C15P -1.3(3) 6_565 6_565
N3 Ni N2 C15P 1.3(3) . .
N3 Ni N2 C15P -176.2(3) 6_565 .
N3 Ni N4 C04P 0.1(3) . .
N3 Ni N4 C04P 177.6(3) 6_565 .
N3 Ni N4 C04P -177.6(3) . 6_565
N3 Ni N4 C04P -0.1(3) 6_565 6_565
C01P C02P C03P C03P 101.1(3) . 6_565
C01P C02P C03P C04P -75.2(4) . .
C15P N2 C15P C14P -179.15(18) 6_565 .
Ni N2 C15P C14P -3.2(5) . .
C15P N2 C15P C16P -0.4(4) 6_565 .
Ni N2 C15P C16P 175.5(2) . .
C16P C16P C15P C14P 179.0(2) 6_565 .
C17P C16P C15P C14P 3.7(4) . .
C16P C16P C15P N2 0.3(2) 6_565 .
C17P C16P C15P N2 -175.1(3) . .
C16P C16P C17P C18P -95.0(3) 6_565 .
C15P C16P C17P C18P 79.4(4) . .
C06P N3 C13P C14P 178.6(3) . .
Ni N3 C13P C14P -0.6(4) . .
C06P N3 C13P C10P 0.6(3) . .
Ni N3 C13P C10P -178.67(19) . .
C07P C10P C13P N3 -0.2(3) . .
C11P C10P C13P N3 178.4(3) . .
C07P C10P C13P C14P -178.3(3) . .
C11P C10P C13P C14P 0.3(4) . .
N2 C15P C14P C13P 3.2(5) . .
C16P C15P C14P C13P -175.4(3) . .
N3 C13P C14P C15P -1.2(4) . .
C10P C13P C14P C15P 176.6(3) . .
C07P C10P C11P C12P 99.9(4) . .
C13P C10P C11P C12P -78.3(4) . .
C06P C05P C04P N4 -3.4(5) . .
C06P C05P C04P C03P 174.9(3) . .
C04P N4 C04P C05P -179.92(18) 6_565 .
Ni N4 C04P C05P 2.0(5) . .
C04P N4 C04P C03P 1.7(4) 6_565 .
Ni N4 C04P C03P -176.5(2) . .
C03P C03P C04P C05P -179.5(2) 6_565 .
C02P C03P C04P C05P -2.5(4) . .
C03P C03P C04P N4 -1.1(3) 6_565 .
C02P C03P C04P N4 175.9(3) . .
C13P C10P C07P C06P -0.3(3) . .
C11P C10P C07P C06P -178.8(3) . .
C13P C10P C07P C08P 178.1(3) . .
C11P C10P C07P C08P -0.4(5) . .
C09P C08P C07P C10P -101.4(4) . .
C09P C08P C07P C06P 76.7(4) . .
C13P N3 C06P C05P -179.1(3) . .
Ni N3 C06P C05P 0.1(4) . .
C13P N3 C06P C07P -0.8(3) . .
Ni N3 C06P C07P 178.47(19) . .
C04P C05P C06P N3 2.3(4) . .
C04P C05P C06P C07P -175.9(3) . .
C10P C07P C06P N3 0.7(3) . .
C08P C07P C06P N3 -177.8(3) . .
C10P C07P C06P C05P 179.1(3) . .
C08P C07P C06P C05P 0.6(5) . .
C03Z C02Z C01Z C06Z 0.000(2) . .
C05Z C06Z C01Z C02Z 0.000(2) . .
Sc1A N1 Sc2B Sc2B -135.2(3) . 6_565
Sc2A N1 Sc2B Sc2B 95.3(2) . 6_565
Sc2A N1 Sc2B Sc2B 29.73(9) 6_565 6_565
Sc1B N1 Sc2B Sc2B 178.5(4) . 6_565
Sc1A N1 Sc2A Sc2A 172.5(4) . 6_565
Sc2B N1 Sc2A Sc2A -119.81(18) . 6_565
Sc2B N1 Sc2A Sc2A -25.60(7) 6_565 6_565
Sc1B N1 Sc2A Sc2A 126.0(3) . 6_565
C55 C01 C02 C02 58(2) 6_565 6_565
C05 C01 C02 C02 -111.5(19) 6_565 6_565
C24 C01 C02 C02 42(2) . 6_565
C25 C01 C02 C02 -104.9(19) . 6_565
C56 C01 C02 C02 54.0(17) 6_565 6_565
C04 C01 C02 C02 -113.8(18) 6_565 6_565
C06 C01 C02 C02 -81(3) 6_565 6_565
C74 C01 C02 C02 44(2) 6_565 6_565
C55 C01 C02 C56 3.6(12) 6_565 6_565
C05 C01 C02 C56 -165.5(12) 6_565 6_565
C24 C01 C02 C56 -12.4(11) . 6_565
C25 C01 C02 C56 -158.8(8) . 6_565
C04 C01 C02 C56 -167.8(7) 6_565 6_565
C06 C01 C02 C56 -135.2(14) 6_565 6_565
C74 C01 C02 C56 -10.4(8) 6_565 6_565
C55 C01 C02 C03 162.9(11) 6_565 .
C05 C01 C02 C03 -6.2(14) 6_565 .
C24 C01 C02 C03 146.8(9) . .
C25 C01 C02 C03 0.4(11) . .
C56 C01 C02 C03 159.3(9) 6_565 .
C04 C01 C02 C03 -8.5(6) 6_565 .
C06 C01 C02 C03 24.1(17) 6_565 .
C74 C01 C02 C03 148.9(7) 6_565 .
C55 C01 C02 C56 13.2(13) 6_565 .
C05 C01 C02 C56 -155.9(11) 6_565 .
C24 C01 C02 C56 -2.8(13) . .
C25 C01 C02 C56 -149.2(8) . .
C56 C01 C02 C56 9.6(3) 6_565 .
C04 C01 C02 C56 -158.2(7) 6_565 .
C06 C01 C02 C56 -125.5(14) 6_565 .
C74 C01 C02 C56 -0.8(9) 6_565 .
C05 C01 C02 C55 -169.1(19) 6_565 6_565
C24 C01 C02 C55 -16.0(10) . 6_565
C25 C01 C02 C55 -162.4(15) . 6_565
C56 C01 C02 C55 -3.6(12) 6_565 6_565
C04 C01 C02 C55 -171.4(12) 6_565 6_565
C06 C01 C02 C55 -138.7(19) 6_565 6_565
C74 C01 C02 C55 -13.9(9) 6_565 6_565
C55 C01 C02 C04 171.4(12) 6_565 6_565
C05 C01 C02 C04 2.3(10) 6_565 6_565
C24 C01 C02 C04 155.4(11) . 6_565
C25 C01 C02 C04 9.0(7) . 6_565
C56 C01 C02 C04 167.8(7) 6_565 6_565
C06 C01 C02 C04 32.6(13) 6_565 6_565
C74 C01 C02 C04 157.4(7) 6_565 6_565
C55 C01 C02 C05 169.1(19) 6_565 6_565
C24 C01 C02 C05 153.1(18) . 6_565
C25 C01 C02 C05 6.7(9) . 6_565
C56 C01 C02 C05 165.5(12) 6_565 6_565
C04 C01 C02 C05 -2.3(10) 6_565 6_565
C06 C01 C02 C05 30.3(13) 6_565 6_565
C74 C01 C02 C05 155.1(14) 6_565 6_565
C56 C02 C03 C02 -18.9(15) 6_565 6_565
C56 C02 C03 C02 -8.8(7) . 6_565
C01 C02 C03 C02 -158.3(5) . 6_565
C55 C02 C03 C02 -144.0(12) 6_565 6_565
C04 C02 C03 C02 -168.0(4) 6_565 6_565
C05 C02 C03 C02 -160.8(3) 6_565 6_565
C02 C02 C03 C27 71.0(16) 6_565 6_565
C56 C02 C03 C27 52(3) 6_565 6_565
C56 C02 C03 C27 62.2(19) . 6_565
C01 C02 C03 C27 -87.3(18) . 6_565
C55 C02 C03 C27 -73(2) 6_565 6_565
C04 C02 C03 C27 -97.0(17) 6_565 6_565
C05 C02 C03 C27 -89.8(17) 6_565 6_565
C02 C02 C03 C27 153.1(7) 6_565 .
C56 C02 C03 C27 134.2(14) 6_565 .
C56 C02 C03 C27 144.3(7) . .
C01 C02 C03 C27 -5.2(10) . .
C55 C02 C03 C27 9.1(15) 6_565 .
C04 C02 C03 C27 -14.9(6) 6_565 .
C05 C02 C03 C27 -7.7(7) 6_565 .
C02 C02 C03 C04 168.0(4) 6_565 6_565
C56 C02 C03 C04 149.1(14) 6_565 6_565
C56 C02 C03 C04 159.2(7) . 6_565
C01 C02 C03 C04 9.8(7) . 6_565
C55 C02 C03 C04 24.0(13) 6_565 6_565
C05 C02 C03 C04 7.2(5) 6_565 6_565
C02 C02 C03 C04 13.5(5) 6_565 .
C56 C02 C03 C04 -5.4(17) 6_565 .
C56 C02 C03 C04 4.7(9) . .
C01 C02 C03 C04 -144.8(7) . .
C55 C02 C03 C04 -130.5(12) 6_565 .
C04 C02 C03 C04 -154.5(9) 6_565 .
C05 C02 C03 C04 -147.3(6) 6_565 .
C02 C03 C04 C26 136.5(12) . 6_565
C02 C03 C04 C26 146.3(12) 6_565 6_565
C27 C03 C04 C26 -17.2(11) 6_565 6_565
C27 C03 C04 C26 -9.5(13) . 6_565
C04 C03 C04 C26 16(3) 6_565 6_565
C02 C03 C04 C27 153.7(7) . 6_565
C02 C03 C04 C27 163.6(6) 6_565 6_565
C27 C03 C04 C27 7.7(4) . 6_565
C04 C03 C04 C27 33.3(18) 6_565 6_565
C02 C03 C04 C05 2.4(11) . .
C02 C03 C04 C05 12.3(8) 6_565 .
C27 C03 C04 C05 -151.3(10) 6_565 .
C27 C03 C04 C05 -143.5(8) . .
C04 C03 C04 C05 -117.9(18) 6_565 .
C02 C03 C04 C25 32(2) . 6_565
C02 C03 C04 C25 42(2) 6_565 6_565
C27 C03 C04 C25 -122(2) 6_565 6_565
C27 C03 C04 C25 -114(2) . 6_565
C04 C03 C04 C25 -88(3) 6_565 6_565
C02 C03 C04 C29 143.8(8) . .
C02 C03 C04 C29 153.6(7) 6_565 .
C27 C03 C04 C29 -9.9(7) 6_565 .
C27 C03 C04 C29 -2.2(9) . .
C04 C03 C04 C29 23(2) 6_565 .
C02 C03 C04 C02 -9.9(4) . 6_565
C27 C03 C04 C02 -163.6(6) 6_565 6_565
C27 C03 C04 C02 -155.8(6) . 6_565
C04 C03 C04 C02 -130.2(17) 6_565 6_565
C02 C03 C04 C01 -2.9(8) . 6_565
C02 C03 C04 C01 7.0(5) 6_565 6_565
C27 C03 C04 C01 -156.6(7) 6_565 6_565
C27 C03 C04 C01 -148.8(6) . 6_565
C04 C03 C04 C01 -123.3(16) 6_565 6_565
C26 C04 C05 C01 -159.4(12) 6_565 6_565
C27 C04 C05 C01 -112(3) 6_565 6_565
C03 C04 C05 C01 -12.1(15) . 6_565
C25 C04 C05 C01 -168.0(18) 6_565 6_565
C29 C04 C05 C01 -149.4(12) . 6_565
C02 C04 C05 C01 -2.3(10) 6_565 6_565
C26 C04 C05 C25 8.5(13) 6_565 6_565
C27 C04 C05 C25 56(3) 6_565 6_565
C03 C04 C05 C25 155.9(12) . 6_565
C29 C04 C05 C25 18.6(15) . 6_565
C02 C04 C05 C25 165.7(12) 6_565 6_565
C01 C04 C05 C25 168.0(18) 6_565 6_565
C26 C04 C05 C06 -8.3(15) 6_565 .
C27 C04 C05 C06 39(4) 6_565 .
C03 C04 C05 C06 139.1(13) . .
C25 C04 C05 C06 -16.9(12) 6_565 .
C29 C04 C05 C06 1.8(17) . .
C02 C04 C05 C06 148.8(13) 6_565 .
C01 C04 C05 C06 151.1(19) 6_565 .
C26 C04 C05 C55 -154.1(9) 6_565 .
C27 C04 C05 C55 -106(3) 6_565 .
C03 C04 C05 C55 -6.7(12) . .
C25 C04 C05 C55 -162.6(15) 6_565 .
C29 C04 C05 C55 -144.0(10) . .
C02 C04 C05 C55 3.0(8) 6_565 .
C01 C04 C05 C55 5.4(8) 6_565 .
C27 C04 C05 C26 48(3) 6_565 6_565
C03 C04 C05 C26 147.4(11) . 6_565
C25 C04 C05 C26 -8.5(13) 6_565 6_565
C29 C04 C05 C26 10.1(10) . 6_565
C02 C04 C05 C26 157.1(8) 6_565 6_565
C01 C04 C05 C26 159.4(12) 6_565 6_565
C26 C04 C05 C24 -136.8(15) 6_565 6_565
C27 C04 C05 C24 -89(4) 6_565 6_565
C03 C04 C05 C24 10.6(19) . 6_565
C25 C04 C05 C24 -145.3(19) 6_565 6_565
C29 C04 C05 C24 -126.7(16) . 6_565
C02 C04 C05 C24 20.3(14) 6_565 6_565
C01 C04 C05 C24 22.6(12) 6_565 6_565
C26 C04 C05 C02 -157.1(8) 6_565 6_565
C27 C04 C05 C02 -109(3) 6_565 6_565
C03 C04 C05 C02 -9.7(7) . 6_565
C25 C04 C05 C02 -165.7(12) 6_565 6_565
C29 C04 C05 C02 -147.0(10) . 6_565
C01 C04 C05 C02 2.3(10) 6_565 6_565
C26 C04 C05 C45 -6.9(11) 6_565 6_565
C27 C04 C05 C45 41(3) 6_565 6_565
C03 C04 C05 C45 140.5(9) . 6_565
C25 C04 C05 C45 -15.4(9) 6_565 6_565
C29 C04 C05 C45 3.2(13) . 6_565
C02 C04 C05 C45 150.2(8) 6_565 6_565
C01 C04 C05 C45 152.6(15) 6_565 6_565
C01 C05 C06 C45 155(6) 6_565 6_565
C25 C05 C06 C45 -15(6) 6_565 6_565
C04 C05 C06 C45 8(7) . 6_565
C55 C05 C06 C45 155(6) . 6_565
C26 C05 C06 C45 2(6) 6_565 6_565
C24 C05 C06 C45 159(6) 6_565 6_565
C02 C05 C06 C45 105(7) 6_565 6_565
C01 C05 C06 C25 170(2) 6_565 6_565
C04 C05 C06 C25 22.3(16) . 6_565
C55 C05 C06 C25 169.3(18) . 6_565
C26 C05 C06 C25 17.1(14) 6_565 6_565
C24 C05 C06 C25 173.7(17) 6_565 6_565
C02 C05 C06 C25 119(3) 6_565 6_565
C45 C05 C06 C25 15(6) 6_565 6_565
C01 C05 C06 C07 153.7(17) 6_565 .
C25 C05 C06 C07 -16.5(17) 6_565 .
C04 C05 C06 C07 6(2) . .
C55 C05 C06 C07 152.8(14) . .
C26 C05 C06 C07 0.6(15) 6_565 .
C24 C05 C06 C07 157.2(15) 6_565 .
C02 C05 C06 C07 103(3) 6_565 .
C45 C05 C06 C07 -2(5) 6_565 .
C01 C05 C06 C22 9(3) 6_565 6_565
C25 C05 C06 C22 -161(3) 6_565 6_565
C04 C05 C06 C22 -138(2) . 6_565
C55 C05 C06 C22 9(3) . 6_565
C26 C05 C06 C22 -144(2) 6_565 6_565
C24 C05 C06 C22 13(2) 6_565 6_565
C02 C05 C06 C22 -41(4) 6_565 6_565
C45 C05 C06 C22 -146(8) 6_565 6_565
C01 C05 C06 C72 -4(2) 6_565 .
C25 C05 C06 C72 -174(2) 6_565 .
C04 C05 C06 C72 -151.9(14) . .
C55 C05 C06 C72 -4.9(18) . .
C26 C05 C06 C72 -157.1(15) 6_565 .
C24 C05 C06 C72 -0.5(14) 6_565 .
C02 C05 C06 C72 -55(3) 6_565 .
C45 C05 C06 C72 -160(7) 6_565 .
C01 C05 C06 C44 144.6(15) 6_565 6_565
C25 C05 C06 C44 -25.6(16) 6_565 6_565
C04 C05 C06 C44 -3(2) . 6_565
C55 C05 C06 C44 143.7(12) . 6_565
C26 C05 C06 C44 -8.5(13) 6_565 6_565
C24 C05 C06 C44 148.1(13) 6_565 6_565
C02 C05 C06 C44 94(3) 6_565 6_565
C45 C05 C06 C44 -11(5) 6_565 6_565
C01 C05 C06 C23 -2.1(17) 6_565 6_565
C25 C05 C06 C23 -172.2(18) 6_565 6_565
C04 C05 C06 C23 -149.9(11) . 6_565
C55 C05 C06 C23 -2.9(11) . 6_565
C26 C05 C06 C23 -155.1(8) 6_565 6_565
C24 C05 C06 C23 1.4(7) 6_565 6_565
C02 C05 C06 C23 -53(3) 6_565 6_565
C45 C05 C06 C23 -158(7) 6_565 6_565
C25 C05 C06 C01 -170(2) 6_565 6_565
C04 C05 C06 C01 -148(2) . 6_565
C55 C05 C06 C01 -0.8(10) . 6_565
C26 C05 C06 C01 -153.0(16) 6_565 6_565
C24 C05 C06 C01 3.5(13) 6_565 6_565
C02 C05 C06 C01 -51(2) 6_565 6_565
C45 C05 C06 C01 -155(6) 6_565 6_565
C45 C06 C07 C44 78(9) 6_565 6_565
C25 C06 C07 C44 -114(8) 6_565 6_565
C22 C06 C07 C44 52(8) 6_565 6_565
C05 C06 C07 C44 -105(8) . 6_565
C72 C06 C07 C44 54(8) . 6_565
C23 C06 C07 C44 34(9) 6_565 6_565
C01 C06 C07 C44 -92(8) 6_565 6_565
C25 C06 C07 C45 169(6) 6_565 6_565
C22 C06 C07 C45 -26(4) 6_565 6_565
C05 C06 C07 C45 178(6) . 6_565
C72 C06 C07 C45 -24(4) . 6_565
C44 C06 C07 C45 -78(9) 6_565 6_565
C23 C06 C07 C45 -43(4) 6_565 6_565
C01 C06 C07 C45 -170(6) 6_565 6_565
C45 C06 C07 C08 34(5) 6_565 .
C25 C06 C07 C08 -157.8(14) 6_565 .
C22 C06 C07 C08 8(2) 6_565 .
C05 C06 C07 C08 -148.5(13) . .
C72 C06 C07 C08 10(2) . .
C44 C06 C07 C08 -44(7) 6_565 .
C23 C06 C07 C08 -10(3) 6_565 .
C01 C06 C07 C08 -136.0(15) 6_565 .
C45 C06 C07 C30 174(5) 6_565 .
C25 C06 C07 C30 -18(2) 6_565 .
C22 C06 C07 C30 147.9(18) 6_565 .
C05 C06 C07 C30 -9(3) . .
C72 C06 C07 C30 149.6(19) . .
C44 C06 C07 C30 96(8) 6_565 .
C23 C06 C07 C30 130(2) 6_565 .
C01 C06 C07 C30 4(3) 6_565 .
C45 C06 C07 C25 -169(6) 6_565 6_565
C22 C06 C07 C25 166(2) 6_565 6_565
C05 C06 C07 C25 9.3(9) . 6_565
C72 C06 C07 C25 167(2) . 6_565
C44 C06 C07 C25 114(8) 6_565 6_565
C23 C06 C07 C25 148(3) 6_565 6_565
C01 C06 C07 C25 21.8(12) 6_565 6_565
C45 C06 C07 C46 166(5) 6_565 6_565
C25 C06 C07 C46 -25(2) 6_565 6_565
C22 C06 C07 C46 140.6(19) 6_565 6_565
C05 C06 C07 C46 -16(3) . 6_565
C72 C06 C07 C46 142(2) . 6_565
C44 C06 C07 C46 89(8) 6_565 6_565
C23 C06 C07 C46 123(2) 6_565 6_565
C01 C06 C07 C46 -3(3) 6_565 6_565
C45 C06 C07 C43 46(5) 6_565 6_565
C25 C06 C07 C43 -145.3(16) 6_565 6_565
C22 C06 C07 C43 20(2) 6_565 6_565
C05 C06 C07 C43 -136.0(15) . 6_565
C72 C06 C07 C43 22(3) . 6_565
C44 C06 C07 C43 -31(7) 6_565 6_565
C23 C06 C07 C43 3(3) 6_565 6_565
C01 C06 C07 C43 -123.5(17) 6_565 6_565
C44 C07 C08 C43 -12(4) 6_565 6_565
C45 C07 C08 C43 152(4) 6_565 6_565
C06 C07 C08 C43 142(3) . 6_565
C30 C07 C08 C43 -4(4) . 6_565
C25 C07 C08 C43 106(4) 6_565 6_565
C46 C07 C08 C43 1(4) 6_565 6_565
C45 C07 C08 C44 164(4) 6_565 6_565
C06 C07 C08 C44 154(4) . 6_565
C30 C07 C08 C44 9(3) . 6_565
C25 C07 C08 C44 118(5) 6_565 6_565
C46 C07 C08 C44 13(3) 6_565 6_565
C43 C07 C08 C44 12(4) 6_565 6_565
C44 C07 C08 C42 -135(4) 6_565 6_565
C45 C07 C08 C42 29(3) 6_565 6_565
C06 C07 C08 C42 19(3) . 6_565
C30 C07 C08 C42 -126(3) . 6_565
C25 C07 C08 C42 -17(5) 6_565 6_565
C46 C07 C08 C42 -122(3) 6_565 6_565
C43 C07 C08 C42 -123(5) 6_565 6_565
C44 C07 C08 C09 -154(3) 6_565 .
C45 C07 C08 C09 11(2) 6_565 .
C06 C07 C08 C09 0(2) . .
C30 C07 C08 C09 -145.0(18) . .
C25 C07 C08 C09 -36(4) 6_565 .
C46 C07 C08 C09 -140.5(17) 6_565 .
C43 C07 C08 C09 -141(4) 6_565 .
C44 C07 C08 C32 -9(3) 6_565 .
C45 C07 C08 C32 155.6(17) 6_565 .
C06 C07 C08 C32 145.2(15) . .
C30 C07 C08 C32 0.1(18) . .
C25 C07 C08 C32 109(3) 6_565 .
C46 C07 C08 C32 4.6(17) 6_565 .
C43 C07 C08 C32 4(3) 6_565 .
C44 C07 C08 C45 -164(4) 6_565 6_565
C06 C07 C08 C45 -10.4(16) . 6_565
C30 C07 C08 C45 -156(3) . 6_565
C25 C07 C08 C45 -46(3) 6_565 6_565
C46 C07 C08 C45 -151(3) 6_565 6_565
C43 C07 C08 C45 -152(4) 6_565 6_565
C43 C08 C09 C42 1(5) 6_565 6_565
C44 C08 C09 C42 131(5) 6_565 6_565
C07 C08 C09 C42 150(4) . 6_565
C32 C08 C09 C42 11(5) . 6_565
C45 C08 C09 C42 156(4) 6_565 6_565
C43 C08 C09 C21 -150(3) 6_565 6_565
C44 C08 C09 C21 -20(4) 6_565 6_565
C42 C08 C09 C21 -151(6) 6_565 6_565
C07 C08 C09 C21 -1(3) . 6_565
C32 C08 C09 C21 -140(2) . 6_565
C45 C08 C09 C21 5(2) 6_565 6_565
C43 C08 C09 C10 -8(3) 6_565 .
C44 C08 C09 C10 122(3) 6_565 .
C42 C08 C09 C10 -9(3) 6_565 .
C07 C08 C09 C10 141.6(16) . .
C32 C08 C09 C10 2(2) . .
C45 C08 C09 C10 146.7(15) 6_565 .
C43 C08 C09 C71 -154(3) 6_565 .
C44 C08 C09 C71 -24(3) 6_565 .
C42 C08 C09 C71 -155(5) 6_565 .
C07 C08 C09 C71 -5(2) . .
C32 C08 C09 C71 -144.4(14) . .
C45 C08 C09 C71 0.5(16) 6_565 .
C44 C08 C09 C43 130(4) 6_565 6_565
C42 C08 C09 C43 -1(5) 6_565 6_565
C07 C08 C09 C43 149(3) . 6_565
C32 C08 C09 C43 9.4(19) . 6_565
C45 C08 C09 C43 154(3) 6_565 6_565
C43 C08 C09 C41 -7(3) 6_565 6_565
C44 C08 C09 C41 122(3) 6_565 6_565
C42 C08 C09 C41 -9(3) 6_565 6_565
C07 C08 C09 C41 141.8(14) . 6_565
C32 C08 C09 C41 2.0(19) . 6_565
C45 C08 C09 C41 146.8(12) 6_565 6_565
C42 C09 C10 C41 -11(6) 6_565 6_565
C21 C09 C10 C41 146(4) 6_565 6_565
C08 C09 C10 C41 1(4) . 6_565
C71 C09 C10 C41 145(3) . 6_565
C43 C09 C10 C41 -2(3) 6_565 6_565
C21 C09 C10 C42 157(7) 6_565 6_565
C08 C09 C10 C42 12(4) . 6_565
C71 C09 C10 C42 157(6) . 6_565
C43 C09 C10 C42 9(4) 6_565 6_565
C41 C09 C10 C42 11(6) 6_565 6_565
C42 C09 C10 C18 -139(5) 6_565 6_565
C21 C09 C10 C18 18(3) 6_565 6_565
C08 C09 C10 C18 -128(2) . 6_565
C71 C09 C10 C18 17(3) . 6_565
C43 C09 C10 C18 -131(2) 6_565 6_565
C41 C09 C10 C18 -128(5) 6_565 6_565
C42 C09 C10 C69 -155(5) 6_565 .
C21 C09 C10 C69 3(3) 6_565 .
C08 C09 C10 C69 -143.2(16) . .
C71 C09 C10 C69 2(2) . .
C43 C09 C10 C69 -146.1(13) 6_565 .
C41 C09 C10 C69 -144(4) 6_565 .
C42 C09 C10 C11 -13(5) 6_565 .
C21 C09 C10 C11 144(2) 6_565 .
C08 C09 C10 C11 -1(2) . .
C71 C09 C10 C11 143.5(16) . .
C43 C09 C10 C11 -4.4(18) 6_565 .
C41 C09 C10 C11 -2(2) 6_565 .
C42 C09 C10 C40 -13(5) 6_565 6_565
C21 C09 C10 C40 144(2) 6_565 6_565
C08 C09 C10 C40 -2(2) . 6_565
C71 C09 C10 C40 143.2(15) . 6_565
C43 C09 C10 C40 -4.6(14) 6_565 6_565
C41 C09 C10 C40 -2(3) 6_565 6_565
C42 C09 C10 C21 -157(7) 6_565 6_565
C08 C09 C10 C21 -146(3) . 6_565
C71 C09 C10 C21 -1(2) . 6_565
C43 C09 C10 C21 -149(3) 6_565 6_565
C41 C09 C10 C21 -146(4) 6_565 6_565
C42 C09 C10 C19 -155(5) 6_565 6_565
C21 C09 C10 C19 2(2) 6_565 6_565
C08 C09 C10 C19 -143.5(16) . 6_565
C71 C09 C10 C19 1.4(17) . 6_565
C43 C09 C10 C19 -146.4(12) 6_565 6_565
C41 C09 C10 C19 -144(4) 6_565 6_565
C41 C10 C11 C40 -62(67) 6_565 6_565
C42 C10 C11 C40 -6(5) 6_565 6_565
C18 C10 C11 C40 150(4) 6_565 6_565
C69 C10 C11 C40 144(4) . 6_565
C09 C10 C11 C40 -1(5) . 6_565
C21 C10 C11 C40 23(5) 6_565 6_565
C19 C10 C11 C40 131(4) 6_565 6_565
C42 C10 C11 C41 57(67) 6_565 6_565
C18 C10 C11 C41 -148(68) 6_565 6_565
C69 C10 C11 C41 -154(68) . 6_565
C09 C10 C11 C41 61(67) . 6_565
C40 C10 C11 C41 62(67) 6_565 6_565
C21 C10 C11 C41 85(67) 6_565 6_565
C19 C10 C11 C41 -167(68) 6_565 6_565
C41 C10 C11 C12 149(67) 6_565 .
C42 C10 C11 C12 -154.5(15) 6_565 .
C18 C10 C11 C12 0.7(13) 6_565 .
C69 C10 C11 C12 -5.1(16) . .
C09 C10 C11 C12 -150.2(13) . .
C40 C10 C11 C12 -149(5) 6_565 .
C21 C10 C11 C12 -125.8(17) 6_565 .
C19 C10 C11 C12 -17.8(17) 6_565 .
C41 C10 C11 C33 -64(67) 6_565 .
C42 C10 C11 C33 -7(2) 6_565 .
C18 C10 C11 C33 148.0(14) 6_565 .
C69 C10 C11 C33 142.2(14) . .
C09 C10 C11 C33 -3(2) . .
C40 C10 C11 C33 -2(3) 6_565 .
C21 C10 C11 C33 22(3) 6_565 .
C19 C10 C11 C33 129.5(13) 6_565 .
C42 C10 C11 C39 -119(2) 6_565 6_565
C18 C10 C11 C39 36(3) 6_565 6_565
C69 C10 C11 C39 30(3) . 6_565
C09 C10 C11 C39 -115(2) . 6_565
C40 C10 C11 C39 -114(5) 6_565 6_565
C21 C10 C11 C39 -90(3) 6_565 6_565
C19 C10 C11 C39 18(3) 6_565 6_565
C41 C10 C11 C54 -61(67) 6_565 6_565
C42 C10 C11 C54 -4.5(18) 6_565 6_565
C18 C10 C11 C54 150.8(11) 6_565 6_565
C69 C10 C11 C54 145.0(11) . 6_565
C09 C10 C11 C54 -0.1(17) . 6_565
C40 C10 C11 C54 1(3) 6_565 6_565
C21 C10 C11 C54 24(2) 6_565 6_565
C19 C10 C11 C54 132.2(10) 6_565 6_565
C41 C10 C11 C18 148(68) 6_565 6_565
C42 C10 C11 C18 -155(2) 6_565 6_565
C69 C10 C11 C18 -5.8(12) . 6_565
C09 C10 C11 C18 -150.9(19) . 6_565
C40 C10 C11 C18 -150(4) 6_565 6_565
C21 C10 C11 C18 -126(2) 6_565 6_565
C19 C10 C11 C18 -18.5(10) 6_565 6_565
C41 C10 C11 C42 -57(67) 6_565 6_565
C18 C10 C11 C42 155(2) 6_565 6_565
C69 C10 C11 C42 149(2) . 6_565
C09 C10 C11 C42 4.4(19) . 6_565
C40 C10 C11 C42 6(5) 6_565 6_565
C21 C10 C11 C42 28.8(15) 6_565 6_565
C19 C10 C11 C42 137(2) 6_565 6_565
C40 C11 C12 C38 -23(4) 6_565 6_565
C41 C11 C12 C38 138(3) 6_565 6_565
C10 C11 C12 C38 137(2) . 6_565
C33 C11 C12 C38 -12(3) . 6_565
C39 C11 C12 C38 -21(2) 6_565 6_565
C54 C11 C12 C38 0(3) 6_565 6_565
C18 C11 C12 C38 138(2) 6_565 6_565
C42 C11 C12 C38 116(3) 6_565 6_565
C40 C11 C12 C17 -151(2) 6_565 6_565
C41 C11 C12 C17 10(3) 6_565 6_565
C10 C11 C12 C17 9(2) . 6_565
C33 C11 C12 C17 -139.3(16) . 6_565
C39 C11 C12 C17 -148.7(16) 6_565 6_565
C54 C11 C12 C17 -127.7(17) 6_565 6_565
C18 C11 C12 C17 10.0(15) 6_565 6_565
C42 C11 C12 C17 -12(2) 6_565 6_565
C40 C11 C12 C39 -2(2) 6_565 6_565
C41 C11 C12 C39 159(2) 6_565 6_565
C10 C11 C12 C39 158.2(12) . 6_565
C33 C11 C12 C39 9.4(12) . 6_565
C54 C11 C12 C39 21.0(13) 6_565 6_565
C18 C11 C12 C39 158.8(8) 6_565 6_565
C42 C11 C12 C39 136.8(16) 6_565 6_565
C40 C11 C12 C36 -9(3) 6_565 .
C41 C11 C12 C36 151.8(19) 6_565 .
C10 C11 C12 C36 150.9(11) . .
C33 C11 C12 C36 2.1(18) . .
C39 C11 C12 C36 -7.3(10) 6_565 .
C54 C11 C12 C36 13.7(19) 6_565 .
C18 C11 C12 C36 151.5(12) 6_565 .
C42 C11 C12 C36 129.5(15) 6_565 .
C40 C11 C12 C13 -156(2) 6_565 .
C41 C11 C12 C13 5(2) 6_565 .
C10 C11 C12 C13 3.9(15) . .
C33 C11 C12 C13 -144.8(13) . .
C39 C11 C12 C13 -154.2(11) 6_565 .
C54 C11 C12 C13 -133.2(14) 6_565 .
C18 C11 C12 C13 4.5(10) 6_565 .
C42 C11 C12 C13 -17(2) 6_565 .
C40 C11 C12 C18 -161(3) 6_565 6_565
C41 C11 C12 C18 0.3(19) 6_565 6_565
C10 C11 C12 C18 -0.6(11) . 6_565
C33 C11 C12 C18 -149.4(14) . 6_565
C39 C11 C12 C18 -158.8(8) 6_565 6_565
C54 C11 C12 C18 -137.7(15) 6_565 6_565
C42 C11 C12 C18 -22.0(16) 6_565 6_565
C41 C11 C12 C40 161(4) 6_565 6_565
C10 C11 C12 C40 160(3) . 6_565
C33 C11 C12 C40 11.3(16) . 6_565
C39 C11 C12 C40 2(2) 6_565 6_565
C54 C11 C12 C40 22.9(16) 6_565 6_565
C18 C11 C12 C40 161(3) 6_565 6_565
C42 C11 C12 C40 139(3) 6_565 6_565
C40 C11 C12 C41 -161(4) 6_565 6_565
C10 C11 C12 C41 -0.9(18) . 6_565
C33 C11 C12 C41 -150(3) . 6_565
C39 C11 C12 C41 -159(2) 6_565 6_565
C54 C11 C12 C41 -138(3) 6_565 6_565
C18 C11 C12 C41 -0.3(19) 6_565 6_565
C42 C11 C12 C41 -22.3(16) 6_565 6_565
C38 C12 C13 C17 10(5) 6_565 6_565
C39 C12 C13 C17 66(6) 6_565 6_565
C36 C12 C13 C17 18(5) . 6_565
C11 C12 C13 C17 167(5) . 6_565
C18 C12 C13 C17 174(6) 6_565 6_565
C40 C12 C13 C17 156(4) 6_565 6_565
C41 C12 C13 C17 169(5) 6_565 6_565
C38 C12 C13 C18 -164.0(16) 6_565 6_565
C17 C12 C13 C18 -174(6) 6_565 6_565
C39 C12 C13 C18 -108(3) 6_565 6_565
C36 C12 C13 C18 -155.7(14) . 6_565
C11 C12 C13 C18 -7.4(17) . 6_565
C40 C12 C13 C18 -18(2) 6_565 6_565
C41 C12 C13 C18 -5.4(14) 6_565 6_565
C38 C12 C13 C14 -14(2) 6_565 .
C17 C12 C13 C14 -24(4) 6_565 .
C39 C12 C13 C14 43(4) 6_565 .
C36 C12 C13 C14 -5(2) . .
C11 C12 C13 C14 143(2) . .
C18 C12 C13 C14 150(3) 6_565 .
C40 C12 C13 C14 132(2) 6_565 .
C41 C12 C13 C14 145(2) 6_565 .
C38 C12 C13 C69 -158.1(14) 6_565 .
C17 C12 C13 C69 -168(6) 6_565 .
C39 C12 C13 C69 -102(3) 6_565 .
C36 C12 C13 C69 -149.8(12) . .
C11 C12 C13 C69 -1.4(15) . .
C18 C12 C13 C69 5.9(13) 6_565 .
C40 C12 C13 C69 -12.4(19) 6_565 .
C41 C12 C13 C69 0.5(12) 6_565 .
C38 C12 C13 C16 -9(3) 6_565 6_565
C17 C12 C13 C16 -19(4) 6_565 6_565
C39 C12 C13 C16 48(4) 6_565 6_565
C36 C12 C13 C16 -1(3) . 6_565
C11 C12 C13 C16 148(2) . 6_565
C18 C12 C13 C16 155(3) 6_565 6_565
C40 C12 C13 C16 137(2) 6_565 6_565
C41 C12 C13 C16 150(2) 6_565 6_565
C17 C12 C13 C38 -10(5) 6_565 6_565
C39 C12 C13 C38 56(3) 6_565 6_565
C36 C12 C13 C38 8.3(13) . 6_565
C11 C12 C13 C38 156.6(15) . 6_565
C18 C12 C13 C38 164.0(16) 6_565 6_565
C40 C12 C13 C38 145.7(17) 6_565 6_565
C41 C12 C13 C38 158.6(13) 6_565 6_565
C38 C12 C13 C19 -146.1(15) 6_565 6_565
C17 C12 C13 C19 -156(6) 6_565 6_565
C39 C12 C13 C19 -90(3) 6_565 6_565
C36 C12 C13 C19 -137.8(13) . 6_565
C11 C12 C13 C19 10.6(17) . 6_565
C18 C12 C13 C19 18.0(10) 6_565 6_565
C40 C12 C13 C19 0(2) 6_565 6_565
C41 C12 C13 C19 12.6(14) 6_565 6_565
C17 C13 C14 C16 14(21) 6_565 6_565
C18 C13 C14 C16 164(21) 6_565 6_565
C12 C13 C14 C16 33(22) . 6_565
C69 C13 C14 C16 172(21) . 6_565
C38 C13 C14 C16 26(21) 6_565 6_565
C19 C13 C14 C16 175(21) 6_565 6_565
C17 C13 C14 C64 -164(6) 6_565 6_565
C18 C13 C14 C64 -14(5) 6_565 6_565
C12 C13 C14 C64 -145(3) . 6_565
C69 C13 C14 C64 -6(4) . 6_565
C16 C13 C14 C64 -178(24) 6_565 6_565
C38 C13 C14 C64 -152(4) 6_565 6_565
C19 C13 C14 C64 -4(4) 6_565 6_565
C18 C13 C14 C17 150(6) 6_565 6_565
C12 C13 C14 C17 19(4) . 6_565
C69 C13 C14 C17 158(5) . 6_565
C16 C13 C14 C17 -14(21) 6_565 6_565
C38 C13 C14 C17 12(4) 6_565 6_565
C19 C13 C14 C17 161(5) 6_565 6_565
C17 C13 C14 C66 -160(5) 6_565 .
C18 C13 C14 C66 -10(4) 6_565 .
C12 C13 C14 C66 -141(2) . .
C69 C13 C14 C66 -2(3) . .
C16 C13 C14 C66 -174(23) 6_565 .
C38 C13 C14 C66 -148(2) 6_565 .
C19 C13 C14 C66 0(3) 6_565 .
C17 C13 C14 C15 -12(5) 6_565 .
C18 C13 C14 C15 138(3) 6_565 .
C12 C13 C14 C15 7(4) . .
C69 C13 C14 C15 146(2) . .
C16 C13 C14 C15 -26(19) 6_565 .
C38 C13 C14 C15 0(3) 6_565 .
C19 C13 C14 C15 149(2) 6_565 .
C16 C14 C15 C16 131(33) 6_565 .
C64 C14 C15 C16 8(2) 6_565 .
C17 C14 C15 C16 -151(3) 6_565 .
C13 C14 C15 C16 -147(3) . .
C66 C14 C15 C16 1(2) . .
C64 C14 C15 C16 -123(34) 6_565 6_565
C17 C14 C15 C16 77(32) 6_565 6_565
C13 C14 C15 C16 82(32) . 6_565
C66 C14 C15 C16 -130(34) . 6_565
C16 C14 C15 C37 -85(33) 6_565 .
C64 C14 C15 C37 151(3) 6_565 .
C17 C14 C15 C37 -8(3) 6_565 .
C13 C14 C15 C37 -3(3) . .
C66 C14 C15 C37 144(2) . .
C16 C14 C15 C14 134(31) 6_565 6_565
C64 C14 C15 C14 11(5) 6_565 6_565
C17 C14 C15 C14 -148.1(13) 6_565 6_565
C13 C14 C15 C14 -143.7(15) . 6_565
C66 C14 C15 C14 4(5) . 6_565
C16 C15 C16 C14 51(34) 6_565 6_565
C37 C15 C16 C14 -96(32) . 6_565
C14 C15 C16 C14 47(32) . 6_565
C16 C15 C16 C17 148.5(17) 6_565 .
C37 C15 C16 C17 1(3) . .
C14 C15 C16 C17 145(3) . .
C14 C15 C16 C17 98(33) 6_565 .
C16 C15 C16 C64 -1(5) 6_565 .
C37 C15 C16 C64 -148(2) . .
C14 C15 C16 C64 -4(2) . .
C14 C15 C16 C64 -52(31) 6_565 .
C16 C15 C16 C13 142.1(18) 6_565 6_565
C37 C15 C16 C13 -5(4) . 6_565
C14 C15 C16 C13 139(4) . 6_565
C14 C15 C16 C13 91(33) 6_565 6_565
C16 C15 C16 C66 6(6) 6_565 6_565
C37 C15 C16 C66 -142(2) . 6_565
C14 C15 C16 C66 2(3) . 6_565
C14 C15 C16 C66 -45(31) 6_565 6_565
C14 C16 C17 C13 -13(19) 6_565 6_565
C15 C16 C17 C13 -164(5) . 6_565
C64 C16 C17 C13 -19(5) . 6_565
C66 C16 C17 C13 -22(5) 6_565 6_565
C14 C16 C17 C12 129(18) 6_565 6_565
C15 C16 C17 C12 -23(6) . 6_565
C64 C16 C17 C12 122(4) . 6_565
C13 C16 C17 C12 141(7) 6_565 6_565
C66 C16 C17 C12 119(4) 6_565 6_565
C14 C16 C17 C38 151(19) 6_565 .
C15 C16 C17 C38 -1(3) . .
C64 C16 C17 C38 145(3) . .
C13 C16 C17 C38 164(5) 6_565 .
C66 C16 C17 C38 142(3) 6_565 .
C15 C16 C17 C14 -152(22) . 6_565
C64 C16 C17 C14 -6(17) . 6_565
C13 C16 C17 C14 13(19) 6_565 6_565
C66 C16 C17 C14 -9(17) 6_565 6_565
C14 C16 C17 C18 2(20) 6_565 .
C15 C16 C17 C18 -150(2) . .
C64 C16 C17 C18 -5(4) . .
C13 C16 C17 C18 14(3) 6_565 .
C66 C16 C17 C18 -8(4) 6_565 .
C14 C16 C17 C69 1(20) 6_565 6_565
C15 C16 C17 C69 -150(2) . 6_565
C64 C16 C17 C69 -5(4) . 6_565
C13 C16 C17 C69 14(4) 6_565 6_565
C66 C16 C17 C69 -8(3) 6_565 6_565
C14 C16 C17 C36 147(19) 6_565 6_565
C15 C16 C17 C36 -5(3) . 6_565
C64 C16 C17 C36 140(3) . 6_565
C13 C16 C17 C36 159(5) 6_565 6_565
C66 C16 C17 C36 137(2) 6_565 6_565
C13 C17 C18 C69 30(9) 6_565 6_565
C12 C17 C18 C69 -158(5) 6_565 6_565
C38 C17 C18 C69 -146(5) . 6_565
C14 C17 C18 C69 -1(5) 6_565 6_565
C16 C17 C18 C69 -1(5) . 6_565
C36 C17 C18 C69 -142(4) 6_565 6_565
C12 C17 C18 C13 171(8) 6_565 6_565
C38 C17 C18 C13 -177(9) . 6_565
C14 C17 C18 C13 -31(7) 6_565 6_565
C16 C17 C18 C13 -31(7) . 6_565
C69 C17 C18 C13 -30(9) 6_565 6_565
C36 C17 C18 C13 -173(9) 6_565 6_565
C13 C17 C18 C10 174(7) 6_565 6_565
C12 C17 C18 C10 -15(2) 6_565 6_565
C38 C17 C18 C10 -3(3) . 6_565
C14 C17 C18 C10 143(3) 6_565 6_565
C16 C17 C18 C10 143(3) . 6_565
C69 C17 C18 C10 144(6) 6_565 6_565
C36 C17 C18 C10 1(3) 6_565 6_565
C13 C17 C18 C19 33(8) 6_565 .
C12 C17 C18 C19 -155.2(16) 6_565 .
C38 C17 C18 C19 -143.2(19) . .
C14 C17 C18 C19 3(3) 6_565 .
C16 C17 C18 C19 2(3) . .
C69 C17 C18 C19 3(4) 6_565 .
C36 C17 C18 C19 -139.0(16) 6_565 .
C13 C17 C18 C41 179(8) 6_565 .
C12 C17 C18 C41 -9.4(15) 6_565 .
C38 C17 C18 C41 3(2) . .
C14 C17 C18 C41 148(2) 6_565 .
C16 C17 C18 C41 148(2) . .
C69 C17 C18 C41 149(5) 6_565 .
C36 C17 C18 C41 7(2) 6_565 .
C13 C17 C18 C12 -171(8) 6_565 6_565
C38 C17 C18 C12 12.0(12) . 6_565
C14 C17 C18 C12 158(3) 6_565 6_565
C16 C17 C18 C12 158(2) . 6_565
C69 C17 C18 C12 158(5) 6_565 6_565
C36 C17 C18 C12 16.2(9) 6_565 6_565
C13 C17 C18 C11 -178(8) 6_565 6_565
C12 C17 C18 C11 -6.8(10) 6_565 6_565
C38 C17 C18 C11 5.2(19) . 6_565
C14 C17 C18 C11 151(2) 6_565 6_565
C16 C17 C18 C11 151(2) . 6_565
C69 C17 C18 C11 152(5) 6_565 6_565
C36 C17 C18 C11 9.4(14) 6_565 6_565
C13 C17 C18 C68 39(8) 6_565 6_565
C12 C17 C18 C68 -149.3(13) 6_565 6_565
C38 C17 C18 C68 -137.3(18) . 6_565
C14 C17 C18 C68 9(3) 6_565 6_565
C16 C17 C18 C68 8(3) . 6_565
C69 C17 C18 C68 9(4) 6_565 6_565
C36 C17 C18 C68 -133.1(14) 6_565 6_565
C69 C18 C19 C68 -112(14) 6_565 6_565
C13 C18 C19 C68 84(12) 6_565 6_565
C10 C18 C19 C68 -78(12) 6_565 6_565
C17 C18 C19 C68 76(12) . 6_565
C41 C18 C19 C68 -68(12) . 6_565
C12 C18 C19 C68 30(13) 6_565 6_565
C11 C18 C19 C68 -53(12) 6_565 6_565
C13 C18 C19 C69 -165(8) 6_565 6_565
C10 C18 C19 C69 34(7) 6_565 6_565
C17 C18 C19 C69 -173(8) . 6_565
C41 C18 C19 C69 44(7) . 6_565
C12 C18 C19 C69 142(9) 6_565 6_565
C11 C18 C19 C69 58(7) 6_565 6_565
C68 C18 C19 C69 112(14) 6_565 6_565
C69 C18 C19 C20 -40(7) 6_565 .
C13 C18 C19 C20 155.6(18) 6_565 .
C10 C18 C19 C20 -6(2) 6_565 .
C17 C18 C19 C20 147.8(16) . .
C41 C18 C19 C20 4(2) . .
C12 C18 C19 C20 102(4) 6_565 .
C11 C18 C19 C20 19(3) 6_565 .
C68 C18 C19 C20 72(11) 6_565 .
C69 C18 C19 C63 172(7) 6_565 .
C13 C18 C19 C63 7(3) 6_565 .
C10 C18 C19 C63 -154.3(15) 6_565 .
C17 C18 C19 C63 0(2) . .
C41 C18 C19 C63 -144.3(16) . .
C12 C18 C19 C63 -46(4) 6_565 .
C11 C18 C19 C63 -129.6(19) 6_565 .
C68 C18 C19 C63 -76(12) 6_565 .
C13 C18 C19 C67 16(3) 6_565 6_565
C10 C18 C19 C67 -145.5(15) 6_565 6_565
C17 C18 C19 C67 8(2) . 6_565
C41 C18 C19 C67 -135.5(16) . 6_565
C12 C18 C19 C67 -37(4) 6_565 6_565
C11 C18 C19 C67 -121(2) 6_565 6_565
C68 C18 C19 C67 -68(11) 6_565 6_565
C69 C18 C19 C70 -55(8) 6_565 6_565
C13 C18 C19 C70 140.6(19) 6_565 6_565
C10 C18 C19 C70 -21(2) 6_565 6_565
C17 C18 C19 C70 132.9(18) . 6_565
C41 C18 C19 C70 -11(3) . 6_565
C12 C18 C19 C70 87(4) 6_565 6_565
C11 C18 C19 C70 4(3) 6_565 6_565
C68 C18 C19 C70 57(11) 6_565 6_565
C69 C18 C19 C13 165(8) 6_565 6_565
C10 C18 C19 C13 -162(2) 6_565 6_565
C17 C18 C19 C13 -7.8(19) . 6_565
C41 C18 C19 C13 -152(3) . 6_565
C12 C18 C19 C13 -53(3) 6_565 6_565
C11 C18 C19 C13 -137(3) 6_565 6_565
C68 C18 C19 C13 -84(12) 6_565 6_565
C69 C18 C19 C10 -34(7) 6_565 6_565
C13 C18 C19 C10 162(2) 6_565 6_565
C17 C18 C19 C10 154(2) . 6_565
C41 C18 C19 C10 10.0(12) . 6_565
C12 C18 C19 C10 108(4) 6_565 6_565
C11 C18 C19 C10 24.6(14) 6_565 6_565
C68 C18 C19 C10 78(12) 6_565 6_565
C68 C19 C20 C70 21(5) 6_565 6_565
C69 C19 C20 C70 -146(4) 6_565 6_565
C18 C19 C20 C70 -138(4) . 6_565
C63 C19 C20 C70 14(4) . 6_565
C67 C19 C20 C70 10(4) 6_565 6_565
C13 C19 C20 C70 -115(4) 6_565 6_565
C10 C19 C20 C70 -142(4) 6_565 6_565
C69 C19 C20 C68 -168(5) 6_565 6_565
C18 C19 C20 C68 -159(4) . 6_565
C63 C19 C20 C68 -8(3) . 6_565
C67 C19 C20 C68 -11(3) 6_565 6_565
C70 C19 C20 C68 -21(5) 6_565 6_565
C13 C19 C20 C68 -136(5) 6_565 6_565
C10 C19 C20 C68 -163(4) 6_565 6_565
C68 C19 C20 C71 142(4) 6_565 6_565
C69 C19 C20 C71 -26(3) 6_565 6_565
C18 C19 C20 C71 -17(3) . 6_565
C63 C19 C20 C71 134(2) . 6_565
C67 C19 C20 C71 131(2) 6_565 6_565
C70 C19 C20 C71 120(5) 6_565 6_565
C13 C19 C20 C71 5(4) 6_565 6_565
C10 C19 C20 C71 -21(2) 6_565 6_565
C68 C19 C20 C21 151(3) 6_565 .
C69 C19 C20 C21 -17(3) 6_565 .
C18 C19 C20 C21 -8(2) . .
C63 C19 C20 C21 143.4(18) . .
C67 C19 C20 C21 139.9(16) 6_565 .
C70 C19 C20 C21 129(5) 6_565 .
C13 C19 C20 C21 14(3) 6_565 .
C10 C19 C20 C21 -12.3(16) 6_565 .
C68 C19 C20 C61 6(3) 6_565 .
C69 C19 C20 C61 -162.1(19) 6_565 .
C18 C19 C20 C61 -153.4(16) . .
C63 C19 C20 C61 -1.9(19) . .
C67 C19 C20 C61 -5.3(16) 6_565 .
C70 C19 C20 C61 -16(3) 6_565 .
C13 C19 C20 C61 -131(2) 6_565 .
C10 C19 C20 C61 -157.5(12) 6_565 .
C68 C19 C20 C69 168(5) 6_565 6_565
C18 C19 C20 C69 8.8(18) . 6_565
C63 C19 C20 C69 160(3) . 6_565
C67 C19 C20 C69 157(3) 6_565 6_565
C70 C19 C20 C69 146(4) 6_565 6_565
C13 C19 C20 C69 31(2) 6_565 6_565
C10 C19 C20 C69 4.7(17) 6_565 6_565
C70 C20 C21 C71 -23(5) 6_565 6_565
C68 C20 C21 C71 -145(5) 6_565 6_565
C19 C20 C21 C71 -163(4) . 6_565
C61 C20 C21 C71 -24(5) . 6_565
C69 C20 C21 C71 -170(5) 6_565 6_565
C70 C20 C21 C09 157(4) 6_565 6_565
C68 C20 C21 C09 35(4) 6_565 6_565
C71 C20 C21 C09 -180(7) 6_565 6_565
C19 C20 C21 C09 17(4) . 6_565
C61 C20 C21 C09 157(3) . 6_565
C69 C20 C21 C09 11(3) 6_565 6_565
C70 C20 C21 C42 149(3) 6_565 .
C68 C20 C21 C42 27(4) 6_565 .
C71 C20 C21 C42 173(6) 6_565 .
C19 C20 C21 C42 9(3) . .
C61 C20 C21 C42 148.7(17) . .
C69 C20 C21 C42 3(2) 6_565 .
C70 C20 C21 C22 -2(3) 6_565 .
C68 C20 C21 C22 -124(2) 6_565 .
C71 C20 C21 C22 21(4) 6_565 .
C19 C20 C21 C22 -141.9(16) . .
C61 C20 C21 C22 -3(3) . .
C69 C20 C21 C22 -148.6(15) 6_565 .
C68 C20 C21 C70 -122(4) 6_565 6_565
C71 C20 C21 C70 23(5) 6_565 6_565
C19 C20 C21 C70 -140(4) . 6_565
C61 C20 C21 C70 -0.5(18) . 6_565
C69 C20 C21 C70 -146(3) 6_565 6_565
C70 C20 C21 C72 -6(3) 6_565 6_565
C68 C20 C21 C72 -128(2) 6_565 6_565
C71 C20 C21 C72 17(4) 6_565 6_565
C19 C20 C21 C72 -146.3(15) . 6_565
C61 C20 C21 C72 -7(2) . 6_565
C69 C20 C21 C72 -152.9(13) 6_565 6_565
C70 C20 C21 C10 152(3) 6_565 6_565
C68 C20 C21 C10 30(3) 6_565 6_565
C71 C20 C21 C10 176(5) 6_565 6_565
C19 C20 C21 C10 12.5(16) . 6_565
C61 C20 C21 C10 151.8(15) . 6_565
C69 C20 C21 C10 5.8(10) 6_565 6_565
C71 C21 C22 C72 10(7) 6_565 6_565
C09 C21 C22 C72 178(6) 6_565 6_565
C20 C21 C22 C72 -20(7) . 6_565
C42 C21 C22 C72 -172(6) . 6_565
C70 C21 C22 C72 -21(6) 6_565 6_565
C10 C21 C22 C72 -147(6) 6_565 6_565
C09 C21 C22 C71 168(7) 6_565 6_565
C20 C21 C22 C71 -30(5) . 6_565
C42 C21 C22 C71 178(7) . 6_565
C70 C21 C22 C71 -30(5) 6_565 6_565
C72 C21 C22 C71 -10(7) 6_565 6_565
C10 C21 C22 C71 -157(8) 6_565 6_565
C71 C21 C22 C45 -175(6) 6_565 .
C09 C21 C22 C45 -7(3) 6_565 .
C20 C21 C22 C45 155.1(18) . .
C42 C21 C22 C45 3(2) . .
C70 C21 C22 C45 154.2(16) 6_565 .
C72 C21 C22 C45 175(7) 6_565 .
C10 C21 C22 C45 27(3) 6_565 .
C71 C21 C22 C06 169(6) 6_565 6_565
C09 C21 C22 C06 -23(4) 6_565 6_565
C20 C21 C22 C06 140(3) . 6_565
C42 C21 C22 C06 -12(3) . 6_565
C70 C21 C22 C06 139(2) 6_565 6_565
C72 C21 C22 C06 159(8) 6_565 6_565
C10 C21 C22 C06 12(4) 6_565 6_565
C71 C21 C22 C23 32(6) 6_565 .
C09 C21 C22 C23 -160(2) 6_565 .
C20 C21 C22 C23 3(2) . .
C42 C21 C22 C23 -149.5(17) . .
C70 C21 C22 C23 1.7(19) 6_565 .
C72 C21 C22 C23 22(5) 6_565 .
C10 C21 C22 C23 -125(3) 6_565 .
C71 C21 C22 C73 30(6) 6_565 6_565
C09 C21 C22 C73 -161(2) 6_565 6_565
C20 C21 C22 C73 1(2) . 6_565
C42 C21 C22 C73 -151.2(16) . 6_565
C70 C21 C22 C73 0.1(16) 6_565 6_565
C72 C21 C22 C73 21(5) 6_565 6_565
C10 C21 C22 C73 -127(3) 6_565 6_565
C72 C22 C23 C73 107(13) 6_565 6_565
C71 C22 C23 C73 0(6) 6_565 6_565
C45 C22 C23 C73 -161(5) . 6_565
C06 C22 C23 C73 -163(5) 6_565 6_565
C21 C22 C23 C73 -9(6) . 6_565
C71 C22 C23 C72 -107(12) 6_565 6_565
C45 C22 C23 C72 92(11) . 6_565
C06 C22 C23 C72 90(11) 6_565 6_565
C21 C22 C23 C72 -116(12) . 6_565
C73 C22 C23 C72 -107(13) 6_565 6_565
C72 C22 C23 C24 -101(12) 6_565 .
C71 C22 C23 C24 151.9(16) 6_565 .
C45 C22 C23 C24 -9(2) . .
C06 C22 C23 C24 -10.5(17) 6_565 .
C21 C22 C23 C24 143.0(15) . .
C73 C22 C23 C24 152(6) 6_565 .
C72 C22 C23 C60 116(11) 6_565 .
C71 C22 C23 C60 9(2) 6_565 .
C45 C22 C23 C60 -152.4(15) . .
C06 C22 C23 C60 -153.9(14) 6_565 .
C21 C22 C23 C60 0(2) . .
C73 C22 C23 C60 9(5) 6_565 .
C72 C22 C23 C74 -122(11) 6_565 6_565
C71 C22 C23 C74 131(3) 6_565 6_565
C45 C22 C23 C74 -30(3) . 6_565
C06 C22 C23 C74 -32(3) 6_565 6_565
C21 C22 C23 C74 122(3) . 6_565
C73 C22 C23 C74 131(7) 6_565 6_565
C72 C22 C23 C79 118(11) 6_565 6_565
C71 C22 C23 C79 10.7(18) 6_565 6_565
C45 C22 C23 C79 -150.3(14) . 6_565
C06 C22 C23 C79 -151.7(13) 6_565 6_565
C21 C22 C23 C79 1.8(19) . 6_565
C73 C22 C23 C79 11(5) 6_565 6_565
C72 C22 C23 C06 -90(11) 6_565 6_565
C71 C22 C23 C06 162(2) 6_565 6_565
C45 C22 C23 C06 1.4(14) . 6_565
C21 C22 C23 C06 153(2) . 6_565
C73 C22 C23 C06 163(5) 6_565 6_565
C55 C01 C24 C74 -17(2) 6_565 6_565
C05 C01 C24 C74 159(2) 6_565 6_565
C02 C01 C24 C74 7(3) . 6_565
C25 C01 C24 C74 153.9(19) . 6_565
C56 C01 C24 C74 0(2) 6_565 6_565
C04 C01 C24 C74 117(3) 6_565 6_565
C06 C01 C24 C74 155(2) 6_565 6_565
C05 C01 C24 C55 175(2) 6_565 6_565
C02 C01 C24 C55 23.7(13) . 6_565
C25 C01 C24 C55 170.4(18) . 6_565
C56 C01 C24 C55 16.1(13) 6_565 6_565
C04 C01 C24 C55 133(3) 6_565 6_565
C06 C01 C24 C55 171.5(16) 6_565 6_565
C74 C01 C24 C55 17(2) 6_565 6_565
C55 C01 C24 C23 -166.5(18) 6_565 .
C05 C01 C24 C23 8.5(19) 6_565 .
C02 C01 C24 C23 -142.8(12) . .
C25 C01 C24 C23 3.9(15) . .
C56 C01 C24 C23 -150.5(10) 6_565 .
C04 C01 C24 C23 -33(3) 6_565 .
C06 C01 C24 C23 5.0(12) 6_565 .
C74 C01 C24 C23 -150(3) 6_565 .
C55 C01 C24 C58 -22.6(15) 6_565 .
C05 C01 C24 C58 152.4(13) 6_565 .
C02 C01 C24 C58 1.1(14) . .
C25 C01 C24 C58 147.8(9) . .
C56 C01 C24 C58 -6.6(9) 6_565 .
C04 C01 C24 C58 111(2) 6_565 .
C06 C01 C24 C58 148.9(9) 6_565 .
C74 C01 C24 C58 -6.1(17) 6_565 .
C55 C01 C24 C73 -157(2) 6_565 6_565
C05 C01 C24 C73 18(3) 6_565 6_565
C02 C01 C24 C73 -133(2) . 6_565
C25 C01 C24 C73 14(2) . 6_565
C56 C01 C24 C73 -141(2) 6_565 6_565
C04 C01 C24 C73 -23(4) 6_565 6_565
C06 C01 C24 C73 15(2) 6_565 6_565
C74 C01 C24 C73 -140(3) 6_565 6_565
C55 C01 C24 C05 -175(2) 6_565 6_565
C02 C01 C24 C05 -151.4(19) . 6_565
C25 C01 C24 C05 -4.6(10) . 6_565
C56 C01 C24 C05 -159.0(15) 6_565 6_565
C04 C01 C24 C05 -42(2) 6_565 6_565
C06 C01 C24 C05 -3.5(12) 6_565 6_565
C74 C01 C24 C05 -159(2) 6_565 6_565
C55 C01 C24 C72 -170.5(16) 6_565 6_565
C05 C01 C24 C72 4.6(15) 6_565 6_565
C02 C01 C24 C72 -146.8(10) . 6_565
C25 C01 C24 C72 0.0(11) . 6_565
C56 C01 C24 C72 -154.4(7) 6_565 6_565
C04 C01 C24 C72 -37(3) 6_565 6_565
C06 C01 C24 C72 1.1(8) 6_565 6_565
C74 C01 C24 C72 -154(2) 6_565 6_565
C73 C23 C24 C74 7(3) 6_565 6_565
C72 C23 C24 C74 -170(2) 6_565 6_565
C22 C23 C24 C74 -158.0(16) . 6_565
C60 C23 C24 C74 -10.1(16) . 6_565
C79 C23 C24 C74 -21.3(17) 6_565 6_565
C06 C23 C24 C74 -165.2(14) 6_565 6_565
C73 C23 C24 C55 147(4) 6_565 6_565
C72 C23 C24 C55 -30(4) 6_565 6_565
C22 C23 C24 C55 -18(4) . 6_565
C60 C23 C24 C55 130(3) . 6_565
C74 C23 C24 C55 140(4) 6_565 6_565
C79 C23 C24 C55 119(3) 6_565 6_565
C06 C23 C24 C55 -25(4) 6_565 6_565
C73 C23 C24 C01 167(3) 6_565 .
C72 C23 C24 C01 -10(3) 6_565 .
C22 C23 C24 C01 2.2(18) . .
C60 C23 C24 C01 150.1(11) . .
C74 C23 C24 C01 160.2(19) 6_565 .
C79 C23 C24 C01 138.9(11) 6_565 .
C06 C23 C24 C01 -5.0(12) 6_565 .
C73 C23 C24 C58 22(3) 6_565 .
C72 C23 C24 C58 -154.4(19) 6_565 .
C22 C23 C24 C58 -142.6(13) . .
C60 C23 C24 C58 5.4(14) . .
C74 C23 C24 C58 15.5(10) 6_565 .
C79 C23 C24 C58 -5.8(15) 6_565 .
C06 C23 C24 C58 -149.7(9) 6_565 .
C72 C23 C24 C73 -176(4) 6_565 6_565
C22 C23 C24 C73 -165(4) . 6_565
C60 C23 C24 C73 -17(2) . 6_565
C74 C23 C24 C73 -7(3) 6_565 6_565
C79 C23 C24 C73 -28(2) 6_565 6_565
C06 C23 C24 C73 -172(3) 6_565 6_565
C73 C23 C24 C05 170(3) 6_565 6_565
C72 C23 C24 C05 -6(2) 6_565 6_565
C22 C23 C24 C05 5.6(14) . 6_565
C60 C23 C24 C05 153.5(10) . 6_565
C74 C23 C24 C05 163.6(15) 6_565 6_565
C79 C23 C24 C05 142.3(10) 6_565 6_565
C06 C23 C24 C05 -1.6(8) 6_565 6_565
C73 C23 C24 C72 176(4) 6_565 6_565
C22 C23 C24 C72 12(2) . 6_565
C60 C23 C24 C72 160(3) . 6_565
C74 C23 C24 C72 170(2) 6_565 6_565
C79 C23 C24 C72 149(3) 6_565 6_565
C06 C23 C24 C72 4.6(18) 6_565 6_565
C55 C01 C25 C05 159(10) 6_565 6_565
C24 C01 C25 C05 143(9) . 6_565
C02 C01 C25 C05 -65(9) . 6_565
C56 C01 C25 C05 -90(9) 6_565 6_565
C04 C01 C25 C05 -55(9) 6_565 6_565
C06 C01 C25 C05 141(9) 6_565 6_565
C74 C01 C25 C05 152(9) 6_565 6_565
C55 C01 C25 C06 17(4) 6_565 6_565
C05 C01 C25 C06 -141(9) 6_565 6_565
C24 C01 C25 C06 1.9(15) . 6_565
C02 C01 C25 C06 153.1(12) . 6_565
C56 C01 C25 C06 128.8(17) 6_565 6_565
C04 C01 C25 C06 163.6(14) 6_565 6_565
C74 C01 C25 C06 10.5(16) 6_565 6_565
C55 C01 C25 C26 -133(4) 6_565 .
C05 C01 C25 C26 68(9) 6_565 .
C24 C01 C25 C26 -148.4(10) . .
C02 C01 C25 C26 2.8(14) . .
C56 C01 C25 C26 -22(2) 6_565 .
C04 C01 C25 C26 13.3(9) 6_565 .
C06 C01 C25 C26 -150.3(18) 6_565 .
C74 C01 C25 C26 -139.9(11) 6_565 .
C55 C01 C25 C45 12(4) 6_565 .
C05 C01 C25 C45 -147(9) 6_565 .
C24 C01 C25 C45 -3.5(14) . .
C02 C01 C25 C45 147.7(10) . .
C56 C01 C25 C45 123.4(16) 6_565 .
C04 C01 C25 C45 158.2(12) 6_565 .
C06 C01 C25 C45 -5.4(14) 6_565 .
C74 C01 C25 C45 5.1(15) 6_565 .
C55 C01 C25 C04 -146(4) 6_565 6_565
C05 C01 C25 C04 55(9) 6_565 6_565
C24 C01 C25 C04 -161.7(8) . 6_565
C02 C01 C25 C04 -10.5(8) . 6_565
C56 C01 C25 C04 -34.8(16) 6_565 6_565
C06 C01 C25 C04 -163.6(14) 6_565 6_565
C74 C01 C25 C04 -153.2(9) 6_565 6_565
C55 C01 C25 C07 -9(5) 6_565 6_565
C05 C01 C25 C07 -168(10) 6_565 6_565
C24 C01 C25 C07 -24(2) . 6_565
C02 C01 C25 C07 126.9(17) . 6_565
C56 C01 C25 C07 103(2) 6_565 6_565
C04 C01 C25 C07 137(2) 6_565 6_565
C06 C01 C25 C07 -26.2(16) 6_565 6_565
C74 C01 C25 C07 -16(2) 6_565 6_565
C55 C01 C25 C30 -94(4) 6_565 6_565
C05 C01 C25 C30 107(9) 6_565 6_565
C24 C01 C25 C30 -109(2) . 6_565
C02 C01 C25 C30 42(2) . 6_565
C56 C01 C25 C30 18(3) 6_565 6_565
C04 C01 C25 C30 53(2) 6_565 6_565
C06 C01 C25 C30 -111(2) 6_565 6_565
C74 C01 C25 C30 -101(2) 6_565 6_565
C55 C01 C25 C29 -128(4) 6_565 6_565
C05 C01 C25 C29 73(9) 6_565 6_565
C24 C01 C25 C29 -143.3(9) . 6_565
C02 C01 C25 C29 7.9(12) . 6_565
C56 C01 C25 C29 -16(2) 6_565 6_565
C04 C01 C25 C29 18.4(7) 6_565 6_565
C06 C01 C25 C29 -145.2(15) 6_565 6_565
C74 C01 C25 C29 -134.7(10) 6_565 6_565
C05 C25 C26 C29 77(13) 6_565 6_565
C06 C25 C26 C29 -60(13) 6_565 6_565
C45 C25 C26 C29 -72(13) . 6_565
C04 C25 C26 C29 87(13) 6_565 6_565
C07 C25 C26 C29 -79(13) 6_565 6_565
C01 C25 C26 C29 70(13) . 6_565
C30 C25 C26 C29 -79(12) 6_565 6_565
C05 C25 C26 C04 -9.9(15) 6_565 6_565
C06 C25 C26 C04 -147(2) 6_565 6_565
C45 C25 C26 C04 -159.5(12) . 6_565
C07 C25 C26 C04 -166.3(10) 6_565 6_565
C01 C25 C26 C04 -16.9(11) . 6_565
C30 C25 C26 C04 -166.2(16) 6_565 6_565
C29 C25 C26 C04 -87(13) 6_565 6_565
C05 C25 C26 C30 156.3(19) 6_565 6_565
C06 C25 C26 C30 19(3) 6_565 6_565
C45 C25 C26 C30 6.8(18) . 6_565
C04 C25 C26 C30 166.2(16) 6_565 6_565
C07 C25 C26 C30 -0.1(14) 6_565 6_565
C01 C25 C26 C30 149.4(15) . 6_565
C29 C25 C26 C30 79(12) 6_565 6_565
C05 C25 C26 C27 5(2) 6_565 .
C06 C25 C26 C27 -132(2) 6_565 .
C45 C25 C26 C27 -144.1(13) . .
C04 C25 C26 C27 15.4(10) 6_565 .
C07 C25 C26 C27 -150.9(13) 6_565 .
C01 C25 C26 C27 -1.5(18) . .
C30 C25 C26 C27 -150.9(19) 6_565 .
C29 C25 C26 C27 -72(12) 6_565 .
C05 C25 C26 C46 149(2) 6_565 .
C06 C25 C26 C46 12(3) 6_565 .
C45 C25 C26 C46 -1(2) . .
C04 C25 C26 C46 159.0(18) 6_565 .
C07 C25 C26 C46 -7.3(17) 6_565 .
C01 C25 C26 C46 142.1(16) . .
C30 C25 C26 C46 -7(2) 6_565 .
C29 C25 C26 C46 72(12) 6_565 .
C06 C25 C26 C05 -137(3) 6_565 6_565
C45 C25 C26 C05 -150(2) . 6_565
C04 C25 C26 C05 9.9(15) 6_565 6_565
C07 C25 C26 C05 -156.4(18) 6_565 6_565
C01 C25 C26 C05 -6.9(9) . 6_565
C30 C25 C26 C05 -156.3(19) 6_565 6_565
C29 C25 C26 C05 -77(13) 6_565 6_565
C04 C26 C27 C29 180(2) 6_565 6_565
C30 C26 C27 C29 20(2) 6_565 6_565
C25 C26 C27 C29 162(3) . 6_565
C46 C26 C27 C29 21(2) . 6_565
C05 C26 C27 C29 164(2) 6_565 6_565
C29 C26 C27 C04 -180(2) 6_565 6_565
C30 C26 C27 C04 -159(2) 6_565 6_565
C25 C26 C27 C04 -17.5(11) . 6_565
C46 C26 C27 C04 -158.1(19) . 6_565
C05 C26 C27 C04 -15.2(6) 6_565 6_565
C29 C26 C27 C28 -18(2) 6_565 .
C04 C26 C27 C28 161.3(9) 6_565 .
C30 C26 C27 C28 2(2) 6_565 .
C25 C26 C27 C28 143.8(12) . .
C46 C26 C27 C28 3(2) . .
C05 C26 C27 C28 146.1(7) 6_565 .
C29 C26 C27 C27 -78(3) 6_565 6_565
C04 C26 C27 C27 102(2) 6_565 6_565
C30 C26 C27 C27 -58(3) 6_565 6_565
C25 C26 C27 C27 84(3) . 6_565
C46 C26 C27 C27 -56(3) . 6_565
C05 C26 C27 C27 87(3) 6_565 6_565
C29 C26 C27 C03 -165(2) 6_565 .
C04 C26 C27 C03 14.4(9) 6_565 .
C30 C26 C27 C03 -145.1(17) 6_565 .
C25 C26 C27 C03 -3.1(17) . .
C46 C26 C27 C03 -143.7(17) . .
C05 C26 C27 C03 -0.8(11) 6_565 .
C02 C03 C27 C29 -8(3) . 6_565
C02 C03 C27 C29 46(3) 6_565 6_565
C27 C03 C27 C29 144(2) 6_565 6_565
C04 C03 C27 C29 -27(2) 6_565 6_565
C04 C03 C27 C29 137(2) . 6_565
C02 C03 C27 C04 19.3(8) . 6_565
C02 C03 C27 C04 73.1(17) 6_565 6_565
C27 C03 C27 C04 171.0(4) 6_565 6_565
C04 C03 C27 C04 164.0(8) . 6_565
C02 C03 C27 C28 -137.6(8) . .
C02 C03 C27 C28 -83.8(19) 6_565 .
C27 C03 C27 C28 14.2(9) 6_565 .
C04 C03 C27 C28 -156.9(10) 6_565 .
C04 C03 C27 C28 7.1(9) . .
C02 C03 C27 C27 -151.7(7) . 6_565
C02 C03 C27 C27 -98.0(16) 6_565 6_565
C04 C03 C27 C27 -171.0(4) 6_565 6_565
C04 C03 C27 C27 -7.0(4) . 6_565
C02 C03 C27 C26 6.7(11) . .
C02 C03 C27 C26 61(2) 6_565 .
C27 C03 C27 C26 158.5(7) 6_565 .
C04 C03 C27 C26 -12.6(8) 6_565 .
C04 C03 C27 C26 151.4(9) . .
C29 C27 C28 C27 -170.4(8) 6_565 6_565
C04 C27 C28 C27 -117(3) 6_565 6_565
C26 C27 C28 C27 -161.1(7) . 6_565
C03 C27 C28 C27 -14.5(9) . 6_565
C29 C27 C28 C53 -31.6(14) 6_565 .
C04 C27 C28 C53 22(4) 6_565 .
C27 C27 C28 C53 138.8(11) 6_565 .
C26 C27 C28 C53 -22.3(14) . .
C03 C27 C28 C53 124.3(11) . .
C04 C27 C28 C29 53(3) 6_565 6_565
C27 C27 C28 C29 170.4(8) 6_565 6_565
C26 C27 C28 C29 9.3(11) . 6_565
C03 C27 C28 C29 155.9(12) . 6_565
C29 C27 C28 C29 -164.0(13) 6_565 .
C04 C27 C28 C29 -111(3) 6_565 .
C27 C27 C28 C29 6.4(5) 6_565 .
C26 C27 C28 C29 -154.7(8) . .
C03 C27 C28 C29 -8.1(10) . .
C27 C04 C29 C26 180(3) 6_565 6_565
C05 C04 C29 C26 -23(2) . 6_565
C03 C04 C29 C26 -168(2) . 6_565
C25 C04 C29 C26 -13(2) 6_565 6_565
C02 C04 C29 C26 -129(2) 6_565 6_565
C01 C04 C29 C26 -43(3) 6_565 6_565
C26 C04 C29 C27 -180(3) 6_565 6_565
C05 C04 C29 C27 157.1(11) . 6_565
C03 C04 C29 C27 13.0(9) . 6_565
C25 C04 C29 C27 167.4(10) 6_565 6_565
C02 C04 C29 C27 51.6(18) 6_565 6_565
C01 C04 C29 C27 137.3(14) 6_565 6_565
C26 C04 C29 C46 25(2) 6_565 6_565
C27 C04 C29 C46 -155(2) 6_565 6_565
C05 C04 C29 C46 2(2) . 6_565
C03 C04 C29 C46 -142.0(19) . 6_565
C25 C04 C29 C46 12(2) 6_565 6_565
C02 C04 C29 C46 -103(2) 6_565 6_565
C01 C04 C29 C46 -18(3) 6_565 6_565
C26 C04 C29 C30 16.9(19) 6_565 .
C27 C04 C29 C30 -164(2) 6_565 .
C05 C04 C29 C30 -6(2) . .
C03 C04 C29 C30 -150.6(16) . .
C25 C04 C29 C30 3.9(17) 6_565 .
C02 C04 C29 C30 -112(2) 6_565 .
C01 C04 C29 C30 -26(2) 6_565 .
C26 C04 C29 C28 165(3) 6_565 .
C27 C04 C29 C28 -15.1(7) 6_565 .
C05 C04 C29 C28 142.1(9) . .
C03 C04 C29 C28 -2.1(10) . .
C25 C04 C29 C28 152.4(8) 6_565 .
C02 C04 C29 C28 37(2) 6_565 .
C01 C04 C29 C28 122.2(13) 6_565 .
C26 C04 C29 C25 13(2) 6_565 6_565
C27 C04 C29 C25 -167.4(10) 6_565 6_565
C05 C04 C29 C25 -10.3(9) . 6_565
C03 C04 C29 C25 -154.5(8) . 6_565
C02 C04 C29 C25 -115.8(16) 6_565 6_565
C01 C04 C29 C25 -30.1(12) 6_565 6_565
C27 C28 C29 C26 28(5) . 6_565
C27 C28 C29 C26 36(5) 6_565 6_565
C53 C28 C29 C26 -124(5) . 6_565
C29 C28 C29 C26 12(7) 6_565 6_565
C27 C28 C29 C27 -8.5(7) . 6_565
C53 C28 C29 C27 -160.5(9) . 6_565
C29 C28 C29 C27 -25(2) 6_565 6_565
C27 C28 C29 C46 150.0(18) . 6_565
C27 C28 C29 C46 158(2) 6_565 6_565
C53 C28 C29 C46 -2.1(19) . 6_565
C29 C28 C29 C46 134(2) 6_565 6_565
C27 C28 C29 C30 149.0(18) . .
C27 C28 C29 C30 158(2) 6_565 .
C53 C28 C29 C30 -3.0(19) . .
C29 C28 C29 C30 133(2) 6_565 .
C27 C28 C29 C04 5.7(10) . .
C27 C28 C29 C04 14.3(7) 6_565 .
C53 C28 C29 C04 -146.3(8) . .
C29 C28 C29 C04 -11(2) 6_565 .
C27 C28 C29 C25 41(2) . 6_565
C27 C28 C29 C25 49.5(17) 6_565 6_565
C53 C28 C29 C25 -111.0(19) . 6_565
C29 C28 C29 C25 25(3) 6_565 6_565
C26 C29 C30 C46 158(12) 6_565 6_565
C27 C29 C30 C46 100(11) 6_565 6_565
C04 C29 C30 C46 145(11) . 6_565
C28 C29 C30 C46 4(12) . 6_565
C25 C29 C30 C46 148(12) 6_565 6_565
C26 C29 C30 C44 36(4) 6_565 6_565
C27 C29 C30 C44 -22(9) 6_565 6_565
C46 C29 C30 C44 -122(14) 6_565 6_565
C04 C29 C30 C44 23(5) . 6_565
C28 C29 C30 C44 -118(3) . 6_565
C25 C29 C30 C44 26(3) 6_565 6_565
C27 C29 C30 C26 -57(6) 6_565 6_565
C46 C29 C30 C26 -158(12) 6_565 6_565
C04 C29 C30 C26 -13.1(14) . 6_565
C28 C29 C30 C26 -154(3) . 6_565
C25 C29 C30 C26 -10.0(16) 6_565 6_565
C26 C29 C30 C31 159(3) 6_565 .
C27 C29 C30 C31 102(6) 6_565 .
C46 C29 C30 C31 1(9) 6_565 .
C04 C29 C30 C31 146.1(16) . .
C28 C29 C30 C31 5(3) . .
C25 C29 C30 C31 149(2) 6_565 .
C26 C29 C30 C07 17(3) 6_565 .
C27 C29 C30 C07 -40(8) 6_565 .
C46 C29 C30 C07 -141(13) 6_565 .
C04 C29 C30 C07 4(3) . .
C28 C29 C30 C07 -136.7(18) . .
C25 C29 C30 C07 7.0(18) 6_565 .
C26 C29 C30 C47 158(2) 6_565 6_565
C27 C29 C30 C47 101(6) 6_565 6_565
C46 C29 C30 C47 0(10) 6_565 6_565
C04 C29 C30 C47 144.9(11) . 6_565
C28 C29 C30 C47 4(2) . 6_565
C25 C29 C30 C47 147.9(14) 6_565 6_565
C26 C29 C30 C25 10.0(16) 6_565 6_565
C27 C29 C30 C25 -47(6) 6_565 6_565
C46 C29 C30 C25 -148(12) 6_565 6_565
C04 C29 C30 C25 -3.0(13) . 6_565
C28 C29 C30 C25 -143.7(13) . 6_565
C44 C07 C30 C46 52(16) 6_565 6_565
C45 C07 C30 C46 -94(16) 6_565 6_565
C06 C07 C30 C46 -98(16) . 6_565
C08 C07 C30 C46 45(16) . 6_565
C25 C07 C30 C46 -110(16) 6_565 6_565
C43 C07 C30 C46 44(16) 6_565 6_565
C45 C07 C30 C44 -147(5) 6_565 6_565
C06 C07 C30 C44 -150(4) . 6_565
C08 C07 C30 C44 -7(2) . 6_565
C25 C07 C30 C44 -162(3) 6_565 6_565
C46 C07 C30 C44 -52(16) 6_565 6_565
C43 C07 C30 C44 -8(2) 6_565 6_565
C44 C07 C30 C26 162(3) 6_565 6_565
C45 C07 C30 C26 15(4) 6_565 6_565
C06 C07 C30 C26 12(2) . 6_565
C08 C07 C30 C26 155.2(15) . 6_565
C25 C07 C30 C26 0.0(13) 6_565 6_565
C46 C07 C30 C26 110(17) 6_565 6_565
C43 C07 C30 C26 154.3(15) 6_565 6_565
C44 C07 C30 C31 9(3) 6_565 .
C45 C07 C30 C31 -137(3) 6_565 .
C06 C07 C30 C31 -140.6(19) . .
C08 C07 C30 C31 2(2) . .
C25 C07 C30 C31 -153(2) 6_565 .
C46 C07 C30 C31 -43(15) 6_565 .
C43 C07 C30 C31 1(2) 6_565 .
C44 C07 C30 C29 154(4) 6_565 .
C45 C07 C30 C29 7(5) 6_565 .
C06 C07 C30 C29 4(3) . .
C08 C07 C30 C29 147(2) . .
C25 C07 C30 C29 -8(2) 6_565 .
C46 C07 C30 C29 102(17) 6_565 .
C43 C07 C30 C29 146(2) 6_565 .
C44 C07 C30 C47 32(4) 6_565 6_565
C45 C07 C30 C47 -114(3) 6_565 6_565
C06 C07 C30 C47 -118(2) . 6_565
C08 C07 C30 C47 25(3) . 6_565
C25 C07 C30 C47 -130(2) 6_565 6_565
C46 C07 C30 C47 -20(15) 6_565 6_565
C43 C07 C30 C47 25(2) 6_565 6_565
C44 C07 C30 C25 162(3) 6_565 6_565
C45 C07 C30 C25 15(3) 6_565 6_565
C06 C07 C30 C25 12.2(15) . 6_565
C08 C07 C30 C25 155.2(16) . 6_565
C46 C07 C30 C25 110(16) 6_565 6_565
C43 C07 C30 C25 154.2(13) 6_565 6_565
C46 C30 C31 C47 -1(14) 6_565 6_565
C44 C30 C31 C47 148.3(18) 6_565 6_565
C26 C30 C31 C47 15(4) 6_565 6_565
C29 C30 C31 C47 -2(2) . 6_565
C07 C30 C31 C47 144(2) . 6_565
C25 C30 C31 C47 96(3) 6_565 6_565
C44 C30 C31 C46 149(15) 6_565 6_565
C26 C30 C31 C46 15(11) 6_565 6_565
C29 C30 C31 C46 -2(12) . 6_565
C07 C30 C31 C46 145(15) . 6_565
C47 C30 C31 C46 1(14) 6_565 6_565
C25 C30 C31 C46 96(16) 6_565 6_565
C46 C30 C31 C48 -71(15) 6_565 6_565
C44 C30 C31 C48 78(4) 6_565 6_565
C26 C30 C31 C48 -56(5) 6_565 6_565
C29 C30 C31 C48 -73(4) . 6_565
C07 C30 C31 C48 74(4) . 6_565
C47 C30 C31 C48 -70(4) 6_565 6_565
C25 C30 C31 C48 26(6) 6_565 6_565
C46 C30 C31 C32 -149(14) 6_565 .
C44 C30 C31 C32 0.1(19) 6_565 .
C26 C30 C31 C32 -133(3) 6_565 .
C29 C30 C31 C32 -150.6(17) . .
C07 C30 C31 C32 -4(2) . .
C47 C30 C31 C32 -148.2(19) 6_565 .
C25 C30 C31 C32 -52(4) 6_565 .
C46 C30 C31 C52 -3(15) 6_565 .
C44 C30 C31 C52 146.3(13) 6_565 .
C26 C30 C31 C52 13(4) 6_565 .
C29 C30 C31 C52 -4(3) . .
C07 C30 C31 C52 142.3(15) . .
C47 C30 C31 C52 -2.0(12) 6_565 .
C25 C30 C31 C52 94(3) 6_565 .
C46 C30 C31 C44 -149(15) 6_565 6_565
C26 C30 C31 C44 -133(4) 6_565 6_565
C29 C30 C31 C44 -151(3) . 6_565
C07 C30 C31 C44 -4.0(13) . 6_565
C47 C30 C31 C44 -148.3(18) 6_565 6_565
C25 C30 C31 C44 -52(3) 6_565 6_565
C46 C30 C31 C54 -136(13) 6_565 6_565
C44 C30 C31 C54 13(2) 6_565 6_565
C26 C30 C31 C54 -121(3) 6_565 6_565
C29 C30 C31 C54 -138.1(15) . 6_565
C07 C30 C31 C54 9(3) . 6_565
C47 C30 C31 C54 -136(2) 6_565 6_565
C25 C30 C31 C54 -40(4) 6_565 6_565
C47 C31 C32 C54 28(3) 6_565 6_565
C46 C31 C32 C54 148(2) 6_565 6_565
C48 C31 C32 C54 -1.7(15) 6_565 6_565
C30 C31 C32 C54 154.1(19) . 6_565
C52 C31 C32 C54 8(2) . 6_565
C44 C31 C32 C54 154.2(17) 6_565 6_565
C47 C31 C32 C43 -118(3) 6_565 6_565
C46 C31 C32 C43 1(3) 6_565 6_565
C48 C31 C32 C43 -148.5(19) 6_565 6_565
C30 C31 C32 C43 7(2) . 6_565
C52 C31 C32 C43 -138.6(18) . 6_565
C44 C31 C32 C43 7.3(17) 6_565 6_565
C54 C31 C32 C43 -147(3) 6_565 6_565
C47 C31 C32 C08 -122(3) 6_565 .
C46 C31 C32 C08 -2(2) 6_565 .
C48 C31 C32 C08 -151.7(11) 6_565 .
C30 C31 C32 C08 4.1(18) . .
C52 C31 C32 C08 -141.8(12) . .
C44 C31 C32 C08 4.1(10) 6_565 .
C54 C31 C32 C08 -150(2) 6_565 .
C47 C31 C32 C33 23(3) 6_565 .
C46 C31 C32 C33 143(2) 6_565 .
C48 C31 C32 C33 -7.1(11) 6_565 .
C30 C31 C32 C33 148.7(16) . .
C52 C31 C32 C33 2.8(16) . .
C44 C31 C32 C33 148.8(12) 6_565 .
C54 C31 C32 C33 -5.4(12) 6_565 .
C47 C31 C32 C48 30(3) 6_565 6_565
C46 C31 C32 C48 150(2) 6_565 6_565
C30 C31 C32 C48 155.8(16) . 6_565
C52 C31 C32 C48 9.9(9) . 6_565
C44 C31 C32 C48 155.9(9) 6_565 6_565
C54 C31 C32 C48 1.7(15) 6_565 6_565
C47 C31 C32 C44 -126(3) 6_565 6_565
C46 C31 C32 C44 -6.3(19) 6_565 6_565
C48 C31 C32 C44 -155.9(9) 6_565 6_565
C30 C31 C32 C44 -0.1(15) . 6_565
C52 C31 C32 C44 -146.0(11) . 6_565
C54 C31 C32 C44 -154.2(17) 6_565 6_565
C43 C08 C32 C54 24(5) 6_565 6_565
C44 C08 C32 C54 -152(2) 6_565 6_565
C42 C08 C32 C54 4(2) 6_565 6_565
C09 C08 C32 C54 1(3) . 6_565
C07 C08 C32 C54 -148.3(19) . 6_565
C45 C08 C32 C54 -134.1(18) 6_565 6_565
C44 C08 C32 C43 -176(6) 6_565 6_565
C42 C08 C32 C43 -20(5) 6_565 6_565
C09 C08 C32 C43 -24(5) . 6_565
C07 C08 C32 C43 -173(6) . 6_565
C45 C08 C32 C43 -159(6) 6_565 6_565
C43 C08 C32 C31 170(5) 6_565 .
C44 C08 C32 C31 -6.0(15) 6_565 .
C42 C08 C32 C31 150.2(13) 6_565 .
C09 C08 C32 C31 146.3(14) . .
C07 C08 C32 C31 -2.5(15) . .
C45 C08 C32 C31 11.6(17) 6_565 .
C43 C08 C32 C33 26(5) 6_565 .
C44 C08 C32 C33 -150.5(13) 6_565 .
C42 C08 C32 C33 5.8(17) 6_565 .
C09 C08 C32 C33 2(2) . .
C07 C08 C32 C33 -146.9(12) . .
C45 C08 C32 C33 -132.8(12) 6_565 .
C43 C08 C32 C48 118(5) 6_565 6_565
C44 C08 C32 C48 -58(3) 6_565 6_565
C42 C08 C32 C48 98(2) 6_565 6_565
C09 C08 C32 C48 94(3) . 6_565
C07 C08 C32 C48 -55(3) . 6_565
C45 C08 C32 C48 -41(3) 6_565 6_565
C43 C08 C32 C44 176(6) 6_565 6_565
C42 C08 C32 C44 156.3(19) 6_565 6_565
C09 C08 C32 C44 152(2) . 6_565
C07 C08 C32 C44 3.6(14) . 6_565
C45 C08 C32 C44 17.7(11) 6_565 6_565
C40 C11 C33 C54 -168(7) 6_565 6_565
C41 C11 C33 C54 7(4) 6_565 6_565
C12 C11 C33 C54 152(2) . 6_565
C10 C11 C33 C54 9(3) . 6_565
C39 C11 C33 C54 160(2) 6_565 6_565
C18 C11 C33 C54 67(4) 6_565 6_565
C42 C11 C33 C54 5(2) 6_565 6_565
C41 C11 C33 C40 175(8) 6_565 6_565
C12 C11 C33 C40 -41(6) . 6_565
C10 C11 C33 C40 177(7) . 6_565
C39 C11 C33 C40 -33(6) 6_565 6_565
C54 C11 C33 C40 168(7) 6_565 6_565
C18 C11 C33 C40 -125(7) 6_565 6_565
C42 C11 C33 C40 172(7) 6_565 6_565
C40 C11 C33 C34 36(6) 6_565 .
C41 C11 C33 C34 -149(2) 6_565 .
C12 C11 C33 C34 -4.3(18) . .
C10 C11 C33 C34 -147.2(13) . .
C39 C11 C33 C34 3.5(10) 6_565 .
C54 C11 C33 C34 -156(3) 6_565 .
C18 C11 C33 C34 -89(3) 6_565 .
C42 C11 C33 C34 -151.4(11) 6_565 .
C40 C11 C33 C32 -170(6) 6_565 .
C41 C11 C33 C32 5(3) 6_565 .
C12 C11 C33 C32 149.3(11) . .
C10 C11 C33 C32 6(2) . .
C39 C11 C33 C32 157.1(11) 6_565 .
C54 C11 C33 C32 -2.5(17) 6_565 .
C18 C11 C33 C32 65(3) 6_565 .
C42 C11 C33 C32 2.2(13) 6_565 .
C40 C11 C33 C48 117(8) 6_565 6_565
C41 C11 C33 C48 -68(4) 6_565 6_565
C12 C11 C33 C48 77(4) . 6_565
C10 C11 C33 C48 -66(4) . 6_565
C39 C11 C33 C48 84(4) 6_565 6_565
C54 C11 C33 C48 -75(3) 6_565 6_565
C18 C11 C33 C48 -8(6) 6_565 6_565
C42 C11 C33 C48 -70(4) 6_565 6_565
C40 C11 C33 C39 33(6) 6_565 6_565
C41 C11 C33 C39 -152(3) 6_565 6_565
C12 C11 C33 C39 -7.7(10) . 6_565
C10 C11 C33 C39 -150.7(16) . 6_565
C54 C11 C33 C39 -160(2) 6_565 6_565
C18 C11 C33 C39 -92(3) 6_565 6_565
C42 C11 C33 C39 -154.9(9) 6_565 6_565
C40 C11 C33 C43 -170(6) 6_565 6_565
C41 C11 C33 C43 5(2) 6_565 6_565
C12 C11 C33 C43 149.8(11) . 6_565
C10 C11 C33 C43 6.9(16) . 6_565
C39 C11 C33 C43 157.6(8) 6_565 6_565
C54 C11 C33 C43 -2(2) 6_565 6_565
C18 C11 C33 C43 65(3) 6_565 6_565
C42 C11 C33 C43 2.7(9) 6_565 6_565
C40 C11 C33 C41 -175(8) 6_565 6_565
C12 C11 C33 C41 145(3) . 6_565
C10 C11 C33 C41 2(2) . 6_565
C39 C11 C33 C41 152(3) 6_565 6_565
C54 C11 C33 C41 -7(4) 6_565 6_565
C18 C11 C33 C41 60(3) 6_565 6_565
C42 C11 C33 C41 -2(2) 6_565 6_565
C43 C32 C33 C54 -164(12) 6_565 6_565
C31 C32 C33 C54 48(11) . 6_565
C08 C32 C33 C54 -171(12) . 6_565
C48 C32 C33 C54 41(11) 6_565 6_565
C44 C32 C33 C54 150(12) 6_565 6_565
C54 C32 C33 C40 162(12) 6_565 6_565
C43 C32 C33 C40 -2(3) 6_565 6_565
C31 C32 C33 C40 -150.4(19) . 6_565
C08 C32 C33 C40 -9(3) . 6_565
C48 C32 C33 C40 -157(2) 6_565 6_565
C44 C32 C33 C40 -48(4) 6_565 6_565
C54 C32 C33 C34 -42(11) 6_565 .
C43 C32 C33 C34 153.7(14) 6_565 .
C31 C32 C33 C34 5.1(17) . .
C08 C32 C33 C34 146.9(12) . .
C48 C32 C33 C34 -1.2(10) 6_565 .
C44 C32 C33 C34 107(3) 6_565 .
C54 C32 C33 C11 165(12) 6_565 .
C43 C32 C33 C11 1.1(19) 6_565 .
C31 C32 C33 C11 -147.5(12) . .
C08 C32 C33 C11 -5.7(18) . .
C48 C32 C33 C11 -153.8(13) 6_565 .
C44 C32 C33 C11 -45(3) 6_565 .
C54 C32 C33 C48 -41(11) 6_565 6_565
C43 C32 C33 C48 154.9(15) 6_565 6_565
C31 C32 C33 C48 6.3(9) . 6_565
C08 C32 C33 C48 148.1(12) . 6_565
C44 C32 C33 C48 108(3) 6_565 6_565
C54 C32 C33 C39 -116(13) 6_565 6_565
C43 C32 C33 C39 80(4) 6_565 6_565
C31 C32 C33 C39 -68(4) . 6_565
C08 C32 C33 C39 73(4) . 6_565
C48 C32 C33 C39 -75(4) 6_565 6_565
C44 C32 C33 C39 34(5) 6_565 6_565
C54 C32 C33 C43 164(12) 6_565 6_565
C31 C32 C33 C43 -148.6(19) . 6_565
C08 C32 C33 C43 -6.8(14) . 6_565
C48 C32 C33 C43 -154.9(15) 6_565 6_565
C44 C32 C33 C43 -47(2) 6_565 6_565
C54 C32 C33 C41 166(12) 6_565 6_565
C43 C32 C33 C41 2.6(16) 6_565 6_565
C31 C32 C33 C41 -146.0(10) . 6_565
C08 C32 C33 C41 -4.2(14) . 6_565
C48 C32 C33 C41 -152.2(9) 6_565 6_565
C44 C32 C33 C41 -44(3) 6_565 6_565
C54 C33 C34 C50 -150(2) 6_565 6_565
C40 C33 C34 C50 16(3) 6_565 6_565
C11 C33 C34 C50 8(2) . 6_565
C32 C33 C34 C50 -144.3(18) . 6_565
C48 C33 C34 C50 -145.4(19) 6_565 6_565
C39 C33 C34 C50 11.7(18) 6_565 6_565
C43 C33 C34 C50 -124(2) 6_565 6_565
C41 C33 C34 C50 -5(3) 6_565 6_565
C54 C33 C34 C49 -20(3) 6_565 6_565
C40 C33 C34 C49 146(2) 6_565 6_565
C11 C33 C34 C49 138(2) . 6_565
C32 C33 C34 C49 -14(3) . 6_565
C48 C33 C34 C49 -15(2) 6_565 6_565
C39 C33 C34 C49 142(2) 6_565 6_565
C43 C33 C34 C49 6(3) 6_565 6_565
C41 C33 C34 C49 125(2) 6_565 6_565
C54 C33 C34 C51 -16(2) 6_565 .
C40 C33 C34 C51 150.6(17) 6_565 .
C11 C33 C34 C51 142.5(14) . .
C32 C33 C34 C51 -9.8(18) . .
C48 C33 C34 C51 -11.0(12) 6_565 .
C39 C33 C34 C51 146.2(14) 6_565 .
C43 C33 C34 C51 11(2) 6_565 .
C41 C33 C34 C51 129.0(16) 6_565 .
C54 C33 C34 C35 -155.7(19) 6_565 .
C40 C33 C34 C35 11(2) 6_565 .
C11 C33 C34 C35 2.5(18) . .
C32 C33 C34 C35 -149.8(13) . .
C48 C33 C34 C35 -151.0(13) 6_565 .
C39 C33 C34 C35 6.2(11) 6_565 .
C43 C33 C34 C35 -129.3(18) 6_565 .
C41 C33 C34 C35 -11(2) 6_565 .
C54 C33 C34 C39 -162(2) 6_565 6_565
C40 C33 C34 C39 4.4(14) 6_565 6_565
C11 C33 C34 C39 -3.7(11) . 6_565
C32 C33 C34 C39 -156.0(11) . 6_565
C48 C33 C34 C39 -157.2(7) 6_565 6_565
C43 C33 C34 C39 -135.5(17) 6_565 6_565
C41 C33 C34 C39 -17.2(13) 6_565 6_565
C54 C33 C34 C48 -4.7(18) 6_565 6_565
C40 C33 C34 C48 161.5(16) 6_565 6_565
C11 C33 C34 C48 153.5(13) . 6_565
C32 C33 C34 C48 1.2(10) . 6_565
C39 C33 C34 C48 157.2(7) 6_565 6_565
C43 C33 C34 C48 21.6(17) 6_565 6_565
C41 C33 C34 C48 140.0(14) 6_565 6_565
C40 C33 C34 C54 166(3) 6_565 6_565
C11 C33 C34 C54 158(3) . 6_565
C32 C33 C34 C54 5.9(14) . 6_565
C48 C33 C34 C54 4.7(18) 6_565 6_565
C39 C33 C34 C54 162(2) 6_565 6_565
C43 C33 C34 C54 26.3(16) 6_565 6_565
C41 C33 C34 C54 145(3) 6_565 6_565
C54 C33 C34 C40 -166(3) 6_565 6_565
C11 C33 C34 C40 -8.1(13) . 6_565
C32 C33 C34 C40 -160(2) . 6_565
C48 C33 C34 C40 -161.5(16) 6_565 6_565
C39 C33 C34 C40 -4.4(14) 6_565 6_565
C43 C33 C34 C40 -140(3) 6_565 6_565
C41 C33 C34 C40 -21.5(12) 6_565 6_565
C49 C34 C35 C50 12(7) 6_565 6_565
C33 C34 C35 C50 161(7) . 6_565
C51 C34 C35 C50 16(7) . 6_565
C39 C34 C35 C50 170(7) 6_565 6_565
C48 C34 C35 C50 56(8) 6_565 6_565
C54 C34 C35 C50 148(6) 6_565 6_565
C40 C34 C35 C50 166(7) 6_565 6_565
C50 C34 C35 C39 -170(7) 6_565 6_565
C49 C34 C35 C39 -158.2(14) 6_565 6_565
C33 C34 C35 C39 -8.4(14) . 6_565
C51 C34 C35 C39 -153.4(12) . 6_565
C48 C34 C35 C39 -114(3) 6_565 6_565
C54 C34 C35 C39 -21.8(19) 6_565 6_565
C40 C34 C35 C39 -3.7(10) 6_565 6_565
C50 C34 C35 C35 -20(6) 6_565 6_565
C49 C34 C35 C35 -8.6(14) 6_565 6_565
C33 C34 C35 C35 141.2(9) . 6_565
C51 C34 C35 C35 -3.8(12) . 6_565
C39 C34 C35 C35 149.6(12) 6_565 6_565
C48 C34 C35 C35 36(3) 6_565 6_565
C54 C34 C35 C35 127.8(14) 6_565 6_565
C40 C34 C35 C35 145.9(6) 6_565 6_565
C50 C34 C35 C36 -160(8) 6_565 .
C49 C34 C35 C36 -148.4(17) 6_565 .
C33 C34 C35 C36 1(2) . .
C51 C34 C35 C36 -143.6(15) . .
C39 C34 C35 C36 9.8(10) 6_565 .
C48 C34 C35 C36 -104(3) 6_565 .
C54 C34 C35 C36 -12(3) 6_565 .
C40 C34 C35 C36 6.1(15) 6_565 .
C50 C34 C35 C50 -17(5) 6_565 .
C49 C34 C35 C50 -5(2) 6_565 .
C33 C34 C35 C50 144.4(15) . .
C51 C34 C35 C50 -0.6(18) . .
C39 C34 C35 C50 153(2) 6_565 .
C48 C34 C35 C50 39(3) 6_565 .
C54 C34 C35 C50 131.0(16) 6_565 .
C40 C34 C35 C50 149.1(15) 6_565 .
C50 C34 C35 C49 -12(7) 6_565 6_565
C33 C34 C35 C49 149.8(18) . 6_565
C51 C34 C35 C49 4.8(16) . 6_565
C39 C34 C35 C49 158.2(14) 6_565 6_565
C48 C34 C35 C49 44(2) 6_565 6_565
C54 C34 C35 C49 136(2) 6_565 6_565
C40 C34 C35 C49 154.5(14) 6_565 6_565
C17 C12 C36 C38 -13(3) 6_565 6_565
C39 C12 C36 C38 -173(3) 6_565 6_565
C11 C12 C36 C38 -163(3) . 6_565
C13 C12 C36 C38 -19(3) . 6_565
C18 C12 C36 C38 -47(4) 6_565 6_565
C40 C12 C36 C38 -167(3) 6_565 6_565
C41 C12 C36 C38 -144(3) 6_565 6_565
C38 C12 C36 C39 173(3) 6_565 6_565
C17 C12 C36 C39 160.0(13) 6_565 6_565
C11 C12 C36 C39 9.7(13) . 6_565
C13 C12 C36 C39 154.0(12) . 6_565
C18 C12 C36 C39 126(2) 6_565 6_565
C40 C12 C36 C39 6.3(10) 6_565 6_565
C41 C12 C36 C39 28.5(18) 6_565 6_565
C38 C12 C36 C37 19(2) 6_565 .
C17 C12 C36 C37 5.8(16) 6_565 .
C39 C12 C36 C37 -154.2(15) 6_565 .
C11 C12 C36 C37 -144.5(11) . .
C13 C12 C36 C37 -0.2(15) . .
C18 C12 C36 C37 -29(3) 6_565 .
C40 C12 C36 C37 -147.9(10) 6_565 .
C41 C12 C36 C37 -125.7(15) 6_565 .
C38 C12 C36 C35 165(4) 6_565 .
C17 C12 C36 C35 152.3(15) 6_565 .
C39 C12 C36 C35 -7.7(11) 6_565 .
C11 C12 C36 C35 2.0(19) . .
C13 C12 C36 C35 146.3(15) . .
C18 C12 C36 C35 118(2) 6_565 .
C40 C12 C36 C35 -1.4(15) 6_565 .
C41 C12 C36 C35 21(2) 6_565 .
C38 C12 C36 C50 162(3) 6_565 6_565
C17 C12 C36 C50 149.0(13) 6_565 6_565
C39 C12 C36 C50 -10.9(8) 6_565 6_565
C11 C12 C36 C50 -1.2(15) . 6_565
C13 C12 C36 C50 143.1(12) . 6_565
C18 C12 C36 C50 115(2) 6_565 6_565
C40 C12 C36 C50 -4.6(11) 6_565 6_565
C41 C12 C36 C50 18(2) 6_565 6_565
C38 C12 C36 C17 13(3) 6_565 6_565
C39 C12 C36 C17 -160.0(13) 6_565 6_565
C11 C12 C36 C17 -150.3(16) . 6_565
C13 C12 C36 C17 -5.9(16) . 6_565
C18 C12 C36 C17 -34.3(18) 6_565 6_565
C40 C12 C36 C17 -153.7(13) 6_565 6_565
C41 C12 C36 C17 -131(2) 6_565 6_565
C50 C35 C36 C38 5(11) 6_565 6_565
C39 C35 C36 C38 31(7) 6_565 6_565
C35 C35 C36 C38 -128(7) 6_565 6_565
C50 C35 C36 C38 -116(7) . 6_565
C34 C35 C36 C38 19(7) . 6_565
C49 C35 C36 C38 -11(8) 6_565 6_565
C50 C35 C36 C39 -26(6) 6_565 6_565
C35 C35 C36 C39 -158.8(9) 6_565 6_565
C50 C35 C36 C39 -147(2) . 6_565
C34 C35 C36 C39 -12.1(13) . 6_565
C49 C35 C36 C39 -42(2) 6_565 6_565
C50 C35 C36 C12 -17(7) 6_565 .
C39 C35 C36 C12 8.5(12) 6_565 .
C35 C35 C36 C12 -150.3(10) 6_565 .
C50 C35 C36 C12 -138.5(16) . .
C34 C35 C36 C12 -4(2) . .
C49 C35 C36 C12 -33(3) 6_565 .
C50 C35 C36 C37 130(6) 6_565 .
C39 C35 C36 C37 155.9(14) 6_565 .
C35 C35 C36 C37 -2.9(11) 6_565 .
C50 C35 C36 C37 9(2) . .
C34 C35 C36 C37 143.7(12) . .
C49 C35 C36 C37 114(2) 6_565 .
C39 C35 C36 C50 26(6) 6_565 6_565
C35 C35 C36 C50 -133(7) 6_565 6_565
C50 C35 C36 C50 -121(8) . 6_565
C34 C35 C36 C50 13(5) . 6_565
C49 C35 C36 C50 -16(5) 6_565 6_565
C50 C35 C36 C17 15(8) 6_565 6_565
C39 C35 C36 C17 41(3) 6_565 6_565
C35 C35 C36 C17 -118(2) 6_565 6_565
C50 C35 C36 C17 -106(3) . 6_565
C34 C35 C36 C17 29(3) . 6_565
C49 C35 C36 C17 -1(4) 6_565 6_565
C38 C36 C37 C36 164.0(15) 6_565 6_565
C39 C36 C37 C36 63(4) 6_565 6_565
C12 C36 C37 C36 152.3(6) . 6_565
C35 C36 C37 C36 4.1(16) . 6_565
C50 C36 C37 C36 13.4(16) 6_565 6_565
C17 C36 C37 C36 155.7(7) 6_565 6_565
C38 C36 C37 C15 15(2) 6_565 .
C39 C36 C37 C15 -86(4) 6_565 .
C12 C36 C37 C15 3.7(15) . .
C35 C36 C37 C15 -144.4(10) . .
C50 C36 C37 C15 -135.2(10) 6_565 .
C17 C36 C37 C15 7.2(10) 6_565 .
C39 C36 C37 C38 -101(5) 6_565 6_565
C12 C36 C37 C38 -11.7(13) . 6_565
C35 C36 C37 C38 -160(3) . 6_565
C50 C36 C37 C38 -151(3) 6_565 6_565
C17 C36 C37 C38 -8.2(18) 6_565 6_565
C38 C36 C37 C38 155(2) 6_565 .
C39 C36 C37 C38 54(4) 6_565 .
C12 C36 C37 C38 143.6(13) . .
C35 C36 C37 C38 -4.6(13) . .
C50 C36 C37 C38 4.7(14) 6_565 .
C17 C36 C37 C38 147.0(10) 6_565 .
C16 C15 C37 C36 6(2) . 6_565
C16 C15 C37 C36 -145(2) 6_565 6_565
C14 C15 C37 C36 -141.1(18) . 6_565
C14 C15 C37 C36 1.9(19) 6_565 6_565
C16 C15 C37 C36 145(2) . .
C16 C15 C37 C36 -6(2) 6_565 .
C14 C15 C37 C36 -1.9(19) . .
C14 C15 C37 C36 141.1(18) 6_565 .
C16 C15 C37 C38 152(2) . 6_565
C16 C15 C37 C38 1(2) 6_565 6_565
C14 C15 C37 C38 5.3(18) . 6_565
C14 C15 C37 C38 148.2(17) 6_565 6_565
C16 C15 C37 C38 -1(2) . .
C16 C15 C37 C38 -152(2) 6_565 .
C14 C15 C37 C38 -148.2(17) . .
C14 C15 C37 C38 -5.3(18) 6_565 .
C13 C17 C38 C36 56(19) 6_565 6_565
C12 C17 C38 C36 76(14) 6_565 6_565
C14 C17 C38 C36 -84(15) 6_565 6_565
C16 C17 C38 C36 -89(15) . 6_565
C18 C17 C38 C36 59(15) . 6_565
C69 C17 C38 C36 50(15) 6_565 6_565
C13 C17 C38 C12 -21(10) 6_565 6_565
C14 C17 C38 C12 -160(3) 6_565 6_565
C16 C17 C38 C12 -165(2) . 6_565
C18 C17 C38 C12 -17.3(17) . 6_565
C69 C17 C38 C12 -26.3(19) 6_565 6_565
C36 C17 C38 C12 -76(14) 6_565 6_565
C13 C17 C38 C39 0(11) 6_565 .
C12 C17 C38 C39 20.8(14) 6_565 .
C14 C17 C38 C39 -139(3) 6_565 .
C16 C17 C38 C39 -144(2) . .
C18 C17 C38 C39 4(3) . .
C69 C17 C38 C39 -5(3) 6_565 .
C36 C17 C38 C39 -55(14) 6_565 .
C13 C17 C38 C37 145(10) 6_565 .
C12 C17 C38 C37 165.1(15) 6_565 .
C14 C17 C38 C37 5(3) 6_565 .
C16 C17 C38 C37 0(2) . .
C18 C17 C38 C37 147.9(15) . .
C69 C17 C38 C37 138.8(17) 6_565 .
C36 C17 C38 C37 89(14) 6_565 .
C12 C17 C38 C13 21(10) 6_565 6_565
C14 C17 C38 C13 -139(12) 6_565 6_565
C16 C17 C38 C13 -145(11) . 6_565
C18 C17 C38 C13 3(9) . 6_565
C69 C17 C38 C13 -6(9) 6_565 6_565
C36 C17 C38 C13 -56(19) 6_565 6_565
C36 C37 C38 C36 19.0(18) . 6_565
C15 C37 C38 C36 167.6(19) . 6_565
C38 C37 C38 C36 39(4) 6_565 6_565
C36 C37 C38 C12 -117(8) 6_565 6_565
C36 C37 C38 C12 -98(7) . 6_565
C15 C37 C38 C12 51(7) . 6_565
C38 C37 C38 C12 -78(8) 6_565 6_565
C36 C37 C38 C17 -167(3) 6_565 .
C36 C37 C38 C17 -148.1(15) . .
C15 C37 C38 C17 0.6(13) . .
C38 C37 C38 C17 -128(2) 6_565 .
C36 C37 C38 C39 -19.6(15) 6_565 .
C36 C37 C38 C39 -0.6(14) . .
C15 C37 C38 C39 148.0(10) . .
C38 C37 C38 C39 20(3) 6_565 .
C36 C37 C38 C13 -162(3) 6_565 6_565
C36 C37 C38 C13 -143.1(13) . 6_565
C15 C37 C38 C13 5.5(11) . 6_565
C38 C37 C38 C13 -123(2) 6_565 6_565
C12 C38 C39 C36 -174(3) 6_565 6_565
C17 C38 C39 C36 167(3) . 6_565
C37 C38 C39 C36 25.0(19) . 6_565
C13 C38 C39 C36 167(3) 6_565 6_565
C36 C38 C39 C35 -13(3) 6_565 6_565
C12 C38 C39 C35 173.9(13) 6_565 6_565
C17 C38 C39 C35 154.0(17) . 6_565
C37 C38 C39 C35 12.4(15) . 6_565
C13 C38 C39 C35 154.0(13) 6_565 6_565
C36 C38 C39 C50 -23(3) 6_565 .
C12 C38 C39 C50 163.8(14) 6_565 .
C17 C38 C39 C50 143.9(18) . .
C37 C38 C39 C50 2.3(19) . .
C13 C38 C39 C50 143.9(15) 6_565 .
C36 C38 C39 C12 174(3) 6_565 6_565
C17 C38 C39 C12 -19.9(14) . 6_565
C37 C38 C39 C12 -161.5(16) . 6_565
C13 C38 C39 C12 -19.9(9) 6_565 6_565
C36 C38 C39 C40 -175(2) 6_565 .
C12 C38 C39 C40 11.6(13) 6_565 .
C17 C38 C39 C40 -8(2) . .
C37 C38 C39 C40 -149.9(12) . .
C13 C38 C39 C40 -8.3(16) 6_565 .
C36 C38 C39 C34 -65(5) 6_565 6_565
C12 C38 C39 C34 122(4) 6_565 6_565
C17 C38 C39 C34 102(5) . 6_565
C37 C38 C39 C34 -40(5) . 6_565
C13 C38 C39 C34 102(5) 6_565 6_565
C36 C38 C39 C11 -177(2) 6_565 6_565
C12 C38 C39 C11 9.4(10) 6_565 6_565
C17 C38 C39 C11 -10.5(17) . 6_565
C37 C38 C39 C11 -152.1(11) . 6_565
C13 C38 C39 C11 -10.5(13) 6_565 6_565
C36 C38 C39 C33 -159(3) 6_565 6_565
C12 C38 C39 C33 27.4(18) 6_565 6_565
C17 C38 C39 C33 8(3) . 6_565
C37 C38 C39 C33 -134.1(16) . 6_565
C13 C38 C39 C33 8(2) 6_565 6_565
C36 C39 C40 C11 -10(4) 6_565 6_565
C35 C39 C40 C11 -160(2) 6_565 6_565
C50 C39 C40 C11 -161(2) . 6_565
C12 C39 C40 C11 2(2) 6_565 6_565
C38 C39 C40 C11 -6(3) . 6_565
C34 C39 C40 C11 -166(2) 6_565 6_565
C33 C39 C40 C11 -162(3) 6_565 6_565
C36 C39 C40 C33 152(2) 6_565 6_565
C35 C39 C40 C33 2(3) 6_565 6_565
C50 C39 C40 C33 1.3(19) . 6_565
C12 C39 C40 C33 163.6(16) 6_565 6_565
C38 C39 C40 C33 155.9(15) . 6_565
C34 C39 C40 C33 -4.1(14) 6_565 6_565
C11 C39 C40 C33 162(3) 6_565 6_565
C36 C39 C40 C41 3(3) 6_565 .
C35 C39 C40 C41 -147(2) 6_565 .
C50 C39 C40 C41 -147.9(15) . .
C12 C39 C40 C41 14.4(14) 6_565 .
C38 C39 C40 C41 6.6(19) . .
C34 C39 C40 C41 -153.3(15) 6_565 .
C11 C39 C40 C41 12.6(17) 6_565 .
C33 C39 C40 C41 -149(2) 6_565 .
C36 C39 C40 C54 143(2) 6_565 .
C35 C39 C40 C54 -6(2) 6_565 .
C50 C39 C40 C54 -7.4(18) . .
C12 C39 C40 C54 154.9(13) 6_565 .
C38 C39 C40 C54 147.2(13) . .
C34 C39 C40 C54 -12.8(12) 6_565 .
C11 C39 C40 C54 153(3) 6_565 .
C33 C39 C40 C54 -8.7(11) 6_565 .
C36 C39 C40 C12 -12(2) 6_565 6_565
C35 C39 C40 C12 -161.4(19) 6_565 6_565
C50 C39 C40 C12 -162.3(13) . 6_565
C38 C39 C40 C12 -7.8(9) . 6_565
C34 C39 C40 C12 -167.7(8) 6_565 6_565
C11 C39 C40 C12 -2(2) 6_565 6_565
C33 C39 C40 C12 -163.6(16) 6_565 6_565
C36 C39 C40 C34 156(2) 6_565 6_565
C35 C39 C40 C34 6.4(17) 6_565 6_565
C50 C39 C40 C34 5.4(10) . 6_565
C12 C39 C40 C34 167.7(8) 6_565 6_565
C38 C39 C40 C34 160.0(11) . 6_565
C11 C39 C40 C34 166(2) 6_565 6_565
C33 C39 C40 C34 4.1(14) 6_565 6_565
C36 C39 C40 C10 7(3) 6_565 6_565
C35 C39 C40 C10 -142.5(19) 6_565 6_565
C50 C39 C40 C10 -143.4(14) . 6_565
C12 C39 C40 C10 18.9(12) 6_565 6_565
C38 C39 C40 C10 11.2(17) . 6_565
C34 C39 C40 C10 -148.8(13) 6_565 6_565
C11 C39 C40 C10 17.1(16) 6_565 6_565
C33 C39 C40 C10 -145(2) 6_565 6_565
C11 C40 C41 C10 169(14) 6_565 6_565
C33 C40 C41 C10 -7(13) 6_565 6_565
C54 C40 C41 C10 -11(12) . 6_565
C39 C40 C41 C10 134(12) . 6_565
C12 C40 C41 C10 145(12) 6_565 6_565
C34 C40 C41 C10 63(13) 6_565 6_565
C33 C40 C41 C11 -176(6) 6_565 6_565
C54 C40 C41 C11 -180(5) . 6_565
C39 C40 C41 C11 -35(5) . 6_565
C12 C40 C41 C11 -24(5) 6_565 6_565
C34 C40 C41 C11 -106(6) 6_565 6_565
C10 C40 C41 C11 -169(14) 6_565 6_565
C11 C40 C41 C42 -178(5) 6_565 .
C33 C40 C41 C42 6(3) 6_565 .
C54 C40 C41 C42 1.9(19) . .
C39 C40 C41 C42 146.4(15) . .
C12 C40 C41 C42 158.0(15) 6_565 .
C34 C40 C41 C42 76(4) 6_565 .
C10 C40 C41 C42 13(11) 6_565 .
C11 C40 C41 C18 35(5) 6_565 .
C33 C40 C41 C18 -141(2) 6_565 .
C54 C40 C41 C18 -145.3(14) . .
C39 C40 C41 C18 -1(2) . .
C12 C40 C41 C18 10.8(14) 6_565 .
C34 C40 C41 C18 -72(4) 6_565 .
C10 C40 C41 C18 -134(13) 6_565 .
C11 C40 C41 C69 48(5) 6_565 6_565
C33 C40 C41 C69 -128(3) 6_565 6_565
C54 C40 C41 C69 -132(2) . 6_565
C39 C40 C41 C69 13(3) . 6_565
C12 C40 C41 C69 24(2) 6_565 6_565
C34 C40 C41 C69 -58(5) 6_565 6_565
C10 C40 C41 C69 -121(13) 6_565 6_565
C11 C40 C41 C09 178(5) 6_565 6_565
C33 C40 C41 C09 2(3) 6_565 6_565
C54 C40 C41 C09 -2(2) . 6_565
C39 C40 C41 C09 142.5(15) . 6_565
C12 C40 C41 C09 154.1(15) 6_565 6_565
C34 C40 C41 C09 72(4) 6_565 6_565
C10 C40 C41 C09 9(11) 6_565 6_565
C11 C40 C41 C12 24(5) 6_565 6_565
C33 C40 C41 C12 -152(2) 6_565 6_565
C54 C40 C41 C12 -156.1(13) . 6_565
C39 C40 C41 C12 -11.6(11) . 6_565
C34 C40 C41 C12 -82(3) 6_565 6_565
C10 C40 C41 C12 -145(12) 6_565 6_565
C11 C40 C41 C33 176(6) 6_565 6_565
C54 C40 C41 C33 -4.1(18) . 6_565
C39 C40 C41 C33 140(3) . 6_565
C12 C40 C41 C33 152(2) 6_565 6_565
C34 C40 C41 C33 70(4) 6_565 6_565
C10 C40 C41 C33 7(13) 6_565 6_565
C69 C18 C41 C10 -12(4) 6_565 6_565
C13 C18 C41 C10 -171(3) 6_565 6_565
C19 C18 C41 C10 -24(3) . 6_565
C17 C18 C41 C10 -171(3) . 6_565
C12 C18 C41 C10 -178(3) 6_565 6_565
C11 C18 C41 C10 -178(4) 6_565 6_565
C68 C18 C41 C10 -30(3) 6_565 6_565
C69 C18 C41 C11 166(3) 6_565 6_565
C13 C18 C41 C11 7(3) 6_565 6_565
C10 C18 C41 C11 178(4) 6_565 6_565
C19 C18 C41 C11 154(2) . 6_565
C17 C18 C41 C11 7(3) . 6_565
C12 C18 C41 C11 -0.3(19) 6_565 6_565
C68 C18 C41 C11 148(2) 6_565 6_565
C69 C18 C41 C40 155(3) 6_565 .
C13 C18 C41 C40 -4(3) 6_565 .
C10 C18 C41 C40 167(4) 6_565 .
C19 C18 C41 C40 143.0(18) . .
C17 C18 C41 C40 -4(2) . .
C12 C18 C41 C40 -11.1(15) 6_565 .
C11 C18 C41 C40 -10.8(17) 6_565 .
C68 C18 C41 C40 137.5(16) 6_565 .
C69 C18 C41 C42 11(4) 6_565 .
C13 C18 C41 C42 -148(2) 6_565 .
C10 C18 C41 C42 23(2) 6_565 .
C19 C18 C41 C42 -2(2) . .
C17 C18 C41 C42 -148.5(17) . .
C12 C18 C41 C42 -155.6(17) 6_565 .
C11 C18 C41 C42 -155(3) 6_565 .
C68 C18 C41 C42 -7(2) 6_565 .
C13 C18 C41 C69 -159(4) 6_565 6_565
C10 C18 C41 C69 12(4) 6_565 6_565
C19 C18 C41 C69 -12(2) . 6_565
C17 C18 C41 C69 -159(4) . 6_565
C12 C18 C41 C69 -166(3) 6_565 6_565
C11 C18 C41 C69 -166(3) 6_565 6_565
C68 C18 C41 C69 -18(2) 6_565 6_565
C69 C18 C41 C09 8(3) 6_565 6_565
C13 C18 C41 C09 -151(2) 6_565 6_565
C10 C18 C41 C09 20(2) 6_565 6_565
C19 C18 C41 C09 -4(2) . 6_565
C17 C18 C41 C09 -150.7(14) . 6_565
C12 C18 C41 C09 -157.8(13) 6_565 6_565
C11 C18 C41 C09 -158(3) 6_565 6_565
C68 C18 C41 C09 -9.2(18) 6_565 6_565
C69 C18 C41 C12 166(3) 6_565 6_565
C13 C18 C41 C12 7.3(19) 6_565 6_565
C10 C18 C41 C12 178(3) 6_565 6_565
C19 C18 C41 C12 154.0(16) . 6_565
C17 C18 C41 C12 7.1(11) . 6_565
C11 C18 C41 C12 0.3(19) 6_565 6_565
C68 C18 C41 C12 148.6(14) 6_565 6_565
C69 C18 C41 C33 137(3) 6_565 6_565
C13 C18 C41 C33 -22(3) 6_565 6_565
C10 C18 C41 C33 149(4) 6_565 6_565
C19 C18 C41 C33 125(2) . 6_565
C17 C18 C41 C33 -22(2) . 6_565
C12 C18 C41 C33 -29.4(17) 6_565 6_565
C11 C18 C41 C33 -29.1(17) 6_565 6_565
C68 C18 C41 C33 119.2(19) 6_565 6_565
C10 C41 C42 C09 14(7) 6_565 6_565
C11 C41 C42 C09 -162(7) 6_565 6_565
C40 C41 C42 C09 -162(7) . 6_565
C18 C41 C42 C09 -11(8) . 6_565
C69 C41 C42 C09 -8(8) 6_565 6_565
C12 C41 C42 C09 -95(8) 6_565 6_565
C33 C41 C42 C09 -160(7) 6_565 6_565
C11 C41 C42 C10 -176(5) 6_565 6_565
C40 C41 C42 C10 -176(4) . 6_565
C18 C41 C42 C10 -26(3) . 6_565
C69 C41 C42 C10 -22(2) 6_565 6_565
C09 C41 C42 C10 -14(7) 6_565 6_565
C12 C41 C42 C10 -109(5) 6_565 6_565
C33 C41 C42 C10 -174(3) 6_565 6_565
C10 C41 C42 C43 177(3) 6_565 .
C11 C41 C42 C43 0(3) 6_565 .
C40 C41 C42 C43 1(2) . .
C18 C41 C42 C43 151.0(16) . .
C69 C41 C42 C43 154.6(15) 6_565 .
C09 C41 C42 C43 162(9) 6_565 .
C12 C41 C42 C43 68(4) 6_565 .
C33 C41 C42 C43 2.9(15) 6_565 .
C10 C41 C42 C08 170(4) 6_565 6_565
C11 C41 C42 C08 -6(4) 6_565 6_565
C40 C41 C42 C08 -6(3) . 6_565
C18 C41 C42 C08 144(2) . 6_565
C69 C41 C42 C08 148(2) 6_565 6_565
C09 C41 C42 C08 156(9) 6_565 6_565
C12 C41 C42 C08 61(5) 6_565 6_565
C33 C41 C42 C08 -4(3) 6_565 6_565
C10 C41 C42 C21 29(3) 6_565 .
C11 C41 C42 C21 -147(3) 6_565 .
C40 C41 C42 C21 -146.7(19) . .
C18 C41 C42 C21 3(3) . .
C69 C41 C42 C21 7(2) 6_565 .
C09 C41 C42 C21 15(6) 6_565 .
C12 C41 C42 C21 -80(4) 6_565 .
C33 C41 C42 C21 -144.8(18) 6_565 .
C10 C41 C42 C71 32(3) 6_565 6_565
C11 C41 C42 C71 -144(3) 6_565 6_565
C40 C41 C42 C71 -143.8(17) . 6_565
C18 C41 C42 C71 6(3) . 6_565
C69 C41 C42 C71 10(2) 6_565 6_565
C09 C41 C42 C71 18(6) 6_565 6_565
C12 C41 C42 C71 -77(4) 6_565 6_565
C33 C41 C42 C71 -141.9(17) 6_565 6_565
C10 C41 C42 C11 176(5) 6_565 6_565
C40 C41 C42 C11 1(2) . 6_565
C18 C41 C42 C11 151(4) . 6_565
C69 C41 C42 C11 154(3) 6_565 6_565
C09 C41 C42 C11 162(7) 6_565 6_565
C12 C41 C42 C11 67(4) 6_565 6_565
C33 C41 C42 C11 3(2) 6_565 6_565
C71 C21 C42 C09 -61(19) 6_565 6_565
C20 C21 C42 C09 143(10) . 6_565
C22 C21 C42 C09 -65(10) . 6_565
C70 C21 C42 C09 160(10) 6_565 6_565
C72 C21 C42 C09 -67(10) 6_565 6_565
C10 C21 C42 C09 138(11) 6_565 6_565
C71 C21 C42 C10 161(17) 6_565 6_565
C09 C21 C42 C10 -138(11) 6_565 6_565
C20 C21 C42 C10 5(2) . 6_565
C22 C21 C42 C10 157.2(18) . 6_565
C70 C21 C42 C10 22(3) 6_565 6_565
C72 C21 C42 C10 155(2) 6_565 6_565
C71 C21 C42 C43 4(18) 6_565 .
C09 C21 C42 C43 65(10) 6_565 .
C20 C21 C42 C43 -151.9(19) . .
C22 C21 C42 C43 0(3) . .
C70 C21 C42 C43 -135(2) 6_565 .
C72 C21 C42 C43 -2(3) 6_565 .
C10 C21 C42 C43 -157(3) 6_565 .
C71 C21 C42 C08 -5(17) 6_565 6_565
C09 C21 C42 C08 56(10) 6_565 6_565
C20 C21 C42 C08 -160.8(18) . 6_565
C22 C21 C42 C08 -9(2) . 6_565
C70 C21 C42 C08 -144(2) 6_565 6_565
C72 C21 C42 C08 -11(2) 6_565 6_565
C10 C21 C42 C08 -166(2) 6_565 6_565
C71 C21 C42 C41 148(17) 6_565 .
C09 C21 C42 C41 -151(11) 6_565 .
C20 C21 C42 C41 -7(3) . .
C22 C21 C42 C41 144.5(19) . .
C70 C21 C42 C41 9(4) 6_565 .
C72 C21 C42 C41 142(2) 6_565 .
C10 C21 C42 C41 -12.7(15) 6_565 .
C09 C21 C42 C71 61(19) 6_565 6_565
C20 C21 C42 C71 -156(18) . 6_565
C22 C21 C42 C71 -4(16) . 6_565
C70 C21 C42 C71 -139(19) 6_565 6_565
C72 C21 C42 C71 -6(16) 6_565 6_565
C10 C21 C42 C71 -161(17) 6_565 6_565
C71 C21 C42 C11 134(16) 6_565 6_565
C09 C21 C42 C11 -166(11) 6_565 6_565
C20 C21 C42 C11 -22(3) . 6_565
C22 C21 C42 C11 130(2) . 6_565
C70 C21 C42 C11 -6(4) 6_565 6_565
C72 C21 C42 C11 127(2) 6_565 6_565
C10 C21 C42 C11 -27.5(16) 6_565 6_565
C09 C42 C43 C08 -1(5) 6_565 6_565
C10 C42 C43 C08 -167(4) 6_565 6_565
C41 C42 C43 C08 -169(3) . 6_565
C21 C42 C43 C08 -21(3) . 6_565
C71 C42 C43 C08 -20(3) 6_565 6_565
C11 C42 C43 C08 -169(3) 6_565 6_565
C09 C42 C43 C32 160(5) 6_565 6_565
C10 C42 C43 C32 -6(5) 6_565 6_565
C08 C42 C43 C32 161(4) 6_565 6_565
C41 C42 C43 C32 -8(3) . 6_565
C21 C42 C43 C32 140(2) . 6_565
C71 C42 C43 C32 141(2) 6_565 6_565
C11 C42 C43 C32 -8(3) 6_565 6_565
C09 C42 C43 C44 21(6) 6_565 .
C10 C42 C43 C44 -144(3) 6_565 .
C08 C42 C43 C44 22.6(19) 6_565 .
C41 C42 C43 C44 -146.7(16) . .
C21 C42 C43 C44 2(3) . .
C71 C42 C43 C44 2(2) 6_565 .
C11 C42 C43 C44 -146.6(15) 6_565 .
C09 C42 C43 C54 165(5) 6_565 .
C10 C42 C43 C54 -1(3) 6_565 .
C08 C42 C43 C54 166(3) 6_565 .
C41 C42 C43 C54 -3.2(19) . .
C21 C42 C43 C54 145.4(16) . .
C71 C42 C43 C54 145.8(14) 6_565 .
C11 C42 C43 C54 -3.2(13) 6_565 .
C10 C42 C43 C09 -166(7) 6_565 6_565
C08 C42 C43 C09 1(5) 6_565 6_565
C41 C42 C43 C09 -168(6) . 6_565
C21 C42 C43 C09 -19(4) . 6_565
C71 C42 C43 C09 -19(4) 6_565 6_565
C11 C42 C43 C09 -168(5) 6_565 6_565
C09 C42 C43 C07 18(5) 6_565 6_565
C10 C42 C43 C07 -148(3) 6_565 6_565
C08 C42 C43 C07 19.1(19) 6_565 6_565
C41 C42 C43 C07 -150.2(14) . 6_565
C21 C42 C43 C07 -2(2) . 6_565
C71 C42 C43 C07 -1(2) 6_565 6_565
C11 C42 C43 C07 -150.1(11) 6_565 6_565
C09 C42 C43 C33 165(5) 6_565 6_565
C10 C42 C43 C33 -1(3) 6_565 6_565
C08 C42 C43 C33 166(3) 6_565 6_565
C41 C42 C43 C33 -2.9(15) . 6_565
C21 C42 C43 C33 145.7(16) . 6_565
C71 C42 C43 C33 146.1(14) 6_565 6_565
C11 C42 C43 C33 -2.9(9) 6_565 6_565
C08 C43 C44 C07 14(5) 6_565 6_565
C32 C43 C44 C07 -168(5) 6_565 6_565
C42 C43 C44 C07 -15(5) . 6_565
C54 C43 C44 C07 -154(4) . 6_565
C09 C43 C44 C07 -8(5) 6_565 6_565
C33 C43 C44 C07 -143(4) 6_565 6_565
C32 C43 C44 C08 178(4) 6_565 6_565
C42 C43 C44 C08 -29(3) . 6_565
C54 C43 C44 C08 -169(4) . 6_565
C09 C43 C44 C08 -22(2) 6_565 6_565
C07 C43 C44 C08 -14(5) 6_565 6_565
C33 C43 C44 C08 -157(4) 6_565 6_565
C08 C43 C44 C30 173(4) 6_565 6_565
C32 C43 C44 C30 -9(3) 6_565 6_565
C42 C43 C44 C30 144(2) . 6_565
C54 C43 C44 C30 4(3) . 6_565
C09 C43 C44 C30 151(2) 6_565 6_565
C07 C43 C44 C30 159(6) 6_565 6_565
C33 C43 C44 C30 16(3) 6_565 6_565
C08 C43 C44 C45 22(3) 6_565 .
C32 C43 C44 C45 -160.3(16) 6_565 .
C42 C43 C44 C45 -7(2) . .
C54 C43 C44 C45 -146.5(14) . .
C09 C43 C44 C45 0.0(18) 6_565 .
C07 C43 C44 C45 8(4) 6_565 .
C33 C43 C44 C45 -135.2(16) 6_565 .
C08 C43 C44 C46 169(3) 6_565 .
C32 C43 C44 C46 -13(2) 6_565 .
C42 C43 C44 C46 140(2) . .
C54 C43 C44 C46 0(2) . .
C09 C43 C44 C46 146.8(18) 6_565 .
C07 C43 C44 C46 155(5) 6_565 .
C33 C43 C44 C46 12(2) 6_565 .
C08 C43 C44 C32 -178(4) 6_565 6_565
C42 C43 C44 C32 154(2) . 6_565
C54 C43 C44 C32 13.8(9) . 6_565
C09 C43 C44 C32 160.3(19) 6_565 6_565
C07 C43 C44 C32 168(5) 6_565 6_565
C33 C43 C44 C32 25.1(11) 6_565 6_565
C08 C43 C44 C31 177(3) 6_565 6_565
C32 C43 C44 C31 -5.3(12) 6_565 6_565
C42 C43 C44 C31 148.4(16) . 6_565
C54 C43 C44 C31 8.5(13) . 6_565
C09 C43 C44 C31 155.0(12) 6_565 6_565
C07 C43 C44 C31 163(5) 6_565 6_565
C33 C43 C44 C31 19.8(15) 6_565 6_565
C08 C43 C44 C06 32(3) 6_565 6_565
C32 C43 C44 C06 -150.6(16) 6_565 6_565
C42 C43 C44 C06 3(2) . 6_565
C54 C43 C44 C06 -136.8(15) . 6_565
C09 C43 C44 C06 9.7(19) 6_565 6_565
C07 C43 C44 C06 18(4) 6_565 6_565
C33 C43 C44 C06 -125.5(17) 6_565 6_565
C72 C22 C45 C06 20(6) 6_565 6_565
C71 C22 C45 C06 -157(4) 6_565 6_565
C23 C22 C45 C06 -3(3) . 6_565
C21 C22 C45 C06 -156(3) . 6_565
C73 C22 C45 C06 -7(4) 6_565 6_565
C72 C22 C45 C07 169(5) 6_565 6_565
C71 C22 C45 C07 -8(5) 6_565 6_565
C06 C22 C45 C07 149(5) 6_565 6_565
C23 C22 C45 C07 146(3) . 6_565
C21 C22 C45 C07 -6(4) . 6_565
C73 C22 C45 C07 142(3) 6_565 6_565
C72 C22 C45 C25 33(6) 6_565 .
C71 C22 C45 C25 -144(2) 6_565 .
C06 C22 C45 C25 13(2) 6_565 .
C23 C22 C45 C25 10(2) . .
C21 C22 C45 C25 -142.6(17) . .
C73 C22 C45 C25 6(3) 6_565 .
C72 C22 C45 C44 167(5) 6_565 .
C71 C22 C45 C44 -10(3) 6_565 .
C06 C22 C45 C44 147(4) 6_565 .
C23 C22 C45 C44 143.9(16) . .
C21 C22 C45 C44 -8(2) . .
C73 C22 C45 C44 139.9(17) 6_565 .
C71 C22 C45 C72 -177(8) 6_565 6_565
C06 C22 C45 C72 -20(6) 6_565 6_565
C23 C22 C45 C72 -23(5) . 6_565
C21 C22 C45 C72 -175(7) . 6_565
C73 C22 C45 C72 -27(5) 6_565 6_565
C72 C22 C45 C08 178(6) 6_565 6_565
C71 C22 C45 C08 2(3) 6_565 6_565
C06 C22 C45 C08 159(3) 6_565 6_565
C23 C22 C45 C08 155.5(14) . 6_565
C21 C22 C45 C08 3.3(16) . 6_565
C73 C22 C45 C08 151.5(15) 6_565 6_565
C72 C22 C45 C05 30(6) 6_565 6_565
C71 C22 C45 C05 -147(2) 6_565 6_565
C06 C22 C45 C05 10(2) 6_565 6_565
C23 C22 C45 C05 6.7(17) . 6_565
C21 C22 C45 C05 -145.5(14) . 6_565
C73 C22 C45 C05 2.7(19) 6_565 6_565
C05 C25 C45 C06 10(4) 6_565 6_565
C26 C25 C45 C06 158(4) . 6_565
C04 C25 C45 C06 110(5) 6_565 6_565
C07 C25 C45 C06 171(5) 6_565 6_565
C01 C25 C45 C06 14(4) . 6_565
C30 C25 C45 C06 163(4) 6_565 6_565
C29 C25 C45 C06 153(4) 6_565 6_565
C05 C25 C45 C07 -161(2) 6_565 6_565
C06 C25 C45 C07 -171(5) 6_565 6_565
C26 C25 C45 C07 -12.5(19) . 6_565
C04 C25 C45 C07 -61(4) 6_565 6_565
C01 C25 C45 C07 -156.5(15) . 6_565
C30 C25 C45 C07 -8.0(15) 6_565 6_565
C29 C25 C45 C07 -17.9(18) 6_565 6_565
C05 C25 C45 C22 -7(3) 6_565 .
C06 C25 C45 C22 -18(3) 6_565 .
C26 C25 C45 C22 140.8(16) . .
C04 C25 C45 C22 92(4) 6_565 .
C07 C25 C45 C22 153(3) 6_565 .
C01 C25 C45 C22 -3(2) . .
C30 C25 C45 C22 145.3(18) 6_565 .
C29 C25 C45 C22 135.4(15) 6_565 .
C05 C25 C45 C44 -151.3(17) 6_565 .
C06 C25 C45 C44 -162(4) 6_565 .
C26 C25 C45 C44 -3.2(15) . .
C04 C25 C45 C44 -51(4) 6_565 .
C07 C25 C45 C44 9.4(15) 6_565 .
C01 C25 C45 C44 -147.1(11) . .
C30 C25 C45 C44 1.4(12) 6_565 .
C29 C25 C45 C44 -8.5(13) 6_565 .
C05 C25 C45 C72 2(2) 6_565 6_565
C06 C25 C45 C72 -9(3) 6_565 6_565
C26 C25 C45 C72 149.8(14) . 6_565
C04 C25 C45 C72 102(4) 6_565 6_565
C07 C25 C45 C72 162(2) 6_565 6_565
C01 C25 C45 C72 5.9(17) . 6_565
C30 C25 C45 C72 154.4(15) 6_565 6_565
C29 C25 C45 C72 144.5(12) 6_565 6_565
C05 C25 C45 C08 -138.9(18) 6_565 6_565
C06 C25 C45 C08 -149(4) 6_565 6_565
C26 C25 C45 C08 9(2) . 6_565
C04 C25 C45 C08 -39(4) 6_565 6_565
C07 C25 C45 C08 21.8(13) 6_565 6_565
C01 C25 C45 C08 -134.6(13) . 6_565
C30 C25 C45 C08 13.8(15) 6_565 6_565
C29 C25 C45 C08 4.0(18) 6_565 6_565
C06 C25 C45 C05 -10(4) 6_565 6_565
C26 C25 C45 C05 148(2) . 6_565
C04 C25 C45 C05 100(4) 6_565 6_565
C07 C25 C45 C05 161(2) 6_565 6_565
C01 C25 C45 C05 4.2(11) . 6_565
C30 C25 C45 C05 152.7(19) 6_565 6_565
C29 C25 C45 C05 143(2) 6_565 6_565
C07 C44 C45 C06 -62(8) 6_565 6_565
C08 C44 C45 C06 143(6) 6_565 6_565
C30 C44 C45 C06 -23(6) 6_565 6_565
C43 C44 C45 C06 134(5) . 6_565
C46 C44 C45 C06 -16(6) . 6_565
C32 C44 C45 C06 113(6) 6_565 6_565
C31 C44 C45 C06 10(7) 6_565 6_565
C08 C44 C45 C07 -155(7) 6_565 6_565
C30 C44 C45 C07 38(6) 6_565 6_565
C43 C44 C45 C07 -164(7) . 6_565
C46 C44 C45 C07 46(6) . 6_565
C32 C44 C45 C07 175(8) 6_565 6_565
C31 C44 C45 C07 72(7) 6_565 6_565
C06 C44 C45 C07 62(9) 6_565 6_565
C07 C44 C45 C22 175(7) 6_565 .
C08 C44 C45 C22 20(2) 6_565 .
C30 C44 C45 C22 -147(2) 6_565 .
C43 C44 C45 C22 10(2) . .
C46 C44 C45 C22 -139(2) . .
C32 C44 C45 C22 -11(4) 6_565 .
C31 C44 C45 C22 -113(3) 6_565 .
C06 C44 C45 C22 -124(6) 6_565 .
C07 C44 C45 C25 -41(6) 6_565 .
C08 C44 C45 C25 164.4(13) 6_565 .
C30 C44 C45 C25 -2.2(19) 6_565 .
C43 C44 C45 C25 154.8(13) . .
C46 C44 C45 C25 5.6(18) . .
C32 C44 C45 C25 134(2) 6_565 .
C31 C44 C45 C25 31(3) 6_565 .
C06 C44 C45 C25 21(5) 6_565 .
C07 C44 C45 C72 -180(7) 6_565 6_565
C08 C44 C45 C72 25(3) 6_565 6_565
C30 C44 C45 C72 -141(2) 6_565 6_565
C43 C44 C45 C72 16(3) . 6_565
C46 C44 C45 C72 -134(2) . 6_565
C32 C44 C45 C72 -5(4) 6_565 6_565
C31 C44 C45 C72 -108(3) 6_565 6_565
C06 C44 C45 C72 -118(6) 6_565 6_565
C07 C44 C45 C08 155(7) 6_565 6_565
C30 C44 C45 C08 -167(2) 6_565 6_565
C43 C44 C45 C08 -9.5(13) . 6_565
C46 C44 C45 C08 -159(2) . 6_565
C32 C44 C45 C08 -31(2) 6_565 6_565
C31 C44 C45 C08 -133(3) 6_565 6_565
C06 C44 C45 C08 -143(6) 6_565 6_565
C07 C44 C45 C05 -52(7) 6_565 6_565
C08 C44 C45 C05 153.0(13) 6_565 6_565
C30 C44 C45 C05 -14(2) 6_565 6_565
C43 C44 C45 C05 143.4(13) . 6_565
C46 C44 C45 C05 -6(2) . 6_565
C32 C44 C45 C05 122(2) 6_565 6_565
C31 C44 C45 C05 20(3) 6_565 6_565
C06 C44 C45 C05 10(5) 6_565 6_565
C29 C26 C46 C30 -158(12) 6_565 6_565
C04 C26 C46 C30 120(11) 6_565 6_565
C25 C26 C46 C30 37(12) . 6_565
C27 C26 C46 C30 -175(11) . 6_565
C05 C26 C46 C30 53(12) 6_565 6_565
C29 C26 C46 C31 54(12) 6_565 6_565
C04 C26 C46 C31 -29(16) 6_565 6_565
C30 C26 C46 C31 -149(22) 6_565 6_565
C25 C26 C46 C31 -112(12) . 6_565
C27 C26 C46 C31 36(13) . 6_565
C05 C26 C46 C31 -96(12) 6_565 6_565
C04 C26 C46 C29 -83(6) 6_565 6_565
C30 C26 C46 C29 158(12) 6_565 6_565
C25 C26 C46 C29 -165(2) . 6_565
C27 C26 C46 C29 -17.4(17) . 6_565
C05 C26 C46 C29 -150(3) 6_565 6_565
C29 C26 C46 C47 27(3) 6_565 .
C04 C26 C46 C47 -56(8) 6_565 .
C30 C26 C46 C47 -175(14) 6_565 .
C25 C26 C46 C47 -138(3) . .
C27 C26 C46 C47 10(4) . .
C05 C26 C46 C47 -123(3) 6_565 .
C29 C26 C46 C44 169(3) 6_565 .
C04 C26 C46 C44 87(6) 6_565 .
C30 C26 C46 C44 -33(10) 6_565 .
C25 C26 C46 C44 4(2) . .
C27 C26 C46 C44 151.7(13) . .
C05 C26 C46 C44 19(3) 6_565 .
C29 C26 C46 C07 172(2) 6_565 6_565
C04 C26 C46 C07 90(6) 6_565 6_565
C30 C26 C46 C07 -30(10) 6_565 6_565
C25 C26 C46 C07 7.1(16) . 6_565
C27 C26 C46 C07 154.9(12) . 6_565
C05 C26 C46 C07 22(2) 6_565 6_565
C07 C44 C46 C30 -36(13) 6_565 6_565
C08 C44 C46 C30 170(12) 6_565 6_565
C43 C44 C46 C30 161(12) . 6_565
C45 C44 C46 C30 -51(13) . 6_565
C32 C44 C46 C30 153(13) 6_565 6_565
C31 C44 C46 C30 148(14) 6_565 6_565
C06 C44 C46 C30 -54(13) 6_565 6_565
C07 C44 C46 C31 175(3) 6_565 6_565
C08 C44 C46 C31 21(4) 6_565 6_565
C30 C44 C46 C31 -148(14) 6_565 6_565
C43 C44 C46 C31 13(2) . 6_565
C45 C44 C46 C31 160.2(16) . 6_565
C32 C44 C46 C31 5.0(15) 6_565 6_565
C06 C44 C46 C31 157.2(16) 6_565 6_565
C07 C44 C46 C29 16(4) 6_565 6_565
C08 C44 C46 C29 -138(3) 6_565 6_565
C30 C44 C46 C29 52(11) 6_565 6_565
C43 C44 C46 C29 -147(3) . 6_565
C45 C44 C46 C29 1(4) . 6_565
C32 C44 C46 C29 -155(3) 6_565 6_565
C31 C44 C46 C29 -160(4) 6_565 6_565
C06 C44 C46 C29 -2(3) 6_565 6_565
C07 C44 C46 C47 157(3) 6_565 .
C08 C44 C46 C47 3(5) 6_565 .
C30 C44 C46 C47 -166(15) 6_565 .
C43 C44 C46 C47 -5(3) . .
C45 C44 C46 C47 142.2(19) . .
C32 C44 C46 C47 -13(2) 6_565 .
C31 C44 C46 C47 -18.1(11) 6_565 .
C06 C44 C46 C47 139.1(19) 6_565 .
C07 C44 C46 C26 9(3) 6_565 .
C08 C44 C46 C26 -145(3) 6_565 .
C30 C44 C46 C26 45(12) 6_565 .
C43 C44 C46 C26 -153.9(16) . .
C45 C44 C46 C26 -6(2) . .
C32 C44 C46 C26 -161.5(18) 6_565 .
C31 C44 C46 C26 -167(3) 6_565 .
C06 C44 C46 C26 -9(2) 6_565 .
C08 C44 C46 C07 -154(5) 6_565 6_565
C30 C44 C46 C07 36(13) 6_565 6_565
C43 C44 C46 C07 -163(4) . 6_565
C45 C44 C46 C07 -15(2) . 6_565
C32 C44 C46 C07 -170(3) 6_565 6_565
C31 C44 C46 C07 -175(3) 6_565 6_565
C06 C44 C46 C07 -18(2) 6_565 6_565
C30 C46 C47 C31 1(35) 6_565 6_565
C29 C46 C47 C31 -178(3) 6_565 6_565
C26 C46 C47 C31 169(4) . 6_565
C44 C46 C47 C31 30.9(19) . 6_565
C07 C46 C47 C31 42(3) 6_565 6_565
C30 C46 C47 C48 -23(36) 6_565 .
C31 C46 C47 C48 -24(2) 6_565 .
C29 C46 C47 C48 157.7(15) 6_565 .
C26 C46 C47 C48 145(3) . .
C44 C46 C47 C48 6(3) . .
C07 C46 C47 C48 18(4) 6_565 .
C31 C46 C47 C53 -178.1(19) 6_565 .
C29 C46 C47 C53 4(2) 6_565 .
C26 C46 C47 C53 -9(4) . .
C44 C46 C47 C53 -147.2(16) . .
C07 C46 C47 C53 -136(3) 6_565 .
C31 C46 C47 C30 -1(35) 6_565 6_565
C26 C46 C47 C30 168(38) . 6_565
C44 C46 C47 C30 30(34) . 6_565
C07 C46 C47 C30 41(34) 6_565 6_565
C31 C47 C48 C52 166(2) 6_565 6_565
C46 C47 C48 C52 -173(2) . 6_565
C53 C47 C48 C52 -20.9(11) . 6_565
C30 C47 C48 C52 -174(2) 6_565 6_565
C52 C47 C48 C31 -166(2) 6_565 6_565
C46 C47 C48 C31 21.8(17) . 6_565
C53 C47 C48 C31 174(2) . 6_565
C30 C47 C48 C31 20.2(14) 6_565 6_565
C31 C47 C48 C54 -24.1(17) 6_565 .
C52 C47 C48 C54 170.4(15) 6_565 .
C46 C47 C48 C54 -2(2) . .
C53 C47 C48 C54 149.5(11) . .
C30 C47 C48 C54 -3.9(19) 6_565 .
C31 C47 C48 C51 179.3(16) 6_565 6_565
C52 C47 C48 C51 13.8(15) 6_565 6_565
C46 C47 C48 C51 -158.9(18) . 6_565
C53 C47 C48 C51 -7.1(15) . 6_565
C30 C47 C48 C51 -160.5(15) 6_565 6_565
C31 C47 C48 C49 -175.5(16) 6_565 .
C52 C47 C48 C49 18.9(18) 6_565 .
C46 C47 C48 C49 -153.8(19) . .
C53 C47 C48 C49 -1.9(17) . .
C30 C47 C48 C49 -155.4(16) 6_565 .
C31 C47 C48 C32 -16.3(13) 6_565 6_565
C52 C47 C48 C32 178.2(14) 6_565 6_565
C46 C47 C48 C32 5.5(18) . 6_565
C53 C47 C48 C32 157.3(10) . 6_565
C30 C47 C48 C32 3.9(15) 6_565 6_565
C31 C47 C48 C34 -150(3) 6_565 6_565
C52 C47 C48 C34 45(3) 6_565 6_565
C46 C47 C48 C34 -128(3) . 6_565
C53 C47 C48 C34 24(4) . 6_565
C30 C47 C48 C34 -130(3) 6_565 6_565
C31 C47 C48 C33 -41(2) 6_565 6_565
C52 C47 C48 C33 153.6(19) 6_565 6_565
C46 C47 C48 C33 -19(3) . 6_565
C53 C47 C48 C33 132.8(17) . 6_565
C30 C47 C48 C33 -21(2) 6_565 6_565
C52 C48 C49 C51 -6(4) 6_565 6_565
C31 C48 C49 C51 -22(6) 6_565 6_565
C54 C48 C49 C51 -170(4) . 6_565
C47 C48 C49 C51 -17(5) . 6_565
C32 C48 C49 C51 -159(4) 6_565 6_565
C34 C48 C49 C51 180(5) 6_565 6_565
C33 C48 C49 C51 -171(5) 6_565 6_565
C52 C48 C49 C34 174.5(13) 6_565 6_565
C31 C48 C49 C34 158(2) 6_565 6_565
C54 C48 C49 C34 10.2(15) . 6_565
C51 C48 C49 C34 -180(5) 6_565 6_565
C47 C48 C49 C34 163.5(12) . 6_565
C32 C48 C49 C34 22(2) 6_565 6_565
C33 C48 C49 C34 9.1(11) 6_565 6_565
C52 C48 C49 C49 24.8(14) 6_565 6_565
C31 C48 C49 C49 8(4) 6_565 6_565
C54 C48 C49 C49 -139.5(10) . 6_565
C51 C48 C49 C49 31(4) 6_565 6_565
C47 C48 C49 C49 14(2) . 6_565
C32 C48 C49 C49 -127.8(16) 6_565 6_565
C34 C48 C49 C49 -149.7(19) 6_565 6_565
C33 C48 C49 C49 -140.5(11) 6_565 6_565
C52 C48 C49 C51 14(2) 6_565 .
C31 C48 C49 C51 -2(4) 6_565 .
C54 C48 C49 C51 -150(2) . .
C51 C48 C49 C51 20(3) 6_565 .
C47 C48 C49 C51 3(3) . .
C32 C48 C49 C51 -138(2) 6_565 .
C34 C48 C49 C51 -160(3) 6_565 .
C33 C48 C49 C51 -151(2) 6_565 .
C52 C48 C49 C50 159.1(16) 6_565 .
C31 C48 C49 C50 142(2) 6_565 .
C54 C48 C49 C50 -5(2) . .
C51 C48 C49 C50 165(6) 6_565 .
C47 C48 C49 C50 148.1(15) . .
C32 C48 C49 C50 6(3) 6_565 .
C34 C48 C49 C50 -15.4(11) 6_565 .
C33 C48 C49 C50 -6.3(16) 6_565 .
C31 C48 C49 C52 -17(3) 6_565 6_565
C54 C48 C49 C52 -164.3(13) . 6_565
C51 C48 C49 C52 6(4) 6_565 6_565
C47 C48 C49 C52 -11.0(10) . 6_565
C32 C48 C49 C52 -152.6(19) 6_565 6_565
C34 C48 C49 C52 -174.5(13) 6_565 6_565
C33 C48 C49 C52 -165.4(10) 6_565 6_565
C52 C48 C49 C35 155.6(14) 6_565 6_565
C31 C48 C49 C35 139(2) 6_565 6_565
C54 C48 C49 C35 -8.8(18) . 6_565
C51 C48 C49 C35 161(5) 6_565 6_565
C47 C48 C49 C35 144.6(13) . 6_565
C32 C48 C49 C35 3(3) 6_565 6_565
C34 C48 C49 C35 -18.9(10) 6_565 6_565
C33 C48 C49 C35 -9.8(14) 6_565 6_565
C52 C48 C49 C50 108(3) 6_565 6_565
C31 C48 C49 C50 91(4) 6_565 6_565
C54 C48 C49 C50 -57(3) . 6_565
C51 C48 C49 C50 113(6) 6_565 6_565
C47 C48 C49 C50 97(3) . 6_565
C32 C48 C49 C50 -45(4) 6_565 6_565
C34 C48 C49 C50 -67(3) 6_565 6_565
C33 C48 C49 C50 -58(3) 6_565 6_565
C36 C39 C50 C35 16(4) 6_565 6_565
C12 C39 C50 C35 59(6) 6_565 6_565
C38 C39 C50 C35 26(4) . 6_565
C40 C39 C50 C35 178(3) . 6_565
C34 C39 C50 C35 -174(4) 6_565 6_565
C11 C39 C50 C35 168(3) 6_565 6_565
C33 C39 C50 C35 179(4) 6_565 6_565
C36 C39 C50 C34 -170.3(12) 6_565 6_565
C35 C39 C50 C34 174(4) 6_565 6_565
C12 C39 C50 C34 -127(4) 6_565 6_565
C38 C39 C50 C34 -159.7(12) . 6_565
C40 C39 C50 C34 -7.7(15) . 6_565
C11 C39 C50 C34 -18.0(19) 6_565 6_565
C33 C39 C50 C34 -7.1(10) 6_565 6_565
C36 C39 C50 C49 -151.1(18) 6_565 .
C35 C39 C50 C49 -167(5) 6_565 .
C12 C39 C50 C49 -108(4) 6_565 .
C38 C39 C50 C49 -140.5(17) . .
C40 C39 C50 C49 12(2) . .
C34 C39 C50 C49 19.2(13) 6_565 .
C11 C39 C50 C49 1(3) 6_565 .
C33 C39 C50 C49 12.1(18) 6_565 .
C36 C39 C50 C35 -9(2) 6_565 .
C35 C39 C50 C35 -25(2) 6_565 .
C12 C39 C50 C35 34(5) 6_565 .
C38 C39 C50 C35 1(2) . .
C40 C39 C50 C35 153.5(15) . .
C34 C39 C50 C35 161(2) 6_565 .
C11 C39 C50 C35 143.1(15) 6_565 .
C33 C39 C50 C35 154.0(16) 6_565 .
C36 C39 C50 C50 -21.7(15) 6_565 6_565
C35 C39 C50 C50 -37(3) 6_565 6_565
C12 C39 C50 C50 21(5) 6_565 6_565
C38 C39 C50 C50 -11.1(18) . 6_565
C40 C39 C50 C50 140.9(9) . 6_565
C34 C39 C50 C50 148.6(16) 6_565 6_565
C11 C39 C50 C50 130.6(12) 6_565 6_565
C33 C39 C50 C50 141.5(9) 6_565 6_565
C36 C39 C50 C51 -147.0(14) 6_565 6_565
C35 C39 C50 C51 -163(5) 6_565 6_565
C12 C39 C50 C51 -104(4) 6_565 6_565
C38 C39 C50 C51 -136.4(14) . 6_565
C40 C39 C50 C51 15.6(19) . 6_565
C34 C39 C50 C51 23.3(11) 6_565 6_565
C11 C39 C50 C51 5(2) 6_565 6_565
C33 C39 C50 C51 16.2(15) 6_565 6_565
C35 C39 C50 C36 -16(4) 6_565 6_565
C12 C39 C50 C36 43(4) 6_565 6_565
C38 C39 C50 C36 10.6(13) . 6_565
C40 C39 C50 C36 162.6(15) . 6_565
C34 C39 C50 C36 170.3(12) 6_565 6_565
C11 C39 C50 C36 152.2(19) 6_565 6_565
C33 C39 C50 C36 163.2(11) 6_565 6_565
C36 C39 C50 C49 -95(3) 6_565 6_565
C35 C39 C50 C49 -111(5) 6_565 6_565
C12 C39 C50 C49 -52(6) 6_565 6_565
C38 C39 C50 C49 -85(3) . 6_565
C40 C39 C50 C49 67(3) . 6_565
C34 C39 C50 C49 75(3) 6_565 6_565
C11 C39 C50 C49 57(4) 6_565 6_565
C33 C39 C50 C49 68(3) 6_565 6_565
C51 C49 C50 C35 -41(37) 6_565 6_565
C34 C49 C50 C35 -149(19) 6_565 6_565
C49 C49 C50 C35 22(18) 6_565 6_565
C51 C49 C50 C35 18(19) . 6_565
C48 C49 C50 C35 -130(18) . 6_565
C52 C49 C50 C35 -94(19) 6_565 6_565
C50 C49 C50 C35 22(18) 6_565 6_565
C51 C49 C50 C34 109(27) 6_565 6_565
C49 C49 C50 C34 171.5(11) 6_565 6_565
C51 C49 C50 C34 167(3) . 6_565
C48 C49 C50 C34 19.4(14) . 6_565
C52 C49 C50 C34 55(4) 6_565 6_565
C35 C49 C50 C34 149(19) 6_565 6_565
C50 C49 C50 C34 171.5(11) 6_565 6_565
C51 C49 C50 C39 84(27) 6_565 .
C34 C49 C50 C39 -24.9(17) 6_565 .
C49 C49 C50 C39 146.5(15) 6_565 .
C51 C49 C50 C39 142(2) . .
C48 C49 C50 C39 -5(3) . .
C52 C49 C50 C39 30(5) 6_565 .
C35 C49 C50 C39 124(19) 6_565 .
C50 C49 C50 C39 146.5(15) 6_565 .
C51 C49 C50 C35 -61(27) 6_565 .
C34 C49 C50 C35 -169(2) 6_565 .
C49 C49 C50 C35 2.0(16) 6_565 .
C51 C49 C50 C35 -2(3) . .
C48 C49 C50 C35 -150.0(16) . .
C52 C49 C50 C35 -114(4) 6_565 .
C35 C49 C50 C35 -20(17) 6_565 .
C50 C49 C50 C35 2.0(16) 6_565 .
C51 C49 C50 C50 -63(27) 6_565 6_565
C34 C49 C50 C50 -171.5(11) 6_565 6_565
C49 C49 C50 C50 0.000(4) 6_565 6_565
C51 C49 C50 C50 -4.3(19) . 6_565
C48 C49 C50 C50 -152.0(14) . 6_565
C52 C49 C50 C50 -116(4) 6_565 6_565
C35 C49 C50 C50 -22(18) 6_565 6_565
C34 C49 C50 C51 -109(27) 6_565 6_565
C49 C49 C50 C51 63(27) 6_565 6_565
C51 C49 C50 C51 58(26) . 6_565
C48 C49 C50 C51 -89(27) . 6_565
C52 C49 C50 C51 -53(25) 6_565 6_565
C35 C49 C50 C51 41(37) 6_565 6_565
C50 C49 C50 C51 63(27) 6_565 6_565
C51 C49 C50 C36 45(29) 6_565 6_565
C34 C49 C50 C36 -64(4) 6_565 6_565
C49 C49 C50 C36 108(4) 6_565 6_565
C51 C49 C50 C36 103(4) . 6_565
C48 C49 C50 C36 -44(4) . 6_565
C52 C49 C50 C36 -8(7) 6_565 6_565
C35 C49 C50 C36 85(18) 6_565 6_565
C50 C49 C50 C36 108(4) 6_565 6_565
C51 C49 C50 C49 -63(27) 6_565 6_565
C34 C49 C50 C49 -171.5(11) 6_565 6_565
C51 C49 C50 C49 -4.3(19) . 6_565
C48 C49 C50 C49 -152.0(14) . 6_565
C52 C49 C50 C49 -116(4) 6_565 6_565
C35 C49 C50 C49 -22(18) 6_565 6_565
C50 C49 C50 C49 0.000(7) 6_565 6_565
C50 C35 C50 C35 180.001(11) 6_565 6_565
C39 C35 C50 C35 -100(4) 6_565 6_565
C36 C35 C50 C35 -34(5) . 6_565
C34 C35 C50 C35 -173(2) . 6_565
C49 C35 C50 C35 -176(3) 6_565 6_565
C50 C35 C50 C34 -26(9) 6_565 6_565
C39 C35 C50 C34 53(8) 6_565 6_565
C35 C35 C50 C34 154(9) 6_565 6_565
C36 C35 C50 C34 120(5) . 6_565
C34 C35 C50 C34 -19(6) . 6_565
C49 C35 C50 C34 -22(6) 6_565 6_565
C50 C35 C50 C39 -154(2) 6_565 .
C39 C35 C50 C39 -74(4) 6_565 .
C35 C35 C50 C39 26(2) 6_565 .
C36 C35 C50 C39 -7(3) . .
C34 C35 C50 C39 -146.4(10) . .
C49 C35 C50 C39 -149.7(16) 6_565 .
C50 C35 C50 C49 -6(5) 6_565 .
C39 C35 C50 C49 74(5) 6_565 .
C35 C35 C50 C49 174(5) 6_565 .
C36 C35 C50 C49 140.7(14) . .
C34 C35 C50 C49 2(2) . .
C49 C35 C50 C49 -1.5(13) 6_565 .
C39 C35 C50 C50 80(4) 6_565 6_565
C35 C35 C50 C50 179.999(10) 6_565 6_565
C36 C35 C50 C50 146(5) . 6_565
C34 C35 C50 C50 7(2) . 6_565
C49 C35 C50 C50 4(3) 6_565 6_565
C50 C35 C50 C51 -9(4) 6_565 6_565
C39 C35 C50 C51 71(4) 6_565 6_565
C35 C35 C50 C51 171(4) 6_565 6_565
C36 C35 C50 C51 137.6(13) . 6_565
C34 C35 C50 C51 -1.4(19) . 6_565
C49 C35 C50 C51 -4.6(14) 6_565 6_565
C50 C35 C50 C36 -159(3) 6_565 6_565
C39 C35 C50 C36 -80(4) 6_565 6_565
C35 C35 C50 C36 21(3) 6_565 6_565
C36 C35 C50 C36 -13.0(16) . 6_565
C34 C35 C50 C36 -151.9(10) . 6_565
C49 C35 C50 C36 -155.1(9) 6_565 6_565
C50 C35 C50 C49 -4(3) 6_565 6_565
C39 C35 C50 C49 75(4) 6_565 6_565
C35 C35 C50 C49 176(3) 6_565 6_565
C36 C35 C50 C49 142.2(17) . 6_565
C34 C35 C50 C49 3.2(12) . 6_565
C51 C49 C51 C49 180.00(2) 6_565 6_565
C34 C49 C51 C49 40(10) 6_565 6_565
C50 C49 C51 C49 13(6) . 6_565
C48 C49 C51 C49 160(3) . 6_565
C52 C49 C51 C49 170(4) 6_565 6_565
C35 C49 C51 C49 14(5) 6_565 6_565
C50 C49 C51 C49 9(4) 6_565 6_565
C34 C49 C51 C51 -140(10) 6_565 6_565
C49 C49 C51 C51 180.001(15) 6_565 6_565
C50 C49 C51 C51 -167(6) . 6_565
C48 C49 C51 C51 -20(3) . 6_565
C52 C49 C51 C51 -10(4) 6_565 6_565
C35 C49 C51 C51 -166(5) 6_565 6_565
C50 C49 C51 C51 -171(4) 6_565 6_565
C51 C49 C51 C48 93(6) 6_565 6_565
C34 C49 C51 C48 -47(8) 6_565 6_565
C49 C49 C51 C48 -87(6) 6_565 6_565
C50 C49 C51 C48 -74(5) . 6_565
C48 C49 C51 C48 72(5) . 6_565
C52 C49 C51 C48 82(4) 6_565 6_565
C35 C49 C51 C48 -73(5) 6_565 6_565
C50 C49 C51 C48 -78(4) 6_565 6_565
C51 C49 C51 C34 169(3) 6_565 .
C34 C49 C51 C34 29(7) 6_565 .
C49 C49 C51 C34 -11(3) 6_565 .
C50 C49 C51 C34 2(3) . .
C48 C49 C51 C34 148.8(12) . .
C52 C49 C51 C34 158.8(11) 6_565 .
C35 C49 C51 C34 3(2) 6_565 .
C50 C49 C51 C34 -1.6(13) 6_565 .
C51 C49 C51 C52 16(6) 6_565 .
C34 C49 C51 C52 -124(5) 6_565 .
C49 C49 C51 C52 -164(6) 6_565 .
C50 C49 C51 C52 -151.2(12) . .
C48 C49 C51 C52 -4(4) . .
C52 C49 C51 C52 6(2) 6_565 .
C35 C49 C51 C52 -150.0(12) 6_565 .
C50 C49 C51 C52 -155(2) 6_565 .
C51 C49 C51 C50 171(4) 6_565 6_565
C34 C49 C51 C50 31(6) 6_565 6_565
C49 C49 C51 C50 -9(4) 6_565 6_565
C50 C49 C51 C50 3.6(16) . 6_565
C48 C49 C51 C50 150(2) . 6_565
C52 C49 C51 C50 160.4(8) 6_565 6_565
C35 C49 C51 C50 4.8(15) 6_565 6_565
C50 C34 C51 C49 -17(7) 6_565 6_565
C33 C34 C51 C49 -167(7) . 6_565
C35 C34 C51 C49 -21(7) . 6_565
C39 C34 C51 C49 -54(8) 6_565 6_565
C54 C34 C51 C49 -172(7) 6_565 6_565
C40 C34 C51 C49 -146(7) 6_565 6_565
C50 C34 C51 C51 7.4(15) 6_565 6_565
C49 C34 C51 C51 25(7) 6_565 6_565
C33 C34 C51 C51 -142.2(10) . 6_565
C35 C34 C51 C51 3.9(12) . 6_565
C39 C34 C51 C51 -30(3) 6_565 6_565
C48 C34 C51 C51 -154.7(11) 6_565 6_565
C54 C34 C51 C51 -147.8(7) 6_565 6_565
C40 C34 C51 C51 -121.3(19) 6_565 6_565
C50 C34 C51 C49 3(2) 6_565 .
C49 C34 C51 C49 20(5) 6_565 .
C33 C34 C51 C49 -146.9(18) . .
C35 C34 C51 C49 -1(2) . .
C39 C34 C51 C49 -34(3) 6_565 .
C48 C34 C51 C49 -159(2) 6_565 .
C54 C34 C51 C49 -152.5(18) 6_565 .
C40 C34 C51 C49 -126(2) 6_565 .
C50 C34 C51 C48 162.2(13) 6_565 6_565
C33 C34 C51 C48 12.5(14) . 6_565
C35 C34 C51 C48 158.7(11) . 6_565
C39 C34 C51 C48 125(2) 6_565 6_565
C54 C34 C51 C48 7.0(9) 6_565 6_565
C40 C34 C51 C48 33(2) 6_565 6_565
C50 C34 C51 C52 156.3(17) 6_565 .
C49 C34 C51 C52 174(8) 6_565 .
C33 C34 C51 C52 7(2) . .
C35 C34 C51 C52 152.8(15) . .
C39 C34 C51 C52 119(2) 6_565 .
C48 C34 C51 C52 -5.9(11) 6_565 .
C54 C34 C51 C52 1.1(17) 6_565 .
C40 C34 C51 C52 28(3) 6_565 .
C49 C34 C51 C50 17(7) 6_565 6_565
C33 C34 C51 C50 -149.6(17) . 6_565
C35 C34 C51 C50 -3.5(15) . 6_565
C39 C34 C51 C50 -37(2) 6_565 6_565
C48 C34 C51 C50 -162.2(13) 6_565 6_565
C54 C34 C51 C50 -155.2(14) 6_565 6_565
C40 C34 C51 C50 -129(2) 6_565 6_565
C49 C51 C52 C47 -6(13) 6_565 6_565
C51 C51 C52 C47 141(2) 6_565 6_565
C49 C51 C52 C47 135(3) . 6_565
C48 C51 C52 C47 -21(2) 6_565 6_565
C34 C51 C52 C47 -14(3) . 6_565
C50 C51 C52 C47 15(5) 6_565 6_565
C49 C51 C52 C48 15(11) 6_565 6_565
C51 C51 C52 C48 162.1(8) 6_565 6_565
C49 C51 C52 C48 157(3) . 6_565
C34 C51 C52 C48 6.7(13) . 6_565
C50 C51 C52 C48 36(3) 6_565 6_565
C49 C51 C52 C53 -138(11) 6_565 .
C51 C51 C52 C53 9.6(11) 6_565 .
C49 C51 C52 C53 4(3) . .
C48 C51 C52 C53 -152.5(12) 6_565 .
C34 C51 C52 C53 -145.9(13) . .
C50 C51 C52 C53 -117(3) 6_565 .
C49 C51 C52 C31 9(12) 6_565 .
C51 C51 C52 C31 156.6(8) 6_565 .
C49 C51 C52 C31 151(2) . .
C48 C51 C52 C31 -5.6(11) 6_565 .
C34 C51 C52 C31 1(2) . .
C50 C51 C52 C31 30(3) 6_565 .
C51 C51 C52 C49 147(12) 6_565 6_565
C49 C51 C52 C49 142(13) . 6_565
C48 C51 C52 C49 -15(11) 6_565 6_565
C34 C51 C52 C49 -8(10) . 6_565
C50 C51 C52 C49 21(9) 6_565 6_565
C49 C51 C52 C52 -147(12) 6_565 6_565
C51 C51 C52 C52 0.000(6) 6_565 6_565
C49 C51 C52 C52 -6(2) . 6_565
C48 C51 C52 C52 -162.1(8) 6_565 6_565
C34 C51 C52 C52 -155.5(16) . 6_565
C50 C51 C52 C52 -126(3) 6_565 6_565
C46 C31 C52 C47 4(3) 6_565 6_565
C48 C31 C52 C47 158(3) 6_565 6_565
C30 C31 C52 C47 5(3) . 6_565
C32 C31 C52 C47 147(3) . 6_565
C44 C31 C52 C47 60(4) 6_565 6_565
C54 C31 C52 C47 150(3) 6_565 6_565
C47 C31 C52 C48 -158(3) 6_565 6_565
C46 C31 C52 C48 -154(2) 6_565 6_565
C30 C31 C52 C48 -153.1(17) . 6_565
C32 C31 C52 C48 -11.5(10) . 6_565
C44 C31 C52 C48 -98(2) 6_565 6_565
C54 C31 C52 C48 -8.3(8) 6_565 6_565
C47 C31 C52 C53 -3(3) 6_565 .
C46 C31 C52 C53 1(2) 6_565 .
C48 C31 C52 C53 154.8(12) 6_565 .
C30 C31 C52 C53 1.7(19) . .
C32 C31 C52 C53 143.3(10) . .
C44 C31 C52 C53 57(3) 6_565 .
C54 C31 C52 C53 146.6(9) 6_565 .
C47 C31 C52 C51 -152(3) 6_565 .
C46 C31 C52 C51 -148(2) 6_565 .
C48 C31 C52 C51 5.8(11) 6_565 .
C30 C31 C52 C51 -147.3(17) . .
C32 C31 C52 C51 -5.7(16) . .
C44 C31 C52 C51 -92(3) 6_565 .
C54 C31 C52 C51 -2.4(13) 6_565 .
C47 C31 C52 C49 -151(3) 6_565 6_565
C46 C31 C52 C49 -146.8(19) 6_565 6_565
C48 C31 C52 C49 6.9(9) 6_565 6_565
C30 C31 C52 C49 -146.2(16) . 6_565
C32 C31 C52 C49 -4.7(14) . 6_565
C44 C31 C52 C49 -91(2) 6_565 6_565
C54 C31 C52 C49 -1.4(11) 6_565 6_565
C47 C31 C52 C52 -38(3) 6_565 6_565
C46 C31 C52 C52 -34(3) 6_565 6_565
C48 C31 C52 C52 119.6(17) 6_565 6_565
C30 C31 C52 C52 -33(2) . 6_565
C32 C31 C52 C52 108.1(17) . 6_565
C44 C31 C52 C52 21(4) 6_565 6_565
C54 C31 C52 C52 111.4(16) 6_565 6_565
C27 C28 C53 C52 -131.9(11) . .
C27 C28 C53 C52 -21.1(16) 6_565 .
C29 C28 C53 C52 -152.7(10) 6_565 .
C29 C28 C53 C52 -0.3(12) . .
C27 C28 C53 C52 21.1(16) . 6_565
C27 C28 C53 C52 131.9(11) 6_565 6_565
C29 C28 C53 C52 0.3(12) 6_565 6_565
C29 C28 C53 C52 152.7(10) . 6_565
C27 C28 C53 C47 21.3(13) . .
C27 C28 C53 C47 132.1(10) 6_565 .
C29 C28 C53 C47 0.5(8) 6_565 .
C29 C28 C53 C47 152.9(7) . .
C27 C28 C53 C47 -132.1(10) . 6_565
C27 C28 C53 C47 -21.3(13) 6_565 6_565
C29 C28 C53 C47 -152.9(7) 6_565 6_565
C29 C28 C53 C47 -0.5(8) . 6_565
C47 C52 C53 C28 -0.5(19) 6_565 .
C48 C52 C53 C28 63(4) 6_565 .
C51 C52 C53 C28 147.9(12) . .
C31 C52 C53 C28 0.8(15) . .
C49 C52 C53 C28 142.7(13) 6_565 .
C52 C52 C53 C28 161.0(13) 6_565 .
C47 C52 C53 C52 -161.5(11) 6_565 6_565
C48 C52 C53 C52 -98(4) 6_565 6_565
C51 C52 C53 C52 -13.1(15) . 6_565
C31 C52 C53 C52 -160.2(6) . 6_565
C49 C52 C53 C52 -18.3(15) 6_565 6_565
C47 C52 C53 C47 -150.9(17) 6_565 .
C48 C52 C53 C47 -88(4) 6_565 .
C51 C52 C53 C47 -2.5(15) . .
C31 C52 C53 C47 -149.6(10) . .
C49 C52 C53 C47 -7.7(16) 6_565 .
C52 C52 C53 C47 10.6(6) 6_565 .
C48 C52 C53 C47 63(3) 6_565 6_565
C51 C52 C53 C47 148(2) . 6_565
C31 C52 C53 C47 1.3(11) . 6_565
C49 C52 C53 C47 143(2) 6_565 6_565
C52 C52 C53 C47 161.5(11) 6_565 6_565
C31 C47 C53 C28 -12(9) 6_565 .
C52 C47 C53 C28 -179.6(14) 6_565 .
C46 C47 C53 C28 -2.9(17) . .
C48 C47 C53 C28 -157.0(10) . .
C30 C47 C53 C28 -3.1(14) 6_565 .
C31 C47 C53 C52 147(9) 6_565 .
C52 C47 C53 C52 -21.0(13) 6_565 .
C46 C47 C53 C52 155.7(17) . .
C48 C47 C53 C52 1.6(14) . .
C30 C47 C53 C52 155.5(13) 6_565 .
C31 C47 C53 C52 168(10) 6_565 6_565
C46 C47 C53 C52 177(2) . 6_565
C48 C47 C53 C52 22.6(11) . 6_565
C30 C47 C53 C52 176(2) 6_565 6_565
C31 C47 C53 C47 123(9) 6_565 6_565
C52 C47 C53 C47 -45(3) 6_565 6_565
C46 C47 C53 C47 131.4(19) . 6_565
C48 C47 C53 C47 -23(3) . 6_565
C30 C47 C53 C47 131.2(17) 6_565 6_565
C52 C48 C54 C33 -140(3) 6_565 6_565
C31 C48 C54 C33 -168.3(18) 6_565 6_565
C51 C48 C54 C33 -7(3) 6_565 6_565
C47 C48 C54 C33 -154.6(17) . 6_565
C49 C48 C54 C33 -3(2) . 6_565
C32 C48 C54 C33 -170(3) 6_565 6_565
C34 C48 C54 C33 4.3(17) 6_565 6_565
C52 C48 C54 C32 29(3) 6_565 6_565
C31 C48 C54 C32 1.5(13) 6_565 6_565
C51 C48 C54 C32 163.2(16) 6_565 6_565
C47 C48 C54 C32 15.1(17) . 6_565
C49 C48 C54 C32 167.2(14) . 6_565
C34 C48 C54 C32 174.0(14) 6_565 6_565
C33 C48 C54 C32 170(3) 6_565 6_565
C52 C48 C54 C40 -129(3) 6_565 .
C31 C48 C54 C40 -156.6(13) 6_565 .
C51 C48 C54 C40 5(2) 6_565 .
C47 C48 C54 C40 -142.9(13) . .
C49 C48 C54 C40 9.1(18) . .
C32 C48 C54 C40 -158(2) 6_565 .
C34 C48 C54 C40 16.0(12) 6_565 .
C33 C48 C54 C40 11.7(13) 6_565 .
C52 C48 C54 C43 11(4) 6_565 .
C31 C48 C54 C43 -16.9(13) 6_565 .
C51 C48 C54 C43 144.8(15) 6_565 .
C47 C48 C54 C43 -3.2(18) . .
C49 C48 C54 C43 148.8(13) . .
C32 C48 C54 C43 -18.3(11) 6_565 .
C34 C48 C54 C43 155.7(12) 6_565 .
C33 C48 C54 C43 151(2) 6_565 .
C52 C48 C54 C34 -145(3) 6_565 6_565
C31 C48 C54 C34 -172.6(9) 6_565 6_565
C51 C48 C54 C34 -10.9(14) 6_565 6_565
C47 C48 C54 C34 -158.9(12) . 6_565
C49 C48 C54 C34 -6.9(10) . 6_565
C32 C48 C54 C34 -174.0(14) 6_565 6_565
C33 C48 C54 C34 -4.3(17) 6_565 6_565
C52 C48 C54 C31 28(3) 6_565 6_565
C51 C48 C54 C31 161.7(17) 6_565 6_565
C47 C48 C54 C31 13.7(9) . 6_565
C49 C48 C54 C31 165.7(13) . 6_565
C32 C48 C54 C31 -1.5(13) 6_565 6_565
C34 C48 C54 C31 172.6(9) 6_565 6_565
C33 C48 C54 C31 168.3(18) 6_565 6_565
C52 C48 C54 C11 -115(3) 6_565 6_565
C31 C48 C54 C11 -143.2(13) 6_565 6_565
C51 C48 C54 C11 18(2) 6_565 6_565
C47 C48 C54 C11 -129.6(14) . 6_565
C49 C48 C54 C11 22.5(19) . 6_565
C32 C48 C54 C11 -145(2) 6_565 6_565
C34 C48 C54 C11 29.3(13) 6_565 6_565
C33 C48 C54 C11 25.0(14) 6_565 6_565
C11 C40 C54 C33 170(5) 6_565 6_565
C41 C40 C54 C33 170(4) . 6_565
C39 C40 C54 C33 26(4) . 6_565
C12 C40 C54 C33 84(5) 6_565 6_565
C34 C40 C54 C33 15(3) 6_565 6_565
C10 C40 C54 C33 169(4) 6_565 6_565
C11 C40 C54 C32 -2(5) 6_565 6_565
C33 C40 C54 C32 -172(5) 6_565 6_565
C41 C40 C54 C32 -2(3) . 6_565
C39 C40 C54 C32 -146(3) . 6_565
C12 C40 C54 C32 -88(5) 6_565 6_565
C34 C40 C54 C32 -157(3) 6_565 6_565
C10 C40 C54 C32 -3(3) 6_565 6_565
C11 C40 C54 C48 141(3) 6_565 .
C33 C40 C54 C48 -29(3) 6_565 .
C41 C40 C54 C48 141.0(14) . .
C39 C40 C54 C48 -3(2) . .
C12 C40 C54 C48 55(5) 6_565 .
C34 C40 C54 C48 -14.6(11) 6_565 .
C10 C40 C54 C48 140.0(12) 6_565 .
C11 C40 C54 C43 -4(4) 6_565 .
C33 C40 C54 C43 -174(4) 6_565 .
C41 C40 C54 C43 -3.7(16) . .
C39 C40 C54 C43 -147.9(12) . .
C12 C40 C54 C43 -90(4) 6_565 .
C34 C40 C54 C43 -159.4(11) 6_565 .
C10 C40 C54 C43 -4.8(13) 6_565 .
C11 C40 C54 C34 156(3) 6_565 6_565
C33 C40 C54 C34 -15(3) 6_565 6_565
C41 C40 C54 C34 155.6(14) . 6_565
C39 C40 C54 C34 11.5(11) . 6_565
C12 C40 C54 C34 69(4) 6_565 6_565
C10 C40 C54 C34 154.6(10) 6_565 6_565
C11 C40 C54 C31 89(5) 6_565 6_565
C33 C40 C54 C31 -81(5) 6_565 6_565
C41 C40 C54 C31 89(4) . 6_565
C39 C40 C54 C31 -55(4) . 6_565
C12 C40 C54 C31 3(7) 6_565 6_565
C34 C40 C54 C31 -67(4) 6_565 6_565
C10 C40 C54 C31 88(4) 6_565 6_565
C33 C40 C54 C11 -170(5) 6_565 6_565
C41 C40 C54 C11 0(3) . 6_565
C39 C40 C54 C11 -144(4) . 6_565
C12 C40 C54 C11 -86(4) 6_565 6_565
C34 C40 C54 C11 -156(3) 6_565 6_565
C10 C40 C54 C11 -1(3) 6_565 6_565
C08 C43 C54 C33 108(13) 6_565 6_565
C32 C43 C54 C33 175(4) 6_565 6_565
C42 C43 C54 C33 1(3) . 6_565
C44 C43 C54 C33 147(3) . 6_565
C09 C43 C54 C33 7(3) 6_565 6_565
C07 C43 C54 C33 140(3) 6_565 6_565
C08 C43 C54 C32 -67(13) 6_565 6_565
C42 C43 C54 C32 -174(2) . 6_565
C44 C43 C54 C32 -28(2) . 6_565
C09 C43 C54 C32 -168(3) 6_565 6_565
C07 C43 C54 C32 -35(2) 6_565 6_565
C33 C43 C54 C32 -175(4) 6_565 6_565
C08 C43 C54 C48 -35(14) 6_565 .
C32 C43 C54 C48 32(2) 6_565 .
C42 C43 C54 C48 -142.0(14) . .
C44 C43 C54 C48 4.0(19) . .
C09 C43 C54 C48 -136.4(16) 6_565 .
C07 C43 C54 C48 -3(2) 6_565 .
C33 C43 C54 C48 -143(3) 6_565 .
C08 C43 C54 C40 111(13) 6_565 .
C32 C43 C54 C40 178(2) 6_565 .
C42 C43 C54 C40 4.2(16) . .
C44 C43 C54 C40 150.2(13) . .
C09 C43 C54 C40 9.8(19) 6_565 .
C07 C43 C54 C40 143.0(15) 6_565 .
C33 C43 C54 C40 3(2) 6_565 .
C08 C43 C54 C34 44(15) 6_565 6_565
C32 C43 C54 C34 111(5) 6_565 6_565
C42 C43 C54 C34 -62(5) . 6_565
C44 C43 C54 C34 84(4) . 6_565
C09 C43 C54 C34 -57(5) 6_565 6_565
C07 C43 C54 C34 76(5) 6_565 6_565
C33 C43 C54 C34 -63(4) 6_565 6_565
C08 C43 C54 C31 -48(13) 6_565 6_565
C32 C43 C54 C31 19.3(17) 6_565 6_565
C42 C43 C54 C31 -154.2(13) . 6_565
C44 C43 C54 C31 -8.2(12) . 6_565
C09 C43 C54 C31 -148.7(15) 6_565 6_565
C07 C43 C54 C31 -15.5(15) 6_565 6_565
C33 C43 C54 C31 -155(3) 6_565 6_565
C08 C43 C54 C11 110(13) 6_565 6_565
C32 C43 C54 C11 177(2) 6_565 6_565
C42 C43 C54 C11 3.2(14) . 6_565
C44 C43 C54 C11 149.2(13) . 6_565
C09 C43 C54 C11 8.8(16) 6_565 6_565
C07 C43 C54 C11 142.0(15) 6_565 6_565
C33 C43 C54 C11 2(2) 6_565 6_565
C25 C05 C55 C01 -163(8) 6_565 6_565
C04 C05 C55 C01 -34(6) . 6_565
C06 C05 C55 C01 176(6) . 6_565
C26 C05 C55 C01 -64(6) 6_565 6_565
C24 C05 C55 C01 167(6) 6_565 6_565
C02 C05 C55 C01 -30(6) 6_565 6_565
C01 C05 C55 C24 -167(6) 6_565 6_565
C25 C05 C55 C24 30(4) 6_565 6_565
C04 C05 C55 C24 159.2(9) . 6_565
C06 C05 C55 C24 8.5(13) . 6_565
C26 C05 C55 C24 128.7(17) 6_565 6_565
C02 C05 C55 C24 162.5(10) 6_565 6_565
C45 C05 C55 C24 13.3(13) 6_565 6_565
C01 C05 C55 C56 38(6) 6_565 .
C25 C05 C55 C56 -125(4) 6_565 .
C04 C05 C55 C56 4.0(13) . .
C06 C05 C55 C56 -146.6(10) . .
C26 C05 C55 C56 -26(2) 6_565 .
C24 C05 C55 C56 -155.2(14) 6_565 .
C02 C05 C55 C56 7.4(6) 6_565 .
C45 C05 C55 C56 -141.9(9) 6_565 .
C01 C05 C55 C74 -177(6) 6_565 .
C25 C05 C55 C74 21(5) 6_565 .
C04 C05 C55 C74 149.6(11) . .
C06 C05 C55 C74 -1.1(16) . .
C26 C05 C55 C74 119.1(19) 6_565 .
C24 C05 C55 C74 -9.6(10) 6_565 .
C02 C05 C55 C74 153.0(12) 6_565 .
C45 C05 C55 C74 3.7(16) 6_565 .
C01 C05 C55 C02 30(6) 6_565 6_565
C25 C05 C55 C02 -132(4) 6_565 6_565
C04 C05 C55 C02 -3.3(8) . 6_565
C06 C05 C55 C02 -154.0(9) . 6_565
C26 C05 C55 C02 -33.9(18) 6_565 6_565
C24 C05 C55 C02 -162.5(10) 6_565 6_565
C45 C05 C55 C02 -149.2(8) 6_565 6_565
C01 C05 C55 C58 152(6) 6_565 6_565
C25 C05 C55 C58 -11(5) 6_565 6_565
C04 C05 C55 C58 118.5(19) . 6_565
C06 C05 C55 C58 -32(2) . 6_565
C26 C05 C55 C58 88(3) 6_565 6_565
C24 C05 C55 C58 -40.7(17) 6_565 6_565
C02 C05 C55 C58 122(2) 6_565 6_565
C45 C05 C55 C58 -27(2) 6_565 6_565
C01 C55 C56 C56 78(3) 6_565 6_565
C24 C55 C56 C56 -67(4) 6_565 6_565
C74 C55 C56 C56 -80(3) . 6_565
C05 C55 C56 C56 72(3) . 6_565
C02 C55 C56 C56 82(3) 6_565 6_565
C58 C55 C56 C56 -79(3) 6_565 6_565
C01 C55 C56 C02 -4.1(13) 6_565 6_565
C24 C55 C56 C02 -149.1(19) 6_565 6_565
C74 C55 C56 C02 -162.1(9) . 6_565
C05 C55 C56 C02 -10.6(9) . 6_565
C58 C55 C56 C02 -160.9(7) 6_565 6_565
C01 C55 C56 C57 157.0(13) 6_565 6_565
C24 C55 C56 C57 12(2) 6_565 6_565
C74 C55 C56 C57 -1.0(9) . 6_565
C05 C55 C56 C57 150.5(9) . 6_565
C02 C55 C56 C57 161.1(8) 6_565 6_565
C58 C55 C56 C57 0.1(7) 6_565 6_565
C01 C55 C56 C02 9.6(17) 6_565 .
C24 C55 C56 C02 -135.4(18) 6_565 .
C74 C55 C56 C02 -148.4(9) . .
C05 C55 C56 C02 3.0(13) . .
C02 C55 C56 C02 13.7(5) 6_565 .
C58 C55 C56 C02 -147.3(8) 6_565 .
C01 C55 C56 C57 154.1(13) 6_565 .
C24 C55 C56 C57 9(2) 6_565 .
C74 C55 C56 C57 -3.9(10) . .
C05 C55 C56 C57 147.5(9) . .
C02 C55 C56 C57 158.1(8) 6_565 .
C58 C55 C56 C57 -2.8(7) 6_565 .
C24 C55 C56 C01 -145(3) 6_565 6_565
C74 C55 C56 C01 -158.0(18) . 6_565
C05 C55 C56 C01 -6.6(9) . 6_565
C02 C55 C56 C01 4.1(13) 6_565 6_565
C58 C55 C56 C01 -156.9(15) 6_565 6_565
C01 C55 C56 C58 156.9(15) 6_565 6_565
C24 C55 C56 C58 11.9(17) 6_565 6_565
C74 C55 C56 C58 -1.1(7) . 6_565
C05 C55 C56 C58 150.3(10) . 6_565
C02 C55 C56 C58 160.9(7) 6_565 6_565
C02 C02 C56 C56 180.000(5) 6_565 6_565
C03 C02 C56 C56 -169.4(8) . 6_565
C01 C02 C56 C56 -18.8(5) . 6_565
C55 C02 C56 C56 -12.6(4) 6_565 6_565
C04 C02 C56 C56 -113(2) 6_565 6_565
C05 C02 C56 C56 -32.8(8) 6_565 6_565
C56 C02 C56 C02 180.000(5) 6_565 6_565
C03 C02 C56 C02 10.6(8) . 6_565
C01 C02 C56 C02 161.2(5) . 6_565
C55 C02 C56 C02 167.4(4) 6_565 6_565
C04 C02 C56 C02 67(2) 6_565 6_565
C05 C02 C56 C02 147.2(8) 6_565 6_565
C02 C02 C56 C57 -155.7(11) 6_565 6_565
C56 C02 C56 C57 24.3(11) 6_565 6_565
C03 C02 C56 C57 -145.1(9) . 6_565
C01 C02 C56 C57 5.5(12) . 6_565
C55 C02 C56 C57 11.6(10) 6_565 6_565
C04 C02 C56 C57 -89(3) 6_565 6_565
C05 C02 C56 C57 -8.5(15) 6_565 6_565
C02 C02 C56 C55 -18.1(6) 6_565 .
C56 C02 C56 C55 161.9(6) 6_565 .
C03 C02 C56 C55 -7.5(11) . .
C01 C02 C56 C55 143.2(8) . .
C55 C02 C56 C55 149.3(10) 6_565 .
C04 C02 C56 C55 49(3) 6_565 .
C05 C02 C56 C55 129.1(10) 6_565 .
C02 C02 C56 C57 -159.7(8) 6_565 .
C56 C02 C56 C57 20.3(8) 6_565 .
C03 C02 C56 C57 -149.1(7) . .
C01 C02 C56 C57 1.5(10) . .
C55 C02 C56 C57 7.7(8) 6_565 .
C04 C02 C56 C57 -93(2) 6_565 .
C05 C02 C56 C57 -12.5(13) 6_565 .
C02 C02 C56 C01 -14.1(3) 6_565 6_565
C56 C02 C56 C01 165.9(3) 6_565 6_565
C03 C02 C56 C01 -3.5(8) . 6_565
C01 C02 C56 C01 147.1(8) . 6_565
C55 C02 C56 C01 153.2(5) 6_565 6_565
C04 C02 C56 C01 53(2) 6_565 6_565
C05 C02 C56 C01 133.1(9) 6_565 6_565
C02 C02 C56 C58 -102.4(17) 6_565 6_565
C56 C02 C56 C58 77.6(17) 6_565 6_565
C03 C02 C56 C58 -91.8(17) . 6_565
C01 C02 C56 C58 58.8(19) . 6_565
C55 C02 C56 C58 65.0(18) 6_565 6_565
C04 C02 C56 C58 -35(3) 6_565 6_565
C05 C02 C56 C58 45(2) 6_565 6_565
C56 C56 C57 C57 180.000(7) 6_565 6_565
C02 C56 C57 C57 120(3) 6_565 6_565
C55 C56 C57 C57 15.4(5) . 6_565
C02 C56 C57 C57 163.4(7) . 6_565
C01 C56 C57 C57 28.3(7) 6_565 6_565
C58 C56 C57 C57 12.4(5) 6_565 6_565
C56 C56 C57 C75 45(3) 6_565 6_565
C02 C56 C57 C75 -15(6) 6_565 6_565
C57 C56 C57 C75 -135(3) 6_565 6_565
C55 C56 C57 C75 -120(3) . 6_565
C02 C56 C57 C75 28(4) . 6_565
C01 C56 C57 C75 -107(4) 6_565 6_565
C58 C56 C57 C75 -123(3) 6_565 6_565
C56 C56 C57 C58 18.0(9) 6_565 .
C02 C56 C57 C58 -42(3) 6_565 .
C57 C56 C57 C58 -162.0(9) 6_565 .
C55 C56 C57 C58 -146.6(11) . .
C02 C56 C57 C58 1.4(13) . .
C01 C56 C57 C58 -133.8(13) 6_565 .
C58 C56 C57 C58 -149.6(12) 6_565 .
C02 C56 C57 C56 -60(3) 6_565 6_565
C57 C56 C57 C56 180.000(7) 6_565 6_565
C55 C56 C57 C56 -164.6(5) . 6_565
C02 C56 C57 C56 -16.6(7) . 6_565
C01 C56 C57 C56 -151.7(7) 6_565 6_565
C58 C56 C57 C56 -167.6(5) 6_565 6_565
C56 C56 C57 C75 161.8(8) 6_565 .
C02 C56 C57 C75 102(3) 6_565 .
C57 C56 C57 C75 -18.2(8) 6_565 .
C55 C56 C57 C75 -2.8(10) . .
C02 C56 C57 C75 145.2(9) . .
C01 C56 C57 C75 10.1(12) 6_565 .
C58 C56 C57 C75 -5.8(7) 6_565 .
C56 C56 C57 C58 167.6(5) 6_565 6_565
C02 C56 C57 C58 108(3) 6_565 6_565
C57 C56 C57 C58 -12.4(5) 6_565 6_565
C55 C56 C57 C58 3.0(8) . 6_565
C02 C56 C57 C58 151.0(7) . 6_565
C01 C56 C57 C58 15.9(10) 6_565 6_565
C56 C56 C57 C74 15.0(5) 6_565 6_565
C02 C56 C57 C74 -45(3) 6_565 6_565
C57 C56 C57 C74 -165.0(5) 6_565 6_565
C55 C56 C57 C74 -149.6(7) . 6_565
C02 C56 C57 C74 -1.5(9) . 6_565
C01 C56 C57 C74 -136.7(9) 6_565 6_565
C58 C56 C57 C74 -152.6(7) 6_565 6_565
C57 C57 C58 C75 30(3) 6_565 6_565
C56 C57 C58 C75 164.5(15) 6_565 6_565
C75 C57 C58 C75 15.1(13) . 6_565
C56 C57 C58 C75 155.5(15) . 6_565
C58 C57 C58 C75 30(3) 6_565 6_565
C74 C57 C58 C75 168(4) 6_565 6_565
C57 C57 C58 C74 -138(3) 6_565 6_565
C75 C57 C58 C74 -168(4) 6_565 6_565
C56 C57 C58 C74 -4(3) 6_565 6_565
C75 C57 C58 C74 -153(3) . 6_565
C56 C57 C58 C74 -13(3) . 6_565
C58 C57 C58 C74 -138(2) 6_565 6_565
C57 C57 C58 C59 18(2) 6_565 .
C75 C57 C58 C59 -12.6(11) 6_565 .
C56 C57 C58 C59 151.9(10) 6_565 .
C75 C57 C58 C59 2.6(14) . .
C56 C57 C58 C59 142.9(11) . .
C58 C57 C58 C59 18(2) 6_565 .
C74 C57 C58 C59 156(4) 6_565 .
C57 C57 C58 C24 -128.5(16) 6_565 .
C75 C57 C58 C24 -159(2) 6_565 .
C56 C57 C58 C24 5.5(12) 6_565 .
C75 C57 C58 C24 -143.8(11) . .
C56 C57 C58 C24 -3.4(16) . .
C58 C57 C58 C24 -128.5(15) 6_565 .
C74 C57 C58 C24 9(2) 6_565 .
C75 C57 C58 C57 -30(3) 6_565 6_565
C56 C57 C58 C57 134.1(18) 6_565 6_565
C75 C57 C58 C57 -15.3(14) . 6_565
C56 C57 C58 C57 125(2) . 6_565
C58 C57 C58 C57 0.00(11) 6_565 6_565
C74 C57 C58 C57 138(3) 6_565 6_565
C57 C57 C58 C55 -134.2(15) 6_565 6_565
C75 C57 C58 C55 -164.6(17) 6_565 6_565
C56 C57 C58 C55 -0.1(7) 6_565 6_565
C75 C57 C58 C55 -149.5(8) . 6_565
C56 C57 C58 C55 -9.1(11) . 6_565
C58 C57 C58 C55 -134.2(15) 6_565 6_565
C74 C57 C58 C55 4(3) 6_565 6_565
C57 C57 C58 C56 -134.1(18) 6_565 6_565
C75 C57 C58 C56 -164.5(15) 6_565 6_565
C75 C57 C58 C56 -149.3(9) . 6_565
C56 C57 C58 C56 -9.0(5) . 6_565
C58 C57 C58 C56 -134.1(17) 6_565 6_565
C74 C57 C58 C56 4(3) 6_565 6_565
C57 C57 C58 C76 16.0(19) 6_565 6_565
C75 C57 C58 C76 -14.4(13) 6_565 6_565
C56 C57 C58 C76 150.0(8) 6_565 6_565
C75 C57 C58 C76 0.7(10) . 6_565
C56 C57 C58 C76 141.0(10) . 6_565
C58 C57 C58 C76 16.0(19) 6_565 6_565
C74 C57 C58 C76 154(3) 6_565 6_565
C74 C24 C58 C75 70(5) 6_565 6_565
C55 C24 C58 C75 -132(5) 6_565 6_565
C01 C24 C58 C75 -120(5) . 6_565
C23 C24 C58 C75 31(5) . 6_565
C73 C24 C58 C75 39(5) 6_565 6_565
C05 C24 C58 C75 -105(5) 6_565 6_565
C72 C24 C58 C75 17(5) 6_565 6_565
C55 C24 C58 C74 158(3) 6_565 6_565
C01 C24 C58 C74 170(3) . 6_565
C23 C24 C58 C74 -40(3) . 6_565
C73 C24 C58 C74 -31(2) 6_565 6_565
C05 C24 C58 C74 -176(3) 6_565 6_565
C72 C24 C58 C74 -53(3) 6_565 6_565
C74 C24 C58 C57 -168(3) 6_565 .
C55 C24 C58 C57 -10.0(14) 6_565 .
C01 C24 C58 C57 2.1(15) . .
C23 C24 C58 C57 152.3(11) . .
C73 C24 C58 C57 160.6(11) 6_565 .
C05 C24 C58 C57 16.3(17) 6_565 .
C72 C24 C58 C57 139.1(12) 6_565 .
C74 C24 C58 C59 40(2) 6_565 .
C55 C24 C58 C59 -162.2(10) 6_565 .
C01 C24 C58 C59 -150.2(9) . .
C23 C24 C58 C59 0.0(12) . .
C73 C24 C58 C59 8.3(10) 6_565 .
C05 C24 C58 C59 -136.0(10) 6_565 .
C72 C24 C58 C59 -13.2(15) 6_565 .
C74 C24 C58 C57 -172(3) 6_565 6_565
C55 C24 C58 C57 -13.5(13) 6_565 6_565
C01 C24 C58 C57 -1.4(14) . 6_565
C23 C24 C58 C57 148.8(11) . 6_565
C73 C24 C58 C57 157.1(11) 6_565 6_565
C05 C24 C58 C57 12.8(17) 6_565 6_565
C72 C24 C58 C57 135.6(12) 6_565 6_565
C74 C24 C58 C55 -158(3) 6_565 6_565
C01 C24 C58 C55 12.1(8) . 6_565
C23 C24 C58 C55 162.2(14) . 6_565
C73 C24 C58 C55 170.6(12) 6_565 6_565
C05 C24 C58 C55 26.3(10) 6_565 6_565
C72 C24 C58 C55 149.0(16) 6_565 6_565
C74 C24 C58 C56 -164(3) 6_565 6_565
C55 C24 C58 C56 -6.0(8) 6_565 6_565
C01 C24 C58 C56 6.1(8) . 6_565
C23 C24 C58 C56 156.2(9) . 6_565
C73 C24 C58 C56 164.6(8) 6_565 6_565
C05 C24 C58 C56 20.3(11) 6_565 6_565
C72 C24 C58 C56 143.0(11) 6_565 6_565
C74 C24 C58 C76 63(3) 6_565 6_565
C55 C24 C58 C76 -139.4(13) 6_565 6_565
C01 C24 C58 C76 -127.3(13) . 6_565
C23 C24 C58 C76 22.8(16) . 6_565
C73 C24 C58 C76 31.1(14) 6_565 6_565
C05 C24 C58 C76 -113.1(15) 6_565 6_565
C72 C24 C58 C76 9.6(19) 6_565 6_565
C75 C58 C59 C76 -17.7(19) 6_565 6_565
C74 C58 C59 C76 163.8(16) 6_565 6_565
C57 C58 C59 C76 -3.4(16) . 6_565
C24 C58 C59 C76 148.1(12) . 6_565
C57 C58 C59 C76 -2.1(15) 6_565 6_565
C55 C58 C59 C76 133.3(15) 6_565 6_565
C56 C58 C59 C76 53(3) 6_565 6_565
C74 C58 C59 C75 -178(2) 6_565 6_565
C57 C58 C59 C75 14.3(12) . 6_565
C24 C58 C59 C75 165.8(19) . 6_565
C57 C58 C59 C75 15.7(12) 6_565 6_565
C55 C58 C59 C75 151(2) 6_565 6_565
C56 C58 C59 C75 70(3) 6_565 6_565
C76 C58 C59 C75 17.7(19) 6_565 6_565
C75 C58 C59 C60 -171.5(16) 6_565 .
C74 C58 C59 C60 10.1(15) 6_565 .
C57 C58 C59 C60 -157.1(11) . .
C24 C58 C59 C60 -5.6(12) . .
C57 C58 C59 C60 -155.8(10) 6_565 .
C55 C58 C59 C60 -20.5(17) 6_565 .
C56 C58 C59 C60 -101(3) 6_565 .
C76 C58 C59 C60 -153.8(14) 6_565 .
C75 C58 C59 C80 -80(3) 6_565 6_565
C74 C58 C59 C80 102(3) 6_565 6_565
C57 C58 C59 C80 -65(3) . 6_565
C24 C58 C59 C80 86(3) . 6_565
C57 C58 C59 C80 -64(3) 6_565 6_565
C55 C58 C59 C80 71(3) 6_565 6_565
C56 C58 C59 C80 -9(5) 6_565 6_565
C76 C58 C59 C80 -62(3) 6_565 6_565
C75 C58 C59 C77 -23.9(18) 6_565 .
C74 C58 C59 C77 157.6(15) 6_565 .
C57 C58 C59 C77 -9.6(17) . .
C24 C58 C59 C77 141.9(12) . .
C57 C58 C59 C77 -8.3(15) 6_565 .
C55 C58 C59 C77 127.1(15) 6_565 .
C56 C58 C59 C77 46(3) 6_565 .
C76 C58 C59 C77 -6.2(17) 6_565 .
C75 C58 C59 C74 178(2) 6_565 6_565
C57 C58 C59 C74 -167(2) . 6_565
C24 C58 C59 C74 -15.7(10) . 6_565
C57 C58 C59 C74 -165.9(18) 6_565 6_565
C55 C58 C59 C74 -30.6(12) 6_565 6_565
C56 C58 C59 C74 -111(3) 6_565 6_565
C76 C58 C59 C74 -163.8(15) 6_565 6_565
C75 C58 C59 C79 -159.2(16) 6_565 6_565
C74 C58 C59 C79 22.3(16) 6_565 6_565
C57 C58 C59 C79 -144.9(11) . 6_565
C24 C58 C59 C79 6.6(13) . 6_565
C57 C58 C59 C79 -143.6(10) 6_565 6_565
C55 C58 C59 C79 -8.2(19) 6_565 6_565
C56 C58 C59 C79 -89(3) 6_565 6_565
C76 C58 C59 C79 -141.5(15) 6_565 6_565
C75 C58 C59 C73 -172.7(17) 6_565 6_565
C74 C58 C59 C73 8.8(13) 6_565 6_565
C57 C58 C59 C73 -158.4(12) . 6_565
C24 C58 C59 C73 -6.9(9) . 6_565
C57 C58 C59 C73 -157.1(10) 6_565 6_565
C55 C58 C59 C73 -21.7(14) 6_565 6_565
C56 C58 C59 C73 -102(2) 6_565 6_565
C76 C58 C59 C73 -155.0(12) 6_565 6_565
C76 C59 C60 C79 4(4) 6_565 6_565
C75 C59 C60 C79 139(3) 6_565 6_565
C58 C59 C60 C79 146(3) . 6_565
C80 C59 C60 C79 -9(3) 6_565 6_565
C77 C59 C60 C79 0(3) . 6_565
C74 C59 C60 C79 151(3) 6_565 6_565
C73 C59 C60 C79 148(4) 6_565 6_565
C76 C59 C60 C73 -144(2) 6_565 6_565
C75 C59 C60 C73 -9(2) 6_565 6_565
C58 C59 C60 C73 -2.3(16) . 6_565
C80 C59 C60 C73 -157.0(15) 6_565 6_565
C77 C59 C60 C73 -147.9(16) . 6_565
C74 C59 C60 C73 3.0(13) 6_565 6_565
C79 C59 C60 C73 -148(4) 6_565 6_565
C76 C59 C60 C61 7(2) 6_565 .
C75 C59 C60 C61 142.1(16) 6_565 .
C58 C59 C60 C61 148.8(12) . .
C80 C59 C60 C61 -5.9(12) 6_565 .
C77 C59 C60 C61 3(2) . .
C74 C59 C60 C61 154.1(14) 6_565 .
C79 C59 C60 C61 2.9(19) 6_565 .
C73 C59 C60 C61 151(2) 6_565 .
C76 C59 C60 C23 -132.9(18) 6_565 .
C75 C59 C60 C23 2(2) 6_565 .
C58 C59 C60 C23 8.9(14) . .
C80 C59 C60 C23 -145.9(11) 6_565 .
C77 C59 C60 C23 -136.7(13) . .
C74 C59 C60 C23 14.2(10) 6_565 .
C79 C59 C60 C23 -137(3) 6_565 .
C73 C59 C60 C23 11.2(14) 6_565 .
C76 C59 C60 C80 13.0(18) 6_565 6_565
C75 C59 C60 C80 148.0(17) 6_565 6_565
C58 C59 C60 C80 154.7(9) . 6_565
C77 C59 C60 C80 9.1(12) . 6_565
C74 C59 C60 C80 160.0(8) 6_565 6_565
C79 C59 C60 C80 9(3) 6_565 6_565
C73 C59 C60 C80 157.0(15) 6_565 6_565
C76 C59 C60 C70 -24(3) 6_565 6_565
C75 C59 C60 C70 110.9(19) 6_565 6_565
C58 C59 C60 C70 117.6(15) . 6_565
C80 C59 C60 C70 -37.1(15) 6_565 6_565
C77 C59 C60 C70 -28(2) . 6_565
C74 C59 C60 C70 122.9(16) 6_565 6_565
C79 C59 C60 C70 -28(2) 6_565 6_565
C73 C59 C60 C70 120(2) 6_565 6_565
C76 C59 C60 C74 -147.0(19) 6_565 6_565
C75 C59 C60 C74 -12.0(15) 6_565 6_565
C58 C59 C60 C74 -5.3(8) . 6_565
C80 C59 C60 C74 -160.0(8) 6_565 6_565
C77 C59 C60 C74 -150.9(14) . 6_565
C79 C59 C60 C74 -151(3) 6_565 6_565
C73 C59 C60 C74 -3.0(13) 6_565 6_565
C73 C23 C60 C79 175(7) 6_565 6_565
C72 C23 C60 C79 19(4) 6_565 6_565
C24 C23 C60 C79 -139(3) . 6_565
C22 C23 C60 C79 8(4) . 6_565
C74 C23 C60 C79 -145(3) 6_565 6_565
C06 C23 C60 C79 -37(5) 6_565 6_565
C72 C23 C60 C73 -156(7) 6_565 6_565
C24 C23 C60 C73 45(6) . 6_565
C22 C23 C60 C73 -167(7) . 6_565
C74 C23 C60 C73 40(6) 6_565 6_565
C79 C23 C60 C73 -175(7) 6_565 6_565
C06 C23 C60 C73 148(7) 6_565 6_565
C73 C23 C60 C61 165(6) 6_565 .
C72 C23 C60 C61 10(3) 6_565 .
C24 C23 C60 C61 -149.1(12) . .
C22 C23 C60 C61 -2(2) . .
C74 C23 C60 C61 -154.3(13) 6_565 .
C79 C23 C60 C61 -10(2) 6_565 .
C06 C23 C60 C61 -46(3) 6_565 .
C73 C23 C60 C59 -54(6) 6_565 .
C72 C23 C60 C59 150(2) 6_565 .
C24 C23 C60 C59 -8.6(15) . .
C22 C23 C60 C59 138.7(14) . .
C74 C23 C60 C59 -13.8(10) 6_565 .
C79 C23 C60 C59 131(4) 6_565 .
C06 C23 C60 C59 94(3) 6_565 .
C73 C23 C60 C80 -105(6) 6_565 6_565
C72 C23 C60 C80 99(3) 6_565 6_565
C24 C23 C60 C80 -60(3) . 6_565
C22 C23 C60 C80 88(3) . 6_565
C74 C23 C60 C80 -65(2) 6_565 6_565
C79 C23 C60 C80 80(3) 6_565 6_565
C06 C23 C60 C80 43(5) 6_565 6_565
C73 C23 C60 C70 166(6) 6_565 6_565
C72 C23 C60 C70 10(2) 6_565 6_565
C24 C23 C60 C70 -148.3(11) . 6_565
C22 C23 C60 C70 -1.0(15) . 6_565
C74 C23 C60 C70 -153.6(9) 6_565 6_565
C79 C23 C60 C70 -9(3) 6_565 6_565
C06 C23 C60 C70 -45(3) 6_565 6_565
C73 C23 C60 C74 -40(6) 6_565 6_565
C72 C23 C60 C74 164(2) 6_565 6_565
C24 C23 C60 C74 5.3(9) . 6_565
C22 C23 C60 C74 152.5(17) . 6_565
C79 C23 C60 C74 145(3) 6_565 6_565
C06 C23 C60 C74 108(3) 6_565 6_565
C73 C60 C61 C79 122(13) 6_565 6_565
C59 C60 C61 C79 -17(12) . 6_565
C23 C60 C61 C79 117(13) . 6_565
C80 C60 C61 C79 -23(12) 6_565 6_565
C70 C60 C61 C79 115(12) 6_565 6_565
C74 C60 C61 C79 49(12) 6_565 6_565
C79 C60 C61 C70 -115(12) 6_565 6_565
C73 C60 C61 C70 6(3) 6_565 6_565
C59 C60 C61 C70 -132.9(15) . 6_565
C23 C60 C61 C70 1.6(19) . 6_565
C80 C60 C61 C70 -138.1(14) 6_565 6_565
C74 C60 C61 C70 -67(4) 6_565 6_565
C79 C60 C61 C62 18(13) 6_565 .
C73 C60 C61 C62 139(2) 6_565 .
C59 C60 C61 C62 0(2) . .
C23 C60 C61 C62 134.6(13) . .
C80 C60 C61 C62 -5.1(11) 6_565 .
C70 C60 C61 C62 133.0(19) 6_565 .
C74 C60 C61 C62 66(4) 6_565 .
C79 C60 C61 C20 -115(12) 6_565 .
C73 C60 C61 C20 6(3) 6_565 .
C59 C60 C61 C20 -132.7(14) . .
C23 C60 C61 C20 1.8(19) . .
C80 C60 C61 C20 -137.9(12) 6_565 .
C70 C60 C61 C20 0.2(14) 6_565 .
C74 C60 C61 C20 -66(4) 6_565 .
C79 C60 C61 C80 23(12) 6_565 6_565
C73 C60 C61 C80 144(2) 6_565 6_565
C59 C60 C61 C80 5.3(11) . 6_565
C23 C60 C61 C80 139.7(13) . 6_565
C70 C60 C61 C80 138.1(14) 6_565 6_565
C74 C60 C61 C80 71(4) 6_565 6_565
C79 C60 C61 C68 -73(13) 6_565 6_565
C73 C60 C61 C68 49(4) 6_565 6_565
C59 C60 C61 C68 -90(3) . 6_565
C23 C60 C61 C68 44(3) . 6_565
C80 C60 C61 C68 -95(2) 6_565 6_565
C70 C60 C61 C68 43(2) 6_565 6_565
C74 C60 C61 C68 -24(5) 6_565 6_565
C70 C20 C61 C79 -7(6) 6_565 6_565
C68 C20 C61 C79 140.2(18) 6_565 6_565
C71 C20 C61 C79 -14(2) 6_565 6_565
C21 C20 C61 C79 -6(3) . 6_565
C19 C20 C61 C79 137.8(17) . 6_565
C69 C20 C61 C79 128.9(17) 6_565 6_565
C68 C20 C61 C70 147(6) 6_565 6_565
C71 C20 C61 C70 -7(5) 6_565 6_565
C21 C20 C61 C70 1(5) . 6_565
C19 C20 C61 C70 145(6) . 6_565
C69 C20 C61 C70 136(6) 6_565 6_565
C70 C20 C61 C62 -139(5) 6_565 .
C68 C20 C61 C62 8.5(15) 6_565 .
C71 C20 C61 C62 -146.0(13) 6_565 .
C21 C20 C61 C62 -137.5(16) . .
C19 C20 C61 C62 6.2(16) . .
C69 C20 C61 C62 -2.8(19) 6_565 .
C70 C20 C61 C60 -1(5) 6_565 .
C68 C20 C61 C60 146.5(14) 6_565 .
C71 C20 C61 C60 -8.0(19) 6_565 .
C21 C20 C61 C60 1(2) . .
C19 C20 C61 C60 144.2(13) . .
C69 C20 C61 C60 135.2(14) 6_565 .
C70 C20 C61 C80 -85(5) 6_565 6_565
C68 C20 C61 C80 62(2) 6_565 6_565
C71 C20 C61 C80 -92(2) 6_565 6_565
C21 C20 C61 C80 -84(2) . 6_565
C19 C20 C61 C80 60(2) . 6_565
C69 C20 C61 C80 51(3) 6_565 6_565
C70 C20 C61 C68 -147(6) 6_565 6_565
C71 C20 C61 C68 -155(2) 6_565 6_565
C21 C20 C61 C68 -146(2) . 6_565
C19 C20 C61 C68 -2.4(14) . 6_565
C69 C20 C61 C68 -11.3(11) 6_565 6_565
C79 C61 C62 C81 -1(3) 6_565 6_565
C70 C61 C62 C81 123(3) 6_565 6_565
C60 C61 C62 C81 -3(3) . 6_565
C20 C61 C62 C81 134(2) . 6_565
C80 C61 C62 C81 -9(2) 6_565 6_565
C68 C61 C62 C81 141(2) 6_565 6_565
C79 C61 C62 C67 -140.2(19) 6_565 6_565
C70 C61 C62 C67 -16(2) 6_565 6_565
C60 C61 C62 C67 -142.2(17) . 6_565
C20 C61 C62 C67 -4.5(19) . 6_565
C80 C61 C62 C67 -147.8(16) 6_565 6_565
C68 C61 C62 C67 1.7(14) 6_565 6_565
C79 C61 C62 C63 -144.1(18) 6_565 .
C70 C61 C62 C63 -19(2) 6_565 .
C60 C61 C62 C63 -146.0(15) . .
C20 C61 C62 C63 -8.3(16) . .
C80 C61 C62 C63 -151.6(13) 6_565 .
C68 C61 C62 C63 -2.2(13) 6_565 .
C79 C61 C62 C80 7.6(15) 6_565 6_565
C70 C61 C62 C80 132.2(16) 6_565 6_565
C60 C61 C62 C80 5.6(12) . 6_565
C20 C61 C62 C80 143.3(11) . 6_565
C68 C61 C62 C80 149.4(8) 6_565 6_565
C79 C61 C62 C78 3(2) 6_565 .
C70 C61 C62 C78 127.3(17) 6_565 .
C60 C61 C62 C78 0.7(18) . .
C20 C61 C62 C78 138.4(12) . .
C80 C61 C62 C78 -4.9(9) 6_565 .
C68 C61 C62 C78 144.5(12) 6_565 .
C79 C61 C62 C68 -141.9(17) 6_565 6_565
C70 C61 C62 C68 -17.3(15) 6_565 6_565
C60 C61 C62 C68 -143.8(14) . 6_565
C20 C61 C62 C68 -6.2(11) . 6_565
C80 C61 C62 C68 -149.4(8) 6_565 6_565
C70 C61 C62 C79 125(2) 6_565 6_565
C60 C61 C62 C79 -2.0(14) . 6_565
C20 C61 C62 C79 136(2) . 6_565
C80 C61 C62 C79 -7.6(15) 6_565 6_565
C68 C61 C62 C79 141.9(17) 6_565 6_565
C79 C61 C62 C70 -125(2) 6_565 6_565
C60 C61 C62 C70 -127(2) . 6_565
C20 C61 C62 C70 11.1(15) . 6_565
C80 C61 C62 C70 -132.2(16) 6_565 6_565
C68 C61 C62 C70 17.3(15) 6_565 6_565
C81 C62 C63 C67 7(9) 6_565 6_565
C61 C62 C63 C67 163(9) . 6_565
C80 C62 C63 C67 73(10) 6_565 6_565
C78 C62 C63 C67 16(9) . 6_565
C68 C62 C63 C67 160(10) 6_565 6_565
C79 C62 C63 C67 145(8) 6_565 6_565
C70 C62 C63 C67 155(9) 6_565 6_565
C81 C62 C63 C68 -153.2(16) 6_565 6_565
C67 C62 C63 C68 -160(10) 6_565 6_565
C61 C62 C63 C68 2.9(17) . 6_565
C80 C62 C63 C68 -88(3) 6_565 6_565
C78 C62 C63 C68 -144.2(13) . 6_565
C79 C62 C63 C68 -15(2) 6_565 6_565
C70 C62 C63 C68 -4.9(13) 6_565 6_565
C81 C62 C63 C66 -2(3) 6_565 6_565
C67 C62 C63 C66 -9(8) 6_565 6_565
C61 C62 C63 C66 154(2) . 6_565
C80 C62 C63 C66 63(4) 6_565 6_565
C78 C62 C63 C66 7(3) . 6_565
C68 C62 C63 C66 151(3) 6_565 6_565
C79 C62 C63 C66 136(2) 6_565 6_565
C70 C62 C63 C66 146(2) 6_565 6_565
C81 C62 C63 C19 -148.9(16) 6_565 .
C67 C62 C63 C19 -156(10) 6_565 .
C61 C62 C63 C19 7.2(19) . .
C80 C62 C63 C19 -83(3) 6_565 .
C78 C62 C63 C19 -139.9(13) . .
C68 C62 C63 C19 4.3(13) 6_565 .
C79 C62 C63 C19 -11(2) 6_565 .
C70 C62 C63 C19 -0.6(15) 6_565 .
C81 C62 C63 C64 -2(3) 6_565 .
C67 C62 C63 C64 -9(8) 6_565 .
C61 C62 C63 C64 154(2) . .
C80 C62 C63 C64 64(4) 6_565 .
C78 C62 C63 C64 7(3) . .
C68 C62 C63 C64 151(3) 6_565 .
C79 C62 C63 C64 137(2) 6_565 .
C70 C62 C63 C64 147(2) 6_565 .
C67 C62 C63 C81 -7(9) 6_565 6_565
C61 C62 C63 C81 156.1(17) . 6_565
C80 C62 C63 C81 66(3) 6_565 6_565
C78 C62 C63 C81 9.0(10) . 6_565
C68 C62 C63 C81 153.2(16) 6_565 6_565
C79 C62 C63 C81 138.3(19) 6_565 6_565
C70 C62 C63 C81 148.3(14) 6_565 6_565
C68 C19 C63 C67 -29(9) 6_565 6_565
C69 C19 C63 C67 133(9) 6_565 6_565
C18 C19 C63 C67 131(9) . 6_565
C20 C19 C63 C67 -22(9) . 6_565
C70 C19 C63 C67 -18(9) 6_565 6_565
C13 C19 C63 C67 134(9) 6_565 6_565
C10 C19 C63 C67 88(9) 6_565 6_565
C69 C19 C63 C68 162(5) 6_565 6_565
C18 C19 C63 C68 159(4) . 6_565
C20 C19 C63 C68 7(3) . 6_565
C67 C19 C63 C68 29(9) 6_565 6_565
C70 C19 C63 C68 11(3) 6_565 6_565
C13 C19 C63 C68 163(3) 6_565 6_565
C10 C19 C63 C68 117(4) 6_565 6_565
C68 C19 C63 C66 -154(4) 6_565 6_565
C69 C19 C63 C66 7(4) 6_565 6_565
C18 C19 C63 C66 5(3) . 6_565
C20 C19 C63 C66 -147(2) . 6_565
C67 C19 C63 C66 -125(10) 6_565 6_565
C70 C19 C63 C66 -143(2) 6_565 6_565
C13 C19 C63 C66 9(2) 6_565 6_565
C10 C19 C63 C66 -38(4) 6_565 6_565
C68 C19 C63 C62 -10(3) 6_565 .
C69 C19 C63 C62 151(3) 6_565 .
C18 C19 C63 C62 149.1(16) . .
C20 C19 C63 C62 -3(2) . .
C67 C19 C63 C62 19(8) 6_565 .
C70 C19 C63 C62 0.6(16) 6_565 .
C13 C19 C63 C62 152.7(15) 6_565 .
C10 C19 C63 C62 106(3) 6_565 .
C68 C19 C63 C64 -159(4) 6_565 .
C69 C19 C63 C64 3(4) 6_565 .
C18 C19 C63 C64 0(3) . .
C20 C19 C63 C64 -152(2) . .
C67 C19 C63 C64 -130(10) 6_565 .
C70 C19 C63 C64 -148(2) 6_565 .
C13 C19 C63 C64 4(2) 6_565 .
C10 C19 C63 C64 -42(4) 6_565 .
C68 C19 C63 C81 -29(4) 6_565 6_565
C69 C19 C63 C81 133(3) 6_565 6_565
C18 C19 C63 C81 130.6(19) . 6_565
C20 C19 C63 C81 -22(3) . 6_565
C67 C19 C63 C81 0(7) 6_565 6_565
C70 C19 C63 C81 -18(2) 6_565 6_565
C13 C19 C63 C81 134.2(19) 6_565 6_565
C10 C19 C63 C81 88(3) 6_565 6_565
C15 C16 C64 C66 119(21) . 6_565
C17 C16 C64 C66 -24(22) . 6_565
C13 C16 C64 C66 -30(22) 6_565 6_565
C15 C16 C64 C14 151(27) . 6_565
C17 C16 C64 C14 8(22) . 6_565
C13 C16 C64 C14 2(22) 6_565 6_565
C14 C16 C64 C65 -145(24) 6_565 .
C15 C16 C64 C65 5(4) . .
C17 C16 C64 C65 -137(3) . .
C13 C16 C64 C65 -144(3) 6_565 .
C66 C16 C64 C65 -113(22) 6_565 .
C14 C16 C64 C63 -4(25) 6_565 .
C15 C16 C64 C63 147(3) . .
C17 C16 C64 C63 5(4) . .
C13 C16 C64 C63 -2(4) 6_565 .
C66 C16 C64 C63 28(20) 6_565 .
C14 C16 C64 C67 -13(25) 6_565 6_565
C15 C16 C64 C67 138(3) . 6_565
C17 C16 C64 C67 -4(5) . 6_565
C13 C16 C64 C67 -11(4) 6_565 6_565
C66 C16 C64 C67 19(19) 6_565 6_565
C67 C63 C64 C66 -11(29) 6_565 6_565
C68 C63 C64 C66 123(28) 6_565 6_565
C62 C63 C64 C66 -6(29) . 6_565
C19 C63 C64 C66 137(28) . 6_565
C81 C63 C64 C66 -7(29) 6_565 6_565
C67 C63 C64 C14 -151(6) 6_565 6_565
C68 C63 C64 C14 -17(5) 6_565 6_565
C66 C63 C64 C14 -140(30) 6_565 6_565
C62 C63 C64 C14 -146(3) . 6_565
C19 C63 C64 C14 -3(4) . 6_565
C81 C63 C64 C14 -147(3) 6_565 6_565
C67 C63 C64 C65 -4(6) 6_565 .
C68 C63 C64 C65 130(3) 6_565 .
C66 C63 C64 C65 6(26) 6_565 .
C62 C63 C64 C65 1(4) . .
C19 C63 C64 C65 144(2) . .
C81 C63 C64 C65 0(3) 6_565 .
C67 C63 C64 C16 -150(6) 6_565 .
C68 C63 C64 C16 -16(5) 6_565 .
C62 C63 C64 C16 -145(2) . .
C19 C63 C64 C16 -2(3) . .
C81 C63 C64 C16 -146(2) 6_565 .
C68 C63 C64 C67 134(8) 6_565 6_565
C66 C63 C64 C67 11(29) 6_565 6_565
C62 C63 C64 C67 5(4) . 6_565
C19 C63 C64 C67 148(7) . 6_565
C81 C63 C64 C67 4(5) 6_565 6_565
C14 C64 C65 C66 133(18) 6_565 6_565
C16 C64 C65 C66 138(18) . 6_565
C63 C64 C65 C66 -3(13) . 6_565
C67 C64 C65 C66 -4(14) 6_565 6_565
C66 C64 C65 C66 -141(16) 6_565 .
C14 C64 C65 C66 -8(4) 6_565 .
C16 C64 C65 C66 -3(3) . .
C63 C64 C65 C66 -144(3) . .
C67 C64 C65 C66 -145(2) 6_565 .
C66 C64 C65 C64 -147(14) 6_565 6_565
C14 C64 C65 C64 -14(6) 6_565 6_565
C16 C64 C65 C64 -9(5) . 6_565
C63 C64 C65 C64 -150.5(13) . 6_565
C67 C64 C65 C64 -151.5(11) 6_565 6_565
C66 C64 C65 C82 -2(17) 6_565 .
C14 C64 C65 C82 131(3) 6_565 .
C16 C64 C65 C82 136(2) . .
C63 C64 C65 C82 -6(3) . .
C67 C64 C65 C82 -7(3) 6_565 .
C66 C64 C65 C82 3(16) 6_565 6_565
C14 C64 C65 C82 136(4) 6_565 6_565
C16 C64 C65 C82 141(2) . 6_565
C63 C64 C65 C82 0(3) . 6_565
C67 C64 C65 C82 -1(2) 6_565 6_565
C66 C65 C66 C64 -44(18) 6_565 6_565
C64 C65 C66 C64 -36(15) . 6_565
C82 C65 C66 C64 177(15) . 6_565
C82 C65 C66 C64 -178(15) 6_565 6_565
C66 C65 C66 C63 141(2) 6_565 6_565
C64 C65 C66 C63 -175(18) 6_565 6_565
C64 C65 C66 C63 149(4) . 6_565
C82 C65 C66 C63 2(3) . 6_565
C82 C65 C66 C63 7(4) 6_565 6_565
C66 C65 C66 C67 141.9(18) 6_565 .
C64 C65 C66 C67 -175(17) 6_565 .
C64 C65 C66 C67 150(3) . .
C82 C65 C66 C67 3(2) . .
C82 C65 C66 C67 8(3) 6_565 .
C66 C65 C66 C14 -9(5) 6_565 .
C64 C65 C66 C14 35(14) 6_565 .
C64 C65 C66 C14 -1(2) . .
C82 C65 C66 C14 -148(2) . .
C82 C65 C66 C14 -143(2) 6_565 .
C66 C65 C66 C16 -11(5) 6_565 6_565
C64 C65 C66 C16 32(14) 6_565 6_565
C64 C65 C66 C16 -3.5(19) . 6_565
C82 C65 C66 C16 -151(2) . 6_565
C82 C65 C66 C16 -146(2) 6_565 6_565
C17 C14 C66 C64 -165(19) 6_565 6_565
C13 C14 C66 C64 -155(19) . 6_565
C15 C14 C66 C64 56(20) . 6_565
C16 C14 C66 C63 -178(26) 6_565 6_565
C64 C14 C66 C63 150(21) 6_565 6_565
C17 C14 C66 C63 -15(5) 6_565 6_565
C13 C14 C66 C63 -5(3) . 6_565
C15 C14 C66 C63 -154(2) . 6_565
C16 C14 C66 C67 -170(25) 6_565 .
C64 C14 C66 C67 159(21) 6_565 .
C17 C14 C66 C67 -6(5) 6_565 .
C13 C14 C66 C67 3(4) . .
C15 C14 C66 C67 -145(2) . .
C16 C14 C66 C65 -23(27) 6_565 .
C64 C14 C66 C65 -54(19) 6_565 .
C17 C14 C66 C65 141(4) 6_565 .
C13 C14 C66 C65 150(2) . .
C15 C14 C66 C65 2(4) . .
C17 C14 C66 C16 163(30) 6_565 6_565
C13 C14 C66 C16 173(28) . 6_565
C15 C14 C66 C16 24(24) . 6_565
C64 C66 C67 C63 18(52) 6_565 6_565
C65 C66 C67 C63 -177(6) . 6_565
C14 C66 C67 C63 -28(6) . 6_565
C16 C66 C67 C63 -30(7) 6_565 6_565
C64 C66 C67 C62 -172(49) 6_565 6_565
C63 C66 C67 C62 169(9) 6_565 6_565
C65 C66 C67 C62 -8(5) . 6_565
C14 C66 C67 C62 141(4) . 6_565
C16 C66 C67 C62 140(4) 6_565 6_565
C64 C66 C67 C68 45(52) 6_565 .
C63 C66 C67 C68 27(5) 6_565 .
C65 C66 C67 C68 -150.5(18) . .
C14 C66 C67 C68 -1(3) . .
C16 C66 C67 C68 -3(4) 6_565 .
C64 C66 C67 C81 -167(51) 6_565 .
C63 C66 C67 C81 175(7) 6_565 .
C65 C66 C67 C81 -3(3) . .
C14 C66 C67 C81 146(2) . .
C16 C66 C67 C81 145(3) 6_565 .
C63 C66 C67 C64 -18(51) 6_565 6_565
C65 C66 C67 C64 164(53) . 6_565
C14 C66 C67 C64 -47(50) . 6_565
C16 C66 C67 C64 -48(50) 6_565 6_565
C64 C66 C67 C19 42(52) 6_565 6_565
C63 C66 C67 C19 23(5) 6_565 6_565
C65 C66 C67 C19 -154.1(18) . 6_565
C14 C66 C67 C19 -5(3) . 6_565
C16 C66 C67 C19 -6(3) 6_565 6_565
C63 C67 C68 C19 23(7) 6_565 6_565
C62 C67 C68 C19 -172(3) 6_565 6_565
C66 C67 C68 C19 -11(4) . 6_565
C81 C67 C68 C19 -155(3) . 6_565
C64 C67 C68 C19 -9(4) 6_565 6_565
C63 C67 C68 C20 -180(7) 6_565 6_565
C62 C67 C68 C20 -15(3) 6_565 6_565
C66 C67 C68 C20 146(3) . 6_565
C81 C67 C68 C20 2(3) . 6_565
C64 C67 C68 C20 148(3) 6_565 6_565
C19 C67 C68 C20 157(5) 6_565 6_565
C62 C67 C68 C63 165(8) 6_565 6_565
C66 C67 C68 C63 -34(6) . 6_565
C81 C67 C68 C63 -178(8) . 6_565
C64 C67 C68 C63 -32(6) 6_565 6_565
C19 C67 C68 C63 -23(7) 6_565 6_565
C63 C67 C68 C69 33(7) 6_565 .
C62 C67 C68 C69 -162.3(15) 6_565 .
C66 C67 C68 C69 -2(3) . .
C81 C67 C68 C69 -145.6(16) . .
C64 C67 C68 C69 1(2) 6_565 .
C19 C67 C68 C69 9(2) 6_565 .
C63 C67 C68 C70 -178(7) 6_565 .
C62 C67 C68 C70 -13.0(16) 6_565 .
C66 C67 C68 C70 147.5(19) . .
C81 C67 C68 C70 4(2) . .
C64 C67 C68 C70 150.0(19) 6_565 .
C19 C67 C68 C70 159(4) 6_565 .
C63 C67 C68 C62 -165(8) 6_565 6_565
C66 C67 C68 C62 160(3) . 6_565
C81 C67 C68 C62 16.7(9) . 6_565
C64 C67 C68 C62 163(2) 6_565 6_565
C19 C67 C68 C62 172(3) 6_565 6_565
C63 C67 C68 C61 -166(7) 6_565 6_565
C62 C67 C68 C61 -1.3(11) 6_565 6_565
C66 C67 C68 C61 159.1(19) . 6_565
C81 C67 C68 C61 15.4(15) . 6_565
C64 C67 C68 C61 161.7(19) 6_565 6_565
C19 C67 C68 C61 170(4) 6_565 6_565
C63 C67 C68 C18 36(7) 6_565 6_565
C62 C67 C68 C18 -158.7(13) 6_565 6_565
C66 C67 C68 C18 2(2) . 6_565
C81 C67 C68 C18 -142.0(14) . 6_565
C64 C67 C68 C18 4(2) 6_565 6_565
C19 C67 C68 C18 13(3) 6_565 6_565
C19 C68 C69 C18 83(15) 6_565 6_565
C20 C68 C69 C18 -137(7) 6_565 6_565
C63 C68 C69 C18 32(7) 6_565 6_565
C67 C68 C69 C18 24(7) . 6_565
C70 C68 C69 C18 -126(7) . 6_565
C62 C68 C69 C18 -2(9) 6_565 6_565
C61 C68 C69 C18 -117(7) 6_565 6_565
C20 C68 C69 C19 140(14) 6_565 6_565
C63 C68 C69 C19 -51(13) 6_565 6_565
C67 C68 C69 C19 -59(13) . 6_565
C70 C68 C69 C19 152(14) . 6_565
C62 C68 C69 C19 -85(14) 6_565 6_565
C61 C68 C69 C19 160(15) 6_565 6_565
C18 C68 C69 C19 -83(15) 6_565 6_565
C19 C68 C69 C10 -156(14) 6_565 .
C20 C68 C69 C10 -16(2) 6_565 .
C63 C68 C69 C10 152.8(16) 6_565 .
C67 C68 C69 C10 144.5(14) . .
C70 C68 C69 C10 -5(2) . .
C62 C68 C69 C10 119(3) 6_565 .
C61 C68 C69 C10 4(4) 6_565 .
C18 C68 C69 C10 121(7) 6_565 .
C19 C68 C69 C13 62(14) 6_565 .
C20 C68 C69 C13 -157.4(15) 6_565 .
C63 C68 C69 C13 11(2) 6_565 .
C67 C68 C69 C13 3(2) . .
C70 C68 C69 C13 -146.0(14) . .
C62 C68 C69 C13 -22(4) 6_565 .
C61 C68 C69 C13 -138(2) 6_565 .
C18 C68 C69 C13 -20(6) 6_565 .
C19 C68 C69 C41 -174(14) 6_565 6_565
C20 C68 C69 C41 -33(3) 6_565 6_565
C63 C68 C69 C41 136(2) 6_565 6_565
C67 C68 C69 C41 127(2) . 6_565
C70 C68 C69 C41 -22(3) . 6_565
C62 C68 C69 C41 102(3) 6_565 6_565
C61 C68 C69 C41 -14(4) 6_565 6_565
C18 C68 C69 C41 104(7) 6_565 6_565
C19 C68 C69 C20 -140(14) 6_565 6_565
C63 C68 C69 C20 169(2) 6_565 6_565
C67 C68 C69 C20 160(2) . 6_565
C70 C68 C69 C20 11.4(13) . 6_565
C62 C68 C69 C20 135(3) 6_565 6_565
C61 C68 C69 C20 20(2) 6_565 6_565
C18 C68 C69 C20 137(7) 6_565 6_565
C19 C68 C69 C17 69(14) 6_565 6_565
C20 C68 C69 C17 -151.1(16) 6_565 6_565
C63 C68 C69 C17 18(2) 6_565 6_565
C67 C68 C69 C17 9(2) . 6_565
C70 C68 C69 C17 -139.7(15) . 6_565
C62 C68 C69 C17 -16(4) 6_565 6_565
C61 C68 C69 C17 -131(3) 6_565 6_565
C18 C68 C69 C17 -14(6) 6_565 6_565
C41 C10 C69 C18 13(4) 6_565 6_565
C42 C10 C69 C18 146(3) 6_565 6_565
C11 C10 C69 C18 14(3) . 6_565
C09 C10 C69 C18 158(3) . 6_565
C40 C10 C69 C18 22(3) 6_565 6_565
C21 C10 C69 C18 159(3) 6_565 6_565
C19 C10 C69 C18 159(5) 6_565 6_565
C41 C10 C69 C19 -146(4) 6_565 6_565
C42 C10 C69 C19 -13(4) 6_565 6_565
C18 C10 C69 C19 -159(5) 6_565 6_565
C11 C10 C69 C19 -145(2) . 6_565
C09 C10 C69 C19 -1(3) . 6_565
C40 C10 C69 C19 -137(2) 6_565 6_565
C21 C10 C69 C19 0(3) 6_565 6_565
C41 C10 C69 C68 -142(3) 6_565 .
C42 C10 C69 C68 -9(3) 6_565 .
C18 C10 C69 C68 -155(4) 6_565 .
C11 C10 C69 C68 -141.3(16) . .
C09 C10 C69 C68 3(2) . .
C40 C10 C69 C68 -133.1(16) 6_565 .
C21 C10 C69 C68 4.1(17) 6_565 .
C19 C10 C69 C68 4(2) 6_565 .
C41 C10 C69 C13 3(3) 6_565 .
C42 C10 C69 C13 136(2) 6_565 .
C18 C10 C69 C13 -9(2) 6_565 .
C11 C10 C69 C13 4.2(17) . .
C09 C10 C69 C13 148.4(14) . .
C40 C10 C69 C13 12.5(18) 6_565 .
C21 C10 C69 C13 149.6(13) 6_565 .
C19 C10 C69 C13 149(3) 6_565 .
C42 C10 C69 C41 133(5) 6_565 6_565
C18 C10 C69 C41 -13(4) 6_565 6_565
C11 C10 C69 C41 1(2) . 6_565
C09 C10 C69 C41 145(4) . 6_565
C40 C10 C69 C41 9(2) 6_565 6_565
C21 C10 C69 C41 146(3) 6_565 6_565
C19 C10 C69 C41 146(4) 6_565 6_565
C41 C10 C69 C20 -152(3) 6_565 6_565
C42 C10 C69 C20 -19(2) 6_565 6_565
C18 C10 C69 C20 -165(3) 6_565 6_565
C11 C10 C69 C20 -151.0(12) . 6_565
C09 C10 C69 C20 -6.9(14) . 6_565
C40 C10 C69 C20 -142.8(12) 6_565 6_565
C21 C10 C69 C20 -5.6(10) 6_565 6_565
C19 C10 C69 C20 -6(2) 6_565 6_565
C41 C10 C69 C17 1(3) 6_565 6_565
C42 C10 C69 C17 134(2) 6_565 6_565
C18 C10 C69 C17 -12(2) 6_565 6_565
C11 C10 C69 C17 1.6(15) . 6_565
C09 C10 C69 C17 145.7(13) . 6_565
C40 C10 C69 C17 9.9(16) 6_565 6_565
C21 C10 C69 C17 147.0(11) 6_565 6_565
C19 C10 C69 C17 147(3) 6_565 6_565
C17 C13 C69 C18 -41(11) 6_565 6_565
C14 C13 C69 C18 -164(5) . 6_565
C12 C13 C69 C18 -18(4) . 6_565
C16 C13 C69 C18 -163(5) 6_565 6_565
C38 C13 C69 C18 -34(4) 6_565 6_565
C19 C13 C69 C18 -170(5) 6_565 6_565
C17 C13 C69 C19 129(11) 6_565 6_565
C18 C13 C69 C19 170(5) 6_565 6_565
C14 C13 C69 C19 6(3) . 6_565
C12 C13 C69 C19 152(2) . 6_565
C16 C13 C69 C19 8(3) 6_565 6_565
C38 C13 C69 C19 136(2) 6_565 6_565
C17 C13 C69 C68 122(11) 6_565 .
C18 C13 C69 C68 163(5) 6_565 .
C14 C13 C69 C68 -1(3) . .
C12 C13 C69 C68 144.9(14) . .
C16 C13 C69 C68 0(3) 6_565 .
C38 C13 C69 C68 128.7(17) 6_565 .
C19 C13 C69 C68 -7.2(18) 6_565 .
C17 C13 C69 C10 -25(11) 6_565 .
C18 C13 C69 C10 16(4) 6_565 .
C14 C13 C69 C10 -147.6(19) . .
C12 C13 C69 C10 -1.7(16) . .
C16 C13 C69 C10 -146(2) 6_565 .
C38 C13 C69 C10 -18(2) 6_565 .
C19 C13 C69 C10 -154(3) 6_565 .
C17 C13 C69 C41 -23(11) 6_565 6_565
C18 C13 C69 C41 17(4) 6_565 6_565
C14 C13 C69 C41 -146.5(19) . 6_565
C12 C13 C69 C41 -0.6(13) . 6_565
C16 C13 C69 C41 -145(3) 6_565 6_565
C38 C13 C69 C41 -17(2) 6_565 6_565
C19 C13 C69 C41 -153(2) 6_565 6_565
C17 C13 C69 C20 92(11) 6_565 6_565
C18 C13 C69 C20 133(5) 6_565 6_565
C14 C13 C69 C20 -31(3) . 6_565
C12 C13 C69 C20 115(2) . 6_565
C16 C13 C69 C20 -30(4) 6_565 6_565
C38 C13 C69 C20 98(3) 6_565 6_565
C19 C13 C69 C20 -38(2) 6_565 6_565
C18 C13 C69 C17 41(11) 6_565 6_565
C14 C13 C69 C17 -123(12) . 6_565
C12 C13 C69 C17 23(10) . 6_565
C16 C13 C69 C17 -122(13) 6_565 6_565
C38 C13 C69 C17 7(10) 6_565 6_565
C19 C13 C69 C17 -129(11) 6_565 6_565
C19 C68 C70 C20 -22(5) 6_565 6_565
C63 C68 C70 C20 -178(4) 6_565 6_565
C69 C68 C70 C20 -28(3) . 6_565
C67 C68 C70 C20 -177(3) . 6_565
C62 C68 C70 C20 174(3) 6_565 6_565
C61 C68 C70 C20 160(4) 6_565 6_565
C18 C68 C70 C20 -36(3) 6_565 6_565
C19 C68 C70 C61 178(4) 6_565 6_565
C20 C68 C70 C61 -160(4) 6_565 6_565
C63 C68 C70 C61 22(3) 6_565 6_565
C69 C68 C70 C61 172.0(17) . 6_565
C67 C68 C70 C61 22.4(18) . 6_565
C62 C68 C70 C61 14.1(12) 6_565 6_565
C18 C68 C70 C61 163.9(15) 6_565 6_565
C19 C68 C70 C71 8(5) 6_565 .
C20 C68 C70 C71 29(3) 6_565 .
C63 C68 C70 C71 -149(2) 6_565 .
C69 C68 C70 C71 2(2) . .
C67 C68 C70 C71 -147.9(15) . .
C62 C68 C70 C71 -156.2(14) 6_565 .
C61 C68 C70 C71 -170(2) 6_565 .
C18 C68 C70 C71 -6(2) 6_565 .
C19 C68 C70 C79 156(4) 6_565 .
C20 C68 C70 C79 178(4) 6_565 .
C63 C68 C70 C79 0(3) 6_565 .
C69 C68 C70 C79 150.5(15) . .
C67 C68 C70 C79 1(2) . .
C62 C68 C70 C79 -7.3(13) 6_565 .
C61 C68 C70 C79 -21.5(10) 6_565 .
C18 C68 C70 C79 142.4(14) 6_565 .
C19 C68 C70 C21 7(4) 6_565 6_565
C20 C68 C70 C21 29(3) 6_565 6_565
C63 C68 C70 C21 -149(2) 6_565 6_565
C69 C68 C70 C21 1.6(19) . 6_565
C67 C68 C70 C21 -148.0(15) . 6_565
C62 C68 C70 C21 -156.3(12) 6_565 6_565
C61 C68 C70 C21 -170.4(19) 6_565 6_565
C18 C68 C70 C21 -6.5(18) 6_565 6_565
C20 C68 C70 C19 22(5) 6_565 6_565
C63 C68 C70 C19 -156(6) 6_565 6_565
C69 C68 C70 C19 -6(3) . 6_565
C67 C68 C70 C19 -155(5) . 6_565
C62 C68 C70 C19 -164(4) 6_565 6_565
C61 C68 C70 C19 -178(4) 6_565 6_565
C18 C68 C70 C19 -14(3) 6_565 6_565
C19 C68 C70 C60 150(4) 6_565 6_565
C20 C68 C70 C60 172(4) 6_565 6_565
C63 C68 C70 C60 -6(3) 6_565 6_565
C69 C68 C70 C60 144.3(15) . 6_565
C67 C68 C70 C60 -5(2) . 6_565
C62 C68 C70 C60 -13.6(15) 6_565 6_565
C61 C68 C70 C60 -27.7(12) 6_565 6_565
C18 C68 C70 C60 136.2(15) 6_565 6_565
C19 C68 C70 C62 164(4) 6_565 6_565
C20 C68 C70 C62 -174(3) 6_565 6_565
C63 C68 C70 C62 8(2) 6_565 6_565
C69 C68 C70 C62 157.9(17) . 6_565
C67 C68 C70 C62 8.2(11) . 6_565
C61 C68 C70 C62 -14.1(12) 6_565 6_565
C18 C68 C70 C62 149.7(16) 6_565 6_565
C20 C70 C71 C21 24(5) 6_565 6_565
C61 C70 C71 C21 -164(5) 6_565 6_565
C79 C70 C71 C21 -153(5) . 6_565
C68 C70 C71 C21 0(6) . 6_565
C19 C70 C71 C21 2(5) 6_565 6_565
C60 C70 C71 C21 -154(5) 6_565 6_565
C62 C70 C71 C21 -80(6) 6_565 6_565
C20 C70 C71 C22 164(3) 6_565 6_565
C61 C70 C71 C22 -23(4) 6_565 6_565
C79 C70 C71 C22 -12(2) . 6_565
C68 C70 C71 C22 140.0(19) . 6_565
C21 C70 C71 C22 140(7) 6_565 6_565
C19 C70 C71 C22 142.0(19) 6_565 6_565
C60 C70 C71 C22 -14(2) 6_565 6_565
C62 C70 C71 C22 60(4) 6_565 6_565
C61 C70 C71 C20 173(5) 6_565 6_565
C79 C70 C71 C20 -177(3) . 6_565
C68 C70 C71 C20 -24(2) . 6_565
C21 C70 C71 C20 -24(5) 6_565 6_565
C19 C70 C71 C20 -22(2) 6_565 6_565
C60 C70 C71 C20 -178(3) 6_565 6_565
C62 C70 C71 C20 -104(4) 6_565 6_565
C20 C70 C71 C09 27(3) 6_565 .
C61 C70 C71 C09 -160(2) 6_565 .
C79 C70 C71 C09 -149.5(16) . .
C68 C70 C71 C09 3(2) . .
C21 C70 C71 C09 3(4) 6_565 .
C19 C70 C71 C09 5(2) 6_565 .
C60 C70 C71 C09 -151.2(16) 6_565 .
C62 C70 C71 C09 -77(4) 6_565 .
C20 C70 C71 C72 175(3) 6_565 .
C61 C70 C71 C72 -12(3) 6_565 .
C79 C70 C71 C72 -1.2(18) . .
C68 C70 C71 C72 151.0(14) . .
C21 C70 C71 C72 151(6) 6_565 .
C19 C70 C71 C72 153.1(13) 6_565 .
C60 C70 C71 C72 -3.0(15) 6_565 .
C62 C70 C71 C72 71(4) 6_565 .
C20 C70 C71 C42 32(3) 6_565 6_565
C61 C70 C71 C42 -156(2) 6_565 6_565
C79 C70 C71 C42 -144.8(14) . 6_565
C68 C70 C71 C42 7(2) . 6_565
C21 C70 C71 C42 8(4) 6_565 6_565
C19 C70 C71 C42 9.5(18) 6_565 6_565
C60 C70 C71 C42 -146.5(13) 6_565 6_565
C62 C70 C71 C42 -73(4) 6_565 6_565
C42 C09 C71 C21 51(17) 6_565 6_565
C08 C09 C71 C21 154(14) . 6_565
C10 C09 C71 C21 6(14) . 6_565
C43 C09 C71 C21 141(14) 6_565 6_565
C41 C09 C71 C21 20(15) 6_565 6_565
C42 C09 C71 C22 -104(11) 6_565 6_565
C21 C09 C71 C22 -156(15) 6_565 6_565
C08 C09 C71 C22 -1(2) . 6_565
C10 C09 C71 C22 -149.2(17) . 6_565
C43 C09 C71 C22 -14(3) 6_565 6_565
C41 C09 C71 C22 -135.8(19) 6_565 6_565
C42 C09 C71 C20 52(11) 6_565 6_565
C21 C09 C71 C20 1(13) 6_565 6_565
C08 C09 C71 C20 155.1(15) . 6_565
C10 C09 C71 C20 7(2) . 6_565
C43 C09 C71 C20 142.1(17) 6_565 6_565
C41 C09 C71 C20 21(2) 6_565 6_565
C42 C09 C71 C70 40(11) 6_565 .
C21 C09 C71 C70 -11(13) 6_565 .
C08 C09 C71 C70 143.6(15) . .
C10 C09 C71 C70 -4(2) . .
C43 C09 C71 C70 130.6(17) 6_565 .
C41 C09 C71 C70 9(3) 6_565 .
C42 C09 C71 C72 -104(10) 6_565 .
C21 C09 C71 C72 -155(15) 6_565 .
C08 C09 C71 C72 -1(2) . .
C10 C09 C71 C72 -148.9(16) . .
C43 C09 C71 C72 -14(3) 6_565 .
C41 C09 C71 C72 -135.4(18) 6_565 .
C21 C09 C71 C42 -51(17) 6_565 6_565
C08 C09 C71 C42 103(11) . 6_565
C10 C09 C71 C42 -45(10) . 6_565
C43 C09 C71 C42 90(11) 6_565 6_565
C41 C09 C71 C42 -31(9) 6_565 6_565
C45 C06 C72 C22 -17(5) 6_565 6_565
C25 C06 C72 C22 144(6) 6_565 6_565
C07 C06 C72 C22 -5(5) . 6_565
C05 C06 C72 C22 152(5) . 6_565
C44 C06 C72 C22 2(5) 6_565 6_565
C23 C06 C72 C22 147(6) 6_565 6_565
C01 C06 C72 C22 150(5) 6_565 6_565
C45 C06 C72 C23 -164(3) 6_565 6_565
C25 C06 C72 C23 -4(5) 6_565 6_565
C07 C06 C72 C23 -152(2) . 6_565
C22 C06 C72 C23 -147(6) 6_565 6_565
C05 C06 C72 C23 4(3) . 6_565
C44 C06 C72 C23 -145.0(18) 6_565 6_565
C01 C06 C72 C23 3(2) 6_565 6_565
C45 C06 C72 C73 -161(3) 6_565 .
C25 C06 C72 C73 0(5) 6_565 .
C07 C06 C72 C73 -149.1(18) . .
C22 C06 C72 C73 -144(6) 6_565 .
C05 C06 C72 C73 8(2) . .
C44 C06 C72 C73 -141.7(15) 6_565 .
C23 C06 C72 C73 3.3(15) 6_565 .
C01 C06 C72 C73 6.1(18) 6_565 .
C45 C06 C72 C71 -26(4) 6_565 .
C25 C06 C72 C71 134(4) 6_565 .
C07 C06 C72 C71 -15(3) . .
C22 C06 C72 C71 -10(3) 6_565 .
C05 C06 C72 C71 142.1(17) . .
C44 C06 C72 C71 -7(2) 6_565 .
C23 C06 C72 C71 138(3) 6_565 .
C01 C06 C72 C71 140.6(16) 6_565 .
C25 C06 C72 C45 160(7) 6_565 6_565
C07 C06 C72 C45 12(2) . 6_565
C22 C06 C72 C45 17(5) 6_565 6_565
C05 C06 C72 C45 168(4) . 6_565
C44 C06 C72 C45 19(2) 6_565 6_565
C23 C06 C72 C45 164(3) 6_565 6_565
C01 C06 C72 C45 167(4) 6_565 6_565
C45 C06 C72 C21 -26(3) 6_565 6_565
C25 C06 C72 C21 134(4) 6_565 6_565
C07 C06 C72 C21 -15(2) . 6_565
C22 C06 C72 C21 -10(4) 6_565 6_565
C05 C06 C72 C21 142.1(15) . 6_565
C44 C06 C72 C21 -7(2) 6_565 6_565
C23 C06 C72 C21 138(3) 6_565 6_565
C01 C06 C72 C21 140.7(14) 6_565 6_565
C45 C06 C72 C24 -168(3) 6_565 6_565
C25 C06 C72 C24 -7(4) 6_565 6_565
C07 C06 C72 C24 -156.2(17) . 6_565
C22 C06 C72 C24 -151(5) 6_565 6_565
C05 C06 C72 C24 0.5(13) . 6_565
C44 C06 C72 C24 -148.8(13) 6_565 6_565
C23 C06 C72 C24 -3.9(15) 6_565 6_565
C01 C06 C72 C24 -1.0(7) 6_565 6_565
C21 C71 C72 C22 -11(8) 6_565 6_565
C20 C71 C72 C22 -147(5) 6_565 6_565
C70 C71 C72 C22 -149(5) . 6_565
C09 C71 C72 C22 -1(6) . 6_565
C42 C71 C72 C22 -8(6) 6_565 6_565
C21 C71 C72 C23 136(7) 6_565 6_565
C22 C71 C72 C23 147(7) 6_565 6_565
C20 C71 C72 C23 0(4) 6_565 6_565
C70 C71 C72 C23 -3(3) . 6_565
C09 C71 C72 C23 146(2) . 6_565
C42 C71 C72 C23 138(2) 6_565 6_565
C21 C71 C72 C73 142(7) 6_565 .
C22 C71 C72 C73 152(6) 6_565 .
C20 C71 C72 C73 6(3) 6_565 .
C70 C71 C72 C73 3.0(19) . .
C09 C71 C72 C73 151.3(17) . .
C42 C71 C72 C73 143.9(16) 6_565 .
C21 C71 C72 C06 0(8) 6_565 .
C22 C71 C72 C06 11(4) 6_565 .
C20 C71 C72 C06 -136(2) 6_565 .
C70 C71 C72 C06 -138.4(18) . .
C09 C71 C72 C06 10(3) . .
C42 C71 C72 C06 2(3) 6_565 .
C21 C71 C72 C45 -9(7) 6_565 6_565
C22 C71 C72 C45 2(4) 6_565 6_565
C20 C71 C72 C45 -145(2) 6_565 6_565
C70 C71 C72 C45 -147.7(15) . 6_565
C09 C71 C72 C45 1(2) . 6_565
C42 C71 C72 C45 -7(2) 6_565 6_565
C22 C71 C72 C21 11(8) 6_565 6_565
C20 C71 C72 C21 -136(9) 6_565 6_565
C70 C71 C72 C21 -139(8) . 6_565
C09 C71 C72 C21 10(6) . 6_565
C42 C71 C72 C21 2(6) 6_565 6_565
C21 C71 C72 C24 105(7) 6_565 6_565
C22 C71 C72 C24 116(6) 6_565 6_565
C20 C71 C72 C24 -31(4) 6_565 6_565
C70 C71 C72 C24 -33(3) . 6_565
C09 C71 C72 C24 115(2) . 6_565
C42 C71 C72 C24 108(2) 6_565 6_565
C22 C72 C73 C23 -111(13) 6_565 6_565
C06 C72 C73 C23 -15(7) . 6_565
C71 C72 C73 C23 -154(7) . 6_565
C45 C72 C73 C23 -26(7) 6_565 6_565
C21 C72 C73 C23 -147(7) 6_565 6_565
C24 C72 C73 C23 -5(6) 6_565 6_565
C22 C72 C73 C60 42(11) 6_565 6_565
C23 C72 C73 C60 153(8) 6_565 6_565
C06 C72 C73 C60 139(2) . 6_565
C71 C72 C73 C60 -1(3) . 6_565
C45 C72 C73 C60 128(2) 6_565 6_565
C21 C72 C73 C60 6(3) 6_565 6_565
C24 C72 C73 C60 148(2) 6_565 6_565
C22 C72 C73 C74 -101(10) 6_565 .
C23 C72 C73 C74 11(6) 6_565 .
C06 C72 C73 C74 -4(2) . .
C71 C72 C73 C74 -143.7(15) . .
C45 C72 C73 C74 -15(3) 6_565 .
C21 C72 C73 C74 -136.5(15) 6_565 .
C24 C72 C73 C74 5.7(10) 6_565 .
C22 C72 C73 C79 40(11) 6_565 .
C23 C72 C73 C79 151(7) 6_565 .
C06 C72 C73 C79 136.3(15) . .
C71 C72 C73 C79 -3.6(19) . .
C45 C72 C73 C79 125(2) 6_565 .
C21 C72 C73 C79 4(2) 6_565 .
C24 C72 C73 C79 145.8(16) 6_565 .
C22 C72 C73 C24 -106(10) 6_565 6_565
C23 C72 C73 C24 5(6) 6_565 6_565
C06 C72 C73 C24 -9.5(18) . 6_565
C71 C72 C73 C24 -149.4(14) . 6_565
C45 C72 C73 C24 -21(2) 6_565 6_565
C21 C72 C73 C24 -142.2(15) 6_565 6_565
C22 C72 C73 C59 -29(11) 6_565 6_565
C23 C72 C73 C59 83(7) 6_565 6_565
C06 C72 C73 C59 68(3) . 6_565
C71 C72 C73 C59 -72(3) . 6_565
C45 C72 C73 C59 57(4) 6_565 6_565
C21 C72 C73 C59 -65(3) 6_565 6_565
C24 C72 C73 C59 78(2) 6_565 6_565
C23 C72 C73 C22 111(13) 6_565 6_565
C06 C72 C73 C22 97(11) . 6_565
C71 C72 C73 C22 -43(10) . 6_565
C45 C72 C73 C22 86(11) 6_565 6_565
C21 C72 C73 C22 -36(9) 6_565 6_565
C24 C72 C73 C22 106(10) 6_565 6_565
C23 C73 C74 C58 134(3) 6_565 6_565
C60 C73 C74 C58 -19(3) 6_565 6_565
C79 C73 C74 C58 -7(3) . 6_565
C72 C73 C74 C58 130(3) . 6_565
C24 C73 C74 C58 140(3) 6_565 6_565
C59 C73 C74 C58 -16(2) 6_565 6_565
C22 C73 C74 C58 121(3) 6_565 6_565
C23 C73 C74 C24 -7(3) 6_565 6_565
C60 C73 C74 C24 -159.1(19) 6_565 6_565
C79 C73 C74 C24 -147.2(17) . 6_565
C72 C73 C74 C24 -10.5(18) . 6_565
C59 C73 C74 C24 -155.9(14) 6_565 6_565
C22 C73 C74 C24 -19.7(17) 6_565 6_565
C23 C73 C74 C55 2(3) 6_565 .
C60 C73 C74 C55 -150.7(15) 6_565 .
C79 C73 C74 C55 -138.7(13) . .
C72 C73 C74 C55 -2(2) . .
C24 C73 C74 C55 8.4(9) 6_565 .
C59 C73 C74 C55 -147.5(12) 6_565 .
C22 C73 C74 C55 -11.2(19) 6_565 .
C23 C73 C74 C75 140(3) 6_565 .
C60 C73 C74 C75 -12(2) 6_565 .
C79 C73 C74 C75 0(2) . .
C72 C73 C74 C75 136.5(15) . .
C24 C73 C74 C75 147.0(19) 6_565 .
C59 C73 C74 C75 -8.9(10) 6_565 .
C22 C73 C74 C75 127.3(15) 6_565 .
C23 C73 C74 C59 149(3) 6_565 6_565
C60 C73 C74 C59 -3.2(14) 6_565 6_565
C79 C73 C74 C59 8.8(12) . 6_565
C72 C73 C74 C59 145.5(15) . 6_565
C24 C73 C74 C59 155.9(14) 6_565 6_565
C22 C73 C74 C59 136.3(14) 6_565 6_565
C60 C73 C74 C23 -152(4) 6_565 6_565
C79 C73 C74 C23 -141(4) . 6_565
C72 C73 C74 C23 -4(2) . 6_565
C24 C73 C74 C23 7(3) 6_565 6_565
C59 C73 C74 C23 -149(3) 6_565 6_565
C22 C73 C74 C23 -13(2) 6_565 6_565
C23 C73 C74 C60 152(4) 6_565 6_565
C79 C73 C74 C60 11.9(12) . 6_565
C72 C73 C74 C60 149(2) . 6_565
C24 C73 C74 C60 159.1(19) 6_565 6_565
C59 C73 C74 C60 3.2(14) 6_565 6_565
C22 C73 C74 C60 139(2) 6_565 6_565
C23 C73 C74 C57 108(4) 6_565 6_565
C60 C73 C74 C57 -45(3) 6_565 6_565
C79 C73 C74 C57 -33(3) . 6_565
C72 C73 C74 C57 104(3) . 6_565
C24 C73 C74 C57 114(3) 6_565 6_565
C59 C73 C74 C57 -42(2) 6_565 6_565
C22 C73 C74 C57 95(3) 6_565 6_565
C23 C73 C74 C01 3(3) 6_565 6_565
C60 C73 C74 C01 -149.7(14) 6_565 6_565
C79 C73 C74 C01 -137.8(12) . 6_565
C72 C73 C74 C01 -1.1(17) . 6_565
C24 C73 C74 C01 9.4(9) 6_565 6_565
C59 C73 C74 C01 -146.5(9) 6_565 6_565
C22 C73 C74 C01 -10.3(16) 6_565 6_565
C01 C55 C74 C58 -146(2) 6_565 6_565
C24 C55 C74 C58 -163(2) 6_565 6_565
C56 C55 C74 C58 2.3(15) . 6_565
C05 C55 C74 C58 -145.6(14) . 6_565
C02 C55 C74 C58 -20(2) 6_565 6_565
C01 C55 C74 C24 16(2) 6_565 6_565
C56 C55 C74 C24 165.2(16) . 6_565
C05 C55 C74 C24 17.4(17) . 6_565
C02 C55 C74 C24 142(2) 6_565 6_565
C58 C55 C74 C24 163(2) 6_565 6_565
C01 C55 C74 C73 4(3) 6_565 .
C24 C55 C74 C73 -12.8(14) 6_565 .
C56 C55 C74 C73 152.4(11) . .
C05 C55 C74 C73 4.6(18) . .
C02 C55 C74 C73 129.7(19) 6_565 .
C58 C55 C74 C73 150.2(19) 6_565 .
C01 C55 C74 C75 -139(2) 6_565 .
C24 C55 C74 C75 -155.9(19) 6_565 .
C56 C55 C74 C75 9.3(12) . .
C05 C55 C74 C75 -138.5(12) . .
C02 C55 C74 C75 -13(2) 6_565 .
C58 C55 C74 C75 7.1(10) 6_565 .
C01 C55 C74 C59 -105(3) 6_565 6_565
C24 C55 C74 C59 -121(3) 6_565 6_565
C56 C55 C74 C59 44(3) . 6_565
C05 C55 C74 C59 -104(3) . 6_565
C02 C55 C74 C59 21(4) 6_565 6_565
C58 C55 C74 C59 41(2) 6_565 6_565
C01 C55 C74 C23 4(2) 6_565 6_565
C24 C55 C74 C23 -12.1(12) 6_565 6_565
C56 C55 C74 C23 153.1(9) . 6_565
C05 C55 C74 C23 5.2(14) . 6_565
C02 C55 C74 C23 130.3(18) 6_565 6_565
C58 C55 C74 C23 150.8(16) 6_565 6_565
C01 C55 C74 C60 -19(3) 6_565 6_565
C24 C55 C74 C60 -35.3(17) 6_565 6_565
C56 C55 C74 C60 129.9(17) . 6_565
C05 C55 C74 C60 -18(2) . 6_565
C02 C55 C74 C60 107(3) 6_565 6_565
C58 C55 C74 C60 128(2) 6_565 6_565
C01 C55 C74 C57 -148(2) 6_565 6_565
C24 C55 C74 C57 -164.5(16) 6_565 6_565
C56 C55 C74 C57 0.7(7) . 6_565
C05 C55 C74 C57 -147.1(11) . 6_565
C02 C55 C74 C57 -22.1(18) 6_565 6_565
C58 C55 C74 C57 -1.6(11) 6_565 6_565
C24 C55 C74 C01 -16(2) 6_565 6_565
C56 C55 C74 C01 149(2) . 6_565
C05 C55 C74 C01 0.9(15) . 6_565
C02 C55 C74 C01 126(3) 6_565 6_565
C58 C55 C74 C01 146(2) 6_565 6_565
C24 C74 C75 C58 -50(4) 6_565 6_565
C73 C74 C75 C58 -165(4) . 6_565
C55 C74 C75 C58 -23(3) . 6_565
C59 C74 C75 C58 -177(4) 6_565 6_565
C23 C74 C75 C58 -147(4) 6_565 6_565
C60 C74 C75 C58 -171(4) 6_565 6_565
C57 C74 C75 C58 -10(3) 6_565 6_565
C01 C74 C75 C58 -34(3) 6_565 6_565
C58 C74 C75 C59 177(4) 6_565 6_565
C24 C74 C75 C59 128(3) 6_565 6_565
C73 C74 C75 C59 12.1(14) . 6_565
C55 C74 C75 C59 154.3(10) . 6_565
C23 C74 C75 C59 30.8(17) 6_565 6_565
C60 C74 C75 C59 6.3(8) 6_565 6_565
C57 C74 C75 C59 167.7(11) 6_565 6_565
C01 C74 C75 C59 143.3(9) 6_565 6_565
C58 C74 C75 C57 10(3) 6_565 6_565
C24 C74 C75 C57 -40(3) 6_565 6_565
C73 C74 C75 C57 -155.6(12) . 6_565
C55 C74 C75 C57 -13.5(12) . 6_565
C59 C74 C75 C57 -167.7(11) 6_565 6_565
C23 C74 C75 C57 -137.0(14) 6_565 6_565
C60 C74 C75 C57 -161.4(8) 6_565 6_565
C01 C74 C75 C57 -24.4(12) 6_565 6_565
C58 C74 C75 C76 162(4) 6_565 .
C24 C74 C75 C76 112(3) 6_565 .
C73 C74 C75 C76 -3(2) . .
C55 C74 C75 C76 138.6(13) . .
C59 C74 C75 C76 -15.6(12) 6_565 .
C23 C74 C75 C76 15(2) 6_565 .
C60 C74 C75 C76 -9.3(16) 6_565 .
C57 C74 C75 C76 152.1(18) 6_565 .
C01 C74 C75 C76 127.7(13) 6_565 .
C58 C74 C75 C57 12(3) 6_565 .
C24 C74 C75 C57 -38(3) 6_565 .
C73 C74 C75 C57 -153.0(11) . .
C55 C74 C75 C57 -10.8(13) . .
C59 C74 C75 C57 -165.1(11) 6_565 .
C23 C74 C75 C57 -134.3(14) 6_565 .
C60 C74 C75 C57 -158.8(8) 6_565 .
C57 C74 C75 C57 2.6(5) 6_565 .
C01 C74 C75 C57 -21.8(13) 6_565 .
C58 C74 C75 C75 33(3) 6_565 6_565
C24 C74 C75 C75 -17(4) 6_565 6_565
C73 C74 C75 C75 -132.2(11) . 6_565
C55 C74 C75 C75 9.9(17) . 6_565
C59 C74 C75 C75 -144.4(13) 6_565 6_565
C23 C74 C75 C75 -113.6(15) 6_565 6_565
C60 C74 C75 C75 -138.1(9) 6_565 6_565
C57 C74 C75 C75 23.4(8) 6_565 6_565
C01 C74 C75 C75 -1.0(17) 6_565 6_565
C58 C74 C75 C77 159(4) 6_565 6_565
C24 C74 C75 C77 109(3) 6_565 6_565
C73 C74 C75 C77 -6.7(18) . 6_565
C55 C74 C75 C77 135.5(10) . 6_565
C59 C74 C75 C77 -18.8(10) 6_565 6_565
C23 C74 C75 C77 12(2) 6_565 6_565
C60 C74 C75 C77 -12.5(12) 6_565 6_565
C57 C74 C75 C77 148.9(14) 6_565 6_565
C01 C74 C75 C77 124.5(10) 6_565 6_565
C57 C57 C75 C58 -13.0(11) 6_565 6_565
C75 C57 C75 C58 167.0(11) 6_565 6_565
C58 C57 C75 C58 159.0(18) . 6_565
C56 C57 C75 C58 26(2) 6_565 6_565
C56 C57 C75 C58 12.8(16) . 6_565
C74 C57 C75 C58 151.8(14) 6_565 6_565
C57 C57 C75 C59 -102(6) 6_565 6_565
C75 C57 C75 C59 78(6) 6_565 6_565
C58 C57 C75 C59 70(6) . 6_565
C56 C57 C75 C59 -63(7) 6_565 6_565
C56 C57 C75 C59 -76(6) . 6_565
C58 C57 C75 C59 -89(6) 6_565 6_565
C74 C57 C75 C59 63(6) 6_565 6_565
C75 C57 C75 C57 180.00(3) 6_565 6_565
C58 C57 C75 C57 172.0(7) . 6_565
C56 C57 C75 C57 38.8(17) 6_565 6_565
C56 C57 C75 C57 25.8(10) . 6_565
C58 C57 C75 C57 13.0(11) 6_565 6_565
C74 C57 C75 C57 164.8(6) 6_565 6_565
C57 C57 C75 C76 -166.6(16) 6_565 .
C75 C57 C75 C76 13.4(16) 6_565 .
C58 C57 C75 C76 5.4(15) . .
C56 C57 C75 C76 -127.8(17) 6_565 .
C56 C57 C75 C76 -140.8(13) . .
C58 C57 C75 C76 -154(2) 6_565 .
C74 C57 C75 C76 -1.8(17) 6_565 .
C57 C57 C75 C74 -17.5(6) 6_565 .
C75 C57 C75 C74 162.5(6) 6_565 .
C58 C57 C75 C74 154.6(10) . .
C56 C57 C75 C74 21.4(18) 6_565 .
C56 C57 C75 C74 8.3(11) . .
C58 C57 C75 C74 -4.4(11) 6_565 .
C74 C57 C75 C74 147.4(12) 6_565 .
C57 C57 C75 C75 180.00(2) 6_565 6_565
C58 C57 C75 C75 -8.0(7) . 6_565
C56 C57 C75 C75 -141.2(17) 6_565 6_565
C56 C57 C75 C75 -154.2(10) . 6_565
C58 C57 C75 C75 -167.0(11) 6_565 6_565
C74 C57 C75 C75 -15.2(7) 6_565 6_565
C57 C57 C75 C77 -163.7(13) 6_565 6_565
C75 C57 C75 C77 16.3(13) 6_565 6_565
C58 C57 C75 C77 8.3(13) . 6_565
C56 C57 C75 C77 -124.9(16) 6_565 6_565
C56 C57 C75 C77 -137.9(10) . 6_565
C58 C57 C75 C77 -151(2) 6_565 6_565
C74 C57 C75 C77 1.1(15) 6_565 6_565
C58 C75 C76 C77 -70(28) 6_565 6_565
C59 C75 C76 C77 -100(28) 6_565 6_565
C57 C75 C76 C77 61(28) 6_565 6_565
C74 C75 C76 C77 -80(28) . 6_565
C57 C75 C76 C77 64(28) . 6_565
C75 C75 C76 C77 73(28) 6_565 6_565
C58 C75 C76 C59 30(3) 6_565 6_565
C57 C75 C76 C59 160.8(16) 6_565 6_565
C74 C75 C76 C59 19.1(15) . 6_565
C57 C75 C76 C59 163.5(13) . 6_565
C75 C75 C76 C59 172.5(9) 6_565 6_565
C77 C75 C76 C59 100(28) 6_565 6_565
C58 C75 C76 C80 15(4) 6_565 .
C59 C75 C76 C80 -14.8(12) 6_565 .
C57 C75 C76 C80 146.0(14) 6_565 .
C74 C75 C76 C80 4(2) . .
C57 C75 C76 C80 148.7(12) . .
C75 C75 C76 C80 157.7(15) 6_565 .
C77 C75 C76 C80 85(28) 6_565 .
C58 C75 C76 C77 -139(3) 6_565 .
C59 C75 C76 C77 -169(3) 6_565 .
C57 C75 C76 C77 -8(3) 6_565 .
C74 C75 C76 C77 -149.6(17) . .
C57 C75 C76 C77 -5(3) . .
C75 C75 C76 C77 3.8(18) 6_565 .
C77 C75 C76 C77 -69(27) 6_565 .
C58 C75 C76 C76 -143(3) 6_565 6_565
C59 C75 C76 C76 -172.5(9) 6_565 6_565
C57 C75 C76 C76 -11.7(15) 6_565 6_565
C74 C75 C76 C76 -153.4(11) . 6_565
C57 C75 C76 C76 -9.0(11) . 6_565
C75 C75 C76 C76 0.000(4) 6_565 6_565
C77 C75 C76 C76 -73(28) 6_565 6_565
C58 C75 C76 C78 -12(6) 6_565 6_565
C59 C75 C76 C78 -42(3) 6_565 6_565
C57 C75 C76 C78 119(3) 6_565 6_565
C74 C75 C76 C78 -23(4) . 6_565
C57 C75 C76 C78 121(3) . 6_565
C75 C75 C76 C78 130(4) 6_565 6_565
C77 C75 C76 C78 57(26) 6_565 6_565
C59 C75 C76 C58 -30(3) 6_565 6_565
C57 C75 C76 C58 131(4) 6_565 6_565
C74 C75 C76 C58 -11(2) . 6_565
C57 C75 C76 C58 134(4) . 6_565
C75 C75 C76 C58 143(3) 6_565 6_565
C77 C75 C76 C58 70(28) 6_565 6_565
C77 C76 C77 C76 179.999(8) 6_565 6_565
C59 C76 C77 C76 -49(11) 6_565 6_565
C75 C76 C77 C76 -12(6) . 6_565
C80 C76 C77 C76 -166(3) . 6_565
C78 C76 C77 C76 -172(4) 6_565 6_565
C58 C76 C77 C76 -22(6) 6_565 6_565
C77 C76 C77 C80 -74(9) 6_565 6_565
C59 C76 C77 C80 56(9) 6_565 6_565
C75 C76 C77 C80 94(6) . 6_565
C80 C76 C77 C80 -60(7) . 6_565
C76 C76 C77 C80 106(9) 6_565 6_565
C78 C76 C77 C80 -67(6) 6_565 6_565
C58 C76 C77 C80 84(6) 6_565 6_565
C59 C76 C77 C77 131(11) 6_565 6_565
C75 C76 C77 C77 168(6) . 6_565
C80 C76 C77 C77 14(3) . 6_565
C76 C76 C77 C77 180.00(3) 6_565 6_565
C78 C76 C77 C77 8(4) 6_565 6_565
C58 C76 C77 C77 158(6) 6_565 6_565
C77 C76 C77 C78 -11(6) 6_565 .
C59 C76 C77 C78 119(6) 6_565 .
C75 C76 C77 C78 156.7(9) . .
C80 C76 C77 C78 3(3) . .
C76 C76 C77 C78 169(6) 6_565 .
C78 C76 C77 C78 -4(2) 6_565 .
C58 C76 C77 C78 146.8(9) 6_565 .
C77 C76 C77 C59 -170(3) 6_565 .
C59 C76 C77 C59 -39(8) 6_565 .
C75 C76 C77 C59 -2(3) . .
C80 C76 C77 C59 -155.7(8) . .
C76 C76 C77 C59 10(3) 6_565 .
C78 C76 C77 C59 -162.5(15) 6_565 .
C58 C76 C77 C59 -12(3) 6_565 .
C77 C76 C77 C75 -172(4) 6_565 6_565
C59 C76 C77 C75 -41(7) 6_565 6_565
C75 C76 C77 C75 -3.8(18) . 6_565
C80 C76 C77 C75 -157.4(15) . 6_565
C76 C76 C77 C75 8(4) 6_565 6_565
C78 C76 C77 C75 -164.2(5) 6_565 6_565
C58 C76 C77 C75 -13.6(19) 6_565 6_565
C75 C59 C77 C76 14(7) 6_565 6_565
C58 C59 C77 C76 25(7) . 6_565
C60 C59 C77 C76 169(6) . 6_565
C80 C59 C77 C76 -180(7) 6_565 6_565
C74 C59 C77 C76 46(8) 6_565 6_565
C79 C59 C77 C76 169(7) 6_565 6_565
C73 C59 C77 C76 139(6) 6_565 6_565
C76 C59 C77 C80 180(7) 6_565 6_565
C75 C59 C77 C80 -166.5(10) 6_565 6_565
C58 C59 C77 C80 -154.7(10) . 6_565
C60 C59 C77 C80 -11.1(14) . 6_565
C74 C59 C77 C80 -134.5(19) 6_565 6_565
C79 C59 C77 C80 -10.9(10) 6_565 6_565
C73 C59 C77 C80 -41(2) 6_565 6_565
C76 C59 C77 C77 -21(6) 6_565 6_565
C75 C59 C77 C77 -7.3(13) 6_565 6_565
C58 C59 C77 C77 4.4(16) . 6_565
C60 C59 C77 C77 148.1(9) . 6_565
C80 C59 C77 C77 159.2(14) 6_565 6_565
C74 C59 C77 C77 25(3) 6_565 6_565
C79 C59 C77 C77 148.2(8) 6_565 6_565
C73 C59 C77 C77 117.8(18) 6_565 6_565
C76 C59 C77 C78 -176(8) 6_565 .
C75 C59 C77 C78 -162.7(14) 6_565 .
C58 C59 C77 C78 -150.9(12) . .
C60 C59 C77 C78 -7(2) . .
C80 C59 C77 C78 3.8(9) 6_565 .
C74 C59 C77 C78 -130.7(19) 6_565 .
C79 C59 C77 C78 -7.1(17) 6_565 .
C73 C59 C77 C78 -38(3) 6_565 .
C76 C59 C77 C76 -16(5) 6_565 .
C75 C59 C77 C76 -3(2) 6_565 .
C58 C59 C77 C76 9(3) . .
C60 C59 C77 C76 152.7(18) . .
C80 C59 C77 C76 164(3) 6_565 .
C74 C59 C77 C76 29(3) 6_565 .
C79 C59 C77 C76 152.8(19) 6_565 .
C73 C59 C77 C76 122(2) 6_565 .
C76 C59 C77 C75 -14(7) 6_565 6_565
C58 C59 C77 C75 11.7(9) . 6_565
C60 C59 C77 C75 155.4(14) . 6_565
C80 C59 C77 C75 166.5(10) 6_565 6_565
C74 C59 C77 C75 31.9(18) 6_565 6_565
C79 C59 C77 C75 155.5(11) 6_565 6_565
C73 C59 C77 C75 125(2) 6_565 6_565
C76 C77 C78 C81 12(14) 6_565 6_565
C80 C77 C78 C81 21(3) 6_565 6_565
C77 C77 C78 C81 -146(3) 6_565 6_565
C76 C77 C78 C81 -143(3) . 6_565
C59 C77 C78 C81 17(4) . 6_565
C75 C77 C78 C81 -6(5) 6_565 6_565
C76 C77 C78 C80 -9(12) 6_565 6_565
C77 C77 C78 C80 -167.3(8) 6_565 6_565
C76 C77 C78 C80 -164(3) . 6_565
C59 C77 C78 C80 -4.3(11) . 6_565
C75 C77 C78 C80 -27(3) 6_565 6_565
C76 C77 C78 C82 150(12) 6_565 6_565
C80 C77 C78 C82 158.9(14) 6_565 6_565
C77 C77 C78 C82 -8.3(14) 6_565 6_565
C76 C77 C78 C82 -5(3) . 6_565
C59 C77 C78 C82 154.7(12) . 6_565
C75 C77 C78 C82 132(3) 6_565 6_565
C76 C77 C78 C62 3(13) 6_565 .
C80 C77 C78 C62 12.2(12) 6_565 .
C77 C77 C78 C62 -155.1(9) 6_565 .
C76 C77 C78 C62 -151.4(19) . .
C59 C77 C78 C62 8(2) . .
C75 C77 C78 C62 -15(4) 6_565 .
C76 C77 C78 C82 152(12) 6_565 .
C80 C77 C78 C82 161.2(11) 6_565 .
C77 C77 C78 C82 -6.1(10) 6_565 .
C76 C77 C78 C82 -2(3) . .
C59 C77 C78 C82 156.9(11) . .
C75 C77 C78 C82 134(3) 6_565 .
C80 C77 C78 C76 9(12) 6_565 6_565
C77 C77 C78 C76 -158(12) 6_565 6_565
C76 C77 C78 C76 -154(14) . 6_565
C59 C77 C78 C76 5(11) . 6_565
C75 C77 C78 C76 -18(10) 6_565 6_565
C76 C77 C78 C78 158(12) 6_565 6_565
C80 C77 C78 C78 167.3(8) 6_565 6_565
C77 C77 C78 C78 0.000(6) 6_565 6_565
C76 C77 C78 C78 4(2) . 6_565
C59 C77 C78 C78 163.0(15) . 6_565
C75 C77 C78 C78 140(3) 6_565 6_565
C67 C62 C78 C81 -25(3) 6_565 6_565
C63 C62 C78 C81 -28(3) . 6_565
C61 C62 C78 C81 -172(3) . 6_565
C80 C62 C78 C81 -178(3) 6_565 6_565
C68 C62 C78 C81 -78(4) 6_565 6_565
C79 C62 C78 C81 -171(3) 6_565 6_565
C70 C62 C78 C81 -146(3) 6_565 6_565
C81 C62 C78 C80 178(3) 6_565 6_565
C67 C62 C78 C80 153.0(14) 6_565 6_565
C63 C62 C78 C80 149.7(14) . 6_565
C61 C62 C78 C80 6.2(11) . 6_565
C68 C62 C78 C80 100(2) 6_565 6_565
C79 C62 C78 C80 7.3(7) 6_565 6_565
C70 C62 C78 C80 32.4(12) 6_565 6_565
C81 C62 C78 C82 14(3) 6_565 6_565
C67 C62 C78 C82 -10.7(16) 6_565 6_565
C63 C62 C78 C82 -14.0(16) . 6_565
C61 C62 C78 C82 -157.5(10) . 6_565
C80 C62 C78 C82 -163.7(10) 6_565 6_565
C68 C62 C78 C82 -63(2) 6_565 6_565
C79 C62 C78 C82 -156.4(8) 6_565 6_565
C70 C62 C78 C82 -131.3(11) 6_565 6_565
C81 C62 C78 C77 167(4) 6_565 .
C67 C62 C78 C77 141.7(16) 6_565 .
C63 C62 C78 C77 138.4(16) . .
C61 C62 C78 C77 -5.0(18) . .
C80 C62 C78 C77 -11.3(12) 6_565 .
C68 C62 C78 C77 89(2) 6_565 .
C79 C62 C78 C77 -4.0(14) 6_565 .
C70 C62 C78 C77 21.2(19) 6_565 .
C81 C62 C78 C82 18(3) 6_565 .
C67 C62 C78 C82 -6.6(17) 6_565 .
C63 C62 C78 C82 -9.9(17) . .
C61 C62 C78 C82 -153.4(10) . .
C80 C62 C78 C82 -159.6(10) 6_565 .
C68 C62 C78 C82 -59(2) 6_565 .
C79 C62 C78 C82 -152.3(8) 6_565 .
C70 C62 C78 C82 -127.2(11) 6_565 .
C81 C62 C78 C76 167(3) 6_565 6_565
C67 C62 C78 C76 142.1(14) 6_565 6_565
C63 C62 C78 C76 138.8(14) . 6_565
C61 C62 C78 C76 -4.7(15) . 6_565
C80 C62 C78 C76 -10.9(9) 6_565 6_565
C68 C62 C78 C76 90(2) 6_565 6_565
C79 C62 C78 C76 -3.6(11) 6_565 6_565
C70 C62 C78 C76 21.5(16) 6_565 6_565
C81 C62 C78 C78 46(3) 6_565 6_565
C67 C62 C78 C78 21(2) 6_565 6_565
C63 C62 C78 C78 18(2) . 6_565
C61 C62 C78 C78 -125.4(12) . 6_565
C80 C62 C78 C78 -131.6(13) 6_565 6_565
C68 C62 C78 C78 -31(3) 6_565 6_565
C79 C62 C78 C78 -124.3(11) 6_565 6_565
C70 C62 C78 C78 -99.2(15) 6_565 6_565
C61 C70 C79 C60 161(4) 6_565 6_565
C71 C70 C79 C60 -8(4) . 6_565
C68 C70 C79 C60 -160(3) . 6_565
C21 C70 C79 C60 -17(4) 6_565 6_565
C19 C70 C79 C60 -151(3) 6_565 6_565
C62 C70 C79 C60 -166(4) 6_565 6_565
C71 C70 C79 C61 -169(2) . 6_565
C68 C70 C79 C61 39.3(18) . 6_565
C21 C70 C79 C61 -178(2) 6_565 6_565
C19 C70 C79 C61 48(2) 6_565 6_565
C60 C70 C79 C61 -161(4) 6_565 6_565
C62 C70 C79 C61 32.4(15) 6_565 6_565
C61 C70 C79 C73 168(2) 6_565 .
C71 C70 C79 C73 -1.1(16) . .
C68 C70 C79 C73 -152.9(13) . .
C21 C70 C79 C73 -10.7(19) 6_565 .
C19 C70 C79 C73 -144.2(16) 6_565 .
C60 C70 C79 C73 7(3) 6_565 .
C62 C70 C79 C73 -159.7(11) 6_565 .
C61 C70 C79 C80 -49.7(18) 6_565 .
C71 C70 C79 C80 141.4(13) . .
C68 C70 C79 C80 -10.4(19) . .
C21 C70 C79 C80 131.8(15) 6_565 .
C19 C70 C79 C80 -2(2) 6_565 .
C60 C70 C79 C80 149(4) 6_565 .
C62 C70 C79 C80 -17.2(9) 6_565 .
C61 C70 C79 C59 -114(3) 6_565 6_565
C71 C70 C79 C59 77(3) . 6_565
C68 C70 C79 C59 -75(3) . 6_565
C21 C70 C79 C59 67(3) 6_565 6_565
C19 C70 C79 C59 -67(3) 6_565 6_565
C60 C70 C79 C59 84(4) 6_565 6_565
C62 C70 C79 C59 -82(3) 6_565 6_565
C61 C70 C79 C23 171.6(19) 6_565 6_565
C71 C70 C79 C23 2.7(14) . 6_565
C68 C70 C79 C23 -149.1(12) . 6_565
C21 C70 C79 C23 -6.9(17) 6_565 6_565
C19 C70 C79 C23 -140.4(16) 6_565 6_565
C60 C70 C79 C23 11(3) 6_565 6_565
C62 C70 C79 C23 -156.0(9) 6_565 6_565
C61 C70 C79 C62 -32.4(15) 6_565 6_565
C71 C70 C79 C62 158.7(12) . 6_565
C68 C70 C79 C62 6.8(12) . 6_565
C21 C70 C79 C62 149.1(15) 6_565 6_565
C19 C70 C79 C62 15.5(16) 6_565 6_565
C60 C70 C79 C62 166(4) 6_565 6_565
C23 C73 C79 C60 -175(7) 6_565 6_565
C74 C73 C79 C60 -47(5) . 6_565
C72 C73 C79 C60 172(5) . 6_565
C24 C73 C79 C60 -76(5) 6_565 6_565
C59 C73 C79 C60 -39(4) 6_565 6_565
C22 C73 C79 C60 177(5) 6_565 6_565
C23 C73 C79 C61 29(5) 6_565 6_565
C60 C73 C79 C61 -156(6) 6_565 6_565
C74 C73 C79 C61 157(2) . 6_565
C72 C73 C79 C61 16(3) . 6_565
C24 C73 C79 C61 128(3) 6_565 6_565
C59 C73 C79 C61 165(3) 6_565 6_565
C22 C73 C79 C61 21(3) 6_565 6_565
C23 C73 C79 C70 15(4) 6_565 .
C60 C73 C79 C70 -169(5) 6_565 .
C74 C73 C79 C70 143.9(13) . .
C72 C73 C79 C70 3.0(17) . .
C24 C73 C79 C70 115(2) 6_565 .
C59 C73 C79 C70 152.0(11) 6_565 .
C22 C73 C79 C70 8.2(14) 6_565 .
C23 C73 C79 C80 -126(4) 6_565 .
C60 C73 C79 C80 50(4) 6_565 .
C74 C73 C79 C80 2.8(19) . .
C72 C73 C79 C80 -138.1(13) . .
C24 C73 C79 C80 -26(3) 6_565 .
C59 C73 C79 C80 11.0(10) 6_565 .
C22 C73 C79 C80 -132.9(12) 6_565 .
C23 C73 C79 C59 -137(4) 6_565 6_565
C60 C73 C79 C59 39(4) 6_565 6_565
C74 C73 C79 C59 -8.1(12) . 6_565
C72 C73 C79 C59 -149.0(14) . 6_565
C24 C73 C79 C59 -37(2) 6_565 6_565
C22 C73 C79 C59 -143.8(11) 6_565 6_565
C60 C73 C79 C23 175(7) 6_565 6_565
C74 C73 C79 C23 128(4) . 6_565
C72 C73 C79 C23 -12(3) . 6_565
C24 C73 C79 C23 99(4) 6_565 6_565
C59 C73 C79 C23 137(4) 6_565 6_565
C22 C73 C79 C23 -7(3) 6_565 6_565
C23 C73 C79 C62 -70(6) 6_565 6_565
C60 C73 C79 C62 105(6) 6_565 6_565
C74 C73 C79 C62 58(4) . 6_565
C72 C73 C79 C62 -83(4) . 6_565
C24 C73 C79 C62 29(5) 6_565 6_565
C59 C73 C79 C62 66(4) 6_565 6_565
C22 C73 C79 C62 -78(4) 6_565 6_565
C77 C76 C80 C78 4(5) 6_565 6_565
C59 C76 C80 C78 -175.9(11) 6_565 6_565
C75 C76 C80 C78 -163.3(15) . 6_565
C77 C76 C80 C78 -10(2) . 6_565
C76 C76 C80 C78 -16.9(12) 6_565 6_565
C58 C76 C80 C78 -160.0(10) 6_565 6_565
C59 C76 C80 C77 -180(6) 6_565 6_565
C75 C76 C80 C77 -167(6) . 6_565
C77 C76 C80 C77 -14(3) . 6_565
C76 C76 C80 C77 -21(4) 6_565 6_565
C78 C76 C80 C77 -4(5) 6_565 6_565
C58 C76 C80 C77 -164(6) 6_565 6_565
C77 C76 C80 C81 12(5) 6_565 .
C59 C76 C80 C81 -167.9(10) 6_565 .
C75 C76 C80 C81 -155.3(13) . .
C77 C76 C80 C81 -2(3) . .
C76 C76 C80 C81 -9.0(16) 6_565 .
C78 C76 C80 C81 8.0(9) 6_565 .
C58 C76 C80 C81 -152.0(9) 6_565 .
C77 C76 C80 C59 180(6) 6_565 6_565
C75 C76 C80 C59 12.7(10) . 6_565
C77 C76 C80 C59 166(3) . 6_565
C76 C76 C80 C59 159.0(16) 6_565 6_565
C78 C76 C80 C59 175.9(11) 6_565 6_565
C58 C76 C80 C59 16.0(6) 6_565 6_565
C77 C76 C80 C79 166(5) 6_565 .
C59 C76 C80 C79 -14.3(14) 6_565 .
C75 C76 C80 C79 -2(2) . .
C77 C76 C80 C79 151.3(18) . .
C76 C76 C80 C79 144.7(8) 6_565 .
C78 C76 C80 C79 161.6(12) 6_565 .
C58 C76 C80 C79 1.7(15) 6_565 .
C77 C76 C80 C62 30(6) 6_565 6_565
C59 C76 C80 C62 -149(2) 6_565 6_565
C75 C76 C80 C62 -137(2) . 6_565
C77 C76 C80 C62 16(4) . 6_565
C76 C76 C80 C62 10(3) 6_565 6_565
C78 C76 C80 C62 26(2) 6_565 6_565
C58 C76 C80 C62 -133(2) 6_565 6_565
C77 C76 C80 C60 172(5) 6_565 6_565
C59 C76 C80 C60 -8.0(11) 6_565 6_565
C75 C76 C80 C60 4.7(17) . 6_565
C77 C76 C80 C60 158(2) . 6_565
C76 C76 C80 C60 151.0(9) 6_565 6_565
C78 C76 C80 C60 167.9(10) 6_565 6_565
C58 C76 C80 C60 8.0(12) 6_565 6_565
C77 C76 C80 C61 154(4) 6_565 6_565
C59 C76 C80 C61 -26(2) 6_565 6_565
C75 C76 C80 C61 -13(3) . 6_565
C77 C76 C80 C61 139.5(18) . 6_565
C76 C76 C80 C61 132.9(15) 6_565 6_565
C78 C76 C80 C61 150(2) 6_565 6_565
C58 C76 C80 C61 -10(2) 6_565 6_565
C60 C79 C80 C78 163(2) 6_565 6_565
C61 C79 C80 C78 -23(2) 6_565 6_565
C70 C79 C80 C78 5(2) . 6_565
C73 C79 C80 C78 142.0(17) . 6_565
C59 C79 C80 C78 154.8(18) 6_565 6_565
C23 C79 C80 C78 127.0(18) 6_565 6_565
C62 C79 C80 C78 -16.8(16) 6_565 6_565
C60 C79 C80 C77 25(3) 6_565 6_565
C61 C79 C80 C77 -160.8(17) 6_565 6_565
C70 C79 C80 C77 -132.3(17) . 6_565
C73 C79 C80 C77 5(2) . 6_565
C59 C79 C80 C77 17.3(15) 6_565 6_565
C23 C79 C80 C77 -11(2) 6_565 6_565
C62 C79 C80 C77 -154.3(17) 6_565 6_565
C60 C79 C80 C81 173(2) 6_565 .
C61 C79 C80 C81 -13.3(15) 6_565 .
C70 C79 C80 C81 15.2(15) . .
C73 C79 C80 C81 152.0(12) . .
C59 C79 C80 C81 164.8(10) 6_565 .
C23 C79 C80 C81 137.0(12) 6_565 .
C62 C79 C80 C81 -6.8(8) 6_565 .
C60 C79 C80 C76 19(3) 6_565 .
C61 C79 C80 C76 -167.3(14) 6_565 .
C70 C79 C80 C76 -138.8(14) . .
C73 C79 C80 C76 -1.9(17) . .
C59 C79 C80 C76 10.9(11) 6_565 .
C23 C79 C80 C76 -17.0(18) 6_565 .
C62 C79 C80 C76 -160.8(13) 6_565 .
C60 C79 C80 C59 8(2) 6_565 6_565
C61 C79 C80 C59 -178.1(13) 6_565 6_565
C70 C79 C80 C59 -149.6(12) . 6_565
C73 C79 C80 C59 -12.8(11) . 6_565
C23 C79 C80 C59 -27.8(12) 6_565 6_565
C62 C79 C80 C59 -171.6(7) 6_565 6_565
C60 C79 C80 C62 180(3) 6_565 6_565
C61 C79 C80 C62 -6.5(12) 6_565 6_565
C70 C79 C80 C62 22.0(12) . 6_565
C73 C79 C80 C62 158.9(12) . 6_565
C59 C79 C80 C62 171.6(7) 6_565 6_565
C23 C79 C80 C62 143.8(12) 6_565 6_565
C61 C79 C80 C60 174(3) 6_565 6_565
C70 C79 C80 C60 -158(3) . 6_565
C73 C79 C80 C60 -21(2) . 6_565
C59 C79 C80 C60 -8(2) 6_565 6_565
C23 C79 C80 C60 -36(2) 6_565 6_565
C62 C79 C80 C60 -180(3) 6_565 6_565
C60 C79 C80 C61 -174(3) 6_565 6_565
C70 C79 C80 C61 28.5(11) . 6_565
C73 C79 C80 C61 165(2) . 6_565
C59 C79 C80 C61 178.1(13) 6_565 6_565
C23 C79 C80 C61 150(2) 6_565 6_565
C62 C79 C80 C61 6.5(12) 6_565 6_565
C77 C80 C81 C78 -11.9(17) 6_565 6_565
C76 C80 C81 C78 -15.7(17) . 6_565
C59 C80 C81 C78 -46(4) 6_565 6_565
C79 C80 C81 C78 -169.6(15) . 6_565
C62 C80 C81 C78 179(2) 6_565 6_565
C60 C80 C81 C78 -166.1(15) 6_565 6_565
C61 C80 C81 C78 -176.2(15) 6_565 6_565
C78 C80 C81 C62 -179(2) 6_565 6_565
C77 C80 C81 C62 169.3(14) 6_565 6_565
C76 C80 C81 C62 165.5(14) . 6_565
C59 C80 C81 C62 135(4) 6_565 6_565
C79 C80 C81 C62 11.6(14) . 6_565
C60 C80 C81 C62 15.1(17) 6_565 6_565
C61 C80 C81 C62 5.0(11) 6_565 6_565
C78 C80 C81 C82 17.0(11) 6_565 .
C77 C80 C81 C82 5.1(15) 6_565 .
C76 C80 C81 C82 1.3(16) . .
C59 C80 C81 C82 -29(4) 6_565 .
C79 C80 C81 C82 -152.5(10) . .
C62 C80 C81 C82 -164.2(17) 6_565 .
C60 C80 C81 C82 -149.0(12) 6_565 .
C61 C80 C81 C82 -159.2(10) 6_565 .
C78 C80 C81 C67 159(2) 6_565 .
C77 C80 C81 C67 146.6(15) 6_565 .
C76 C80 C81 C67 142.8(15) . .
C59 C80 C81 C67 112(4) 6_565 .
C79 C80 C81 C67 -11.0(17) . .
C62 C80 C81 C67 -22.7(12) 6_565 .
C60 C80 C81 C67 -8(2) 6_565 .
C61 C80 C81 C67 -17.7(13) 6_565 .
C78 C80 C81 C82 18.2(11) 6_565 6_565
C77 C80 C81 C82 6.3(13) 6_565 6_565
C76 C80 C81 C82 2.5(15) . 6_565
C59 C80 C81 C82 -28(4) 6_565 6_565
C79 C80 C81 C82 -151.3(9) . 6_565
C62 C80 C81 C82 -163.0(15) 6_565 6_565
C60 C80 C81 C82 -147.8(11) 6_565 6_565
C61 C80 C81 C82 -158.0(9) 6_565 6_565
C78 C80 C81 C63 158(2) 6_565 6_565
C77 C80 C81 C63 146.3(14) 6_565 6_565
C76 C80 C81 C63 142.5(14) . 6_565
C59 C80 C81 C63 112(4) 6_565 6_565
C79 C80 C81 C63 -11.4(15) . 6_565
C62 C80 C81 C63 -23.0(12) 6_565 6_565
C60 C80 C81 C63 -7.8(19) 6_565 6_565
C61 C80 C81 C63 -18.0(12) 6_565 6_565
C62 C67 C81 C78 124(8) 6_565 6_565
C66 C67 C81 C78 -52(9) . 6_565
C68 C67 C81 C78 96(8) . 6_565
C64 C67 C81 C78 -53(9) 6_565 6_565
C19 C67 C81 C78 84(9) 6_565 6_565
C66 C67 C81 C62 -175(2) . 6_565
C68 C67 C81 C62 -27.7(16) . 6_565
C64 C67 C81 C62 -176(2) 6_565 6_565
C19 C67 C81 C62 -39(2) 6_565 6_565
C62 C67 C81 C82 177.0(16) 6_565 .
C66 C67 C81 C82 2(2) . .
C68 C67 C81 C82 149.3(14) . .
C64 C67 C81 C82 1(2) 6_565 .
C19 C67 C81 C82 138(2) 6_565 .
C62 C67 C81 C80 29.3(15) 6_565 .
C66 C67 C81 C80 -146.1(18) . .
C68 C67 C81 C80 2(2) . .
C64 C67 C81 C80 -146.8(19) 6_565 .
C19 C67 C81 C80 -10(3) 6_565 .
C62 C67 C81 C82 173.6(15) 6_565 6_565
C66 C67 C81 C82 -2(2) . 6_565
C68 C67 C81 C82 145.8(13) . 6_565
C64 C67 C81 C82 -3(2) 6_565 6_565
C19 C67 C81 C82 134(2) 6_565 6_565
C62 C67 C81 C63 38(50) 6_565 6_565
C66 C67 C81 C63 -137(51) . 6_565
C68 C67 C81 C63 11(49) . 6_565
C64 C67 C81 C63 -138(51) 6_565 6_565
C19 C67 C81 C63 -1(48) 6_565 6_565
C78 C81 C82 C82 30(2) 6_565 6_565
C62 C81 C82 C82 -128(3) 6_565 6_565
C80 C81 C82 C82 13(2) . 6_565
C67 C81 C82 C82 -133.6(15) . 6_565
C63 C81 C82 C82 -132.4(15) 6_565 6_565
C62 C81 C82 C78 -158(4) 6_565 6_565
C80 C81 C82 C78 -16.5(10) . 6_565
C67 C81 C82 C78 -163.4(19) . 6_565
C82 C81 C82 C78 -30(2) 6_565 6_565
C63 C81 C82 C78 -162.2(18) 6_565 6_565
C78 C81 C82 C65 163.4(14) 6_565 .
C62 C81 C82 C65 5(4) 6_565 .
C80 C81 C82 C65 147.0(10) . .
C67 C81 C82 C65 0.0(12) . .
C82 C81 C82 C65 133.6(18) 6_565 .
C63 C81 C82 C65 1.2(12) 6_565 .
C78 C81 C82 C78 15.6(13) 6_565 .
C62 C81 C82 C78 -142(3) 6_565 .
C80 C81 C82 C78 -0.8(13) . .
C67 C81 C82 C78 -147.8(11) . .
C82 C81 C82 C78 -14.2(12) 6_565 .
C63 C81 C82 C78 -146.6(11) 6_565 .
C78 C81 C82 C81 30(2) 6_565 6_565
C62 C81 C82 C81 -128(3) 6_565 6_565
C80 C81 C82 C81 13(2) . 6_565
C67 C81 C82 C81 -133.6(15) . 6_565
C82 C81 C82 C81 0.00(7) 6_565 6_565
C63 C81 C82 C81 -132.4(15) 6_565 6_565
C66 C65 C82 C82 18.6(15) 6_565 6_565
C66 C65 C82 C82 163.1(13) . 6_565
C64 C65 C82 C82 163.7(17) 6_565 6_565
C64 C65 C82 C82 19.0(19) . 6_565
C66 C65 C82 C78 -132(2) 6_565 6_565
C66 C65 C82 C78 12(2) . 6_565
C64 C65 C82 C78 13(3) 6_565 6_565
C64 C65 C82 C78 -132(3) . 6_565
C82 C65 C82 C78 -150.8(19) 6_565 6_565
C66 C65 C82 C81 -146.2(16) 6_565 .
C66 C65 C82 C81 -1.6(16) . .
C64 C65 C82 C81 -1.1(19) 6_565 .
C64 C65 C82 C81 -146(2) . .
C82 C65 C82 C81 -164.7(7) 6_565 .
C66 C65 C82 C78 2.4(17) 6_565 .
C66 C65 C82 C78 147.0(15) . .
C64 C65 C82 C78 147.5(18) 6_565 .
C64 C65 C82 C78 3(2) . .
C82 C65 C82 C78 -16.2(8) 6_565 .
C66 C65 C82 C81 7.5(16) 6_565 6_565
C66 C65 C82 C81 152.1(14) . 6_565
C64 C65 C82 C81 152.6(17) 6_565 6_565
C64 C65 C82 C81 8(2) . 6_565
C82 C65 C82 C81 -11.1(5) 6_565 6_565
C81 C78 C82 C82 -13.4(11) 6_565 6_565
C80 C78 C82 C82 -112(5) 6_565 6_565
C77 C78 C82 C82 -170.6(15) . 6_565
C62 C78 C82 C82 -20.6(6) . 6_565
C76 C78 C82 C82 -167.1(13) 6_565 6_565
C78 C78 C82 C82 180.00(3) 6_565 6_565
C81 C78 C82 C78 166.6(11) 6_565 6_565
C80 C78 C82 C78 68(5) 6_565 6_565
C82 C78 C82 C78 180.00(4) 6_565 6_565
C77 C78 C82 C78 9.4(15) . 6_565
C62 C78 C82 C78 159.4(6) . 6_565
C76 C78 C82 C78 12.9(13) 6_565 6_565
C81 C78 C82 C81 158.6(18) 6_565 .
C80 C78 C82 C81 60(5) 6_565 .
C82 C78 C82 C81 172.0(7) 6_565 .
C77 C78 C82 C81 1.3(14) . .
C62 C78 C82 C81 151.3(11) . .
C76 C78 C82 C81 4.8(13) 6_565 .
C78 C78 C82 C81 -8.0(7) 6_565 .
C81 C78 C82 C65 12.5(17) 6_565 .
C80 C78 C82 C65 -86(5) 6_565 .
C82 C78 C82 C65 25.9(11) 6_565 .
C77 C78 C82 C65 -144.8(12) . .
C62 C78 C82 C65 5.2(12) . .
C76 C78 C82 C65 -141.3(11) 6_565 .
C78 C78 C82 C65 -154.1(11) 6_565 .
C80 C78 C82 C81 -98(5) 6_565 6_565
C82 C78 C82 C81 13.4(11) 6_565 6_565
C77 C78 C82 C81 -157(2) . 6_565
C62 C78 C82 C81 -7.2(11) . 6_565
C76 C78 C82 C81 -154(2) 6_565 6_565
C78 C78 C82 C81 -166.6(11) 6_565 6_565
C09Z C08Z C07Z C10Z 116(2) . .
C09Z C08Z C07Z C07Z -8(2) . 2_756
C11Z C10Z C07Z C08Z -109(2) . .
C11Z C10Z C07Z C07Z -14(2) . 2_756
C07Z C10Z C11Z C09Z 25(4) . 2_756
C07Z C08Z C09Z C11Z 18(3) . 2_756
